data_4130474
loop_
_publ_author_name
'Ramsay, William J.'
'Rizzuto, Felix J.'
'Ronson, Tanya K.'
'Caprice, Kenji'
'Nitschke, Jonathan R.'

_publ_section_title
;
 Subtle Ligand Modification Inverts Guest Binding Hierarchy in M(II)8L6
 Supramolecular Cubes.
;
_journal_issue 23
_journal_name_full 'Journal of the American Chemical Society'
_journal_page_first 7264
_journal_page_last 7267
_journal_paper_doi 10.1021/jacs.6b03858
_journal_volume 138
_journal_year 2016
_chemical_formula_moiety
;        
 C312 H192 F24 Fe8 Mo12 N48 O48, 16(C F3 O3 S), 27(C2 H3 N), 
 0.5(C4 H10 O), 4(H2 O) 
;
_chemical_formula_sum 'C384 H286 F72 Fe8 Mo12 N75 O100.5 S32'
_chemical_formula_weight 11550.86
_space_group_crystal_system triclinic
_space_group_IT_number 2
_space_group_name_Hall '-P 1'
_space_group_name_H-M_alt 'P -1'
_atom_sites_solution_hydrogens mixed
_audit_creation_method SHELXL-2014/6
_cell_angle_alpha 72.136(3)
_cell_angle_beta 72.820(2)
_cell_angle_gamma 66.502(2)
_cell_formula_units_Z 2
_cell_length_a 28.1822(15)
_cell_length_b 28.6098(15)
_cell_length_c 38.033(2)
_cell_measurement_reflns_used 9727
_cell_measurement_temperature 100(2)
_cell_measurement_theta_max 41.552
_cell_measurement_theta_min 4.430
_cell_volume 26235(2)
_computing_cell_refinement
;
CrystalClear-SM Expert 2.0 r5 (Rigaku, 2010)
;
_computing_data_collection
;
CrystalClear-SM Expert 2.0 r5 (Rigaku, 2010)
;
_computing_data_reduction 'Bruker SAINT'
_computing_structure_refinement 'SHELXL-2014/6 (Sheldrick, 2014)'
_computing_structure_solution 'SUPERFLIP (Palatinus & Chapuis, 2007)'
_diffrn_ambient_temperature 100(2)
_diffrn_detector_area_resol_mean 0
_diffrn_measured_fraction_theta_full 0.980
_diffrn_measured_fraction_theta_max 0.975
_diffrn_measurement_device_type 'Rigaku Saturn 724+ detector on Crystal Logic diffractometer'
_diffrn_measurement_method '\w  scans'
_diffrn_radiation_monochromator 'silicon double crystal'
_diffrn_radiation_source 'Diamond beamline I19'
_diffrn_radiation_type synchrotron
_diffrn_radiation_wavelength 0.6889
_diffrn_reflns_av_R_equivalents 0.0711
_diffrn_reflns_av_unetI/netI 0.0517
_diffrn_reflns_Laue_measured_fraction_full 0.980
_diffrn_reflns_Laue_measured_fraction_max 0.975
_diffrn_reflns_limit_h_max 32
_diffrn_reflns_limit_h_min -33
_diffrn_reflns_limit_k_max 32
_diffrn_reflns_limit_k_min -33
_diffrn_reflns_limit_l_max 44
_diffrn_reflns_limit_l_min -42
_diffrn_reflns_number 373850
_diffrn_reflns_point_group_measured_fraction_full 0.980
_diffrn_reflns_point_group_measured_fraction_max 0.975
_diffrn_reflns_theta_full 23.743
_diffrn_reflns_theta_max 23.928
_diffrn_reflns_theta_min 0.770
_exptl_absorpt_coefficient_mu 0.578
_exptl_absorpt_correction_T_max 0.7450
_exptl_absorpt_correction_T_min 0.5041
_exptl_absorpt_correction_type multi-scan
_exptl_absorpt_process_details SADABS
_exptl_crystal_colour purple
_exptl_crystal_density_diffrn 1.462
_exptl_crystal_description block
_exptl_crystal_F_000 11582
_exptl_crystal_size_max 0.410
_exptl_crystal_size_mid 0.250
_exptl_crystal_size_min 0.150
_refine_diff_density_max 2.450
_refine_diff_density_min -1.052
_refine_diff_density_rms 0.151
_refine_ls_extinction_method none
_refine_ls_goodness_of_fit_ref 1.239
_refine_ls_hydrogen_treatment constr
_refine_ls_matrix_type full
_refine_ls_number_parameters 6369
_refine_ls_number_reflns 87480
_refine_ls_number_restraints 11875
_refine_ls_restrained_S_all 1.449
_refine_ls_R_factor_all 0.1243
_refine_ls_R_factor_gt 0.0958
_refine_ls_shift/su_max 0.006
_refine_ls_shift/su_mean 0.000
_refine_ls_structure_factor_coef Fsqd
_refine_ls_weighting_details 'w=1/[\s^2^(Fo^2^)+(0.2000P)^2^] where P=(Fo^2^+2Fc^2^)/3'
_refine_ls_weighting_scheme calc
_refine_ls_wR_factor_gt 0.2894
_refine_ls_wR_factor_ref 0.3219
_reflns_Friedel_coverage 0.000
_reflns_number_gt 60781
_reflns_number_total 87480
_reflns_threshold_expression 'I > 2\s(I)'
_cod_data_source_file ja6b03858_si_003.cif
_cod_data_source_block wjr1167_sqd
_cod_original_formula_sum 'C384 H286 F72 Fe8 Mo12 N75 O100.50 S32'
_cod_database_code 4130474
_shelx_space_group_comment
;
The symmetry employed for this shelxl refinement is uniquely defined
by the following loop, which should always be used as a source of
symmetry information in preference to the above space-group names.
They are only intended as comments.
;
_shelx_estimated_absorpt_t_min 0.770
_shelx_estimated_absorpt_t_max 0.906
_platon_squeeze_void_probe_radius 1.20
_shelxl_version_number 2014/6

loop_
_space_group_symop_operation_xyz
'x, y, z'
'-x, -y, -z'

loop_
_atom_site_label
_atom_site_type_symbol
_atom_site_fract_x
_atom_site_fract_y
_atom_site_fract_z
_atom_site_U_iso_or_equiv
_atom_site_adp_type
_atom_site_occupancy
_atom_site_site_symmetry_order
_atom_site_calc_flag
_atom_site_refinement_flags_posn
_atom_site_refinement_flags_adp
_atom_site_refinement_flags_occupancy
_atom_site_disorder_assembly
_atom_site_disorder_group
Fe1 Fe 0.20948(5) 0.61494(5) 0.58383(3) 0.0650(3) Uani 1 1 d . . . . .
Fe2 Fe 0.45411(4) 0.29580(3) 0.35390(3) 0.0455(2) Uani 1 1 d . . . . .
Fe3 Fe 0.06405(4) 0.53273(4) 0.14658(3) 0.0459(2) Uani 1 1 d . . . . .
Fe4 Fe -0.19003(4) 0.88196(5) 0.39399(3) 0.0590(3) Uani 1 1 d . . . . .
Fe5 Fe 0.47267(4) 0.96372(4) 0.33658(3) 0.0492(3) Uani 1 1 d . . . . .
Fe6 Fe 0.71734(4) 0.62626(5) 0.11475(3) 0.0554(3) Uani 1 1 d . . . . .
Fe7 Fe 0.30393(4) 0.85187(4) -0.08141(3) 0.0561(3) Uani 1 1 d . . . . .
Fe8 Fe 0.05694(4) 1.19565(4) 0.16855(3) 0.0522(3) Uani 1 1 d . . . . .
Mo1 Mo 0.10711(2) 0.55698(3) 0.38415(2) 0.05170(17) Uani 1 1 d . . . . .
Mo2 Mo 0.14518(2) 0.60990(3) 0.34856(2) 0.04883(16) Uani 1 1 d . . . . .
Mo3 Mo 0.49466(2) 0.61048(2) 0.36172(2) 0.04264(15) Uani 1 1 d . . . . .
Mo4 Mo 0.43241(2) 0.64662(2) 0.33165(2) 0.04190(15) Uani 1 1 d . . . . .
Mo5 Mo 0.09023(2) 0.84596(2) 0.17126(2) 0.04596(15) Uani 1 1 d . . . . .
Mo6 Mo 0.02719(2) 0.88455(2) 0.14215(2) 0.04765(16) Uani 1 1 d . . . . .
Mo7 Mo 0.40738(3) 0.94151(3) 0.10569(2) 0.05405(17) Uani 1 1 d . . . . .
Mo8 Mo 0.36999(2) 0.88841(3) 0.14201(2) 0.05243(17) Uani 1 1 d . . . . .
Mo9 Mo 0.37132(2) 0.60173(2) 0.15169(2) 0.04789(16) Uani 1 1 d . . . . .
Mo10 Mo 0.40994(2) 0.54753(2) 0.11635(2) 0.05033(16) Uani 1 1 d . . . . .
Mo11 Mo 0.16169(2) 0.88438(2) 0.36067(2) 0.04834(16) Uani 1 1 d . . . . .
Mo12 Mo 0.12455(2) 0.93721(3) 0.39696(2) 0.05122(17) Uani 1 1 d . . . . .
O101 O 0.14532(17) 0.63566(19) 0.39502(15) 0.0521(11) Uani 1 1 d . U . . .
O102 O 0.10581(18) 0.5791(2) 0.43240(14) 0.0549(12) Uani 1 1 d . U . . .
O103 O 0.22049(17) 0.55444(19) 0.35429(14) 0.0492(11) Uani 1 1 d . U . . .
O104 O 0.18020(19) 0.4978(2) 0.39095(15) 0.0546(12) Uani 1 1 d . U . . .
O105 O 0.14849(17) 0.58582(19) 0.30031(14) 0.0503(11) Uani 1 1 d . U . . .
O106 O 0.10686(18) 0.5310(2) 0.33807(15) 0.0552(12) Uani 1 1 d . U . . .
O107 O 0.07201(18) 0.6693(2) 0.34250(14) 0.0553(12) Uani 1 1 d . U . . .
O108 O 0.03216(19) 0.6133(2) 0.38082(16) 0.0606(12) Uani 1 1 d . U . . .
O109 O 0.37732(16) 0.62912(17) 0.38037(13) 0.0425(10) Uani 1 1 d . U . . .
O110 O 0.44291(17) 0.59217(17) 0.41219(13) 0.0458(10) Uani 1 1 d . U . . .
O111 O 0.44547(17) 0.57516(18) 0.31865(13) 0.0456(10) Uani 1 1 d . U . . .
O112 O 0.51071(17) 0.53740(18) 0.35084(14) 0.0480(10) Uani 1 1 d . U . . .
O113 O 0.54998(18) 0.62649(19) 0.31308(14) 0.0499(11) Uani 1 1 d . U . . .
O114 O 0.48424(18) 0.66581(19) 0.28117(13) 0.0493(11) Uani 1 1 d . U . . .
O115 O 0.48316(17) 0.68174(18) 0.37376(13) 0.0452(10) Uani 1 1 d . U . . .
O116 O 0.41678(17) 0.72013(17) 0.34279(13) 0.0456(10) Uani 1 1 d . U . . .
O117 O 0.03951(19) 0.86471(18) 0.22203(14) 0.0507(11) Uani 1 1 d . U . . .
O118 O -0.02681(18) 0.90427(18) 0.19152(15) 0.0514(11) Uani 1 1 d . U . . .
O119 O 0.07601(18) 0.77451(18) 0.18391(14) 0.0511(11) Uani 1 1 d . U . . .
O120 O 0.01018(19) 0.81582(19) 0.15217(15) 0.0529(11) Uani 1 1 d . U . . .
O121 O 0.10637(19) 0.91553(19) 0.16016(14) 0.0507(11) Uani 1 1 d . U . . .
O122 O 0.0393(2) 0.95605(19) 0.12985(15) 0.0535(11) Uani 1 1 d . U . . .
O123 O 0.14423(18) 0.82583(17) 0.12157(14) 0.0470(10) Uani 1 1 d . U . . .
O124 O 0.07764(19) 0.86736(19) 0.09098(14) 0.0502(11) Uani 1 1 d . U . . .
O125 O 0.30289(18) 0.9495(2) 0.16076(14) 0.0527(11) Uani 1 1 d . U . . .
O126 O 0.34196(19) 1.00642(19) 0.12105(14) 0.0526(11) Uani 1 1 d . U . . .
O127 O 0.3355(2) 0.8912(2) 0.09888(16) 0.0584(12) Uani 1 1 d . U . . .
O128 O 0.3764(2) 0.9460(2) 0.06038(15) 0.0601(12) Uani 1 1 d . U . . .
O129 O 0.40277(19) 0.8832(2) 0.18654(15) 0.0580(12) Uani 1 1 d . U . . .
O130 O 0.4409(2) 0.9399(2) 0.14900(16) 0.0608(12) Uani 1 1 d . U . . .
O131 O 0.4360(2) 0.8241(2) 0.12653(15) 0.0578(12) Uani 1 1 d . U . . .
O132 O 0.4759(2) 0.8807(2) 0.08872(15) 0.0589(12) Uani 1 1 d . U . . .
O133 O 0.44382(18) 0.59850(19) 0.15892(15) 0.0535(11) Uani 1 1 d . U . . .
O134 O 0.48524(19) 0.5421(2) 0.12073(16) 0.0584(12) Uani 1 1 d . U . . .
O135 O 0.3679(2) 0.5409(2) 0.19990(14) 0.0551(12) Uani 1 1 d . U . . .
O136 O 0.40995(19) 0.48460(19) 0.16258(15) 0.0541(11) Uani 1 1 d . U . . .
O137 O 0.37208(18) 0.66488(19) 0.10477(15) 0.0534(11) Uani 1 1 d . U . . .
O138 O 0.41199(19) 0.6073(2) 0.06758(15) 0.0569(12) Uani 1 1 d . U . . .
O139 O 0.29636(17) 0.60950(18) 0.14564(14) 0.0501(11) Uani 1 1 d . U . . .
O140 O 0.33730(18) 0.55121(19) 0.10907(14) 0.0513(11) Uani 1 1 d . U . . .
O141 O 0.18915(18) 0.9639(2) 0.38041(15) 0.0551(12) Uani 1 1 d . U . . .
O142 O 0.22780(17) 0.90948(19) 0.34119(15) 0.0529(11) Uani 1 1 d . U . . .
O143 O 0.15578(19) 0.8803(2) 0.44240(15) 0.0580(12) Uani 1 1 d . U . . .
O144 O 0.19671(17) 0.82486(19) 0.40333(15) 0.0521(11) Uani 1 1 d . U . . .
O145 O 0.08951(17) 0.99604(19) 0.35420(15) 0.0529(11) Uani 1 1 d . U . . .
O146 O 0.12716(18) 0.94030(19) 0.31620(14) 0.0520(11) Uani 1 1 d . U . . .
O147 O 0.05641(18) 0.9156(2) 0.41491(15) 0.0570(12) Uani 1 1 d . U . . .
O148 O 0.09594(18) 0.8586(2) 0.37703(15) 0.0545(12) Uani 1 1 d . U . . .
N101 N 0.1478(2) 0.6531(3) 0.55904(16) 0.0540(14) Uani 1 1 d . U . . .
N102 N 0.1642(3) 0.6617(4) 0.61916(19) 0.0777(19) Uani 1 1 d . U . . .
N103 N 0.4188(2) 0.3463(2) 0.38730(15) 0.0427(11) Uani 1 1 d . U . . .
N104 N 0.5041(2) 0.2666(2) 0.38895(17) 0.0505(13) Uani 1 1 d . U . . .
N105 N 0.1198(2) 0.4929(2) 0.17715(16) 0.0444(12) Uani 1 1 d . U . . .
N106 N 0.1092(2) 0.4793(2) 0.11630(18) 0.0518(13) Uani 1 1 d . U . . .
N107 N -0.1632(2) 0.8291(3) 0.36203(18) 0.0533(14) Uani 1 1 d . U . . .
N108 N -0.2453(2) 0.9132(3) 0.36341(19) 0.0618(15) Uani 1 1 d . U . . .
N109 N 0.2498(2) 0.5667(3) 0.54907(18) 0.0631(16) Uani 1 1 d . U . . .
N110 N 0.1812(3) 0.5572(4) 0.6100(2) 0.082(2) Uani 1 1 d . U . . .
N111 N 0.5006(2) 0.3352(2) 0.31896(16) 0.0457(12) Uani 1 1 d . U . . .
N112 N 0.4984(2) 0.2453(2) 0.32177(17) 0.0515(13) Uani 1 1 d . U . . .
N113 N 0.6839(2) 0.6774(3) 0.14757(18) 0.0555(14) Uani 1 1 d . U . . .
N114 N 0.7545(2) 0.6760(3) 0.08642(19) 0.0629(16) Uani 1 1 d . U . . .
N115 N 0.4400(2) 0.9163(2) 0.37669(18) 0.0510(14) Uani 1 1 d . U . . .
N117 N 0.0893(2) 1.1549(2) 0.12840(18) 0.0517(13) Uani 1 1 d . U . . .
N118 N 0.0914(2) 1.2432(2) 0.1307(2) 0.0594(15) Uani 1 1 d . U . . .
N119 N 0.2659(2) 0.8043(2) -0.04765(17) 0.0538(14) Uani 1 1 d . U . . .
N120 N 0.3304(3) 0.7966(3) -0.11112(19) 0.0645(16) Uani 1 1 d . U . . .
N121 N -0.1514(2) 0.9288(3) 0.35928(19) 0.0606(15) Uani 1 1 d . U . . .
N122 N -0.2191(3) 0.9404(3) 0.4208(2) 0.0767(19) Uani 1 1 d . U . . .
N123 N 0.0188(2) 0.5809(2) 0.18086(17) 0.0465(12) Uani 1 1 d . U . . .
N124 N 0.0208(2) 0.4904(2) 0.18023(17) 0.0487(13) Uani 1 1 d . U . . .
N125 N 0.1204(2) 1.1637(2) 0.19217(18) 0.0529(14) Uani 1 1 d . U . . .
N126 N 0.0336(3) 1.2368(2) 0.2075(2) 0.0604(15) Uani 1 1 d . U . . .
N127 N 0.2700(2) 0.9077(2) -0.05231(18) 0.0546(14) Uani 1 1 d . U . . .
N128 N 0.2406(3) 0.8917(3) -0.10493(18) 0.0620(15) Uani 1 1 d . U . . .
N129 N 0.50871(19) 0.9142(2) 0.30209(16) 0.0421(11) Uani 1 1 d . U . . .
N130 N 0.5391(2) 0.9247(2) 0.35635(18) 0.0524(14) Uani 1 1 d . U . . .
N131 N 0.6653(2) 0.6609(2) 0.08111(17) 0.0534(14) Uani 1 1 d . U . . .
N132 N 0.7509(2) 0.5800(3) 0.0780(2) 0.0609(15) Uani 1 1 d . U . . .
N133 N 0.6833(2) 0.5744(2) 0.14738(19) 0.0553(14) Uani 1 1 d . U . . .
N134 N 0.7694(2) 0.5857(3) 0.1479(2) 0.0688(17) Uani 1 1 d . U . . .
N135 N 0.3993(2) 0.3243(2) 0.32310(16) 0.0468(12) Uani 1 1 d . U . . .
N136 N 0.4090(2) 0.2539(2) 0.38443(17) 0.0529(13) Uani 1 1 d . U . . .
N137 N 0.3684(2) 0.8171(3) -0.05852(17) 0.0567(14) Uani 1 1 d . U . . .
N138 N 0.3475(3) 0.8930(3) -0.11661(18) 0.0683(16) Uani 1 1 d . U . . .
N139 N 0.0992(2) 0.5819(2) 0.11240(17) 0.0461(12) Uani 1 1 d . U . . .
N140 N 0.0145(2) 0.5698(2) 0.11143(18) 0.0498(13) Uani 1 1 d . U . . .
N141 N 0.4109(2) 1.0035(2) 0.3127(2) 0.0557(15) Uani 1 1 d . U . . .
N142 N 0.5002(2) 1.0168(2) 0.29877(19) 0.0535(13) Uani 1 1 d . U . . .
N143 N 0.2475(3) 0.6648(3) 0.55763(18) 0.0601(14) Uani 1 1 d . U . . .
N144 N 0.2679(3) 0.5833(4) 0.61137(19) 0.079(2) Uani 1 1 d . U . . .
N145 N 0.0181(2) 1.1500(2) 0.20336(18) 0.0506(13) Uani 1 1 d . U . . .
N146 N -0.0099(2) 1.2297(2) 0.1501(2) 0.0617(15) Uani 1 1 d . U . . .
N147 N -0.1364(2) 0.8433(3) 0.42605(18) 0.0571(15) Uani 1 1 d . U . . .
N148 N -0.2276(2) 0.8383(3) 0.4329(2) 0.0693(17) Uani 1 1 d . U . . .
C1 C 0.1273(3) 0.6132(3) 0.4273(2) 0.0561(15) Uani 1 1 d . U . . .
C2 C 0.1301(3) 0.6263(3) 0.4616(2) 0.0573(15) Uani 1 1 d . U . . .
C3 C 0.1253(4) 0.5914(4) 0.4961(3) 0.070(2) Uani 1 1 d D U . . .
H3 H 0.1184 0.5609 0.4974 0.084 Uiso 0.8 1 calc R U P A 1
C4 C 0.1303(4) 0.6001(4) 0.5285(3) 0.071(2) Uani 1 1 d . U . . .
H4 H 0.1267 0.5760 0.5518 0.085 Uiso 1 1 calc R U . . .
C5 C 0.1405(3) 0.6445(3) 0.5265(2) 0.0561(16) Uani 1 1 d . U . . .
C6 C 0.1451(3) 0.6805(3) 0.4921(2) 0.0593(17) Uani 1 1 d . U . . .
H6 H 0.1518 0.7112 0.4906 0.071 Uiso 1 1 calc R U . . .
C7 C 0.1396(3) 0.6706(3) 0.4604(2) 0.0598(16) Uani 1 1 d D U . . .
H7 H 0.1424 0.6950 0.4371 0.072 Uiso 0.2 1 calc R U P B 2
C8 C 0.1104(3) 0.6884(4) 0.5754(2) 0.0641(19) Uani 1 1 d . U . . .
H8 H 0.0790 0.7085 0.5658 0.077 Uiso 1 1 calc R U . . .
C9 C 0.1183(3) 0.6960(4) 0.6091(2) 0.0699(19) Uani 1 1 d . U . . .
C10 C 0.0819(4) 0.7355(5) 0.6277(3) 0.088(3) Uani 1 1 d . U . . .
H10 H 0.0496 0.7579 0.6200 0.106 Uiso 1 1 calc R U . . .
C11 C 0.0965(5) 0.7395(5) 0.6586(3) 0.101(3) Uani 1 1 d . U . . .
H11 H 0.0752 0.7668 0.6716 0.121 Uiso 1 1 calc R U . . .
C12 C 0.1401(6) 0.7051(6) 0.6691(4) 0.119(4) Uani 1 1 d . U . . .
H12 H 0.1476 0.7058 0.6917 0.143 Uiso 1 1 calc R U . . .
C13 C 0.1765(5) 0.6672(6) 0.6486(3) 0.105(3) Uani 1 1 d . U . . .
H13 H 0.2095 0.6458 0.6557 0.126 Uiso 1 1 calc R U . . .
C21 C 0.2207(3) 0.5104(3) 0.3746(2) 0.0501(14) Uani 1 1 d . U . . .
C22 C 0.2735(3) 0.4687(3) 0.3795(2) 0.0522(15) Uani 1 1 d . U . . .
C23 C 0.2753(3) 0.4173(3) 0.3931(2) 0.0537(16) Uani 1 1 d D U . . .
H23 H 0.2433 0.4098 0.4003 0.064 Uiso 0.85 1 calc R U P C 1
C24 C 0.3225(3) 0.3766(3) 0.3965(2) 0.0553(16) Uani 1 1 d . U . . .
H24 H 0.3229 0.3416 0.4060 0.066 Uiso 1 1 calc R U . . .
C25 C 0.3696(3) 0.3874(3) 0.3860(2) 0.0457(14) Uani 1 1 d . U . . .
C26 C 0.3682(3) 0.4390(3) 0.3738(2) 0.0513(15) Uani 1 1 d . U . . .
H26 H 0.3997 0.4470 0.3676 0.062 Uiso 1 1 calc R U . . .
C27 C 0.3197(3) 0.4788(2) 0.3708(2) 0.0471(14) Uani 1 1 d D U . . .
H27 H 0.3187 0.5140 0.3625 0.057 Uiso 0.15 1 calc R U P D 2
C28 C 0.4427(3) 0.3401(3) 0.4126(2) 0.0579(17) Uani 1 1 d . U . . .
H28 H 0.4292 0.3630 0.4295 0.069 Uiso 1 1 calc R U . . .
C29 C 0.4921(3) 0.2959(3) 0.4148(2) 0.0631(19) Uani 1 1 d . U . . .
C30 C 0.5235(4) 0.2859(4) 0.4398(3) 0.078(2) Uani 1 1 d . U . . .
H30 H 0.5141 0.3082 0.4566 0.094 Uiso 1 1 calc R U . . .
C31 C 0.5693(4) 0.2423(4) 0.4397(3) 0.089(3) Uani 1 1 d . U . . .
H31 H 0.5929 0.2346 0.4558 0.107 Uiso 1 1 calc R U . . .
C32 C 0.5792(4) 0.2105(4) 0.4153(3) 0.082(3) Uani 1 1 d . U . . .
H32 H 0.6085 0.1789 0.4161 0.099 Uiso 1 1 calc R U . . .
C33 C 0.5474(3) 0.2241(3) 0.3902(3) 0.066(2) Uani 1 1 d . U . . .
H33 H 0.5564 0.2025 0.3729 0.080 Uiso 1 1 calc R U . . .
C41 C 0.1280(3) 0.5516(3) 0.3060(2) 0.0553(15) Uani 1 1 d . U . . .
C42 C 0.1290(3) 0.5334(3) 0.2723(2) 0.0545(15) Uani 1 1 d . U . . .
C43 C 0.0929(3) 0.5093(3) 0.2750(2) 0.0631(19) Uani 1 1 d D U . . .
H43 H 0.0700 0.5028 0.2985 0.076 Uiso 0.8 1 calc R U P E 1
C44 C 0.0896(3) 0.4949(3) 0.2449(2) 0.0552(16) Uani 1 1 d . U . . .
H44 H 0.0651 0.4783 0.2475 0.066 Uiso 1 1 calc R U . . .
C45 C 0.1234(3) 0.5050(3) 0.2099(2) 0.0507(15) Uani 1 1 d . U . . .
C46 C 0.1614(3) 0.5256(3) 0.2071(2) 0.0507(15) Uani 1 1 d . U . . .
H46 H 0.1860 0.5301 0.1842 0.061 Uiso 1 1 calc R U . . .
C47 C 0.1630(3) 0.5397(3) 0.2385(2) 0.0553(16) Uani 1 1 d D U . . .
H47 H 0.1888 0.5544 0.2364 0.066 Uiso 0.2 1 calc R U P F 2
C48 C 0.1553(3) 0.4532(3) 0.1655(2) 0.0541(16) Uani 1 1 d . U . . .
H48 H 0.1824 0.4305 0.1791 0.065 Uiso 1 1 calc R U . . .
C49 C 0.1525(3) 0.4442(3) 0.1309(2) 0.0568(16) Uani 1 1 d . U . . .
C50 C 0.1908(4) 0.4059(3) 0.1123(3) 0.0686(19) Uani 1 1 d . U . . .
H50 H 0.2197 0.3812 0.1234 0.082 Uiso 1 1 calc R U . . .
C51 C 0.1862(4) 0.4044(4) 0.0771(3) 0.076(2) Uani 1 1 d . U . . .
H51 H 0.2122 0.3798 0.0631 0.091 Uiso 1 1 calc R U . . .
C52 C 0.1439(4) 0.4386(4) 0.0642(3) 0.073(2) Uani 1 1 d . U . . .
H52 H 0.1393 0.4375 0.0407 0.088 Uiso 1 1 calc R U . . .
C53 C 0.1058(4) 0.4763(3) 0.0832(2) 0.0634(18) Uani 1 1 d . U . . .
H53 H 0.0766 0.5004 0.0722 0.076 Uiso 1 1 calc R U . . .
C61 C 0.0313(3) 0.6590(3) 0.3605(2) 0.0582(16) Uani 1 1 d . U . . .
C62 C -0.0211(3) 0.7021(3) 0.3600(2) 0.0609(17) Uani 1 1 d . U . . .
C63 C -0.0657(3) 0.6995(4) 0.3883(3) 0.076(2) Uani 1 1 d D U . . .
H63 H -0.0637 0.6684 0.4071 0.091 Uiso 0.7 1 calc R U P G 1
C64 C -0.1123(3) 0.7409(4) 0.3893(3) 0.076(2) Uani 1 1 d . U . . .
H64 H -0.1417 0.7388 0.4091 0.091 Uiso 1 1 calc R U . . .
C65 C -0.1160(3) 0.7845(3) 0.3619(2) 0.0564(16) Uani 1 1 d . U . . .
C66 C -0.0737(3) 0.7880(3) 0.3320(2) 0.0608(18) Uani 1 1 d . U . . .
H66 H -0.0769 0.8183 0.3122 0.073 Uiso 1 1 calc R U . . .
C67 C -0.0268(3) 0.7460(3) 0.3318(2) 0.0604(17) Uani 1 1 d D U . . .
H67 H 0.0022 0.7478 0.3116 0.073 Uiso 0.3 1 calc R U P H 2
C68 C -0.1933(3) 0.8365(3) 0.3394(2) 0.0622(18) Uani 1 1 d . U . . .
H68 H -0.1856 0.8124 0.3243 0.075 Uiso 1 1 calc R U . . .
C69 C -0.2404(3) 0.8845(4) 0.3383(2) 0.0637(18) Uani 1 1 d . U . . .
C70 C -0.2728(3) 0.8998(4) 0.3137(3) 0.078(2) Uani 1 1 d . U . . .
H70 H -0.2675 0.8785 0.2970 0.094 Uiso 1 1 calc R U . . .
C71 C -0.3134(3) 0.9466(4) 0.3133(3) 0.082(2) Uani 1 1 d . U . . .
H71 H -0.3372 0.9578 0.2967 0.098 Uiso 1 1 calc R U . . .
C72 C -0.3194(3) 0.9774(5) 0.3373(3) 0.084(2) Uani 1 1 d . U . . .
H72 H -0.3466 1.0105 0.3368 0.101 Uiso 1 1 calc R U . . .
C73 C -0.2849(3) 0.9588(4) 0.3619(3) 0.082(2) Uani 1 1 d . U . . .
H73 H -0.2897 0.9797 0.3787 0.098 Uiso 1 1 calc R U . . .
C81 C 0.3950(3) 0.6057(3) 0.4105(2) 0.0497(14) Uani 1 1 d . U . . .
C82 C 0.3572(3) 0.5939(3) 0.4467(2) 0.0473(14) Uani 1 1 d . U . . .
C83 C 0.3716(3) 0.5814(3) 0.4805(2) 0.0562(17) Uani 1 1 d D U . . .
H83 H 0.4059 0.5794 0.4810 0.067 Uiso 0.65 1 calc R U P I 1
C84 C 0.3368(3) 0.5716(3) 0.5148(2) 0.0605(18) Uani 1 1 d . U . . .
H84 H 0.3474 0.5627 0.5381 0.073 Uiso 1 1 calc R U . . .
C85 C 0.2873(3) 0.5748(3) 0.5139(2) 0.0574(17) Uani 1 1 d . U . . .
C86 C 0.2725(3) 0.5849(3) 0.4802(2) 0.0597(18) Uani 1 1 d . U . . .
H86 H 0.2387 0.5856 0.4798 0.072 Uiso 1 1 calc R U . . .
C87 C 0.3076(3) 0.5940(3) 0.4469(2) 0.0567(16) Uani 1 1 d D U . . .
H87 H 0.2977 0.6004 0.4236 0.068 Uiso 0.35 1 calc R U P J 2
C88 C 0.2447(4) 0.5211(4) 0.5597(3) 0.079(2) Uani 1 1 d . U . . .
H88 H 0.2650 0.4940 0.5464 0.095 Uiso 1 1 calc R U . . .
C89 C 0.2046(4) 0.5148(5) 0.5946(3) 0.089(3) Uani 1 1 d . U . . .
C90 C 0.1927(5) 0.4694(6) 0.6090(4) 0.116(4) Uani 1 1 d . U . . .
H90 H 0.2108 0.4398 0.5980 0.139 Uiso 1 1 calc R U . . .
C91 C 0.1515(6) 0.4700(6) 0.6413(4) 0.122(4) Uani 1 1 d . U . . .
H91 H 0.1409 0.4401 0.6520 0.146 Uiso 1 1 calc R U . . .
C92 C 0.1285(5) 0.5098(6) 0.6564(4) 0.115(4) Uani 1 1 d . U . . .
H92 H 0.1017 0.5086 0.6784 0.138 Uiso 1 1 calc R U . . .
C93 C 0.1418(4) 0.5544(5) 0.6413(3) 0.098(3) Uani 1 1 d . U . . .
H93 H 0.1234 0.5837 0.6527 0.118 Uiso 1 1 calc R U . . .
C121 C 0.4819(3) 0.5349(3) 0.3321(2) 0.0485(14) Uani 1 1 d . U . . .
C122 C 0.4896(2) 0.4836(3) 0.3260(2) 0.0467(13) Uani 1 1 d . U . . .
C123 C 0.5172(3) 0.4381(3) 0.3485(2) 0.0579(17) Uani 1 1 d D U . . .
H123 H 0.5331 0.4406 0.3664 0.069 Uiso 0.65 1 calc R U P K 1
C124 C 0.5222(3) 0.3894(3) 0.3454(3) 0.0605(18) Uani 1 1 d . U . . .
H124 H 0.5416 0.3589 0.3609 0.073 Uiso 1 1 calc R U . . .
C125 C 0.4988(3) 0.3853(3) 0.3199(2) 0.0465(14) Uani 1 1 d . U . . .
C126 C 0.4735(3) 0.4292(3) 0.2962(2) 0.0504(15) Uani 1 1 d . U . . .
H126 H 0.4591 0.4265 0.2776 0.061 Uiso 1 1 calc R U . . .
C127 C 0.4691(3) 0.4778(3) 0.2995(2) 0.0489(14) Uani 1 1 d D U . . .
H127 H 0.4512 0.5081 0.2830 0.059 Uiso 0.35 1 calc R U P L 2
C128 C 0.5382(3) 0.3101(3) 0.2956(2) 0.0584(18) Uani 1 1 d . U . . .
H128 H 0.5645 0.3238 0.2792 0.070 Uiso 1 1 calc R U . . .
C129 C 0.5377(3) 0.2584(3) 0.2959(2) 0.0564(16) Uani 1 1 d . U . . .
C130 C 0.5743(4) 0.2268(3) 0.2724(3) 0.071(2) Uani 1 1 d . U . . .
H130 H 0.6015 0.2379 0.2544 0.085 Uiso 1 1 calc R U . . .
C131 C 0.5710(4) 0.1789(4) 0.2754(3) 0.077(2) Uani 1 1 d . U . . .
H131 H 0.5960 0.1561 0.2597 0.093 Uiso 1 1 calc R U . . .
C132 C 0.5310(4) 0.1650(3) 0.3015(3) 0.076(2) Uani 1 1 d . U . . .
H132 H 0.5277 0.1323 0.3040 0.091 Uiso 1 1 calc R U . . .
C133 C 0.4956(4) 0.1986(3) 0.3242(2) 0.066(2) Uani 1 1 d . U . . .
H133 H 0.4680 0.1883 0.3423 0.080 Uiso 1 1 calc R U . . .
C141 C 0.5321(3) 0.6513(3) 0.2825(2) 0.0530(15) Uani 1 1 d . U . . .
C142 C 0.5715(3) 0.6622(3) 0.2476(2) 0.0562(16) Uani 1 1 d . U . . .
C143 C 0.6244(3) 0.6322(4) 0.2461(2) 0.0648(19) Uani 1 1 d D U . . .
H143 H 0.6350 0.6066 0.2677 0.078 Uiso 0.75 1 calc R U P M 1
C144 C 0.6625(3) 0.6387(4) 0.2135(2) 0.068(2) Uani 1 1 d . U . . .
H144 H 0.6989 0.6193 0.2133 0.081 Uiso 1 1 calc R U . . .
C145 C 0.6462(3) 0.6741(3) 0.1817(2) 0.0609(17) Uani 1 1 d . U . . .
C146 C 0.5936(3) 0.7048(3) 0.1831(2) 0.0585(17) Uani 1 1 d . U . . .
H146 H 0.5828 0.7304 0.1615 0.070 Uiso 1 1 calc R U . . .
C147 C 0.5568(3) 0.6986(3) 0.2157(2) 0.0600(17) Uani 1 1 d D U . . .
H147 H 0.5208 0.7196 0.2162 0.072 Uiso 0.25 1 calc R U P N 2
C148 C 0.7000(4) 0.7163(4) 0.1363(3) 0.079(3) Uani 1 1 d . U . . .
H148 H 0.6865 0.7430 0.1501 0.095 Uiso 1 1 calc R U . . .
C149 C 0.7394(4) 0.7186(4) 0.1017(3) 0.080(2) Uani 1 1 d . U . . .
C150 C 0.7586(5) 0.7603(5) 0.0849(3) 0.109(4) Uani 1 1 d . U . . .
H150 H 0.7447 0.7909 0.0947 0.131 Uiso 1 1 calc R U . . .
C151 C 0.7994(5) 0.7544(5) 0.0528(3) 0.104(4) Uani 1 1 d . U . . .
H151 H 0.8160 0.7800 0.0414 0.125 Uiso 1 1 calc R U . . .
C152 C 0.8144(4) 0.7117(4) 0.0387(3) 0.079(2) Uani 1 1 d . U . . .
H152 H 0.8415 0.7077 0.0169 0.095 Uiso 1 1 calc R U . . .
C153 C 0.7916(3) 0.6742(4) 0.0551(2) 0.068(2) Uani 1 1 d . U . . .
H153 H 0.8026 0.6454 0.0436 0.082 Uiso 1 1 calc R U . . .
C161 C 0.4478(3) 0.7214(3) 0.3609(2) 0.0482(14) Uani 1 1 d . U . . .
C162 C 0.4421(3) 0.7723(3) 0.36720(19) 0.0447(13) Uani 1 1 d . U . . .
C163 C 0.4847(3) 0.7756(3) 0.3759(2) 0.0535(16) Uani 1 1 d D U . . .
H163 H 0.5148 0.7452 0.3794 0.064 Uiso 0.85 1 calc R U P O 1
C164 C 0.4845(3) 0.8228(3) 0.3797(2) 0.0586(18) Uani 1 1 d . U . . .
H164 H 0.5143 0.8246 0.3854 0.070 Uiso 1 1 calc R U . . .
C165 C 0.4408(3) 0.8662(3) 0.3750(2) 0.0479(14) Uani 1 1 d . U . . .
C166 C 0.3967(3) 0.8633(3) 0.3680(3) 0.0590(19) Uani 1 1 d . U . . .
H166 H 0.3656 0.8931 0.3662 0.071 Uiso 1 1 calc R U . . .
C167 C 0.3985(3) 0.8160(3) 0.3636(2) 0.0542(17) Uani 1 1 d D U . . .
H167 H 0.3687 0.8142 0.3579 0.065 Uiso 0.15 1 calc R U P P 2
C168 C 0.4187(3) 0.9303(3) 0.4085(3) 0.066(2) Uani 1 1 d . U . . .
H168 H 0.4009 0.9104 0.4289 0.080 Uiso 1 1 calc R U . Q 1
N116 N 0.4425(9) 1.0031(6) 0.3788(3) 0.063(2) Uani 0.570(11) 1 d D U P R 1
C169 C 0.4227(7) 0.9768(4) 0.4121(4) 0.066(2) Uani 0.570(11) 1 d D U P R 1
C170 C 0.4033(6) 0.9957(5) 0.4447(3) 0.068(2) Uani 0.570(11) 1 d D U P R 1
H170 H 0.3886 0.9764 0.4675 0.082 Uiso 0.570(11) 1 calc R U P R 1
C171 C 0.4058(6) 1.0433(5) 0.4434(3) 0.069(2) Uani 0.570(11) 1 d D U P R 1
H171 H 0.3927 1.0574 0.4653 0.083 Uiso 0.570(11) 1 calc R U P R 1
C172 C 0.4276(6) 1.0703(4) 0.4100(3) 0.066(2) Uani 0.570(11) 1 d D U P R 1
H172 H 0.4304 1.1028 0.4087 0.080 Uiso 0.570(11) 1 calc R U P R 1
C173 C 0.4453(6) 1.0492(5) 0.3781(3) 0.064(2) Uani 0.570(11) 1 d D U P R 1
H173 H 0.4600 1.0680 0.3550 0.077 Uiso 0.570(11) 1 calc R U P R 1
N216 N 0.4399(11) 1.0089(6) 0.3717(5) 0.064(2) Uani 0.430(11) 1 d D U P R 2
C569 C 0.4133(9) 0.9881(5) 0.4044(5) 0.067(2) Uani 0.430(11) 1 d D U P R 2
C570 C 0.3838(8) 1.0149(6) 0.4328(5) 0.068(2) Uani 0.430(11) 1 d D U P R 2
H570 H 0.3668 0.9984 0.4559 0.082 Uiso 0.430(11) 1 calc R U P R 2
C571 C 0.3798(8) 1.0661(6) 0.4266(4) 0.069(2) Uani 0.430(11) 1 d D U P R 2
H571 H 0.3601 1.0855 0.4456 0.083 Uiso 0.430(11) 1 calc R U P R 2
C572 C 0.4046(7) 1.0893(5) 0.3926(5) 0.066(2) Uani 0.430(11) 1 d D U P R 2
H572 H 0.4023 1.1246 0.3880 0.079 Uiso 0.430(11) 1 calc R U P R 2
C573 C 0.4331(7) 1.0600(6) 0.3652(4) 0.065(2) Uani 0.430(11) 1 d D U P R 2
H573 H 0.4482 1.0764 0.3413 0.078 Uiso 0.430(11) 1 calc R U P R 2
C181 C -0.0083(3) 0.8898(3) 0.2214(2) 0.0554(15) Uani 1 1 d . U . . .
C182 C -0.0455(3) 0.9030(3) 0.2564(2) 0.0569(16) Uani 1 1 d . U . . .
C183 C -0.0991(3) 0.9153(4) 0.2601(2) 0.067(2) Uani 1 1 d D U . . .
H183 H -0.1119 0.9178 0.2389 0.080 Uiso 0.65 1 calc R U P S 1
C184 C -0.1353(3) 0.9243(3) 0.2934(2) 0.0610(18) Uani 1 1 d . U . . .
H184 H -0.1719 0.9320 0.2952 0.073 Uiso 1 1 calc R U . . .
C185 C -0.1157(3) 0.9214(3) 0.3240(2) 0.0582(17) Uani 1 1 d . U . . .
C186 C -0.0619(3) 0.9102(3) 0.3214(2) 0.0620(18) Uani 1 1 d . U . . .
H186 H -0.0489 0.9085 0.3423 0.074 Uiso 1 1 calc R U . . .
C187 C -0.0278(3) 0.9016(3) 0.2870(2) 0.0638(19) Uani 1 1 d D U . . .
H187 H 0.0088 0.8945 0.2846 0.077 Uiso 0.35 1 calc R U P T 2
C188 C -0.1611(4) 0.9716(4) 0.3690(3) 0.091(3) Uani 1 1 d . U . . .
H188 H -0.1441 0.9961 0.3544 0.109 Uiso 1 1 calc R U . . .
C189 C -0.1991(4) 0.9798(5) 0.4031(3) 0.095(3) Uani 1 1 d . U . . .
C190 C -0.2130(6) 1.0233(5) 0.4173(4) 0.119(4) Uani 1 1 d . U . . .
H190 H -0.1969 1.0491 0.4052 0.143 Uiso 1 1 calc R U . . .
C191 C -0.2521(6) 1.0282(7) 0.4502(4) 0.131(4) Uani 1 1 d . U . . .
H191 H -0.2647 1.0587 0.4600 0.157 Uiso 1 1 calc R U . . .
C192 C -0.2713(5) 0.9894(6) 0.4676(4) 0.112(3) Uani 1 1 d . U . . .
H192 H -0.2967 0.9921 0.4904 0.134 Uiso 1 1 calc R U . . .
C193 C -0.2552(3) 0.9451(5) 0.4533(3) 0.092(3) Uani 1 1 d . U . . .
H193 H -0.2695 0.9181 0.4663 0.110 Uiso 1 1 calc R U . . .
C221 C 0.0397(3) 0.7751(3) 0.1707(2) 0.0542(16) Uani 1 1 d . U . . .
C222 C 0.0313(3) 0.7248(3) 0.1758(2) 0.0526(15) Uani 1 1 d . U . . .
C223 C 0.0052(3) 0.7203(3) 0.1520(3) 0.066(2) Uani 1 1 d D U . . .
H223 H -0.0089 0.7502 0.1336 0.080 Uiso 0.6 1 calc R U P U 1
C224 C -0.0009(3) 0.6733(3) 0.1540(3) 0.0628(19) Uani 1 1 d . U . . .
H224 H -0.0194 0.6709 0.1377 0.075 Uiso 1 1 calc R U . . .
C225 C 0.0206(3) 0.6309(3) 0.1803(2) 0.0522(15) Uani 1 1 d . U . . .
C226 C 0.0453(3) 0.6341(3) 0.2050(2) 0.0550(16) Uani 1 1 d . U . . .
H226 H 0.0590 0.6044 0.2236 0.066 Uiso 1 1 calc R U . . .
C227 C 0.0502(3) 0.6816(3) 0.2024(2) 0.0526(15) Uani 1 1 d D U . . .
H227 H 0.0671 0.6840 0.2197 0.063 Uiso 0.4 1 calc R U P V 2
C228 C -0.0166(3) 0.5652(3) 0.2061(2) 0.0542(16) Uani 1 1 d . U . . .
H228 H -0.0418 0.5863 0.2228 0.065 Uiso 1 1 calc R U . . .
C229 C -0.0166(3) 0.5137(3) 0.2078(2) 0.0474(14) Uani 1 1 d . U . . .
C230 C -0.0488(3) 0.4897(3) 0.2351(2) 0.0643(18) Uani 1 1 d . U . . .
H230 H -0.0744 0.5069 0.2539 0.077 Uiso 1 1 calc R U . . .
C231 C -0.0429(4) 0.4391(3) 0.2345(3) 0.071(2) Uani 1 1 d . U . . .
H231 H -0.0635 0.4206 0.2536 0.085 Uiso 1 1 calc R U . . .
C232 C -0.0073(4) 0.4164(4) 0.2062(3) 0.081(3) Uani 1 1 d . U . . .
H232 H -0.0047 0.3830 0.2044 0.097 Uiso 1 1 calc R U . . .
C233 C 0.0250(4) 0.4422(3) 0.1802(2) 0.066(2) Uani 1 1 d . U . . .
H233 H 0.0512 0.4250 0.1616 0.079 Uiso 1 1 calc R U . . .
C241 C 0.0760(3) 0.9562(3) 0.1422(2) 0.0564(16) Uani 1 1 d . U . . .
C242 C 0.0827(3) 1.0081(3) 0.1363(2) 0.0506(15) Uani 1 1 d . U . . .
C243 C 0.0379(3) 1.0533(3) 0.1320(2) 0.0586(18) Uani 1 1 d D U . . .
H243 H 0.0057 1.0505 0.1312 0.070 Uiso 0.8 1 calc R U P W 1
C244 C 0.0403(3) 1.1017(3) 0.1290(2) 0.0596(18) Uani 1 1 d . U . . .
H244 H 0.0100 1.1321 0.1262 0.072 Uiso 1 1 calc R U . . .
C245 C 0.0864(3) 1.1055(3) 0.1301(2) 0.0511(15) Uani 1 1 d . U . . .
C246 C 0.1321(3) 1.0617(3) 0.1324(2) 0.0594(18) Uani 1 1 d . U . . .
H246 H 0.1649 1.0650 0.1311 0.071 Uiso 1 1 calc R U . . .
C247 C 0.1284(3) 1.0132(3) 0.1367(2) 0.0574(17) Uani 1 1 d D U . . .
H247 H 0.1586 0.9828 0.1400 0.069 Uiso 0.2 1 calc R U P X 2
C248 C 0.1160(3) 1.1759(3) 0.0984(2) 0.0597(17) Uani 1 1 d . U . . .
H248 H 0.1332 1.1596 0.0775 0.072 Uiso 1 1 calc R U . . .
C249 C 0.1184(3) 1.2265(3) 0.0981(2) 0.0604(17) Uani 1 1 d . U . . .
C250 C 0.1471(4) 1.2528(4) 0.0690(3) 0.076(2) Uani 1 1 d . U . . .
H250 H 0.1656 1.2401 0.0466 0.091 Uiso 1 1 calc R U . . .
C251 C 0.1480(6) 1.2981(5) 0.0735(4) 0.110(4) Uani 1 1 d . U . . .
H251 H 0.1689 1.3165 0.0547 0.132 Uiso 1 1 calc R U . . .
C252 C 0.1191(6) 1.3167(4) 0.1051(4) 0.111(4) Uani 1 1 d . U . . .
H252 H 0.1183 1.3490 0.1077 0.133 Uiso 1 1 calc R U . . .
C253 C 0.0913(4) 1.2888(4) 0.1330(3) 0.083(3) Uani 1 1 d . U . . .
H253 H 0.0711 1.3023 0.1547 0.100 Uiso 1 1 calc R U . . .
C261 C 0.1261(3) 0.8412(3) 0.0922(2) 0.0536(15) Uani 1 1 d . U . . .
C262 C 0.1631(3) 0.8286(3) 0.0561(2) 0.0546(15) Uani 1 1 d . U . . .
C263 C 0.1467(3) 0.8574(3) 0.0218(2) 0.0636(18) Uani 1 1 d D U . . .
H263 H 0.1124 0.8828 0.0219 0.076 Uiso 0.8 1 calc R U P Y 1
C264 C 0.1806(3) 0.8486(3) -0.0118(2) 0.0628(18) Uani 1 1 d . U . . .
H264 H 0.1697 0.8681 -0.0350 0.075 Uiso 1 1 calc R U . . .
C265 C 0.2305(3) 0.8111(3) -0.0119(2) 0.0559(16) Uani 1 1 d . U . . .
C266 C 0.2469(3) 0.7815(3) 0.0208(2) 0.0570(16) Uani 1 1 d . U . . .
H266 H 0.2810 0.7556 0.0204 0.068 Uiso 1 1 calc R U . . .
C267 C 0.2121(3) 0.7901(3) 0.0552(2) 0.0553(16) Uani 1 1 d D U . . .
H267 H 0.2225 0.7691 0.0782 0.066 Uiso 0.2 1 calc R U P Z 2
C268 C 0.2737(4) 0.7639(4) -0.0592(3) 0.074(2) Uani 1 1 d . U . . .
H268 H 0.2570 0.7389 -0.0451 0.088 Uiso 1 1 calc R U . . .
C269 C 0.3100(4) 0.7583(4) -0.0957(3) 0.077(2) Uani 1 1 d . U . . .
C270 C 0.3217(5) 0.7167(5) -0.1116(4) 0.110(4) Uani 1 1 d . U . . .
H270 H 0.3070 0.6899 -0.0990 0.133 Uiso 1 1 calc R U . . .
C271 C 0.3553(6) 0.7151(6) -0.1464(4) 0.122(4) Uani 1 1 d . U . . .
H271 H 0.3634 0.6883 -0.1592 0.147 Uiso 1 1 calc R U . . .
C272 C 0.3757(5) 0.7532(5) -0.1609(4) 0.109(3) Uani 1 1 d . U . . .
H272 H 0.3999 0.7524 -0.1844 0.130 Uiso 1 1 calc R U . . .
C273 C 0.3635(4) 0.7935(4) -0.1439(3) 0.086(2) Uani 1 1 d . U . . .
H273 H 0.3792 0.8197 -0.1559 0.103 Uiso 1 1 calc R U . . .
C281 C 0.3036(3) 0.9954(3) 0.1471(2) 0.0562(16) Uani 1 1 d . U . . .
C282 C 0.2577(3) 1.0400(3) 0.1593(2) 0.0569(16) Uani 1 1 d . U . . .
C283 C 0.2496(3) 1.0902(3) 0.1389(2) 0.0586(17) Uani 1 1 d D U . . .
H283 H 0.2749 1.0969 0.1170 0.070 Uiso 0.62 1 calc R U P A 1
C284 C 0.2048(3) 1.1319(3) 0.1494(2) 0.0587(17) Uani 1 1 d . U . . .
H284 H 0.1998 1.1663 0.1345 0.070 Uiso 1 1 calc R U . . .
C285 C 0.1679(3) 1.1226(3) 0.1819(2) 0.0549(16) Uani 1 1 d . U . . .
C286 C 0.1768(3) 1.0723(3) 0.2037(2) 0.0594(17) Uani 1 1 d . U . . .
H286 H 0.1523 1.0655 0.2262 0.071 Uiso 1 1 calc R U . . .
C287 C 0.2205(3) 1.0326(3) 0.1927(2) 0.0582(16) Uani 1 1 d D U . . .
H287 H 0.2263 0.9986 0.2083 0.070 Uiso 0.38 1 calc R U P B 2
C288 C 0.1189(3) 1.1842(4) 0.2182(3) 0.070(2) Uani 1 1 d . U . . .
H288 H 0.1482 1.1736 0.2298 0.084 Uiso 1 1 calc R U . . .
C289 C 0.0686(3) 1.2254(3) 0.2290(3) 0.0677(19) Uani 1 1 d . U . . .
C290 C 0.0605(4) 1.2472(4) 0.2583(3) 0.088(3) Uani 1 1 d . U . . .
H290 H 0.0874 1.2385 0.2718 0.105 Uiso 1 1 calc R U . . .
C291 C 0.0093(5) 1.2837(4) 0.2677(3) 0.088(2) Uani 1 1 d . U . . .
H291 H 0.0011 1.3000 0.2881 0.105 Uiso 1 1 calc R U . . .
C292 C -0.0265(4) 1.2949(3) 0.2479(3) 0.078(2) Uani 1 1 d . U . . .
H292 H -0.0607 1.3191 0.2544 0.094 Uiso 1 1 calc R U . . .
C293 C -0.0152(3) 1.2715(3) 0.2174(3) 0.072(2) Uani 1 1 d . U . . .
H293 H -0.0418 1.2801 0.2037 0.086 Uiso 1 1 calc R U . . .
C301 C 0.3464(3) 0.9190(3) 0.0667(2) 0.0628(17) Uani 1 1 d . U . . .
C302 C 0.3246(3) 0.9195(3) 0.0360(2) 0.0641(17) Uani 1 1 d . U . . .
C303 C 0.3485(3) 0.9326(3) -0.0016(2) 0.0670(19) Uani 1 1 d D U . . .
H303 H 0.3781 0.9435 -0.0071 0.080 Uiso 0.6 1 calc R U P C 1
C304 C 0.3309(4) 0.9304(4) -0.0314(2) 0.068(2) Uani 1 1 d . U . . .
H304 H 0.3475 0.9402 -0.0568 0.081 Uiso 1 1 calc R U . . .
C305 C 0.2878(3) 0.9132(3) -0.0227(2) 0.0609(17) Uani 1 1 d . U . . .
C306 C 0.2626(3) 0.9012(3) 0.0137(2) 0.0610(18) Uani 1 1 d . U . . .
H306 H 0.2328 0.8906 0.0192 0.073 Uiso 1 1 calc R U . . .
C307 C 0.2809(3) 0.9047(3) 0.0427(2) 0.0616(17) Uani 1 1 d D U . . .
H307 H 0.2628 0.8967 0.0679 0.074 Uiso 0.4 1 calc R U P D 2
C308 C 0.2275(4) 0.9434(3) -0.0627(2) 0.068(2) Uani 1 1 d . U . . .
H308 H 0.2097 0.9735 -0.0521 0.081 Uiso 1 1 calc R U . . .
C309 C 0.2088(3) 0.9352(3) -0.0907(2) 0.0648(19) Uani 1 1 d . U . . .
C310 C 0.1595(4) 0.9660(4) -0.1016(3) 0.087(3) Uani 1 1 d . U . . .
H310 H 0.1372 0.9954 -0.0911 0.105 Uiso 1 1 calc R U . . .
C311 C 0.1444(4) 0.9536(4) -0.1269(3) 0.092(3) Uani 1 1 d . U . . .
H311 H 0.1123 0.9748 -0.1354 0.110 Uiso 1 1 calc R U . . .
C312 C 0.1767(4) 0.9094(4) -0.1401(3) 0.085(3) Uani 1 1 d . U . . .
H312 H 0.1660 0.8992 -0.1573 0.102 Uiso 1 1 calc R U . . .
C313 C 0.2244(4) 0.8793(4) -0.1291(2) 0.073(2) Uani 1 1 d . U . . .
H313 H 0.2459 0.8491 -0.1391 0.088 Uiso 1 1 calc R U . . .
C321 C 0.4313(3) 0.9103(3) 0.1814(3) 0.0608(16) Uani 1 1 d . U . . .
C322 C 0.4524(3) 0.9095(3) 0.2125(2) 0.0568(15) Uani 1 1 d . U . . .
C323 C 0.4716(4) 0.9496(3) 0.2093(2) 0.069(2) Uani 1 1 d D U . . .
H323 H 0.4714 0.9763 0.1871 0.082 Uiso 0.7 1 calc R U P E 1
C324 C 0.4907(3) 0.9500(3) 0.2389(2) 0.0626(18) Uani 1 1 d . U . . .
H324 H 0.5041 0.9767 0.2366 0.075 Uiso 1 1 calc R U . . .
C325 C 0.4905(3) 0.9122(3) 0.2715(2) 0.0479(14) Uani 1 1 d . U . . .
C326 C 0.4728(3) 0.8717(3) 0.2747(2) 0.0530(15) Uani 1 1 d . U . . .
H326 H 0.4738 0.8449 0.2969 0.064 Uiso 1 1 calc R U . . .
C327 C 0.4537(3) 0.8712(3) 0.2450(2) 0.0567(16) Uani 1 1 d D U . . .
H327 H 0.4413 0.8438 0.2472 0.068 Uiso 0.3 1 calc R U P F 2
C328 C 0.5528(3) 0.8814(3) 0.3078(2) 0.0489(15) Uani 1 1 d . U . . .
H328 H 0.5727 0.8562 0.2928 0.059 Uiso 1 1 calc R U . . .
C329 C 0.5726(3) 0.8836(3) 0.3389(2) 0.0530(15) Uani 1 1 d . U . . .
C330 C 0.6183(3) 0.8480(3) 0.3501(2) 0.0647(19) Uani 1 1 d . U . . .
H330 H 0.6402 0.8207 0.3373 0.078 Uiso 1 1 calc R U . . .
C331 C 0.6320(4) 0.8531(4) 0.3813(3) 0.074(2) Uani 1 1 d . U . . .
H331 H 0.6623 0.8287 0.3909 0.089 Uiso 1 1 calc R U . . .
C332 C 0.5989(3) 0.8956(4) 0.3971(3) 0.072(2) Uani 1 1 d . U . . .
H332 H 0.6077 0.9015 0.4173 0.086 Uiso 1 1 calc R U . . .
C333 C 0.5536(3) 0.9293(3) 0.3844(2) 0.0612(18) Uani 1 1 d . U . . .
H333 H 0.5318 0.9573 0.3966 0.073 Uiso 1 1 calc R U . . .
C341 C 0.4763(3) 0.8340(3) 0.1037(2) 0.0628(18) Uani 1 1 d . U . . .
C342 C 0.5248(3) 0.7893(3) 0.0963(2) 0.0638(18) Uani 1 1 d . U . . .
C343 C 0.5738(4) 0.7953(3) 0.0818(3) 0.077(2) Uani 1 1 d D U . . .
H343 H 0.5760 0.8293 0.0755 0.093 Uiso 0.6 1 calc R U P G 1
C344 C 0.6204(3) 0.7528(3) 0.0762(3) 0.069(2) Uani 1 1 d . U . . .
H344 H 0.6534 0.7581 0.0664 0.083 Uiso 1 1 calc R U . . .
C345 C 0.6180(3) 0.7046(3) 0.0847(2) 0.0552(16) Uani 1 1 d . U . . .
C346 C 0.5693(3) 0.6966(3) 0.0984(2) 0.0619(19) Uani 1 1 d . U . . .
H346 H 0.5679 0.6624 0.1043 0.074 Uiso 1 1 calc R U . . .
C347 C 0.5234(3) 0.7386(3) 0.1034(3) 0.0650(19) Uani 1 1 d D U . . .
H347 H 0.4904 0.7332 0.1118 0.078 Uiso 0.4 1 calc R U P H 2
C348 C 0.6761(3) 0.6400(3) 0.0531(2) 0.068(2) Uani 1 1 d . U . . .
H348 H 0.6540 0.6537 0.0351 0.081 Uiso 1 1 calc R U . . .
C349 C 0.7234(3) 0.5943(3) 0.0500(3) 0.0683(19) Uani 1 1 d . U . . .
C350 C 0.7379(4) 0.5647(4) 0.0226(3) 0.082(2) Uani 1 1 d . U . . .
H350 H 0.7174 0.5739 0.0042 0.099 Uiso 1 1 calc R U . . .
C351 C 0.7836(4) 0.5213(4) 0.0239(3) 0.091(3) Uani 1 1 d . U . . .
H351 H 0.7951 0.5002 0.0060 0.110 Uiso 1 1 calc R U . . .
C352 C 0.8115(4) 0.5092(4) 0.0505(3) 0.089(3) Uani 1 1 d . U . . .
H352 H 0.8428 0.4796 0.0510 0.106 Uiso 1 1 calc R U . . .
C353 C 0.7957(3) 0.5391(3) 0.0777(3) 0.076(2) Uani 1 1 d . U . . .
H353 H 0.8167 0.5304 0.0957 0.091 Uiso 1 1 calc R U . . .
C361 C 0.4859(3) 0.5693(3) 0.1412(2) 0.0562(16) Uani 1 1 d . U . . .
C362 C 0.5375(3) 0.5689(3) 0.1442(2) 0.0607(17) Uani 1 1 d . U . . .
C363 C 0.5828(3) 0.5507(3) 0.1174(3) 0.067(2) Uani 1 1 d D U . . .
H363 H 0.5804 0.5376 0.0981 0.081 Uiso 0.7 1 calc R U P I 1
C364 C 0.6308(3) 0.5515(4) 0.1188(3) 0.069(2) Uani 1 1 d . U . . .
H364 H 0.6613 0.5387 0.1007 0.082 Uiso 1 1 calc R U . . .
C365 C 0.6343(3) 0.5708(3) 0.1460(2) 0.0554(16) Uani 1 1 d . U . . .
C366 C 0.5909(3) 0.5869(3) 0.1739(2) 0.0616(18) Uani 1 1 d . U . . .
H366 H 0.5941 0.5984 0.1937 0.074 Uiso 1 1 calc R U . . .
C367 C 0.5429(3) 0.5861(3) 0.1725(2) 0.0612(18) Uani 1 1 d D U . . .
H367 H 0.5130 0.5976 0.1914 0.073 Uiso 0.3 1 calc R U P J 2
C368 C 0.7105(3) 0.5383(4) 0.1710(3) 0.074(2) Uani 1 1 d . U . . .
H368 H 0.6995 0.5097 0.1860 0.089 Uiso 1 1 calc R U . . .
C369 C 0.7587(3) 0.5433(4) 0.1737(3) 0.082(2) Uani 1 1 d . U . . .
C370 C 0.7881(4) 0.5114(5) 0.2010(3) 0.098(3) Uani 1 1 d . U . . .
H370 H 0.7796 0.4822 0.2178 0.118 Uiso 1 1 calc R U . . .
C371 C 0.8298(4) 0.5232(6) 0.2031(4) 0.113(4) Uani 1 1 d . U . . .
H371 H 0.8503 0.5028 0.2219 0.135 Uiso 1 1 calc R U . . .
C372 C 0.8412(4) 0.5645(6) 0.1778(4) 0.107(3) Uani 1 1 d . U . . .
H372 H 0.8704 0.5723 0.1787 0.128 Uiso 1 1 calc R U . . .
C373 C 0.8110(3) 0.5956(5) 0.1505(3) 0.088(3) Uani 1 1 d . U . . .
H373 H 0.8199 0.6243 0.1334 0.105 Uiso 1 1 calc R U . . .
C381 C 0.3881(3) 0.4951(3) 0.1951(2) 0.0561(16) Uani 1 1 d . U . . .
C382 C 0.3885(3) 0.4505(3) 0.2282(2) 0.0544(15) Uani 1 1 d . U . . .
C383 C 0.4262(3) 0.4005(3) 0.2248(2) 0.0561(16) Uani 1 1 d D U . . .
H383 H 0.4493 0.3953 0.2013 0.067 Uiso 0.9 1 calc R U P K 1
C384 C 0.4291(3) 0.3594(3) 0.2559(2) 0.0574(17) Uani 1 1 d . U . . .
H384 H 0.4552 0.3262 0.2538 0.069 Uiso 1 1 calc R U . . .
C385 C 0.3949(3) 0.3657(3) 0.2900(2) 0.0504(14) Uani 1 1 d . U . . .
C386 C 0.3561(3) 0.4140(3) 0.2933(2) 0.0566(16) Uani 1 1 d . U . . .
H386 H 0.3315 0.4186 0.3163 0.068 Uiso 1 1 calc R U . . .
C387 C 0.3541(3) 0.4552(3) 0.2621(2) 0.0564(16) Uani 1 1 d D U . . .
H387 H 0.3278 0.4882 0.2644 0.068 Uiso 0.1 1 calc R U P L 2
C388 C 0.3631(3) 0.3024(3) 0.3350(2) 0.0570(16) Uani 1 1 d . U . . .
H388 H 0.3361 0.3117 0.3214 0.068 Uiso 1 1 calc R U . . .
C389 C 0.3660(3) 0.2640(3) 0.3693(2) 0.0586(16) Uani 1 1 d . U . . .
C390 C 0.3286(4) 0.2393(3) 0.3876(3) 0.072(2) Uani 1 1 d . U . . .
H390 H 0.3005 0.2454 0.3760 0.086 Uiso 1 1 calc R U . . .
C391 C 0.3324(4) 0.2065(4) 0.4221(3) 0.081(2) Uani 1 1 d . U . . .
H391 H 0.3064 0.1906 0.4353 0.098 Uiso 1 1 calc R U . . .
C392 C 0.3753(4) 0.1969(3) 0.4374(3) 0.075(2) Uani 1 1 d . U . . .
H392 H 0.3790 0.1739 0.4613 0.090 Uiso 1 1 calc R U . . .
C393 C 0.4121(3) 0.2205(3) 0.4183(2) 0.0618(17) Uani 1 1 d . U . . .
H393 H 0.4412 0.2130 0.4294 0.074 Uiso 1 1 calc R U . . .
C401 C 0.3911(3) 0.6539(3) 0.0727(2) 0.0556(15) Uani 1 1 d . U . . .
C402 C 0.3881(3) 0.6967(3) 0.0382(2) 0.0554(15) Uani 1 1 d . U . . .
C403 C 0.3922(4) 0.6867(3) 0.0038(3) 0.072(2) Uani 1 1 d D U . . .
H403 H 0.3991 0.6520 0.0021 0.086 Uiso 0.85 1 calc R U P M 1
C404 C 0.3864(4) 0.7264(4) -0.0284(3) 0.079(2) Uani 1 1 d . U . . .
H404 H 0.3891 0.7188 -0.0518 0.095 Uiso 1 1 calc R U . . .
C405 C 0.3767(3) 0.7761(3) -0.0264(2) 0.0587(16) Uani 1 1 d . U . . .
C406 C 0.3735(3) 0.7871(3) 0.0072(2) 0.0622(18) Uani 1 1 d . U . . .
H406 H 0.3673 0.8217 0.0087 0.075 Uiso 1 1 calc R U . . .
C407 C 0.3795(3) 0.7471(3) 0.0386(2) 0.0591(17) Uani 1 1 d D U . . .
H407 H 0.3775 0.7548 0.0616 0.071 Uiso 0.15 1 calc R U P N 2
C408 C 0.4064(4) 0.8348(4) -0.0776(3) 0.073(2) Uani 1 1 d . U . . .
H408 H 0.4399 0.8200 -0.0706 0.088 Uiso 1 1 calc R U . . .
C409 C 0.3966(4) 0.8781(4) -0.1101(2) 0.075(2) Uani 1 1 d . U . . .
C410 C 0.4328(5) 0.9017(5) -0.1301(3) 0.097(3) Uani 1 1 d . U . . .
H410 H 0.4670 0.8895 -0.1246 0.117 Uiso 1 1 calc R U . . .
C411 C 0.4171(5) 0.9449(5) -0.1592(3) 0.103(3) Uani 1 1 d . U . . .
H411 H 0.4403 0.9637 -0.1735 0.124 Uiso 1 1 calc R U . . .
C412 C 0.3696(6) 0.9592(5) -0.1667(3) 0.105(3) Uani 1 1 d . U . . .
H412 H 0.3594 0.9877 -0.1871 0.126 Uiso 1 1 calc R U . . .
C413 C 0.3346(5) 0.9335(4) -0.1453(3) 0.093(3) Uani 1 1 d . U . . .
H413 H 0.3007 0.9448 -0.1511 0.111 Uiso 1 1 calc R U . . .
C421 C 0.2953(3) 0.5825(3) 0.1250(2) 0.0521(15) Uani 1 1 d . U . . .
C422 C 0.2435(3) 0.5854(3) 0.1206(2) 0.0522(15) Uani 1 1 d . U . . .
C423 C 0.2426(3) 0.5465(3) 0.1057(2) 0.0551(17) Uani 1 1 d D U . . .
H423 H 0.2747 0.5205 0.0978 0.066 Uiso 0.85 1 calc R U P O 1
C424 C 0.1952(3) 0.5461(3) 0.1025(2) 0.0587(18) Uani 1 1 d . U . . .
H424 H 0.1948 0.5194 0.0927 0.070 Uiso 1 1 calc R U . . .
C425 C 0.1484(3) 0.5842(3) 0.1134(2) 0.0478(15) Uani 1 1 d . U . . .
C426 C 0.1494(3) 0.6245(3) 0.1261(2) 0.0527(16) Uani 1 1 d . U . . .
H426 H 0.1177 0.6518 0.1326 0.063 Uiso 1 1 calc R U . . .
C427 C 0.1970(3) 0.6242(3) 0.1292(2) 0.0517(16) Uani 1 1 d D U . . .
H427 H 0.1975 0.6520 0.1377 0.062 Uiso 0.15 1 calc R U P P 2
C428 C 0.0750(3) 0.6148(3) 0.0863(3) 0.0620(19) Uani 1 1 d . U . . .
H428 H 0.0879 0.6411 0.0692 0.074 Uiso 1 1 calc R U . . .
C429 C 0.0269(3) 0.6094(3) 0.0845(3) 0.0630(19) Uani 1 1 d . U . . .
C430 C -0.0042(4) 0.6405(4) 0.0583(3) 0.093(3) Uani 1 1 d . U . . .
H430 H 0.0047 0.6688 0.0404 0.112 Uiso 1 1 calc R U . . .
C431 C -0.0483(4) 0.6304(5) 0.0582(4) 0.097(3) Uani 1 1 d . U . . .
H431 H -0.0706 0.6518 0.0408 0.116 Uiso 1 1 calc R U . . .
C432 C -0.0587(3) 0.5886(4) 0.0842(3) 0.072(2) Uani 1 1 d . U . . .
H432 H -0.0874 0.5795 0.0838 0.086 Uiso 1 1 calc R U . . .
C433 C -0.0279(3) 0.5596(3) 0.1109(2) 0.0594(17) Uani 1 1 d . U . . .
H433 H -0.0369 0.5318 0.1293 0.071 Uiso 1 1 calc R U . . .
C441 C 0.2269(3) 0.9450(3) 0.3550(2) 0.0569(17) Uani 1 1 d . U . . .
C442 C 0.2733(3) 0.9628(3) 0.3426(3) 0.0620(18) Uani 1 1 d . U . . .
C443 C 0.2838(3) 0.9869(3) 0.3653(3) 0.067(2) Uani 1 1 d D U . . .
H443 H 0.2598 0.9931 0.3883 0.081 Uiso 0.7 1 calc R U P Q 1
C444 C 0.3275(3) 1.0016(4) 0.3554(3) 0.072(2) Uani 1 1 d . U . . .
H444 H 0.3336 1.0177 0.3712 0.087 Uiso 1 1 calc R U . . .
C445 C 0.3620(3) 0.9927(3) 0.3223(3) 0.0592(17) Uani 1 1 d . U . . .
C446 C 0.3533(3) 0.9715(3) 0.2978(3) 0.0599(18) Uani 1 1 d . U . . .
H446 H 0.3766 0.9673 0.2742 0.072 Uiso 1 1 calc R U . . .
C447 C 0.3076(3) 0.9563(3) 0.3094(2) 0.0588(17) Uani 1 1 d D U . . .
H447 H 0.3009 0.9410 0.2932 0.071 Uiso 0.3 1 calc R U P R 2
C448 C 0.4156(3) 1.0434(3) 0.2867(3) 0.071(2) Uani 1 1 d . U . . .
H448 H 0.3877 1.0663 0.2739 0.085 Uiso 1 1 calc R U . . .
C449 C 0.4660(3) 1.0515(3) 0.2779(3) 0.0666(18) Uani 1 1 d . U . . .
C450 C 0.4776(4) 1.0923(4) 0.2482(3) 0.084(2) Uani 1 1 d . U . . .
H450 H 0.4522 1.1171 0.2338 0.101 Uiso 1 1 calc R U . . .
C451 C 0.5281(4) 1.0940(4) 0.2414(3) 0.083(2) Uani 1 1 d . U . . .
H451 H 0.5385 1.1201 0.2217 0.099 Uiso 1 1 calc R U . . .
C452 C 0.5633(4) 1.0572(4) 0.2635(3) 0.071(2) Uani 1 1 d . U . . .
H452 H 0.5981 1.0578 0.2590 0.085 Uiso 1 1 calc R U . . .
C453 C 0.5481(3) 1.0205(3) 0.2918(2) 0.0592(17) Uani 1 1 d . U . . .
H453 H 0.5724 0.9964 0.3072 0.071 Uiso 1 1 calc R U . . .
C461 C 0.1839(3) 0.8352(3) 0.4366(2) 0.0566(15) Uani 1 1 d . U . . .
C462 C 0.2036(3) 0.7928(3) 0.4679(2) 0.0585(16) Uani 1 1 d . U . . .
C463 C 0.1785(3) 0.7952(3) 0.5056(2) 0.0623(17) Uani 1 1 d D U . . .
H463 H 0.1511 0.8264 0.5108 0.075 Uiso 0.7 1 calc R U P S 1
C464 C 0.1923(3) 0.7542(4) 0.5348(3) 0.068(2) Uani 1 1 d . U . . .
H464 H 0.1736 0.7565 0.5598 0.082 Uiso 1 1 calc R U . . .
C465 C 0.2336(3) 0.7093(3) 0.5280(2) 0.0566(16) Uani 1 1 d . U . . .
C466 C 0.2612(3) 0.7067(3) 0.4911(2) 0.0612(18) Uani 1 1 d . U . . .
H466 H 0.2907 0.6765 0.4863 0.073 Uiso 1 1 calc R U . . .
C467 C 0.2462(3) 0.7465(3) 0.4623(2) 0.0580(16) Uani 1 1 d D U . . .
H467 H 0.2648 0.7435 0.4374 0.070 Uiso 0.3 1 calc R U P T 2
C468 C 0.2895(3) 0.6554(4) 0.5697(2) 0.073(2) Uani 1 1 d . U . . .
H468 H 0.3097 0.6780 0.5595 0.087 Uiso 1 1 calc R U . . .
C469 C 0.3048(4) 0.6093(4) 0.5992(3) 0.083(2) Uani 1 1 d . U . . .
C470 C 0.3511(5) 0.5884(5) 0.6122(3) 0.105(3) Uani 1 1 d . U . . .
H470 H 0.3769 0.6051 0.6025 0.126 Uiso 1 1 calc R U . . .
C471 C 0.3598(6) 0.5429(6) 0.6396(4) 0.126(5) Uani 1 1 d . U . . .
H471 H 0.3916 0.5283 0.6490 0.151 Uiso 1 1 calc R U . . .
C472 C 0.3228(6) 0.5190(7) 0.6532(4) 0.135(5) Uani 1 1 d . U . . .
H472 H 0.3288 0.4879 0.6723 0.162 Uiso 1 1 calc R U . . .
C473 C 0.2770(5) 0.5394(5) 0.6395(3) 0.098(3) Uani 1 1 d . U . . .
H473 H 0.2512 0.5228 0.6498 0.117 Uiso 1 1 calc R U . . .
C481 C 0.0980(3) 0.9853(3) 0.3226(2) 0.0531(15) Uani 1 1 d . U . . .
C482 C 0.0751(3) 1.0266(3) 0.2916(2) 0.0547(15) Uani 1 1 d . U . . .
C483 C 0.0561(3) 1.0778(3) 0.2952(2) 0.0643(18) Uani 1 1 d D U . . .
H483 H 0.0571 1.0854 0.3175 0.077 Uiso 0.75 1 calc R U P U 1
C484 C 0.0354(3) 1.1184(3) 0.2665(2) 0.0627(18) Uani 1 1 d . U . . .
H484 H 0.0212 1.1534 0.2697 0.075 Uiso 1 1 calc R U . . .
C485 C 0.0356(3) 1.1077(3) 0.2336(2) 0.0491(14) Uani 1 1 d . U . . .
C486 C 0.0531(3) 1.0565(3) 0.2294(2) 0.0566(16) Uani 1 1 d . U . . .
H486 H 0.0518 1.0490 0.2072 0.068 Uiso 1 1 calc R U . . .
C487 C 0.0727(3) 1.0167(3) 0.2588(2) 0.0532(15) Uani 1 1 d D U . . .
H487 H 0.0848 0.9815 0.2563 0.064 Uiso 0.25 1 calc R U P V 2
C488 C -0.0298(3) 1.1625(3) 0.1992(3) 0.0597(17) Uani 1 1 d . U . . .
H488 H -0.0521 1.1437 0.2153 0.072 Uiso 1 1 calc R U . . .
C489 C -0.0476(3) 1.2062(3) 0.1692(3) 0.0641(18) Uani 1 1 d . U . . .
C490 C -0.0971(4) 1.2239(4) 0.1607(4) 0.086(3) Uani 1 1 d . U . . .
H490 H -0.1218 1.2066 0.1744 0.104 Uiso 1 1 calc R U . . .
C491 C -0.1097(5) 1.2666(5) 0.1325(4) 0.108(4) Uani 1 1 d . U . . .
H491 H -0.1439 1.2805 0.1268 0.129 Uiso 1 1 calc R U . . .
C492 C -0.0730(5) 1.2891(5) 0.1127(5) 0.114(4) Uani 1 1 d . U . . .
H492 H -0.0815 1.3181 0.0923 0.137 Uiso 1 1 calc R U . . .
C493 C -0.0222(4) 1.2707(3) 0.1215(4) 0.089(3) Uani 1 1 d . U . . .
H493 H 0.0029 1.2873 0.1072 0.107 Uiso 1 1 calc R U . . .
C501 C 0.0568(3) 0.8812(3) 0.4001(2) 0.0586(17) Uani 1 1 d . U . . .
C502 C 0.0069(3) 0.8684(3) 0.4094(2) 0.0608(18) Uani 1 1 d . U . . .
C503 C -0.0399(3) 0.9004(4) 0.4267(3) 0.083(3) Uani 1 1 d D U . . .
H503 H -0.0398 0.9293 0.4340 0.100 Uiso 0.7 1 calc R U P W 1
C504 C -0.0874(3) 0.8914(4) 0.4338(3) 0.082(3) Uani 1 1 d . U . . .
H504 H -0.1191 0.9127 0.4467 0.099 Uiso 1 1 calc R U . . .
C505 C -0.0870(3) 0.8504(3) 0.4213(2) 0.0580(17) Uani 1 1 d . U . . .
C506 C -0.0408(3) 0.8180(4) 0.4053(2) 0.0620(19) Uani 1 1 d . U . . .
H506 H -0.0409 0.7890 0.3981 0.074 Uiso 1 1 calc R U . . .
C507 C 0.0058(3) 0.8261(3) 0.3993(2) 0.0574(17) Uani 1 1 d D U . . .
H507 H 0.0377 0.8027 0.3882 0.069 Uiso 0.3 1 calc R U P X 2
C508 C -0.1477(3) 0.8087(4) 0.4547(3) 0.073(2) Uani 1 1 d . U . . .
H508 H -0.1243 0.7881 0.4715 0.088 Uiso 1 1 calc R U . . .
C509 C -0.1994(3) 0.8026(4) 0.4599(3) 0.074(2) Uani 1 1 d . U . . .
C510 C -0.2168(4) 0.7677(5) 0.4874(3) 0.088(3) Uani 1 1 d . U . . .
H510 H -0.1963 0.7447 0.5056 0.106 Uiso 1 1 calc R U . . .
C511 C -0.2666(4) 0.7662(5) 0.4885(3) 0.090(3) Uani 1 1 d . U . . .
H511 H -0.2793 0.7403 0.5065 0.108 Uiso 1 1 calc R U . . .
C512 C -0.2958(4) 0.8018(5) 0.4638(3) 0.091(3) Uani 1 1 d . U . . .
H512 H -0.3301 0.8023 0.4650 0.109 Uiso 1 1 calc R U . . .
C513 C -0.2758(3) 0.8382(5) 0.4364(3) 0.084(3) Uani 1 1 d . U . . .
H513 H -0.2974 0.8638 0.4196 0.101 Uiso 1 1 calc R U . . .
F101 F 0.1415(3) 0.7088(2) 0.42846(16) 0.0750(16) Uani 0.8 1 d D U P Y 1
F201 F 0.1044(12) 0.5528(10) 0.5076(9) 0.099(9) Uiso 0.2 1 d D U P Z 2
F102 F 0.3222(2) 0.52806(18) 0.35936(17) 0.0662(14) Uani 0.85 1 d D U P A 1
F202 F 0.2356(10) 0.3954(12) 0.4097(8) 0.069(8) Uiso 0.15 1 d D U P B 2
F103 F 0.2021(2) 0.5590(2) 0.23341(16) 0.0658(14) Uani 0.8 1 d D U P C 1
F203 F 0.0569(10) 0.4999(11) 0.3063(6) 0.088(7) Uiso 0.2 1 d D U P D 2
F104 F 0.0106(3) 0.7523(3) 0.2995(2) 0.087(2) Uani 0.7 1 d D U P E 1
F204 F -0.0717(8) 0.6557(7) 0.4154(5) 0.089(5) Uiso 0.3 1 d D U P F 2
F105 F 0.2904(3) 0.6011(3) 0.41564(19) 0.073(2) Uani 0.65 1 d D U P G 1
F205 F 0.4198(4) 0.5749(5) 0.4859(4) 0.065(3) Uiso 0.35 1 d D U P H 2
F106 F 0.4467(3) 0.5188(3) 0.2724(2) 0.0722(19) Uani 0.65 1 d D U P I 1
F206 F 0.5476(6) 0.4317(6) 0.3730(4) 0.080(4) Uiso 0.35 1 d D U P J 2
F107 F 0.5061(2) 0.7321(3) 0.21474(19) 0.0774(18) Uani 0.75 1 d D U P K 1
F207 F 0.6509(8) 0.5988(8) 0.2745(5) 0.083(6) Uiso 0.25 1 d D U P L 2
F108 F 0.3533(2) 0.8145(2) 0.3597(2) 0.0760(17) Uani 0.85 1 d D U P M 1
F208 F 0.5257(11) 0.7401(12) 0.3913(10) 0.085(9) Uiso 0.15 1 d D U P N 2
F109 F 0.0232(3) 0.8938(4) 0.2871(2) 0.080(2) Uani 0.65 1 d D U P O 1
F209 F -0.1249(6) 0.9259(6) 0.2316(4) 0.079(4) Uiso 0.35 1 d D U P P 2
F110 F 0.0719(4) 0.6815(3) 0.2305(2) 0.078(2) Uani 0.6 1 d D U P Q 1
F210 F -0.0190(5) 0.7603(5) 0.1252(4) 0.081(3) Uiso 0.4 1 d D U P R 2
F111 F 0.1750(2) 0.9725(2) 0.1373(2) 0.0773(17) Uani 0.8 1 d D U P S 1
F211 F -0.0065(9) 1.0624(12) 0.1192(8) 0.090(8) Uiso 0.2 1 d D U P T 2
F112 F 0.2304(2) 0.7577(2) 0.08630(16) 0.0740(16) Uani 0.8 1 d D U P U 1
F212 F 0.0987(8) 0.8957(10) 0.0160(8) 0.087(7) Uiso 0.2 1 d D U P V 2
F113 F 0.2268(3) 0.9866(3) 0.2180(2) 0.074(2) Uani 0.62 1 d D U P W 1
F213 F 0.2857(5) 1.1047(5) 0.1080(3) 0.075(3) Uiso 0.38 1 d D U P X 2
F114 F 0.2485(4) 0.8968(4) 0.0777(2) 0.090(3) Uani 0.6 1 d D U P Y 1
F214 F 0.3881(5) 0.9549(5) -0.0148(3) 0.073(3) Uiso 0.4 1 d D U P Z 2
F115 F 0.4422(3) 0.8267(3) 0.2505(2) 0.080(2) Uani 0.7 1 d D U P A 1
F215 F 0.4884(6) 0.9821(6) 0.1762(4) 0.074(4) Uiso 0.3 1 d D U P B 2
F116 F 0.4772(3) 0.7268(3) 0.1121(3) 0.089(3) Uani 0.6 1 d D U P C 1
F216 F 0.5835(5) 0.8429(5) 0.0679(4) 0.085(4) Uiso 0.4 1 d D U P D 2
F117 F 0.5037(3) 0.5988(4) 0.2032(2) 0.088(2) Uani 0.7 1 d D U P E 1
F217 F 0.5878(7) 0.5222(7) 0.0916(5) 0.080(4) Uiso 0.3 1 d D U P F 2
F118 F 0.3142(2) 0.50139(19) 0.26721(16) 0.0741(14) Uani 0.9 1 d D U P G 1
F218 F 0.4619(14) 0.3804(17) 0.1946(9) 0.062(10) Uiso 0.1 1 d D U P H 2
F119 F 0.3786(3) 0.7610(2) 0.07045(17) 0.0833(17) Uani 0.85 1 d D U P I 1
F219 F 0.4237(13) 0.6414(10) -0.0091(10) 0.087(10) Uiso 0.15 1 d D U P J 2
F120 F 0.1945(2) 0.6660(2) 0.14090(17) 0.0685(14) Uani 0.85 1 d D U P K 1
F220 F 0.2824(11) 0.5065(11) 0.0915(10) 0.084(9) Uiso 0.15 1 d D U P L 2
F121 F 0.0869(3) 0.9678(2) 0.2530(2) 0.0745(17) Uani 0.75 1 d D U P M 1
F221 F 0.0412(10) 1.0973(10) 0.3273(6) 0.102(7) Uiso 0.25 1 d D U P N 2
F122 F 0.0504(2) 0.7876(3) 0.3861(2) 0.079(2) Uani 0.7 1 d D U P O 1
F222 F -0.0429(7) 0.9309(7) 0.4508(5) 0.078(4) Uiso 0.3 1 d D U P P 2
F123 F 0.3006(2) 0.9385(3) 0.28322(19) 0.0671(17) Uani 0.7 1 d D U P Q 1
F223 F 0.2501(9) 0.9994(10) 0.3977(6) 0.124(8) Uiso 0.3 1 d D U P R 2
F124 F 0.2785(3) 0.7417(3) 0.42705(18) 0.0710(17) Uani 0.7 1 d D U P S 1
F224 F 0.1396(6) 0.8385(6) 0.5189(5) 0.081(5) Uiso 0.3 1 d D U P T 2
S1 S 0.5957(2) 0.5629(2) 0.42473(18) 0.1084(13) Uani 0.65 1 d D U P U 1
O1 O 0.5738(5) 0.5787(6) 0.3918(4) 0.087(3) Uani 0.65 1 d D U P U 1
O2 O 0.6519(4) 0.5481(6) 0.4205(4) 0.116(3) Uani 0.65 1 d D U P U 1
O3 O 0.5717(6) 0.5263(6) 0.4570(4) 0.140(4) Uani 0.65 1 d D U P U 1
C101 C 0.5677(7) 0.6248(7) 0.4463(5) 0.131(3) Uani 0.65 1 d D U P U 1
F1 F 0.5864(6) 0.6100(6) 0.4779(4) 0.160(3) Uani 0.65 1 d D U P U 1
F2 F 0.5810(6) 0.6612(5) 0.4209(4) 0.151(3) Uani 0.65 1 d D U P U 1
F3 F 0.5151(5) 0.6343(7) 0.4552(4) 0.161(4) Uani 0.65 1 d D U P U 1
S1' S 0.6152(7) 0.5613(7) 0.4035(5) 0.102(3) Uani 0.2 1 d D U P V 2
O1' O 0.5667(14) 0.573(2) 0.3949(14) 0.101(3) Uiso 0.2 1 d D U P V 2
O2' O 0.6426(16) 0.5989(14) 0.3787(10) 0.124(6) Uiso 0.2 1 d D U P V 2
O3' O 0.6488(15) 0.5100(10) 0.4116(11) 0.118(5) Uiso 0.2 1 d D U P V 2
F1' F 0.6053(18) 0.5535(15) 0.4813(9) 0.153(6) Uiso 0.2 1 d D U P V 2
F3' F 0.5502(14) 0.6227(16) 0.4520(12) 0.150(5) Uiso 0.2 1 d D U P V 2
F2' F 0.6287(16) 0.6160(16) 0.4481(11) 0.154(5) Uiso 0.2 1 d D U P V 2
C201 C 0.5984(14) 0.5890(13) 0.4505(8) 0.130(3) Uiso 0.2 1 d D U P V 2
S1A S 0.551(2) 0.576(2) 0.4504(15) 0.146(10) Uiso 0.1 1 d . U P W 3
S2 S 0.2923(4) 0.9201(4) -0.2301(3) 0.0748(15) Uani 0.4 1 d D U P X 1
O4 O 0.3270(6) 0.8976(7) -0.2039(4) 0.089(4) Uiso 0.4 1 d D U P X 1
O5 O 0.3203(7) 0.9251(7) -0.2685(4) 0.087(4) Uiso 0.4 1 d D U P X 1
O6 O 0.2528(7) 0.8983(7) -0.2223(5) 0.097(4) Uiso 0.4 1 d D U P X 1
C102 C 0.2562(7) 0.9926(7) -0.2231(5) 0.094(3) Uiso 0.4 1 d D U P X 1
F4 F 0.2295(5) 0.9903(5) -0.1875(4) 0.086(4) Uiso 0.4 1 d D U P X 1
F5 F 0.2240(5) 1.0156(5) -0.2463(4) 0.086(3) Uiso 0.4 1 d D U P X 1
F6 F 0.2910(5) 1.0139(5) -0.2290(4) 0.086(4) Uiso 0.4 1 d D U P X 1
N31S N 0.2295(12) 0.9469(12) -0.3275(8) 0.133(8) Uiso 0.4 1 d G U P Y 1
C61S C 0.2639(10) 0.9075(11) -0.3228(6) 0.128(8) Uiso 0.4 1 d G U P Y 1
C62S C 0.3069(14) 0.8582(13) -0.3169(12) 0.151(10) Uiso 0.4 1 d G U P Y 1
H621 H 0.3200 0.8407 -0.3415 0.227 Uiso 0.4 1 d G U P Y 1
H622 H 0.2939 0.8308 -0.2921 0.227 Uiso 0.4 1 d G U P Y 1
H623 H 0.3404 0.8643 -0.3123 0.227 Uiso 0.4 1 d G U P Y 1
S2' S 0.2916(5) 0.9225(5) -0.2325(3) 0.129(3) Uani 0.4 1 d D U P Z 2
O4' O 0.3017(9) 0.8698(7) -0.2096(6) 0.117(4) Uiso 0.4 1 d D U P Z 2
O5' O 0.3286(8) 0.9388(9) -0.2610(5) 0.107(5) Uiso 0.4 1 d D U P Z 2
O6' O 0.2511(8) 0.9628(8) -0.2161(6) 0.120(4) Uiso 0.4 1 d D U P Z 2
C202 C 0.2454(10) 0.9172(10) -0.2639(7) 0.178(8) Uiso 0.4 1 d D U P Z 2
F4' F 0.2074(10) 0.9030(12) -0.2381(8) 0.196(9) Uiso 0.4 1 d D U P Z 2
F5' F 0.2743(11) 0.8796(11) -0.2819(8) 0.197(8) Uiso 0.4 1 d D U P Z 2
F6' F 0.2331(11) 0.9627(9) -0.2869(7) 0.178(8) Uiso 0.4 1 d D U P Z 2
S3 S -0.1468(2) 1.19724(19) 0.27709(14) 0.0964(10) Uani 0.65 1 d D U P A 1
O7 O -0.1515(5) 1.1725(5) 0.2507(3) 0.0967(12) Uani 0.65 1 d D U P A 1
O8 O -0.1046(5) 1.2181(5) 0.2664(3) 0.0965(12) Uani 0.65 1 d D U P A 1
O9 O -0.1962(4) 1.2270(5) 0.2985(4) 0.0989(13) Uani 0.65 1 d D U P A 1
C103 C -0.1180(6) 1.1309(6) 0.3140(5) 0.1179(16) Uani 0.65 1 d D U P A 1
F7 F -0.1551(5) 1.1113(5) 0.3299(3) 0.1175(17) Uani 0.65 1 d D U P A 1
F8 F -0.1089(5) 1.1495(5) 0.3387(3) 0.1182(16) Uani 0.65 1 d D U P A 1
F9 F -0.0757(4) 1.1025(5) 0.2953(3) 0.1194(17) Uani 0.65 1 d D U P A 1
C203 C -0.1516(12) 1.2117(11) 0.2653(8) 0.0975(12) Uiso 0.15 1 d D U P B 2
S3' S -0.1295(9) 1.1541(9) 0.3104(6) 0.1176(16) Uiso 0.15 1 d D U P B 2
O7' O -0.144(2) 1.1828(18) 0.3401(10) 0.1178(17) Uiso 0.15 1 d D U P B 2
O8' O -0.160(2) 1.1227(18) 0.3149(14) 0.1174(17) Uiso 0.15 1 d D U P B 2
O9' O -0.0742(12) 1.1325(19) 0.3017(14) 0.1178(17) Uiso 0.15 1 d D U P B 2
F7' F -0.1445(16) 1.1907(14) 0.2369(9) 0.0974(12) Uiso 0.15 1 d D U P B 2
F8' F -0.2019(11) 1.2424(13) 0.2721(11) 0.0975(12) Uiso 0.15 1 d D U P B 2
F9' F -0.1241(14) 1.2424(14) 0.2556(10) 0.0972(12) Uiso 0.15 1 d D U P B 2
S4 S -0.2228(3) 0.8619(2) 0.54134(17) 0.1336(18) Uani 0.752(7) 1 d D U P C 1
O10 O -0.2082(6) 0.8140(5) 0.5612(4) 0.138(4) Uiso 0.752(7) 1 d D U P C 1
O11 O -0.1834(6) 0.8830(6) 0.5133(4) 0.132(4) Uiso 0.752(7) 1 d D U P C 1
O12 O -0.2708(5) 0.8750(5) 0.5283(3) 0.110(3) Uiso 0.752(7) 1 d D U P C 1
C104 C -0.2461(7) 0.9057(7) 0.5771(5) 0.143(3) Uiso 0.752(7) 1 d D U P C 1
F10 F -0.2056(6) 0.8947(6) 0.5915(4) 0.181(5) Uiso 0.752(7) 1 d D U P C 1
F11 F -0.2838(6) 0.8906(7) 0.6039(4) 0.189(5) Uiso 0.752(7) 1 d D U P C 1
F12 F -0.2662(6) 0.9539(5) 0.5588(4) 0.162(5) Uiso 0.752(7) 1 d D U P C 1
S4' S -0.1871(7) 0.8646(7) 0.5478(5) 0.170(3) Uani 0.248(7) 1 d D U P C 2
O11' O -0.1682(14) 0.8693(14) 0.5780(9) 0.127(7) Uiso 0.248(7) 1 d D U P C 2
O10' O -0.1703(15) 0.8113(10) 0.5449(11) 0.133(5) Uiso 0.248(7) 1 d D U P C 2
O12' O -0.1755(14) 0.9024(13) 0.5159(8) 0.125(6) Uiso 0.248(7) 1 d D U P C 2
C204 C -0.2649(9) 0.8901(13) 0.5660(8) 0.132(3) Uiso 0.248(7) 1 d D U P C 2
F10' F -0.2732(15) 0.8549(17) 0.5976(10) 0.185(9) Uiso 0.248(7) 1 d D U P C 2
F11' F -0.2942(12) 0.8982(14) 0.5416(9) 0.136(6) Uiso 0.248(7) 1 d D U P C 2
F12' F -0.2764(15) 0.9344(15) 0.5764(13) 0.169(8) Uiso 0.248(7) 1 d D U P C 2
S5 S 0.5656(2) 0.07664(18) 0.39376(15) 0.0753(12) Uani 0.555(6) 1 d D U P D 1
O13 O 0.5209(6) 0.1170(5) 0.4076(5) 0.081(4) Uani 0.555(6) 1 d D U P D 1
O14 O 0.6154(6) 0.0867(7) 0.3809(5) 0.100(3) Uani 0.555(6) 1 d D U P D 1
O15 O 0.5570(8) 0.0483(7) 0.3717(4) 0.071(3) Uani 0.555(6) 1 d D U P D 1
C105 C 0.5773(6) 0.0233(6) 0.4399(4) 0.093(3) Uani 0.555(6) 1 d D U P D 1
F13 F 0.5349(5) 0.0105(5) 0.4540(4) 0.119(3) Uani 0.555(6) 1 d D U P D 1
F14 F 0.6195(4) -0.0141(4) 0.4306(3) 0.094(3) Uani 0.555(6) 1 d D U P D 1
F15 F 0.5806(6) 0.0372(7) 0.4687(4) 0.131(4) Uani 0.555(6) 1 d D U P D 1
S5' S 0.5383(3) 0.0672(2) 0.39868(17) 0.0697(15) Uani 0.445(6) 1 d D U P D 2
O13' O 0.5232(6) 0.0273(5) 0.4253(4) 0.082(3) Uani 0.445(6) 1 d D U P D 2
O14' O 0.5599(10) 0.0574(9) 0.3614(5) 0.079(4) Uani 0.445(6) 1 d D U P D 2
O15' O 0.5030(6) 0.1190(6) 0.4004(6) 0.073(4) Uani 0.445(6) 1 d D U P D 2
C205 C 0.6026(7) 0.0677(7) 0.4110(6) 0.095(3) Uani 0.445(6) 1 d D U P D 2
F13' F 0.6357(6) 0.0235(6) 0.4124(5) 0.110(4) Uani 0.445(6) 1 d D U P D 2
F14' F 0.5880(7) 0.0959(8) 0.4346(6) 0.131(4) Uani 0.445(6) 1 d D U P D 2
F15' F 0.6161(7) 0.1049(7) 0.3842(6) 0.118(4) Uani 0.445(6) 1 d D U P D 2
S6 S -0.0682(4) 0.4266(3) 0.1213(3) 0.1069(19) Uani 0.42 1 d D U P E 1
O16 O -0.0872(9) 0.4835(6) 0.1191(8) 0.118(4) Uani 0.42 1 d D U P E 1
O17 O -0.0794(9) 0.4151(7) 0.0910(6) 0.118(3) Uani 0.42 1 d D U P E 1
O18 O -0.0204(8) 0.3914(9) 0.1320(8) 0.122(4) Uani 0.42 1 d D U P E 1
C106 C -0.1200(8) 0.4040(7) 0.1650(6) 0.124(3) Uani 0.42 1 d D U P E 1
F16 F -0.1122(8) 0.4127(8) 0.1947(6) 0.147(4) Uani 0.42 1 d D U P E 1
F17 F -0.1658(6) 0.4353(7) 0.1571(6) 0.131(4) Uani 0.42 1 d D U P E 1
F18 F -0.1126(8) 0.3544(6) 0.1719(6) 0.146(4) Uani 0.42 1 d D U P E 1
S6' S -0.0245(5) 0.4175(5) 0.1115(5) 0.123(2) Uani 0.31 1 d D U P F 2
O16' O 0.0128(15) 0.4411(18) 0.0947(12) 0.115(4) Uani 0.31 1 d D U P F 2
O17' O -0.0786(9) 0.4569(12) 0.1165(10) 0.123(4) Uani 0.31 1 d D U P F 2
O18' O -0.0196(13) 0.3707(9) 0.1372(8) 0.117(4) Uani 0.31 1 d D U P F 2
C206 C -0.0365(9) 0.4086(9) 0.0623(7) 0.125(3) Uani 0.31 1 d D U P F 2
F16' F -0.0425(10) 0.4547(8) 0.0364(8) 0.143(5) Uani 0.31 1 d D U P F 2
F17' F -0.0818(9) 0.4007(9) 0.0676(8) 0.134(4) Uani 0.31 1 d D U P F 2
F18' F 0.0069(9) 0.3739(8) 0.0490(8) 0.132(5) Uani 0.31 1 d D U P F 2
S6A S -0.0371(6) 0.4382(6) 0.0927(5) 0.120(2) Uani 0.27 1 d D U P G 3
O18A O -0.0794(12) 0.4824(10) 0.0794(11) 0.116(4) Uani 0.27 1 d D U P G 3
O17A O -0.0102(13) 0.3869(11) 0.0762(11) 0.119(4) Uani 0.27 1 d D U P G 3
O16A O 0.0095(17) 0.438(2) 0.0998(16) 0.116(4) Uani 0.27 1 d D U P G 3
C606 C -0.0795(16) 0.4176(15) 0.1389(11) 0.118(3) Uani 0.27 1 d D U P G 3
F16A F -0.0823(12) 0.4670(10) 0.1444(10) 0.122(4) Uani 0.27 1 d D U P G 3
F17A F -0.0485(13) 0.3731(10) 0.1541(10) 0.126(4) Uani 0.27 1 d D U P G 3
F18A F -0.1193(10) 0.4200(10) 0.1232(9) 0.119(3) Uani 0.27 1 d D U P G 3
S7 S 0.34120(9) 0.86549(9) 0.49448(7) 0.0699(6) Uani 1 1 d D U . . .
O19 O 0.3292(3) 0.8549(3) 0.53410(17) 0.0853(18) Uani 1 1 d D U . . .
O20 O 0.3927(2) 0.8349(3) 0.47666(19) 0.0841(18) Uani 1 1 d D U . . .
O21 O 0.3241(3) 0.9196(2) 0.47720(19) 0.0828(17) Uani 1 1 d D U . . .
C107 C 0.2960(4) 0.8404(4) 0.4835(3) 0.096(2) Uani 1 1 d D U . . .
F19 F 0.2466(3) 0.8668(3) 0.4969(3) 0.131(2) Uani 1 1 d D U . . .
F20 F 0.3072(3) 0.7897(3) 0.4992(2) 0.128(2) Uani 1 1 d D U . . .
F21 F 0.3002(3) 0.8492(4) 0.4464(2) 0.132(2) Uani 1 1 d D U . . .
S8 S 0.6973(2) 0.7176(3) -0.03961(19) 0.142(2) Uani 0.764(7) 1 d D U P H 1
O23 O 0.6460(5) 0.7126(7) -0.0223(4) 0.150(4) Uani 0.764(7) 1 d D U P H 1
O22 O 0.7361(6) 0.6937(6) -0.0169(4) 0.142(4) Uani 0.764(7) 1 d D U P H 1
O24 O 0.7177(6) 0.7098(6) -0.0781(4) 0.166(4) Uani 0.764(7) 1 d D U P H 1
C108 C 0.6870(7) 0.7920(6) -0.0470(5) 0.162(3) Uani 0.764(7) 1 d D U P H 1
F22 F 0.6666(6) 0.8038(6) -0.0139(4) 0.192(4) Uani 0.764(7) 1 d D U P H 1
F23 F 0.6501(5) 0.8191(6) -0.0683(4) 0.180(4) Uani 0.764(7) 1 d D U P H 1
F24 F 0.7310(5) 0.7993(5) -0.0631(4) 0.177(4) Uani 0.764(7) 1 d D U P H 1
S8' S 0.7024(9) 0.7390(10) -0.0271(6) 0.156(3) Uani 0.236(7) 1 d D U P H 2
O22' O 0.6467(12) 0.745(2) -0.0126(12) 0.161(5) Uani 0.236(7) 1 d D U P H 2
O23' O 0.7136(19) 0.7730(17) -0.0111(11) 0.167(4) Uani 0.236(7) 1 d D U P H 2
O24' O 0.7411(19) 0.6907(15) -0.0279(13) 0.150(6) Uani 0.236(7) 1 d D U P H 2
C208 C 0.7008(13) 0.7764(13) -0.0817(7) 0.165(4) Uani 0.236(7) 1 d D U P H 2
F22' F 0.7437(13) 0.7562(15) -0.1052(9) 0.176(6) Uani 0.236(7) 1 d D U P H 2
F23' F 0.6930(17) 0.8263(12) -0.0850(11) 0.178(5) Uani 0.236(7) 1 d D U P H 2
F24' F 0.6579(13) 0.7780(16) -0.0910(10) 0.174(5) Uani 0.236(7) 1 d D U P H 2
S9 S 0.0413(4) 1.2292(4) 0.0197(3) 0.0941(16) Uani 0.5 1 d D U P I 1
O25 O 0.0766(6) 1.2555(7) 0.0099(4) 0.097(3) Uani 0.5 1 d D U P I 1
O26 O 0.0246(7) 1.2148(7) 0.0616(4) 0.106(4) Uani 0.5 1 d D U P I 1
O27 O -0.0054(6) 1.2505(7) 0.0028(5) 0.109(4) Uani 0.5 1 d D U P I 1
C109 C 0.0816(8) 1.1589(7) 0.0080(5) 0.121(3) Uani 0.5 1 d D U P I 1
F25 F 0.0997(7) 1.1706(7) -0.0291(4) 0.140(4) Uani 0.5 1 d D U P I 1
F26 F 0.0444(7) 1.1363(7) 0.0196(6) 0.145(4) Uani 0.5 1 d D U P I 1
F27 F 0.1152(10) 1.1298(10) 0.0302(8) 0.128(5) Uani 0.25 1 d D U P I 1
S9' S 0.0321(8) 1.2367(8) 0.0257(6) 0.102(3) Uani 0.25 1 d D U P J 2
C209 C 0.0802(10) 1.1911(10) -0.0088(7) 0.108(3) Uiso 0.25 1 d D U P J 2
O27' O 0.0303(15) 1.1942(11) 0.0588(8) 0.103(5) Uiso 0.25 1 d D U P J 2
O25' O 0.0567(12) 1.2725(11) 0.0213(9) 0.097(5) Uiso 0.25 1 d D U P J 2
O26' O -0.0200(10) 1.2631(12) 0.0186(9) 0.098(5) Uiso 0.25 1 d D U P J 2
F26' F 0.0611(13) 1.1543(11) -0.0087(10) 0.141(5) Uiso 0.25 1 d D U P J 2
F25' F 0.0811(12) 1.2182(12) -0.0431(7) 0.126(6) Uiso 0.25 1 d D U P J 2
F27' F 0.1251(9) 1.1670(11) 0.0046(8) 0.120(5) Uiso 0.25 1 d D U P J 2
N39S N 0.1165(13) 1.0034(13) -0.0023(9) 0.113(10) Uiso 0.3 1 d G U P K 2
C77S C 0.1295(10) 1.0229(10) 0.0141(8) 0.114(13) Uiso 0.3 1 d G U P K 2
C78S C 0.1458(19) 1.0473(18) 0.0347(13) 0.133(16) Uiso 0.3 1 d G U P K 2
H781 H 0.1261 1.0412 0.0645 0.199 Uiso 0.3 1 d G U P K 2
H782 H 0.1353 1.0894 0.0229 0.199 Uiso 0.3 1 d G U P K 2
H783 H 0.1887 1.0303 0.0330 0.199 Uiso 0.3 1 d G U P K 2
S10 S 0.0114(3) 0.3849(3) 0.3241(2) 0.131(2) Uani 0.519(6) 1 d D U P L 1
O30 O -0.0317(9) 0.3740(11) 0.3199(8) 0.124(5) Uiso 0.519(6) 1 d D U P L 1
O29 O 0.0052(10) 0.4391(7) 0.3122(7) 0.133(5) Uiso 0.519(6) 1 d D U P L 1
O28 O 0.0633(8) 0.3508(9) 0.3104(7) 0.167(5) Uiso 0.519(6) 1 d D U P L 1
C110 C 0.0079(9) 0.3642(9) 0.3800(6) 0.168(4) Uiso 0.519(6) 1 d D U P L 1
F28 F 0.0141(9) 0.3150(8) 0.3874(6) 0.177(5) Uiso 0.519(6) 1 d D U P L 1
F29 F 0.0484(10) 0.3712(11) 0.3855(8) 0.236(9) Uiso 0.519(6) 1 d D U P L 1
F30 F -0.0376(7) 0.3953(8) 0.3939(6) 0.164(6) Uiso 0.519(6) 1 d D U P L 1
S10' S -0.0047(4) 0.3513(4) 0.3464(3) 0.180(3) Uani 0.481(6) 1 d D U P L 2
O29' O 0.0350(9) 0.3044(8) 0.3465(7) 0.163(6) Uiso 0.481(6) 1 d D U P L 2
O28' O -0.0283(10) 0.3646(11) 0.3831(6) 0.159(6) Uiso 0.481(6) 1 d D U P L 2
O30' O -0.0405(9) 0.3697(11) 0.3220(7) 0.111(5) Uiso 0.481(6) 1 d D U P L 2
C210 C 0.0399(9) 0.3993(8) 0.3210(6) 0.139(4) Uiso 0.481(6) 1 d D U P L 2
F28' F 0.0758(9) 0.3846(10) 0.3402(7) 0.199(7) Uiso 0.481(6) 1 d D U P L 2
F29' F 0.0055(9) 0.4448(8) 0.3229(7) 0.154(6) Uiso 0.481(6) 1 d D U P L 2
F30' F 0.0568(8) 0.3907(8) 0.2863(5) 0.151(5) Uiso 0.481(6) 1 d D U P L 2
S11 S 0.1335(4) 0.6230(4) -0.0154(3) 0.148(3) Uani 0.5 1 d D U P M 1
O31 O 0.1251(8) 0.5802(7) 0.0120(5) 0.125(6) Uiso 0.5 1 d D U P M 1
O32 O 0.1455(11) 0.6183(11) -0.0537(6) 0.182(10) Uiso 0.5 1 d D U P M 1
O33 O 0.0954(9) 0.6732(8) -0.0118(7) 0.167(9) Uiso 0.5 1 d D U P M 1
C111 C 0.1956(10) 0.6348(11) -0.0086(8) 0.22(2) Uiso 0.5 1 d D U P M 1
F31 F 0.2057(10) 0.6725(10) -0.0380(7) 0.207(10) Uiso 0.5 1 d D U P M 1
F32 F 0.1909(13) 0.6523(13) 0.0211(8) 0.257(14) Uiso 0.5 1 d D U P M 1
F33 F 0.2360(11) 0.5910(12) -0.0072(10) 0.288(17) Uiso 0.5 1 d D U P M 1
O1S O 0.1152(10) 0.7373(9) 0.0312(7) 0.162(6) Uiso 0.5 1 d D U P N 2
C703 C 0.0388(14) 0.8126(13) 0.0438(11) 0.164(7) Uiso 0.5 1 d D U P N 2
C702 C 0.0789(14) 0.7563(13) 0.0581(9) 0.155(6) Uiso 0.5 1 d D U P N 2
C704 C 0.1329(16) 0.6849(12) 0.0253(10) 0.159(6) Uiso 0.5 1 d D U P N 2
C705 C 0.1538(15) 0.6811(14) -0.0150(9) 0.154(7) Uiso 0.5 1 d D U P N 2
S12 S 0.2541(4) 1.1414(4) 0.2578(3) 0.146(3) Uani 0.5 1 d D U P O 1
O34 O 0.2996(8) 1.1118(10) 0.2693(8) 0.184(7) Uiso 0.5 1 d D U P O 1
O35 O 0.2193(10) 1.1873(8) 0.2729(7) 0.174(7) Uiso 0.5 1 d D U P O 1
O36 O 0.2457(9) 1.1478(9) 0.2203(5) 0.154(6) Uiso 0.5 1 d D U P O 1
C112 C 0.2085(10) 1.0975(9) 0.2903(7) 0.191(10) Uiso 0.5 1 d D U P O 1
F34 F 0.2262(10) 1.0550(9) 0.2791(7) 0.195(8) Uiso 0.5 1 d D U P O 1
F35 F 0.2166(12) 1.0937(11) 0.3237(7) 0.234(10) Uiso 0.5 1 d D U P O 1
F36 F 0.1586(9) 1.1227(11) 0.2895(8) 0.217(9) Uiso 0.5 1 d D U P O 1
N30S N 0.4461(13) 1.0808(11) 0.1748(8) 0.174(7) Uiso 0.5 1 d G U P P 1
C59S C 0.4214(10) 1.0888(8) 0.1526(7) 0.168(5) Uiso 0.5 1 d G U P P 1
C60S C 0.3904(14) 1.0988(13) 0.1249(9) 0.172(9) Uiso 0.5 1 d G U P P 1
H60A H 0.3552 1.1337 0.1276 0.258 Uiso 0.5 1 d G U P P 1
H60B H 0.3777 1.0654 0.1291 0.258 Uiso 0.5 1 d G U P P 1
H60C H 0.4139 1.1050 0.0963 0.258 Uiso 0.5 1 d G U P P 1
N30A N 0.4502(15) 1.2070(12) 0.0587(9) 0.118(11) Uiso 0.25 1 d G U P P 1
C60A C 0.4474(13) 1.1987(9) 0.0910(9) 0.147(13) Uiso 0.25 1 d G U P P 1
C59A C 0.4439(16) 1.1884(11) 0.1314(10) 0.160(13) Uiso 0.25 1 d G U P P 1
S12' S 0.4136(7) 1.1103(8) 0.1820(5) 0.193(5) Uani 0.25 1 d D U P Q 2
O36' O 0.4227(16) 1.1523(13) 0.1522(10) 0.153(7) Uiso 0.25 1 d D U P Q 2
O35' O 0.4568(13) 1.0636(13) 0.1865(12) 0.151(7) Uiso 0.25 1 d D U P Q 2
O34' O 0.3755(13) 1.1248(15) 0.2140(8) 0.142(8) Uiso 0.25 1 d D U P Q 2
C212 C 0.3698(12) 1.0869(12) 0.1594(9) 0.160(7) Uiso 0.25 1 d D U P Q 2
F34' F 0.3997(15) 1.0719(16) 0.1285(9) 0.167(9) Uiso 0.25 1 d D U P Q 2
F35' F 0.3281(13) 1.1285(14) 0.1538(11) 0.178(10) Uiso 0.25 1 d D U P Q 2
F36' F 0.3597(14) 1.0495(13) 0.1867(9) 0.161(11) Uiso 0.25 1 d D U P Q 2
N30B N 0.5245(15) 1.1747(17) -0.0092(9) 0.158(19) Uiso 0.25 1 d G U P R 2
C59B C 0.5081(12) 1.1645(12) 0.0230(9) 0.16(2) Uiso 0.25 1 d G U P R 2
C60B C 0.4876(17) 1.1517(14) 0.0632(9) 0.093(12) Uiso 0.25 1 d G U P R 2
N30C N 0.5033(16) 1.2143(18) -0.0183(8) 0.096(12) Uiso 0.2 1 d G U P R 3
C59C C 0.4938(15) 1.2259(12) 0.0104(9) 0.17(2) Uiso 0.2 1 d G U P R 3
C60C C 0.482(2) 1.2405(15) 0.0462(12) 0.119(19) Uiso 0.2 1 d G U P R 3
S13 S 0.2749(5) 1.0694(5) -0.1075(3) 0.139(3) Uani 0.35 1 d D U P S 1
O37 O 0.2416(10) 1.0472(11) -0.1130(8) 0.130(5) Uiso 0.35 1 d D U P S 1
O38 O 0.3255(9) 1.0304(10) -0.1018(8) 0.137(6) Uiso 0.35 1 d D U P S 1
O39 O 0.2778(12) 1.1172(9) -0.1325(7) 0.139(6) Uiso 0.35 1 d D U P S 1
C113 C 0.2501(10) 1.0883(9) -0.0582(6) 0.142(4) Uiso 0.35 1 d D U P S 1
F37 F 0.2071(9) 1.1288(9) -0.0602(7) 0.139(6) Uiso 0.35 1 d D U P S 1
F38 F 0.2461(9) 1.0460(8) -0.0327(6) 0.137(7) Uiso 0.35 1 d D U P S 1
F39 F 0.2895(10) 1.1010(11) -0.0556(8) 0.163(7) Uiso 0.35 1 d D U P S 1
S13' S 0.2295(10) 1.0741(10) -0.0929(7) 0.160(4) Uani 0.15 1 d D U P T 2
O39' O 0.200(2) 1.1135(18) -0.1203(13) 0.134(8) Uiso 0.15 1 d D U P T 2
O38' O 0.2739(17) 1.0335(17) -0.1043(16) 0.130(6) Uiso 0.15 1 d D U P T 2
O37' O 0.1957(19) 1.060(2) -0.0577(11) 0.128(7) Uiso 0.15 1 d D U P T 2
C213 C 0.2547(15) 1.1247(14) -0.0812(11) 0.140(4) Uiso 0.15 1 d D U P T 2
F37' F 0.236(2) 1.131(2) -0.0465(11) 0.144(8) Uiso 0.15 1 d D U P T 2
F38' F 0.3060(14) 1.110(2) -0.0905(16) 0.149(8) Uiso 0.15 1 d D U P T 2
F39' F 0.235(2) 1.1724(14) -0.1018(14) 0.158(11) Uiso 0.15 1 d D U P T 2
S14 S 0.2464(5) 0.3589(5) 0.2739(4) 0.124(3) Uani 0.3 1 d D U P U 1
O40 O 0.2320(13) 0.3134(10) 0.2950(9) 0.143(7) Uiso 0.3 1 d D U P U 1
O41 O 0.2992(9) 0.3517(14) 0.2654(10) 0.140(5) Uiso 0.3 1 d D U P U 1
O42 O 0.2105(12) 0.3952(12) 0.2496(8) 0.136(6) Uiso 0.3 1 d D U P U 1
C114 C 0.2174(9) 0.4018(10) 0.3156(7) 0.122(6) Uiso 0.3 1 d D U P U 1
F41 F 0.1683(8) 0.4128(9) 0.3220(6) 0.116(6) Uiso 0.3 1 d D U P U 1
F42 F 0.2344(10) 0.4412(9) 0.3006(7) 0.120(6) Uiso 0.3 1 d D U P U 1
F40 F 0.2393(11) 0.3741(11) 0.3443(7) 0.137(7) Uiso 0.3 1 d D U P U 1
N27S N 0.2837(11) 0.3640(11) 0.1611(8) 0.161(7) Uiso 0.5 1 d G U P V 1
C53S C 0.2978(8) 0.3901(9) 0.1709(6) 0.151(4) Uiso 0.5 1 d G U P V 1
C54S C 0.3155(14) 0.4228(13) 0.1832(10) 0.155(7) Uiso 0.5 1 d G U P V 1
H54A H 0.2877 0.4361 0.2081 0.232 Uiso 0.5 1 d G U P V 1
H54B H 0.3180 0.4571 0.1607 0.232 Uiso 0.5 1 d G U P V 1
H54C H 0.3546 0.4008 0.1903 0.232 Uiso 0.5 1 d G U P V 1
S14' S 0.2808(6) 0.3685(6) 0.2194(4) 0.153(3) Uani 0.3 1 d D U P W 2
O41' O 0.2267(9) 0.3941(12) 0.2330(8) 0.123(5) Uiso 0.3 1 d D U P W 2
O42' O 0.3161(12) 0.3567(13) 0.2453(8) 0.129(5) Uiso 0.3 1 d D U P W 2
O40' O 0.2949(14) 0.3274(11) 0.2011(9) 0.149(7) Uiso 0.3 1 d D U P W 2
C214 C 0.3032(11) 0.4241(10) 0.1773(7) 0.150(6) Uiso 0.3 1 d D U P W 2
F41' F 0.2909(11) 0.4631(10) 0.1936(8) 0.141(7) Uiso 0.3 1 d D U P W 2
F40' F 0.2769(12) 0.4354(12) 0.1509(8) 0.162(7) Uiso 0.3 1 d D U P W 2
F42' F 0.3541(9) 0.4049(11) 0.1639(8) 0.138(7) Uiso 0.3 1 d D U P W 2
S14A S 0.2268(13) 0.4103(15) 0.2937(10) 0.127(4) Uiso 0.1 1 d D U P X 3
O41A O 0.187(2) 0.399(3) 0.286(2) 0.128(7) Uiso 0.1 1 d D U P X 3
O42A O 0.221(3) 0.4648(17) 0.284(2) 0.129(10) Uiso 0.1 1 d D U P X 3
O40A O 0.247(3) 0.382(3) 0.3268(13) 0.128(9) Uiso 0.1 1 d D U P X 3
C14A C 0.2915(16) 0.3864(19) 0.2522(12) 0.128(4) Uiso 0.1 1 d D U P X 3
F40A F 0.307(3) 0.3357(19) 0.256(2) 0.131(6) Uiso 0.1 1 d D U P X 3
F41A F 0.3313(19) 0.396(3) 0.2563(18) 0.139(10) Uiso 0.1 1 d D U P X 3
F42A F 0.281(2) 0.413(3) 0.2185(12) 0.134(6) Uiso 0.1 1 d D U P X 3
S15 S 0.8448(6) 0.6759(6) 0.1825(4) 0.113(3) Uani 0.25 1 d D U P Y 1
O43 O 0.8644(13) 0.6505(12) 0.2174(8) 0.124(7) Uiso 0.25 1 d D U P Y 1
O44 O 0.8816(12) 0.6640(13) 0.1501(8) 0.114(6) Uiso 0.25 1 d D U P Y 1
O45 O 0.7920(10) 0.6734(14) 0.1900(10) 0.123(6) Uiso 0.25 1 d D U P Y 1
C115 C 0.8316(12) 0.7510(9) 0.1803(8) 0.140(5) Uiso 0.25 1 d D U P Y 1
F44 F 0.8776(12) 0.7572(13) 0.1698(11) 0.155(8) Uiso 0.25 1 d D U P Y 1
F43 F 0.8016(14) 0.7796(12) 0.1554(10) 0.165(8) Uiso 0.25 1 d D U P Y 1
F45 F 0.8094(13) 0.7545(13) 0.2155(8) 0.147(9) Uiso 0.25 1 d D U P Y 1
S15' S 0.8543(6) 0.6905(6) 0.1643(5) 0.132(4) Uani 0.25 1 d D U P Z 2
O43' O 0.8824(12) 0.6641(12) 0.1921(8) 0.110(5) Uiso 0.25 1 d D U P Z 2
O44' O 0.8795(12) 0.6798(12) 0.1296(7) 0.107(6) Uiso 0.25 1 d D U P Z 2
O45' O 0.7985(9) 0.6934(12) 0.1748(9) 0.107(6) Uiso 0.25 1 d D U P Z 2
C215 C 0.8447(12) 0.7670(9) 0.1514(9) 0.151(7) Uiso 0.25 1 d D U P Z 2
F43' F 0.8902(12) 0.7736(14) 0.1412(12) 0.171(10) Uiso 0.25 1 d D U P Z 2
F44' F 0.8232(15) 0.7875(13) 0.1212(9) 0.166(10) Uiso 0.25 1 d D U P Z 2
F45' F 0.8112(14) 0.7890(13) 0.1790(9) 0.156(7) Uiso 0.25 1 d D U P Z 2
S16 S 0.6327(5) 0.3961(6) 0.2117(4) 0.129(4) Uani 0.3 1 d D U P A 1
O46 O 0.6164(11) 0.3864(11) 0.2513(6) 0.119(6) Uiso 0.3 1 d D U P A 1
O47 O 0.6487(11) 0.4435(10) 0.1951(8) 0.121(6) Uiso 0.3 1 d D U P A 1
O48 O 0.6642(12) 0.3546(11) 0.1930(9) 0.142(7) Uiso 0.3 1 d D U P A 1
C116 C 0.5665(8) 0.4210(9) 0.1916(6) 0.103(5) Uiso 0.3 1 d D U P A 1
F47 F 0.5781(9) 0.4308(9) 0.1545(5) 0.116(6) Uiso 0.3 1 d D U P A 1
F46 F 0.5355(9) 0.4618(8) 0.2041(7) 0.118(6) Uiso 0.3 1 d D U P A 1
F48 F 0.5496(8) 0.3819(8) 0.2028(6) 0.094(5) Uiso 0.3 1 d D U P A 1
N28A N 0.5577(9) 0.3558(8) 0.2075(6) 0.088(7) Uiso 0.25 1 d G U P B 5
C55A C 0.5553(8) 0.3810(8) 0.1772(6) 0.101(5) Uiso 0.25 1 d G U P B 5
C56A C 0.5522(15) 0.4126(12) 0.1393(6) 0.116(10) Uiso 0.25 1 d G U P B 5
H56X H 0.5187 0.4492 0.1401 0.173 Uiso 0.25 1 d G U P B 5
H56Y H 0.5470 0.3913 0.1219 0.173 Uiso 0.25 1 d G U P B 5
H56Z H 0.5886 0.4219 0.1262 0.173 Uiso 0.25 1 d G U P B 5
N28S N 0.5752(10) 0.3480(7) 0.2160(6) 0.090(6) Uiso 0.25 1 d G U P B 2
C55S C 0.5609(6) 0.3917(7) 0.2007(5) 0.098(5) Uiso 0.25 1 d G U P B 2
C56S C 0.5429(10) 0.4462(7) 0.1816(7) 0.100(7) Uiso 0.25 1 d G U P B 2
H564 H 0.4999 0.4634 0.1898 0.150 Uiso 0.25 1 d G U P B 2
H565 H 0.5534 0.4499 0.1509 0.150 Uiso 0.25 1 d G U P B 2
H566 H 0.5613 0.4683 0.1891 0.150 Uiso 0.25 1 d G U P B 2
N32S N 0.6354(9) 0.4974(9) 0.2619(6) 0.146(8) Uiso 0.5 1 d G U P B 2
C63S C 0.6201(7) 0.4732(7) 0.2512(5) 0.125(7) Uiso 0.5 1 d G U P B 2
C64S C 0.6009(6) 0.4429(6) 0.2378(4) 0.139(6) Uiso 0.5 1 d G U P B 2
H64D H 0.5618 0.4665 0.2309 0.209 Uiso 0.5 1 d G U P B 2
H64F H 0.5976 0.4082 0.2595 0.209 Uiso 0.5 1 d G U P B 2
H64G H 0.6281 0.4303 0.2124 0.209 Uiso 0.5 1 d G U P B 2
S16' S 0.7162(4) 0.3885(5) 0.1577(3) 0.113(3) Uani 0.3 1 d D U P C 2
O47' O 0.7140(12) 0.4279(10) 0.1727(8) 0.128(7) Uiso 0.3 1 d D U P C 2
O48' O 0.7531(12) 0.3365(9) 0.1694(9) 0.140(8) Uiso 0.3 1 d D U P C 2
O46' O 0.6704(9) 0.3896(12) 0.1479(8) 0.129(7) Uiso 0.3 1 d D U P C 2
C216 C 0.7562(9) 0.4006(10) 0.1038(6) 0.125(9) Uiso 0.3 1 d D U P C 2
F47' F 0.8028(7) 0.3960(8) 0.1065(6) 0.100(6) Uiso 0.3 1 d D U P C 2
F46' F 0.7293(11) 0.4472(9) 0.0880(7) 0.145(9) Uiso 0.3 1 d D U P C 2
F48' F 0.7583(10) 0.3635(9) 0.0898(7) 0.131(8) Uiso 0.3 1 d D U P C 2
N32A N 0.7001(16) 0.4543(18) 0.2597(13) 0.158(16) Uiso 0.3 1 d G U P D 3
C63A C 0.6554(16) 0.4776(13) 0.2604(9) 0.136(16) Uiso 0.3 1 d G U P D 3
C64A C 0.5996(16) 0.5068(19) 0.2612(15) 0.124(14) Uiso 0.3 1 d G U P D 3
H644 H 0.5784 0.5088 0.2903 0.186 Uiso 0.3 1 d G U P D 3
H645 H 0.5825 0.4878 0.2496 0.186 Uiso 0.3 1 d G U P D 3
H646 H 0.5940 0.5467 0.2444 0.186 Uiso 0.3 1 d G U P D 3
S16A S 0.7479(12) 0.4021(12) 0.1258(9) 0.128(7) Uiso 0.15 1 d . U P E 3
S17 S 0.5168(13) 0.7385(12) -0.1765(7) 0.150(5) Uiso 0.15 1 d D U P F 4
O49 O 0.501(3) 0.708(3) -0.1909(15) 0.148(6) Uiso 0.15 1 d D U P F 4
O50 O 0.5737(14) 0.722(2) -0.1809(15) 0.151(6) Uiso 0.15 1 d D U P F 4
O51 O 0.487(2) 0.7909(14) -0.1750(16) 0.148(6) Uiso 0.15 1 d D U P F 4
C117 C 0.5008(16) 0.7039(16) -0.1191(9) 0.153(5) Uiso 0.15 1 d D U P F 4
F49 F 0.532(2) 0.6545(15) -0.1117(13) 0.161(8) Uiso 0.15 1 d D U P F 4
F50 F 0.510(2) 0.726(2) -0.0978(12) 0.154(6) Uiso 0.15 1 d D U P F 4
F51 F 0.4519(16) 0.705(2) -0.1100(13) 0.153(7) Uiso 0.15 1 d D U P F 4
S17' S 0.5197(12) 0.7542(13) -0.1406(8) 0.152(5) Uiso 0.15 1 d D U P G 2
O50' O 0.5689(17) 0.7106(19) -0.1427(16) 0.152(6) Uiso 0.15 1 d D U P G 2
O49' O 0.4767(19) 0.744(2) -0.1164(13) 0.153(6) Uiso 0.15 1 d D U P G 2
O51' O 0.526(2) 0.8035(17) -0.1558(15) 0.152(7) Uiso 0.15 1 d D U P G 2
C217 C 0.5069(17) 0.7511(16) -0.1925(10) 0.148(5) Uiso 0.15 1 d D U P G 2
F49' F 0.4657(17) 0.7928(19) -0.1964(13) 0.146(6) Uiso 0.15 1 d D U P G 2
F50' F 0.5471(19) 0.756(2) -0.2199(11) 0.150(6) Uiso 0.15 1 d D U P G 2
F51' F 0.504(3) 0.7049(19) -0.1858(15) 0.147(6) Uiso 0.15 1 d D U P G 2
N1S N 0.2068(3) 0.8032(3) 0.32698(16) 0.084(3) Uiso 0.56 1 d G U P H 1
C1S C 0.2245(2) 0.7599(3) 0.34206(13) 0.084(3) Uiso 0.56 1 d G U P H 1
C2S C 0.2467(3) 0.7058(3) 0.36092(12) 0.079(3) Uiso 0.56 1 d G U P H 1
H2S1 H 0.2294 0.6814 0.3552 0.119 Uiso 0.56 1 d G U P H 1
H2S2 H 0.2386 0.7024 0.3915 0.119 Uiso 0.56 1 d G U P H 1
H2S3 H 0.2896 0.6912 0.3509 0.119 Uiso 0.56 1 d G U P H 1
N2S N 0.3528(2) 0.7201(3) 0.29081(18) 0.086(3) Uiso 0.25 1 d G U P H 1
C3S C 0.3403(2) 0.7654(3) 0.28385(19) 0.080(4) Uiso 0.25 1 d G U P H 1
C4S C 0.3246(3) 0.8219(3) 0.2752(2) 0.079(4) Uiso 0.25 1 d G U P H 1
H4S1 H 0.2861 0.8387 0.2926 0.119 Uiso 0.25 1 d G U P H 1
H4S2 H 0.3216 0.8376 0.2454 0.119 Uiso 0.25 1 d G U P H 1
H4S3 H 0.3538 0.8339 0.2806 0.119 Uiso 0.25 1 d G U P H 1
N3S N 0.3439(3) 0.8078(3) 0.18968(18) 0.093(4) Uiso 0.3 1 d G U P H 1
C5S C 0.3737(2) 0.7654(3) 0.19150(18) 0.094(3) Uiso 0.3 1 d G U P H 1
C6S C 0.41093(19) 0.7124(3) 0.1938(2) 0.094(3) Uiso 0.3 1 d G U P H 1
H6S1 H 0.4101 0.6959 0.1715 0.141 Uiso 0.3 1 d G U P H 1
H6S2 H 0.4008 0.6877 0.2212 0.141 Uiso 0.3 1 d G U P H 1
H6S3 H 0.4511 0.7121 0.1903 0.141 Uiso 0.3 1 d G U P H 1
N4S N 0.1718(2) 0.7827(3) 0.20517(15) 0.107(4) Uiso 0.540(10) 1 d G U P I 1
C7S C 0.1820(2) 0.7378(3) 0.21119(15) 0.106(3) Uiso 0.540(10) 1 d G U P I 1
C8S C 0.1948(3) 0.6816(3) 0.21871(19) 0.107(4) Uiso 0.540(10) 1 d G U P I 1
H8S1 H 0.1754 0.6718 0.2022 0.161 Uiso 0.540(10) 1 d G U P I 1
H8S2 H 0.1815 0.6665 0.2487 0.161 Uiso 0.540(10) 1 d G U P I 1
H8S3 H 0.2377 0.6623 0.2111 0.161 Uiso 0.540(10) 1 d G U P I 1
N11S N 0.1774(2) 0.6911(3) 0.30888(15) 0.103(3) Uiso 0.625(11) 1 d G U P J 1
C21S C 0.14979(19) 0.7344(3) 0.30395(15) 0.101(4) Uiso 0.625(11) 1 d G U P J 1
C22S C 0.11522(17) 0.7886(3) 0.29779(17) 0.097(4) Uiso 0.625(11) 1 d G U P J 1
H2S4 H 0.1251 0.8109 0.3118 0.146 Uiso 0.625(11) 1 d G U P J 1
H2S5 H 0.0739 0.7910 0.3092 0.146 Uiso 0.625(11) 1 d G U P J 1
H2S6 H 0.1196 0.8063 0.2675 0.146 Uiso 0.625(11) 1 d G U P J 1
N13S N 0.3295(3) 0.6534(3) 0.19635(18) 0.092(3) Uiso 0.3333 1 d G U P H 1
C25S C 0.3119(3) 0.6951(3) 0.17873(15) 0.092(3) Uiso 0.3333 1 d G U P H 1
C26S C 0.2899(3) 0.7472(3) 0.15670(12) 0.100(4) Uiso 0.3333 1 d G U P H 1
H6S4 H 0.3141 0.7709 0.1533 0.150 Uiso 0.3333 1 d G U P H 1
H6S5 H 0.2496 0.7665 0.1708 0.150 Uiso 0.3333 1 d G U P H 1
H6S6 H 0.2886 0.7452 0.1286 0.150 Uiso 0.3333 1 d G U P H 1
N1A N 0.2261(3) 0.8275(3) 0.31083(19) 0.081(3) Uiso 0.22 1 d G U P H 2
C1A C 0.2706(3) 0.8210(3) 0.2981(2) 0.083(3) Uiso 0.22 1 d G U P H 2
C2A C 0.3262(3) 0.8130(3) 0.2821(2) 0.080(4) Uiso 0.22 1 d G U P H 2
H2A1 H 0.3436 0.8233 0.2997 0.120 Uiso 0.22 1 d G U P H 2
H2A2 H 0.3310 0.8374 0.2536 0.120 Uiso 0.22 1 d G U P H 2
H2A3 H 0.3477 0.7719 0.2805 0.120 Uiso 0.22 1 d G U P H 2
N2A N 0.3513(2) 0.6692(3) 0.29699(18) 0.085(3) Uiso 0.4 1 d G U P H 2
C3A C 0.3380(2) 0.6416(2) 0.28813(18) 0.087(2) Uiso 0.4 1 d G U P H 2
C4A C 0.3215(3) 0.60698(19) 0.2771(2) 0.089(4) Uiso 0.4 1 d G U P H 2
H4A1 H 0.3282 0.6143 0.2462 0.133 Uiso 0.4 1 d G U P H 2
H4A2 H 0.2794 0.6134 0.2885 0.133 Uiso 0.4 1 d G U P H 2
H4A3 H 0.3441 0.5661 0.2877 0.133 Uiso 0.4 1 d G U P H 2
N3A N 0.3152(3) 0.8220(3) 0.17758(17) 0.092(3) Uiso 0.4 1 d G U P H 2
C5A C 0.2975(3) 0.8055(3) 0.16208(14) 0.095(3) Uiso 0.4 1 d G U P H 2
C6A C 0.2754(3) 0.7849(3) 0.14270(12) 0.086(4) Uiso 0.4 1 d G U P H 2
H6A4 H 0.2883 0.7960 0.1121 0.129 Uiso 0.4 1 d G U P H 2
H6A5 H 0.2321 0.8003 0.1496 0.129 Uiso 0.4 1 d G U P H 2
H6A6 H 0.2884 0.7421 0.1512 0.129 Uiso 0.4 1 d G U P H 2
N4A N 0.1648(2) 0.8187(3) 0.20963(16) 0.105(4) Uiso 0.460(10) 1 d G U P I 2
C7A C 0.1772(2) 0.8468(2) 0.21855(17) 0.113(4) Uiso 0.460(10) 1 d G U P I 2
C8A C 0.1928(3) 0.88203(19) 0.2297(2) 0.111(5) Uiso 0.460(10) 1 d G U P I 2
H8A4 H 0.1608 0.9198 0.2300 0.167 Uiso 0.460(10) 1 d G U P I 2
H8A5 H 0.2280 0.8886 0.2099 0.167 Uiso 0.460(10) 1 d G U P I 2
H8A6 H 0.2020 0.8654 0.2580 0.167 Uiso 0.460(10) 1 d G U P I 2
N11A N 0.1910(3) 0.6678(3) 0.29574(17) 0.105(4) Uiso 0.375(11) 1 d G U P J 2
C21A C 0.1977(3) 0.6710(3) 0.26356(17) 0.107(4) Uiso 0.375(11) 1 d G U P J 2
C22A C 0.2059(3) 0.6749(3) 0.22332(18) 0.107(4) Uiso 0.375(11) 1 d G U P J 2
H2A7 H 0.1756 0.7095 0.2111 0.161 Uiso 0.375(11) 1 d G U P J 2
H2A8 H 0.2038 0.6402 0.2181 0.161 Uiso 0.375(11) 1 d G U P J 2
H2A9 H 0.2449 0.6782 0.2092 0.161 Uiso 0.375(11) 1 d G U P J 2
N13A N 0.3418(2) 0.6775(3) 0.19393(17) 0.090(4) Uiso 0.3333 1 d G U P H 2
C25A C 0.3722(2) 0.6913(3) 0.19920(18) 0.092(3) Uiso 0.3333 1 d G U P H 2
C26A C 0.41021(18) 0.7086(3) 0.2058(2) 0.093(3) Uiso 0.3333 1 d G U P H 2
H6A7 H 0.3952 0.7512 0.2023 0.140 Uiso 0.3333 1 d G U P H 2
H6A8 H 0.4477 0.6975 0.1857 0.140 Uiso 0.3333 1 d G U P H 2
H6A9 H 0.4176 0.6906 0.2345 0.140 Uiso 0.3333 1 d G U P H 2
N2C N 0.3641(2) 0.6869(3) 0.30035(19) 0.087(3) Uiso 0.1 1 d G U P H 4
C3C C 0.3184(2) 0.7026(3) 0.30933(15) 0.087(3) Uiso 0.1 1 d G U P H 4
C4C C 0.2612(2) 0.7222(3) 0.32056(12) 0.085(3) Uiso 0.1 1 d G U P H 4
H4C1 H 0.2457 0.7641 0.3083 0.127 Uiso 0.1 1 d G U P H 4
H4C2 H 0.2495 0.7161 0.3514 0.127 Uiso 0.1 1 d G U P H 4
H4C3 H 0.2436 0.7017 0.3108 0.127 Uiso 0.1 1 d G U P H 4
O3W O 0.223(2) 0.772(2) 0.1833(15) 0.103(3) Uiso 0.15 1 d . U P K 4
N1B N 0.2085(8) 0.8233(7) 0.3171(6) 0.083(3) Uiso 0.22 1 d G U P L 3
C1B C 0.2452(8) 0.7863(7) 0.3225(4) 0.084(3) Uiso 0.22 1 d G U P L 3
C2B C 0.2911(8) 0.7400(7) 0.3292(4) 0.087(3) Uiso 0.22 1 d G U P L 3
H2B1 H 0.3187 0.7336 0.3025 0.131 Uiso 0.22 1 d G U P L 3
H2B2 H 0.2790 0.7055 0.3426 0.131 Uiso 0.22 1 d G U P L 3
H2B3 H 0.3116 0.7446 0.3477 0.131 Uiso 0.22 1 d G U P L 3
N2B N 0.3682(6) 0.6910(6) 0.2786(5) 0.088(3) Uiso 0.25 1 d G U P L 3
C3B C 0.3858(5) 0.7019(6) 0.2467(5) 0.089(3) Uiso 0.25 1 d G U P L 3
C4B C 0.4078(6) 0.7156(7) 0.2068(5) 0.093(3) Uiso 0.25 1 d G U P L 3
H4B1 H 0.4385 0.7322 0.2028 0.140 Uiso 0.25 1 d G U P L 3
H4B2 H 0.3767 0.7445 0.1918 0.140 Uiso 0.25 1 d G U P L 3
H4B3 H 0.4253 0.6808 0.1947 0.140 Uiso 0.25 1 d G U P L 3
N3B N 0.3095(9) 0.8379(6) 0.1954(5) 0.096(4) Uiso 0.25 1 d G U P L 3
C5B C 0.2640(9) 0.8567(5) 0.2042(5) 0.102(4) Uiso 0.25 1 d G U P L 3
C6B C 0.2072(9) 0.8802(6) 0.2152(7) 0.110(5) Uiso 0.25 1 d G U P L 3
H6B1 H 0.1961 0.9225 0.2115 0.165 Uiso 0.25 1 d G U P L 3
H6B2 H 0.1937 0.8636 0.2449 0.165 Uiso 0.25 1 d G U P L 3
H6B3 H 0.1870 0.8728 0.1978 0.165 Uiso 0.25 1 d G U P L 3
N13B N 0.3241(7) 0.6519(6) 0.2132(5) 0.093(3) Uiso 0.3333 1 d G U P L 3
C25B C 0.3226(6) 0.6315(5) 0.2449(5) 0.089(3) Uiso 0.3333 1 d G U P L 3
C26B C 0.3208(7) 0.6060(5) 0.2845(5) 0.089(4) Uiso 0.3333 1 d G U P L 3
H6B4 H 0.3468 0.6151 0.2960 0.134 Uiso 0.3333 1 d G U P L 3
H6B5 H 0.3339 0.5635 0.2879 0.134 Uiso 0.3333 1 d G U P L 3
H6B6 H 0.2804 0.6193 0.3007 0.134 Uiso 0.3333 1 d G U P L 3
N5S N 0.4523(5) 1.0095(5) 0.0584(4) 0.131(4) Uani 1 1 d . U . . .
C9S C 0.4639(7) 1.0429(7) 0.0343(5) 0.143(6) Uani 1 1 d . U . . .
C10S C 0.4780(12) 1.0858(10) 0.0068(7) 0.233(12) Uani 1 1 d . U . . .
H10A H 0.4628 1.1170 0.0164 0.350 Uiso 1 1 d R U . . .
H10B H 0.4650 1.0917 -0.0155 0.350 Uiso 1 1 d R U . . .
H10C H 0.5157 1.0764 0.0006 0.350 Uiso 1 1 d R U . . .
N6S N 0.4370(6) 0.4500(6) 0.4322(4) 0.154(5) Uani 1 1 d . U . . .
C11S C 0.4659(7) 0.4597(5) 0.4420(4) 0.123(4) Uani 1 1 d . U . . .
C12S C 0.5035(7) 0.4693(5) 0.4550(5) 0.138(6) Uani 1 1 d . U . . .
H12A H 0.4888 0.4755 0.4806 0.208 Uiso 1 1 calc R U . . .
H12B H 0.5115 0.5001 0.4381 0.208 Uiso 1 1 calc R U . . .
H12C H 0.5361 0.4389 0.4551 0.208 Uiso 1 1 calc R U . . .
N7S N -0.0521(9) 1.0045(9) 0.3534(7) 0.213(8) Uani 1 1 d . U . . .
C13S C -0.0452(8) 1.0278(9) 0.3722(7) 0.173(7) Uani 1 1 d . U . . .
C14S C -0.0339(7) 1.0536(7) 0.3942(6) 0.158(6) Uani 1 1 d . U . . .
H14A H -0.0516 1.0455 0.4205 0.236 Uiso 1 1 calc R U . . .
H14B H -0.0467 1.0914 0.3844 0.236 Uiso 1 1 calc R U . . .
H14C H 0.0043 1.0414 0.3927 0.236 Uiso 1 1 calc R U . . .
N8S N 0.4057(3) 0.6643(4) 0.5290(3) 0.087(2) Uani 1 1 d . U . . .
C15S C 0.4123(6) 0.6830(5) 0.4985(3) 0.099(3) Uani 1 1 d . U . . .
C16S C 0.4123(8) 0.7116(6) 0.4593(3) 0.142(6) Uani 1 1 d . U . . .
H16A H 0.3794 0.7167 0.4525 0.212 Uiso 1 1 calc R U . . .
H16B H 0.4423 0.6917 0.4427 0.212 Uiso 1 1 calc R U . . .
H16C H 0.4151 0.7457 0.4565 0.212 Uiso 1 1 calc R U . . .
N9A N -0.1685(2) 0.8412(2) 0.25040(19) 0.138(11) Uiso 0.4 1 d G U P M 1
C17A C -0.1247(2) 0.8139(2) 0.24563(17) 0.138(12) Uiso 0.4 1 d G U P M 1
C18A C -0.0700(2) 0.7797(2) 0.23967(16) 0.154(15) Uiso 0.4 1 d G U P M 1
H18F H -0.0499 0.7910 0.2106 0.231 Uiso 0.4 1 d G U P M 1
H18G H -0.0679 0.7391 0.2448 0.231 Uiso 0.4 1 d G U P M 1
H18J H -0.0492 0.7822 0.2589 0.231 Uiso 0.4 1 d G U P M 1
N10S N -0.0789(2) 1.06945(19) 0.18487(17) 0.165(11) Uiso 0.5 1 d G U P M 1
C19S C -0.0824(2) 1.05573(19) 0.21736(17) 0.106(4) Uiso 0.5 1 d G U P M 1
C20S C -0.0869(2) 1.03856(19) 0.25797(17) 0.111(4) Uiso 0.5 1 d G U P M 1
H20A H -0.1013 1.0723 0.2710 0.167 Uiso 0.5 1 d G U P M 1
H20B H -0.0483 1.0130 0.2649 0.167 Uiso 0.5 1 d G U P M 1
H20C H -0.1147 1.0169 0.2699 0.167 Uiso 0.5 1 d G U P M 1
N10A N -0.0856(2) 1.09274(19) 0.18213(18) 0.092(5) Uiso 0.5 1 d G U P M 2
C19A C -0.1039(2) 1.07375(19) 0.21201(18) 0.105(4) Uiso 0.5 1 d G U P M 2
C20A C -0.1268(2) 1.05002(19) 0.24937(18) 0.107(4) Uiso 0.5 1 d G U P M 2
H20D H -0.1475 1.0259 0.2473 0.161 Uiso 0.5 1 d G U P M 2
H20E H -0.1552 1.0803 0.2646 0.161 Uiso 0.5 1 d G U P M 2
H20F H -0.0958 1.0252 0.2656 0.161 Uiso 0.5 1 d G U P M 2
N12S N 0.2217(3) 1.1249(2) 0.04118(17) 0.164(12) Uiso 0.425 1 d G U P . .
C23S C 0.2669(3) 1.1032(3) 0.03460(17) 0.107(8) Uiso 0.425 1 d G U P . .
C24S C 0.3236(3) 1.0761(3) 0.02636(18) 0.098(8) Uiso 0.425 1 d G U P . .
H24A H 0.3379 1.0795 -0.0042 0.147 Uiso 0.425 1 d G U P . .
H24B H 0.3330 1.0346 0.0401 0.147 Uiso 0.425 1 d G U P . .
H24C H 0.3443 1.0930 0.0367 0.147 Uiso 0.425 1 d G U P . .
N14S N 0.0562(3) 0.4922(2) 0.42291(16) 0.083(5) Uiso 0.2 1 d G U P M 1
C27S C 0.0277(3) 0.4979(2) 0.40404(17) 0.089(5) Uiso 0.2 1 d G U P M 1
C28S C -0.0079(3) 0.5050(2) 0.38044(17) 0.086(7) Uiso 0.2 1 d G U P M 1
H28A H -0.0217 0.5459 0.3654 0.129 Uiso 0.2 1 d G U P M 1
H28B H -0.0424 0.4943 0.3977 0.129 Uiso 0.2 1 d G U P M 1
H28C H 0.0123 0.4804 0.3596 0.129 Uiso 0.2 1 d G U P M 1
N14A N 0.0615(3) 0.4857(2) 0.43528(16) 0.086(5) Uiso 0.3 1 d G U P M 2
C27A C 0.0428(3) 0.4672(2) 0.46520(16) 0.092(5) Uiso 0.3 1 d G U P M 2
C28A C 0.0194(3) 0.4441(2) 0.50262(17) 0.107(7) Uiso 0.3 1 d G U P M 2
H28E H -0.0200 0.4708 0.5121 0.160 Uiso 0.3 1 d G U P M 2
H28F H 0.0442 0.4358 0.5228 0.160 Uiso 0.3 1 d G U P M 2
H28G H 0.0158 0.4074 0.5024 0.160 Uiso 0.3 1 d G U P M 2
N14B N -0.0790(3) 0.5045(2) 0.43949(18) 0.089(9) Uiso 0.25 1 d G U P M 2
C27B C -0.0574(3) 0.5184(2) 0.40922(18) 0.080(10) Uiso 0.25 1 d G U P M 2
C28B C -0.0304(2) 0.5356(2) 0.37137(17) 0.101(13) Uiso 0.25 1 d G U P M 2
H27G H -0.0492 0.5777 0.3613 0.151 Uiso 0.25 1 d G U P M 2
H27H H -0.0319 0.5150 0.3519 0.151 Uiso 0.25 1 d G U P M 2
H27I H 0.0111 0.5278 0.3711 0.151 Uiso 0.25 1 d G U P M 2
N15S N 0.1197(3) 0.3366(2) 0.1906(2) 0.109(5) Uiso 0.5 1 d G U P M 1
C29S C 0.1397(3) 0.3254(2) 0.2162(2) 0.108(4) Uiso 0.5 1 d G U P M 1
C30S C 0.1646(3) 0.3114(2) 0.2481(2) 0.110(5) Uiso 0.5 1 d G U P M 1
H30A H 0.1349 0.3127 0.2744 0.164 Uiso 0.5 1 d G U P M 1
H30B H 0.1848 0.3388 0.2449 0.164 Uiso 0.5 1 d G U P M 1
H30C H 0.1938 0.2718 0.2501 0.164 Uiso 0.5 1 d G U P M 1
N15A N 0.1287(3) 0.3355(2) 0.2035(2) 0.110(5) Uiso 0.25 1 d G U P M 2
C29A C 0.1709(3) 0.3047(2) 0.2015(2) 0.110(4) Uiso 0.25 1 d G U P M 2
C30A C 0.2238(3) 0.2662(2) 0.1989(2) 0.121(6) Uiso 0.25 1 d G U P M 2
H30D H 0.2524 0.2837 0.1983 0.182 Uiso 0.25 1 d G U P M 2
H30E H 0.2352 0.2513 0.1732 0.182 Uiso 0.25 1 d G U P M 2
H30F H 0.2252 0.2333 0.2233 0.182 Uiso 0.25 1 d G U P M 2
N15C N 0.2156(4) 0.2100(2) 0.1992(2) 0.122(7) Uiso 0.25 1 d G U P M 3
C29C C 0.2523(3) 0.2230(2) 0.1853(2) 0.122(7) Uiso 0.25 1 d G U P M 3
C30C C 0.2982(3) 0.2392(2) 0.1679(2) 0.127(8) Uiso 0.25 1 d G U P M 3
H30G H 0.2894 0.2791 0.1707 0.190 Uiso 0.25 1 d G U P M 3
H30H H 0.3097 0.2385 0.1378 0.190 Uiso 0.25 1 d G U P M 3
H30I H 0.3316 0.2129 0.1815 0.190 Uiso 0.25 1 d G U P M 3
N15D N 0.1296(3) 0.3333(2) 0.1885(2) 0.088(11) Uiso 0.25 1 d G U P M 4
C29D C 0.1631(3) 0.2969(2) 0.1791(2) 0.129(15) Uiso 0.25 1 d G U P M 4
C30D C 0.2051(3) 0.2513(2) 0.1674(2) 0.23(3) Uiso 0.25 1 d G U P M 4
H30X H 0.2056 0.2513 0.1385 0.351 Uiso 0.25 1 d G U P M 4
H30Y H 0.1991 0.2154 0.1861 0.351 Uiso 0.25 1 d G U P M 4
H30Z H 0.2436 0.2513 0.1685 0.351 Uiso 0.25 1 d G U P M 4
N16S N 0.2847(3) 0.6536(3) 0.01217(15) 0.204(18) Uiso 0.4 1 d G U P . .
C31S C 0.3127(3) 0.6108(3) 0.01210(16) 0.185(19) Uiso 0.4 1 d G U P . .
C32S C 0.3477(3) 0.5573(3) 0.01202(18) 0.101(8) Uiso 0.4 1 d G U P . .
H30J H 0.3753 0.5551 -0.0152 0.151 Uiso 0.4 1 d G U P . .
H30K H 0.3248 0.5319 0.0168 0.151 Uiso 0.4 1 d G U P . .
H30L H 0.3706 0.5431 0.0344 0.151 Uiso 0.4 1 d G U P . .
N17S N 0.7484(2) 0.5592(4) 0.2893(3) 0.136(8) Uiso 0.5 1 d G U P . .
C33S C 0.7710(2) 0.5878(4) 0.2837(3) 0.129(9) Uiso 0.5 1 d G U P . .
C34S C 0.7993(2) 0.6236(4) 0.2768(4) 0.22(2) Uiso 0.5 1 d G U P . .
H34A H 0.7729 0.6592 0.2869 0.332 Uiso 0.5 1 d G U P . .
H34B H 0.8147 0.6345 0.2465 0.332 Uiso 0.5 1 d G U P . .
H34C H 0.8326 0.6052 0.2915 0.332 Uiso 0.5 1 d G U P . .
N18S N 0.0684(3) 1.0096(2) 0.44168(17) 0.107(4) Uiso 0.375 1 d G U P M 5
C35S C 0.0312(3) 1.0312(2) 0.46152(17) 0.114(5) Uiso 0.375 1 d G U P M 5
C36S C -0.0153(3) 1.0581(2) 0.48632(18) 0.128(7) Uiso 0.375 1 d G U P M 5
H36A H -0.0223 1.1003 0.4784 0.191 Uiso 0.375 1 d G U P M 5
H36B H -0.0099 1.0438 0.5157 0.191 Uiso 0.375 1 d G U P M 5
H36C H -0.0501 1.0516 0.4844 0.191 Uiso 0.375 1 d G U P M 5
N18C N 0.1184(3) 0.9883(3) 0.53257(18) 0.111(6) Uiso 0.375 1 d G U P M 1
C35C C 0.1496(3) 0.9835(3) 0.50480(18) 0.112(5) Uiso 0.375 1 d G U P M 1
C36C C 0.1886(3) 0.9776(3) 0.47009(18) 0.113(5) Uiso 0.375 1 d G U P M 1
H36D H 0.2037 1.0103 0.4598 0.169 Uiso 0.375 1 d G U P M 1
H36E H 0.1709 0.9766 0.4483 0.169 Uiso 0.375 1 d G U P M 1
H36F H 0.2219 0.9411 0.4749 0.169 Uiso 0.375 1 d G U P M 1
N18A N 0.0873(3) 1.0073(2) 0.44427(17) 0.107(4) Uiso 0.375 1 d G U P M 2
C35A C 0.1230(3) 1.0012(2) 0.45659(17) 0.114(4) Uiso 0.375 1 d G U P M 2
C36A C 0.1676(3) 0.9936(3) 0.47199(18) 0.113(5) Uiso 0.375 1 d G U P M 2
H36G H 0.1539 1.0095 0.4975 0.170 Uiso 0.375 1 d G U P M 2
H36H H 0.1938 1.0134 0.4512 0.170 Uiso 0.375 1 d G U P M 2
H36I H 0.1903 0.9518 0.4794 0.170 Uiso 0.375 1 d G U P M 2
N18B N 0.0330(3) 1.1657(2) 0.34871(19) 0.090(5) Uiso 0.3 1 d G U P M 3
C35B C 0.0706(3) 1.1353(2) 0.35959(19) 0.093(5) Uiso 0.3 1 d G U P M 3
C36B C 0.1175(3) 1.0972(2) 0.37319(19) 0.095(5) Uiso 0.3 1 d G U P M 3
H36J H 0.1531 1.1006 0.3524 0.142 Uiso 0.3 1 d G U P M 3
H36K H 0.1171 1.0575 0.3781 0.142 Uiso 0.3 1 d G U P M 3
H36L H 0.1191 1.1037 0.3998 0.142 Uiso 0.3 1 d G U P M 3
N18D N 0.0400(3) 1.1521(2) 0.37139(19) 0.092(6) Uiso 0.15 1 d G U P M 4
C35D C 0.0630(3) 1.1120(2) 0.38835(18) 0.094(5) Uiso 0.15 1 d G U P M 4
C36D C 0.0917(3) 1.0619(2) 0.40957(18) 0.100(4) Uiso 0.15 1 d G U P M 4
H36M H 0.1328 1.0587 0.4062 0.150 Uiso 0.15 1 d G U P M 4
H36N H 0.0914 1.0300 0.3995 0.150 Uiso 0.15 1 d G U P M 4
H36O H 0.0734 1.0577 0.4396 0.150 Uiso 0.15 1 d G U P M 4
N19S N -0.0066(3) 0.7944(2) 0.52232(14) 0.15(2) Uiso 0.2 1 d G U P M 1
C37S C 0.0146(3) 0.8142(2) 0.53217(14) 0.18(3) Uiso 0.2 1 d G U P M 1
C38S C 0.0411(3) 0.8390(3) 0.54448(14) 0.109(18) Uiso 0.2 1 d G U P M 1
H38A H 0.0386 0.8776 0.5261 0.163 Uiso 0.2 1 d G U P M 1
H38B H 0.0829 0.8151 0.5435 0.163 Uiso 0.2 1 d G U P M 1
H38C H 0.0227 0.8438 0.5735 0.163 Uiso 0.2 1 d G U P M 1
N19B N -0.0526(3) 0.7790(2) 0.52234(14) 0.16(4) Uiso 0.1 1 d G U P M 3
C37B C -0.0120(3) 0.7824(2) 0.52005(13) 0.17(3) Uiso 0.1 1 d G U P M 3
C38B C 0.0388(3) 0.7866(2) 0.51720(13) 0.10(3) Uiso 0.1 1 d G U P M 3
N19A N -0.1564(2) 0.8267(2) 0.24902(18) 0.16(3) Uiso 0.2 1 d G U P M 5
C37A C -0.1439(2) 0.8452(2) 0.21749(18) 0.096(14) Uiso 0.2 1 d G U P M 5
C38A C -0.1283(2) 0.8683(2) 0.17808(18) 0.045(7) Uiso 0.2 1 d G U P M 5
H38X H -0.1526 0.9097 0.1717 0.068 Uiso 0.2 1 d G U P M 5
H38Y H -0.1335 0.8482 0.1599 0.068 Uiso 0.2 1 d G U P M 5
H38Z H -0.0867 0.8653 0.1717 0.068 Uiso 0.2 1 d G U P M 5
N20S N 0.2909(8) 0.4523(8) 0.0547(5) 0.133(6) Uani 0.75 1 d D U P . .
C39S C 0.3227(10) 0.4117(9) 0.0636(7) 0.137(7) Uani 0.75 1 d D U P . .
C40S C 0.3551(12) 0.3573(10) 0.0749(9) 0.201(12) Uani 0.75 1 d D U P . .
H40A H 0.3371 0.3413 0.0990 0.301 Uiso 0.75 1 calc R U P . .
H40B H 0.3892 0.3557 0.0778 0.301 Uiso 0.75 1 calc R U P . .
H40C H 0.3608 0.3384 0.0556 0.301 Uiso 0.75 1 calc R U P . .
N21S N 0.6142(9) 0.5870(12) 0.0205(9) 0.138(7) Uiso 0.3 1 d G U P N 1
C41S C 0.5707(10) 0.6151(9) 0.0236(5) 0.140(7) Uiso 0.3 1 d G U P N 1
C42S C 0.5162(12) 0.6501(12) 0.0275(14) 0.143(7) Uiso 0.3 1 d G U P N 1
H42A H 0.5147 0.6909 0.0194 0.214 Uiso 0.3 1 d G U P N 1
H42B H 0.4952 0.6425 0.0568 0.214 Uiso 0.3 1 d G U P N 1
H42C H 0.4959 0.6445 0.0093 0.214 Uiso 0.3 1 d G U P N 1
N21A N 0.5823(10) 0.6157(9) 0.0212(6) 0.141(7) Uiso 0.3 1 d G U P N 2
C41A C 0.5607(9) 0.5879(9) 0.0225(6) 0.139(6) Uiso 0.3 1 d G U P N 2
C42A C 0.5338(15) 0.5530(14) 0.0241(14) 0.132(8) Uiso 0.3 1 d G U P N 2
H42D H 0.4979 0.5751 0.0123 0.198 Uiso 0.3 1 d G U P N 2
H42E H 0.5226 0.5334 0.0534 0.198 Uiso 0.3 1 d G U P N 2
H42F H 0.5597 0.5232 0.0078 0.198 Uiso 0.3 1 d G U P N 2
O1W O 0.8925(4) 0.5926(4) 0.0058(3) 0.132(3) Uiso 1 1 d D . . . .
H1WB H 0.9154 0.5603 0.0059 0.158 Uiso 1 1 d DR U . . .
H1WA H 0.9226 0.6071 -0.0129 0.158 Uiso 1 1 d DR U . . .
N23S N 0.4596(6) 0.4766(6) 0.0791(4) 0.076(11) Uiso 0.25 1 d G U P O 1
C45S C 0.4858(6) 0.4333(6) 0.0877(5) 0.113(12) Uiso 0.25 1 d G U P O 1
C46S C 0.5186(6) 0.3791(6) 0.0983(7) 0.20(3) Uiso 0.25 1 d G U P O 1
H46A H 0.5602 0.3740 0.0853 0.303 Uiso 0.25 1 d G U P O 1
H46B H 0.5064 0.3536 0.0890 0.303 Uiso 0.25 1 d G U P O 1
H46C H 0.5149 0.3673 0.1291 0.303 Uiso 0.25 1 d G U P O 1
N23A N 0.4534(6) 0.4809(6) 0.0774(4) 0.074(11) Uiso 0.25 1 d G U P O 2
C45A C 0.4914(6) 0.4550(7) 0.0608(5) 0.133(15) Uiso 0.25 1 d G U P O 2
C46A C 0.5389(7) 0.4226(9) 0.0400(5) 0.124(16) Uiso 0.25 1 d G U P O 2
H46D H 0.5555 0.4469 0.0148 0.185 Uiso 0.25 1 d G U P O 2
H46E H 0.5299 0.3944 0.0312 0.185 Uiso 0.25 1 d G U P O 2
H46F H 0.5687 0.4010 0.0577 0.185 Uiso 0.25 1 d G U P O 2
N24S N -0.0473(9) 0.9250(10) 0.0980(10) 0.105(4) Uiso 0.3 1 d G U P O 1
C47S C -0.0695(8) 0.9053(9) 0.0891(8) 0.106(4) Uiso 0.3 1 d G U P O 1
C48S C -0.0972(8) 0.8806(11) 0.0778(10) 0.108(4) Uiso 0.3 1 d G U P O 1
H48A H -0.1101 0.9038 0.0513 0.162 Uiso 0.3 1 d G U P O 1
H48B H -0.1320 0.8772 0.0996 0.162 Uiso 0.3 1 d G U P O 1
H48C H -0.0711 0.8413 0.0738 0.162 Uiso 0.3 1 d G U P O 1
N23B N 0.5887(6) 0.3886(7) 0.0678(6) 0.135(11) Uiso 0.25 1 d G U P O 3
C45B C 0.5583(7) 0.3931(7) 0.0959(5) 0.135(11) Uiso 0.25 1 d G U P O 3
C46B C 0.5201(8) 0.3989(11) 0.1310(5) 0.136(11) Uiso 0.25 1 d G U P O 3
H45X H 0.5113 0.4370 0.1369 0.203 Uiso 0.25 1 d G U P O 3
H45Y H 0.5358 0.3682 0.1544 0.203 Uiso 0.25 1 d G U P O 3
H45Z H 0.4833 0.3959 0.1292 0.203 Uiso 0.25 1 d G U P O 3
O2W O -0.0524(7) 0.9234(8) 0.1054(6) 0.104(3) Uiso 0.5 1 d . U P P 2
N24B N 0.0229(4) 1.0203(5) 0.0450(3) 0.133(7) Uiso 0.3 1 d G U P Q 3
C47B C 0.0050(5) 0.9882(5) 0.0496(3) 0.122(6) Uiso 0.3 1 d G U P Q 3
C48B C -0.0175(5) 0.9480(5) 0.0554(3) 0.112(4) Uiso 0.3 1 d G U P Q 3
H48X H -0.0478 0.9620 0.0383 0.168 Uiso 0.3 1 d G U P Q 3
H48Y H -0.0357 0.9378 0.0852 0.168 Uiso 0.3 1 d G U P Q 3
H48Z H 0.0134 0.9128 0.0471 0.168 Uiso 0.3 1 d G U P Q 3
N24A N -0.0533(5) 0.9048(5) 0.0839(4) 0.106(4) Uiso 0.2 1 d G U P Q 4
C47A C -0.0828(5) 0.9003(5) 0.1125(4) 0.105(4) Uiso 0.2 1 d G U P Q 4
C48A C -0.1197(5) 0.8947(5) 0.1481(4) 0.104(6) Uiso 0.2 1 d G U P Q 4
H48J H -0.0982 0.8735 0.1713 0.156 Uiso 0.2 1 d G U P Q 4
H48K H -0.1439 0.8730 0.1475 0.156 Uiso 0.2 1 d G U P Q 4
H48L H -0.1460 0.9333 0.1536 0.156 Uiso 0.2 1 d G U P Q 4
N25S N 0.5996(4) 0.7521(4) 0.2991(4) 0.160(7) Uiso 0.5 1 d G U P Q 1
C49S C 0.6159(4) 0.7123(4) 0.3193(4) 0.162(7) Uiso 0.5 1 d G U P Q 1
C50S C 0.6362(5) 0.6625(4) 0.3446(5) 0.163(8) Uiso 0.5 1 d G U P Q 1
H50A H 0.6719 0.6601 0.3521 0.244 Uiso 0.5 1 d G U P Q 1
H50B H 0.6460 0.6302 0.3309 0.244 Uiso 0.5 1 d G U P Q 1
H50C H 0.6065 0.6582 0.3705 0.244 Uiso 0.5 1 d G U P Q 1
N25A N 0.6488(3) 0.7917(5) 0.1958(4) 0.128(7) Uiso 0.3 1 d G U P Q 2
C49A C 0.6422(3) 0.7795(5) 0.2285(4) 0.137(7) Uiso 0.3 1 d G U P Q 2
C50A C 0.6341(4) 0.7643(4) 0.2694(4) 0.151(7) Uiso 0.3 1 d G U P Q 2
N25B N 0.5904(3) 0.8498(5) 0.1552(4) 0.120(9) Uiso 0.2 1 d G U P Q 3
C49B C 0.5894(3) 0.8260(5) 0.1861(4) 0.125(8) Uiso 0.2 1 d G U P Q 3
C50B C 0.5882(3) 0.7962(4) 0.2248(4) 0.130(7) Uiso 0.2 1 d G U P Q 3
H50G H 0.6256 0.7871 0.2331 0.195 Uiso 0.2 1 d G U P Q 3
H50H H 0.5822 0.7595 0.2276 0.195 Uiso 0.2 1 d G U P Q 3
H50I H 0.5559 0.8187 0.2439 0.195 Uiso 0.2 1 d G U P Q 3
N26S N 0.3964(4) 1.1656(4) 0.3179(4) 0.149(5) Uiso 0.6 1 d G U P Q 1
C51S C 0.3795(4) 1.1937(4) 0.2916(4) 0.161(5) Uiso 0.6 1 d G U P Q 1
C52S C 0.3585(4) 1.2289(4) 0.2588(4) 0.169(6) Uiso 0.6 1 d G U P Q 1
H52A H 0.3439 1.2695 0.2618 0.253 Uiso 0.6 1 d G U P Q 1
H52B H 0.3257 1.2199 0.2557 0.253 Uiso 0.6 1 d G U P Q 1
H52C H 0.3893 1.2248 0.2332 0.253 Uiso 0.6 1 d G U P Q 1
N26B N 0.4009(4) 1.1814(4) 0.3093(4) 0.154(6) Uiso 0.3 1 d G U P Q 2
C51B C 0.3679(4) 1.1762(4) 0.3001(4) 0.160(6) Uiso 0.3 1 d G U P Q 2
C52B C 0.3265(4) 1.1697(4) 0.2885(3) 0.164(7) Uiso 0.3 1 d G U P Q 2
H52D H 0.3011 1.2076 0.2752 0.246 Uiso 0.3 1 d G U P Q 2
H52E H 0.3021 1.1521 0.3131 0.246 Uiso 0.3 1 d G U P Q 2
H52F H 0.3439 1.1442 0.2683 0.246 Uiso 0.3 1 d G U P Q 2
N26A N 0.2808(3) 1.1009(3) 0.2377(3) 0.144(12) Uiso 0.2 1 d G U P Q 3
C51A C 0.3052(3) 1.1259(4) 0.2369(3) 0.145(12) Uiso 0.2 1 d G U P Q 3
C52A C 0.3356(4) 1.1573(4) 0.2358(3) 0.147(13) Uiso 0.2 1 d G U P Q 3
N29S N -0.1521(4) 1.2426(5) 0.0585(4) 0.149(7) Uiso 0.25 1 d G U P Q 1
C57S C -0.1197(4) 1.2046(5) 0.0697(4) 0.149(6) Uiso 0.25 1 d G U P Q 1
C58S C -0.0793(4) 1.1571(5) 0.0838(3) 0.150(6) Uiso 0.25 1 d G U P Q 1
H58A H -0.0436 1.1652 0.0819 0.224 Uiso 0.25 1 d G U P Q 1
H58B H -0.0690 1.1278 0.0672 0.224 Uiso 0.25 1 d G U P Q 1
H58C H -0.0935 1.1408 0.1134 0.224 Uiso 0.25 1 d G U P Q 1
N29A N -0.1758(4) 1.2236(5) 0.0887(4) 0.147(7) Uiso 0.25 1 d G U P Q 2
C57A C -0.1323(4) 1.1954(5) 0.0851(4) 0.148(7) Uiso 0.25 1 d G U P Q 2
C58A C -0.0779(4) 1.1602(5) 0.0806(3) 0.150(6) Uiso 0.25 1 d G U P Q 2
H58D H -0.0533 1.1774 0.0560 0.224 Uiso 0.25 1 d G U P Q 2
H58E H -0.0756 1.1229 0.0765 0.224 Uiso 0.25 1 d G U P Q 2
H58F H -0.0621 1.1525 0.1057 0.224 Uiso 0.25 1 d G U P Q 2
N29B N -0.0730(4) 1.1334(5) 0.0577(3) 0.162(6) Uiso 0.5 1 d G U P Q 4
C57B C -0.0528(4) 1.0941(5) 0.0478(3) 0.170(7) Uiso 0.5 1 d G U P Q 4
C58B C -0.0276(5) 1.0450(5) 0.0354(3) 0.164(8) Uiso 0.5 1 d G U P Q 4
H58G H -0.0030 1.0505 0.0072 0.246 Uiso 0.5 1 d G U P Q 4
H58H H -0.0574 1.0301 0.0345 0.246 Uiso 0.5 1 d G U P Q 4
H58I H -0.0024 1.0159 0.0549 0.246 Uiso 0.5 1 d G U P Q 4
N35S N -0.1390(7) 0.6363(7) 0.4839(5) 0.200(14) Uiso 0.25 1 d G U P Q 1
C69S C -0.1169(7) 0.6581(7) 0.4907(4) 0.198(13) Uiso 0.25 1 d G U P Q 1
C70S C -0.0892(6) 0.6855(7) 0.4991(4) 0.196(13) Uiso 0.25 1 d G U P Q 1
N35A N -0.0496(7) 0.6447(7) 0.4810(4) 0.197(13) Uiso 0.3 1 d G U P Q 4
C69A C -0.0320(6) 0.6716(7) 0.4866(4) 0.198(13) Uiso 0.3 1 d G U P Q 4
C70A C -0.0099(6) 0.7052(7) 0.4935(4) 0.200(14) Uiso 0.3 1 d G U P Q 4
H70D H -0.0416 0.7382 0.5042 0.300 Uiso 0.3 1 d G U P Q 4
H70E H 0.0140 0.7205 0.4674 0.300 Uiso 0.3 1 d G U P Q 4
H70F H 0.0154 0.6833 0.5144 0.300 Uiso 0.3 1 d G U P Q 4
O4W O 0.4803(15) 0.4352(15) 0.0644(10) 0.112(9) Uiso 0.25 1 d . U P R 6
O7W O 0.2414(17) 0.2987(17) 0.3257(13) 0.133(12) Uiso 0.25 1 d . U P S 6
O6W O 0.3539(14) 1.1940(13) 0.2978(10) 0.125(9) Uiso 0.3 1 d . U P T 6
O5W O 0.483(2) 1.261(2) -0.0119(16) 0.172(17) Uiso 0.25 1 d . U P U 6
O8W O 0.5858(8) 0.0631(9) 0.4531(6) 0.100(5) Uiso 0.5 1 d . U P V 6
O10W O -0.038(2) 1.097(2) 0.4839(14) 0.159(16) Uiso 0.25 1 d . U P W 6
O11W O 0.177(2) 1.0646(19) 0.2930(13) 0.146(13) Uiso 0.25 1 d . U P X 6
O12W O 0.4557(12) 0.4893(13) 0.0632(10) 0.106(8) Uiso 0.3 1 d . U P Y 7

loop_
_atom_site_aniso_label
_atom_site_aniso_U_11
_atom_site_aniso_U_22
_atom_site_aniso_U_33
_atom_site_aniso_U_23
_atom_site_aniso_U_13
_atom_site_aniso_U_12
Fe1 0.0569(6) 0.0888(9) 0.0411(6) -0.0124(6) -0.0061(5) -0.0201(6)
Fe2 0.0541(5) 0.0253(5) 0.0541(6) -0.0126(4) -0.0115(4) -0.0070(4)
Fe3 0.0484(5) 0.0380(5) 0.0605(6) -0.0159(4) -0.0129(4) -0.0187(4)
Fe4 0.0282(4) 0.0802(8) 0.0655(7) -0.0327(6) 0.0013(4) -0.0102(5)
Fe5 0.0364(5) 0.0451(6) 0.0762(7) -0.0330(5) 0.0008(4) -0.0179(4)
Fe6 0.0312(5) 0.0678(7) 0.0598(6) -0.0174(5) 0.0036(4) -0.0155(5)
Fe7 0.0615(6) 0.0541(6) 0.0439(6) -0.0146(5) -0.0077(5) -0.0097(5)
Fe8 0.0497(5) 0.0297(5) 0.0766(7) -0.0124(5) -0.0115(5) -0.0128(4)
Mo1 0.0414(3) 0.0570(4) 0.0583(4) -0.0229(3) -0.0065(3) -0.0129(3)
Mo2 0.0400(3) 0.0505(4) 0.0563(4) -0.0222(3) -0.0079(3) -0.0088(3)
Mo3 0.0381(3) 0.0391(3) 0.0528(3) -0.0202(3) -0.0029(2) -0.0119(2)
Mo4 0.0392(3) 0.0402(3) 0.0479(3) -0.0184(3) -0.0019(2) -0.0134(2)
Mo5 0.0458(3) 0.0362(3) 0.0588(4) -0.0168(3) -0.0047(3) -0.0160(3)
Mo6 0.0471(3) 0.0369(3) 0.0628(4) -0.0178(3) -0.0073(3) -0.0154(3)
Mo7 0.0503(3) 0.0534(4) 0.0596(4) -0.0190(3) -0.0103(3) -0.0140(3)
Mo8 0.0505(3) 0.0506(4) 0.0580(4) -0.0181(3) -0.0132(3) -0.0124(3)
Mo9 0.0382(3) 0.0453(3) 0.0593(4) -0.0098(3) -0.0104(3) -0.0139(3)
Mo10 0.0409(3) 0.0448(4) 0.0613(4) -0.0107(3) -0.0098(3) -0.0113(3)
Mo11 0.0356(3) 0.0489(4) 0.0620(4) -0.0147(3) -0.0100(3) -0.0135(3)
Mo12 0.0369(3) 0.0536(4) 0.0641(4) -0.0185(3) -0.0081(3) -0.0133(3)
O101 0.037(2) 0.046(3) 0.069(3) -0.022(2) -0.014(2) 0.0009(19)
O102 0.042(2) 0.057(3) 0.062(3) -0.023(2) -0.009(2) -0.007(2)
O103 0.043(2) 0.051(3) 0.057(3) -0.025(2) -0.003(2) -0.014(2)
O104 0.047(2) 0.052(3) 0.067(3) -0.026(2) -0.005(2) -0.014(2)
O105 0.041(2) 0.054(3) 0.055(3) -0.019(2) -0.008(2) -0.011(2)
O106 0.044(2) 0.058(3) 0.063(3) -0.019(2) -0.006(2) -0.016(2)
O107 0.045(2) 0.066(3) 0.055(3) -0.027(2) -0.008(2) -0.011(2)
O108 0.043(2) 0.069(3) 0.069(3) -0.028(2) -0.004(2) -0.014(2)
O109 0.040(2) 0.039(2) 0.049(2) -0.0203(19) -0.0022(17) -0.0107(18)
O110 0.043(2) 0.040(2) 0.055(3) -0.019(2) -0.0048(18) -0.0115(19)
O111 0.041(2) 0.046(2) 0.052(3) -0.019(2) 0.0026(18) -0.0194(19)
O112 0.038(2) 0.045(3) 0.061(3) -0.019(2) -0.0023(19) -0.0141(19)
O113 0.045(2) 0.051(3) 0.056(3) -0.025(2) 0.0021(19) -0.018(2)
O114 0.049(2) 0.049(3) 0.052(3) -0.021(2) -0.0014(19) -0.018(2)
O115 0.043(2) 0.042(2) 0.052(3) -0.019(2) 0.0024(18) -0.0188(18)
O116 0.042(2) 0.040(2) 0.052(3) -0.016(2) 0.0001(18) -0.0137(19)
O117 0.051(2) 0.041(3) 0.064(3) -0.017(2) -0.003(2) -0.021(2)
O118 0.047(2) 0.041(3) 0.069(3) -0.020(2) -0.002(2) -0.018(2)
O119 0.048(2) 0.043(3) 0.066(3) -0.023(2) -0.002(2) -0.017(2)
O120 0.050(3) 0.044(2) 0.068(3) -0.024(2) -0.007(2) -0.014(2)
O121 0.054(3) 0.044(2) 0.063(3) -0.019(2) -0.008(2) -0.021(2)
O122 0.058(3) 0.045(3) 0.064(3) -0.018(2) -0.012(2) -0.019(2)
O123 0.046(2) 0.040(2) 0.059(3) -0.015(2) -0.0041(19) -0.019(2)
O124 0.054(2) 0.047(3) 0.054(3) -0.016(2) -0.006(2) -0.022(2)
O125 0.048(3) 0.056(3) 0.056(3) -0.014(2) -0.014(2) -0.016(2)
O126 0.051(2) 0.051(3) 0.056(3) -0.012(2) -0.015(2) -0.014(2)
O127 0.059(3) 0.052(3) 0.069(3) -0.025(2) -0.015(2) -0.013(2)
O128 0.065(3) 0.053(3) 0.064(3) -0.022(2) -0.013(2) -0.014(2)
O129 0.049(3) 0.057(3) 0.066(3) -0.030(2) -0.013(2) -0.003(2)
O130 0.052(3) 0.057(3) 0.074(3) -0.027(2) -0.012(2) -0.009(2)
O131 0.058(3) 0.058(3) 0.060(3) -0.016(2) -0.016(2) -0.017(2)
O132 0.054(3) 0.064(3) 0.057(3) -0.019(2) -0.011(2) -0.015(2)
O133 0.044(2) 0.048(3) 0.066(3) -0.007(2) -0.013(2) -0.016(2)
O134 0.049(3) 0.052(3) 0.070(3) -0.008(2) -0.012(2) -0.016(2)
O135 0.056(3) 0.050(3) 0.059(3) -0.007(2) -0.018(2) -0.016(2)
O136 0.047(2) 0.043(3) 0.067(3) -0.009(2) -0.017(2) -0.009(2)
O137 0.046(2) 0.050(3) 0.063(3) -0.006(2) -0.018(2) -0.015(2)
O138 0.050(3) 0.052(3) 0.064(3) -0.010(2) -0.018(2) -0.009(2)
O139 0.040(2) 0.041(3) 0.067(3) -0.012(2) -0.008(2) -0.013(2)
O140 0.047(2) 0.049(3) 0.061(3) -0.015(2) -0.011(2) -0.017(2)
O141 0.043(2) 0.054(3) 0.071(3) -0.018(2) -0.011(2) -0.016(2)
O142 0.037(2) 0.055(3) 0.071(3) -0.020(2) -0.008(2) -0.017(2)
O143 0.048(3) 0.062(3) 0.066(3) -0.018(2) -0.016(2) -0.014(2)
O144 0.038(2) 0.054(3) 0.066(3) -0.012(2) -0.013(2) -0.016(2)
O145 0.038(2) 0.045(3) 0.072(3) -0.015(2) -0.011(2) -0.009(2)
O146 0.046(2) 0.047(2) 0.065(3) -0.005(2) -0.017(2) -0.018(2)
O147 0.039(2) 0.063(3) 0.067(3) -0.015(2) -0.007(2) -0.016(2)
O148 0.040(2) 0.054(3) 0.066(3) -0.008(2) -0.015(2) -0.014(2)
N101 0.043(3) 0.072(4) 0.044(3) -0.018(3) -0.001(2) -0.017(3)
N102 0.074(4) 0.106(5) 0.049(3) -0.022(3) 0.001(3) -0.031(3)
N103 0.046(2) 0.029(2) 0.048(3) -0.011(2) -0.003(2) -0.009(2)
N104 0.064(3) 0.032(3) 0.060(3) -0.014(2) -0.015(3) -0.016(2)
N105 0.049(3) 0.031(3) 0.053(3) -0.010(2) -0.010(2) -0.013(2)
N106 0.056(3) 0.045(3) 0.062(3) -0.017(3) 0.000(2) -0.029(2)
N107 0.032(2) 0.063(3) 0.070(4) -0.025(3) -0.004(2) -0.017(2)
N108 0.036(3) 0.080(4) 0.060(4) -0.024(3) 0.001(2) -0.012(3)
N109 0.048(3) 0.066(4) 0.050(3) 0.004(3) -0.003(2) -0.010(3)
N110 0.070(4) 0.107(5) 0.055(4) -0.001(3) -0.009(3) -0.030(4)
N111 0.044(3) 0.036(3) 0.054(3) -0.014(2) -0.008(2) -0.010(2)
N112 0.059(3) 0.032(3) 0.056(3) -0.011(2) -0.013(2) -0.004(2)
N113 0.040(3) 0.065(4) 0.064(3) -0.017(3) -0.003(2) -0.022(3)
N114 0.042(3) 0.083(4) 0.060(3) -0.013(3) -0.001(2) -0.025(3)
N115 0.039(3) 0.048(3) 0.072(4) -0.032(3) 0.004(2) -0.017(2)
N117 0.055(3) 0.039(3) 0.064(3) -0.007(2) -0.016(3) -0.020(2)
N118 0.055(3) 0.041(3) 0.081(4) -0.011(3) -0.010(3) -0.019(3)
N119 0.058(3) 0.051(3) 0.049(3) -0.016(2) -0.019(2) -0.006(3)
N120 0.069(4) 0.055(4) 0.055(3) -0.022(3) -0.017(3) 0.005(3)
N121 0.041(3) 0.063(4) 0.073(4) -0.030(3) -0.005(2) -0.005(3)
N122 0.047(3) 0.099(5) 0.077(4) -0.052(4) 0.000(3) -0.002(3)
N123 0.041(3) 0.035(3) 0.066(3) -0.017(2) -0.008(2) -0.014(2)
N124 0.054(3) 0.043(3) 0.059(3) -0.015(2) -0.014(2) -0.021(2)
N125 0.048(3) 0.047(3) 0.073(4) -0.022(3) -0.009(2) -0.020(2)
N126 0.063(3) 0.036(3) 0.081(4) -0.017(3) 0.001(3) -0.023(2)
N127 0.059(3) 0.044(3) 0.056(3) -0.013(3) -0.012(2) -0.011(3)
N128 0.064(3) 0.059(4) 0.052(3) -0.013(3) -0.012(3) -0.008(3)
N129 0.031(2) 0.038(3) 0.062(3) -0.019(2) 0.002(2) -0.018(2)
N130 0.039(3) 0.059(3) 0.073(3) -0.032(3) 0.000(2) -0.025(2)
N131 0.046(3) 0.057(3) 0.051(3) -0.012(3) 0.001(2) -0.018(2)
N132 0.042(3) 0.059(4) 0.070(4) -0.019(3) 0.010(2) -0.017(2)
N133 0.033(2) 0.054(3) 0.070(4) -0.017(3) -0.002(2) -0.009(2)
N134 0.035(3) 0.082(4) 0.076(4) -0.019(3) -0.001(3) -0.012(3)
N135 0.057(3) 0.035(3) 0.053(3) -0.017(2) -0.014(2) -0.013(2)
N136 0.066(3) 0.034(3) 0.058(3) -0.022(2) -0.003(2) -0.015(2)
N137 0.057(3) 0.059(3) 0.048(3) -0.017(2) -0.003(2) -0.014(3)
N138 0.080(4) 0.070(4) 0.043(3) -0.017(3) 0.002(3) -0.020(3)
N139 0.044(3) 0.040(3) 0.060(3) -0.018(2) -0.011(2) -0.014(2)
N140 0.052(3) 0.041(3) 0.065(3) -0.011(2) -0.016(2) -0.021(2)
N141 0.036(3) 0.036(3) 0.100(4) -0.030(3) -0.011(3) -0.007(2)
N142 0.046(3) 0.046(3) 0.078(4) -0.041(3) 0.006(2) -0.018(2)
N143 0.058(3) 0.071(4) 0.054(3) -0.022(3) -0.008(2) -0.021(3)
N144 0.075(4) 0.109(5) 0.041(3) -0.002(3) -0.011(3) -0.027(4)
N145 0.043(3) 0.041(3) 0.066(3) -0.015(2) -0.006(2) -0.012(2)
N146 0.052(3) 0.026(3) 0.104(4) -0.015(3) -0.023(3) -0.004(2)
N147 0.036(3) 0.081(4) 0.058(3) -0.031(3) -0.002(2) -0.017(3)
N148 0.032(3) 0.114(5) 0.066(4) -0.038(3) -0.001(2) -0.021(3)
C1 0.044(3) 0.057(4) 0.064(3) -0.028(3) -0.007(3) -0.006(3)
C2 0.043(3) 0.065(4) 0.066(3) -0.024(3) -0.009(3) -0.013(3)
C3 0.075(5) 0.077(5) 0.068(4) -0.020(3) -0.012(3) -0.034(4)
C4 0.077(5) 0.076(5) 0.067(4) -0.013(3) -0.017(4) -0.033(4)
C5 0.046(3) 0.076(4) 0.047(3) -0.024(3) -0.001(3) -0.020(3)
C6 0.056(4) 0.070(4) 0.055(3) -0.018(3) -0.010(3) -0.021(3)
C7 0.059(4) 0.070(4) 0.055(3) -0.017(3) -0.011(3) -0.025(3)
C8 0.055(4) 0.079(5) 0.058(4) -0.026(4) 0.003(3) -0.024(3)
C9 0.066(4) 0.087(5) 0.059(4) -0.029(4) 0.009(3) -0.034(3)
C10 0.083(5) 0.107(6) 0.075(5) -0.046(5) 0.011(4) -0.031(4)
C11 0.107(6) 0.128(8) 0.074(5) -0.052(5) 0.013(4) -0.046(5)
C12 0.127(7) 0.154(9) 0.078(6) -0.055(6) -0.009(5) -0.036(6)
C13 0.098(6) 0.153(9) 0.066(5) -0.049(6) -0.012(4) -0.031(6)
C21 0.046(3) 0.049(3) 0.057(4) -0.025(3) -0.006(3) -0.011(2)
C22 0.046(3) 0.046(3) 0.060(4) -0.019(3) -0.005(3) -0.009(2)
C23 0.046(3) 0.048(3) 0.063(4) -0.016(3) -0.002(3) -0.015(2)
C24 0.053(3) 0.043(3) 0.066(4) -0.019(3) -0.005(3) -0.013(3)
C25 0.047(3) 0.039(3) 0.051(4) -0.016(3) -0.008(2) -0.012(2)
C26 0.051(3) 0.043(3) 0.061(4) -0.021(3) -0.010(3) -0.011(2)
C27 0.051(3) 0.029(3) 0.059(4) -0.017(3) -0.010(3) -0.006(2)
C28 0.061(4) 0.048(4) 0.066(4) -0.019(3) -0.019(3) -0.011(3)
C29 0.068(4) 0.047(4) 0.076(4) -0.026(3) -0.027(3) -0.003(3)
C30 0.086(5) 0.061(4) 0.098(6) -0.028(4) -0.045(4) -0.009(4)
C31 0.100(6) 0.064(5) 0.109(7) -0.026(5) -0.059(5) 0.002(4)
C32 0.080(5) 0.060(5) 0.107(6) -0.030(4) -0.043(5) 0.002(4)
C33 0.070(4) 0.038(4) 0.086(5) -0.022(3) -0.028(4) 0.002(3)
C41 0.045(3) 0.061(4) 0.061(3) -0.020(3) -0.011(3) -0.013(3)
C42 0.046(3) 0.056(4) 0.065(3) -0.023(3) -0.014(3) -0.011(3)
C43 0.059(4) 0.076(5) 0.064(4) -0.019(4) -0.011(3) -0.030(4)
C44 0.058(4) 0.053(4) 0.061(3) -0.009(3) -0.017(3) -0.024(3)
C45 0.047(3) 0.047(4) 0.061(3) -0.015(3) -0.014(3) -0.014(3)
C46 0.048(3) 0.046(4) 0.059(4) -0.016(3) -0.010(3) -0.014(3)
C47 0.049(3) 0.058(4) 0.065(3) -0.020(3) -0.014(3) -0.018(3)
C48 0.052(4) 0.044(4) 0.068(4) -0.020(3) -0.009(3) -0.014(3)
C49 0.063(4) 0.045(4) 0.068(4) -0.020(3) -0.004(3) -0.024(3)
C50 0.070(4) 0.051(4) 0.088(5) -0.031(4) 0.006(3) -0.027(3)
C51 0.081(5) 0.067(5) 0.088(5) -0.040(4) 0.011(4) -0.037(4)
C52 0.089(5) 0.069(5) 0.078(5) -0.035(4) 0.007(4) -0.046(4)
C53 0.082(4) 0.058(4) 0.067(4) -0.022(3) -0.008(3) -0.038(3)
C61 0.045(3) 0.067(4) 0.066(4) -0.028(3) -0.009(3) -0.012(3)
C62 0.042(3) 0.064(4) 0.073(4) -0.028(3) -0.004(3) -0.009(3)
C63 0.052(3) 0.071(5) 0.086(5) -0.015(4) 0.003(3) -0.016(3)
C64 0.043(3) 0.079(4) 0.085(5) -0.013(4) 0.001(3) -0.012(3)
C65 0.037(3) 0.065(4) 0.070(4) -0.028(3) -0.006(3) -0.015(3)
C66 0.042(3) 0.063(4) 0.075(4) -0.024(3) -0.002(3) -0.015(3)
C67 0.045(3) 0.067(4) 0.070(4) -0.027(3) -0.003(3) -0.015(3)
C68 0.034(3) 0.078(4) 0.078(5) -0.026(4) -0.006(3) -0.019(3)
C69 0.026(3) 0.089(5) 0.072(4) -0.029(3) 0.002(3) -0.015(3)
C70 0.043(3) 0.109(6) 0.079(5) -0.028(4) -0.008(3) -0.018(3)
C71 0.039(3) 0.108(6) 0.089(6) -0.023(4) -0.009(3) -0.016(4)
C72 0.043(4) 0.102(6) 0.084(5) -0.020(4) -0.002(3) -0.008(4)
C73 0.043(4) 0.094(5) 0.092(6) -0.035(4) -0.009(3) 0.001(4)
C81 0.050(3) 0.046(4) 0.056(3) -0.021(3) -0.005(2) -0.015(3)
C82 0.040(3) 0.041(3) 0.053(3) -0.015(3) -0.003(2) -0.006(2)
C83 0.042(3) 0.062(4) 0.060(3) -0.015(3) -0.010(2) -0.011(3)
C84 0.051(3) 0.066(5) 0.050(3) -0.005(3) -0.011(3) -0.010(3)
C85 0.048(3) 0.062(4) 0.050(3) -0.004(3) -0.005(2) -0.015(3)
C86 0.047(3) 0.066(5) 0.058(3) -0.009(3) -0.006(2) -0.017(3)
C87 0.054(3) 0.063(5) 0.052(3) -0.011(3) -0.008(2) -0.022(3)
C88 0.075(5) 0.071(5) 0.066(5) 0.001(4) 0.000(4) -0.023(4)
C89 0.079(5) 0.100(5) 0.070(5) -0.001(4) 0.002(4) -0.038(4)
C90 0.119(8) 0.113(6) 0.091(6) 0.003(5) 0.020(6) -0.062(6)
C91 0.126(8) 0.127(8) 0.083(7) 0.008(5) 0.016(6) -0.062(7)
C92 0.105(8) 0.141(8) 0.078(6) -0.001(5) 0.007(5) -0.056(6)
C93 0.080(6) 0.134(7) 0.065(5) -0.008(5) 0.009(4) -0.046(5)
C121 0.040(3) 0.048(3) 0.061(4) -0.026(3) 0.001(3) -0.015(2)
C122 0.037(3) 0.047(3) 0.062(4) -0.019(3) -0.001(2) -0.020(2)
C123 0.051(4) 0.054(3) 0.080(5) -0.018(3) -0.023(3) -0.019(3)
C124 0.054(4) 0.048(3) 0.084(5) -0.014(3) -0.022(3) -0.016(3)
C125 0.042(3) 0.038(3) 0.060(4) -0.017(2) -0.002(3) -0.014(2)
C126 0.054(4) 0.037(3) 0.063(4) -0.016(3) -0.013(3) -0.013(3)
C127 0.047(3) 0.038(3) 0.061(4) -0.016(3) -0.009(3) -0.011(3)
C128 0.049(4) 0.055(4) 0.071(4) -0.028(3) -0.004(3) -0.012(3)
C129 0.061(4) 0.043(3) 0.064(4) -0.020(3) -0.016(3) -0.007(3)
C130 0.068(4) 0.064(4) 0.074(5) -0.033(4) -0.006(4) -0.008(3)
C131 0.087(5) 0.059(4) 0.085(5) -0.042(4) -0.009(4) -0.010(4)
C132 0.101(5) 0.053(4) 0.076(5) -0.036(4) -0.012(4) -0.016(4)
C133 0.084(5) 0.039(3) 0.067(5) -0.020(3) -0.010(4) -0.010(3)
C141 0.052(3) 0.052(4) 0.059(3) -0.023(3) 0.000(2) -0.021(3)
C142 0.051(3) 0.063(4) 0.058(3) -0.020(3) -0.001(2) -0.024(3)
C143 0.054(3) 0.074(5) 0.064(4) -0.020(3) -0.003(3) -0.022(3)
C144 0.046(3) 0.085(5) 0.065(4) -0.019(3) -0.002(3) -0.019(3)
C145 0.049(3) 0.078(5) 0.061(3) -0.024(3) 0.001(3) -0.029(3)
C146 0.048(3) 0.072(5) 0.061(4) -0.022(3) 0.001(3) -0.027(3)
C147 0.048(3) 0.068(4) 0.063(3) -0.022(3) 0.003(3) -0.023(3)
C148 0.075(5) 0.092(5) 0.075(5) -0.029(4) 0.017(4) -0.046(4)
C149 0.075(5) 0.090(5) 0.077(5) -0.020(4) 0.011(4) -0.047(4)
C150 0.121(8) 0.116(7) 0.099(6) -0.033(5) 0.031(6) -0.079(6)
C151 0.111(7) 0.111(7) 0.091(6) -0.015(5) 0.023(5) -0.072(6)
C152 0.061(5) 0.106(6) 0.066(5) -0.008(4) 0.005(4) -0.045(4)
C153 0.047(4) 0.086(5) 0.064(4) -0.009(4) -0.001(3) -0.028(4)
C161 0.043(3) 0.045(3) 0.058(4) -0.022(3) -0.001(3) -0.016(2)
C162 0.043(3) 0.045(3) 0.047(3) -0.020(3) 0.004(2) -0.018(2)
C163 0.049(3) 0.047(3) 0.066(4) -0.013(3) -0.010(3) -0.018(3)
C164 0.055(3) 0.052(3) 0.077(5) -0.020(3) -0.010(3) -0.024(3)
C165 0.046(3) 0.050(3) 0.056(4) -0.023(3) 0.000(3) -0.022(2)
C166 0.050(3) 0.045(3) 0.092(5) -0.030(4) -0.013(3) -0.016(3)
C167 0.049(3) 0.048(3) 0.077(5) -0.027(3) -0.014(3) -0.017(2)
C168 0.063(4) 0.065(4) 0.085(4) -0.044(3) 0.010(4) -0.032(3)
N116 0.050(3) 0.062(3) 0.092(4) -0.051(3) 0.014(3) -0.029(3)
C169 0.052(3) 0.064(3) 0.093(4) -0.049(3) 0.015(3) -0.027(3)
C170 0.054(3) 0.065(3) 0.093(4) -0.050(3) 0.015(3) -0.025(3)
C171 0.056(3) 0.065(3) 0.094(4) -0.050(3) 0.014(3) -0.025(3)
C172 0.055(3) 0.064(3) 0.093(4) -0.052(3) 0.013(3) -0.027(3)
C173 0.052(3) 0.063(3) 0.093(4) -0.052(3) 0.013(3) -0.029(3)
N216 0.051(3) 0.062(3) 0.092(4) -0.051(3) 0.015(3) -0.029(3)
C569 0.053(3) 0.064(3) 0.093(4) -0.049(3) 0.015(3) -0.027(3)
C570 0.055(3) 0.065(3) 0.093(4) -0.049(3) 0.015(3) -0.025(3)
C571 0.056(3) 0.065(3) 0.093(4) -0.050(3) 0.014(3) -0.025(3)
C572 0.054(3) 0.064(3) 0.093(4) -0.052(3) 0.013(3) -0.027(3)
C573 0.052(3) 0.063(3) 0.093(4) -0.051(3) 0.014(3) -0.028(3)
C181 0.054(3) 0.043(4) 0.074(4) -0.026(3) -0.007(3) -0.017(3)
C182 0.052(3) 0.045(4) 0.069(3) -0.016(3) -0.004(2) -0.015(3)
C183 0.057(3) 0.077(5) 0.070(4) -0.024(4) -0.007(3) -0.023(3)
C184 0.049(3) 0.058(5) 0.072(4) -0.022(3) -0.007(3) -0.013(3)
C185 0.047(3) 0.055(4) 0.070(4) -0.024(3) -0.003(3) -0.013(3)
C186 0.049(3) 0.060(5) 0.075(4) -0.026(4) -0.007(3) -0.012(3)
C187 0.047(3) 0.071(5) 0.071(4) -0.023(4) -0.004(3) -0.018(3)
C188 0.085(6) 0.078(5) 0.106(6) -0.052(5) 0.014(5) -0.023(4)
C189 0.084(6) 0.097(6) 0.098(5) -0.060(5) 0.006(4) -0.014(4)
C190 0.122(8) 0.103(6) 0.125(7) -0.078(6) 0.013(6) -0.018(6)
C191 0.120(9) 0.152(9) 0.122(8) -0.097(7) 0.012(6) -0.022(7)
C192 0.075(6) 0.152(8) 0.103(7) -0.085(6) 0.007(5) -0.007(5)
C193 0.052(4) 0.139(7) 0.077(5) -0.061(5) 0.001(4) -0.006(4)
C221 0.050(3) 0.040(3) 0.078(4) -0.021(3) -0.008(3) -0.018(3)
C222 0.046(3) 0.046(3) 0.073(4) -0.025(3) -0.004(3) -0.019(3)
C223 0.073(5) 0.040(3) 0.094(5) -0.015(3) -0.035(4) -0.013(3)
C224 0.066(4) 0.036(3) 0.095(5) -0.019(3) -0.031(4) -0.012(3)
C225 0.050(3) 0.037(3) 0.076(4) -0.022(3) -0.012(3) -0.014(3)
C226 0.050(4) 0.048(3) 0.075(4) -0.026(3) -0.010(3) -0.018(3)
C227 0.044(3) 0.048(3) 0.072(4) -0.027(3) -0.003(3) -0.017(3)
C228 0.049(3) 0.051(3) 0.072(4) -0.019(3) -0.013(3) -0.022(3)
C229 0.049(3) 0.049(3) 0.057(3) -0.013(3) -0.020(3) -0.021(3)
C230 0.069(4) 0.066(4) 0.065(4) -0.009(3) -0.014(3) -0.033(4)
C231 0.076(5) 0.060(4) 0.080(5) -0.003(4) -0.013(4) -0.038(4)
C232 0.100(6) 0.056(4) 0.088(5) -0.011(4) 0.000(4) -0.043(4)
C233 0.085(5) 0.052(4) 0.071(5) -0.018(3) -0.004(4) -0.038(4)
C241 0.064(4) 0.048(3) 0.069(4) -0.018(3) -0.014(3) -0.026(3)
C242 0.061(3) 0.039(3) 0.056(4) -0.011(3) -0.011(3) -0.020(2)
C243 0.057(3) 0.050(3) 0.077(5) -0.016(3) -0.017(3) -0.021(3)
C244 0.058(3) 0.044(3) 0.082(5) -0.020(3) -0.017(3) -0.016(3)
C245 0.054(3) 0.038(3) 0.066(4) -0.014(3) -0.017(3) -0.015(2)
C246 0.059(4) 0.043(3) 0.080(5) -0.012(3) -0.018(3) -0.018(3)
C247 0.057(3) 0.040(3) 0.080(5) -0.019(3) -0.015(3) -0.015(2)
C248 0.066(4) 0.048(4) 0.072(4) -0.008(3) -0.022(3) -0.024(3)
C249 0.064(4) 0.045(3) 0.074(4) -0.010(3) -0.013(3) -0.023(3)
C250 0.090(6) 0.066(5) 0.075(5) -0.007(4) -0.006(4) -0.042(4)
C251 0.144(9) 0.079(6) 0.112(7) -0.025(5) 0.019(6) -0.072(6)
C252 0.150(9) 0.074(6) 0.115(7) -0.028(5) 0.028(6) -0.076(6)
C253 0.102(6) 0.057(4) 0.095(6) -0.024(4) 0.011(5) -0.047(5)
C261 0.053(3) 0.053(4) 0.062(3) -0.020(3) -0.007(3) -0.023(3)
C262 0.055(3) 0.054(4) 0.061(3) -0.023(3) -0.006(2) -0.021(3)
C263 0.058(4) 0.062(4) 0.069(4) -0.020(3) -0.014(3) -0.014(3)
C264 0.058(3) 0.065(4) 0.061(4) -0.015(3) -0.013(3) -0.015(3)
C265 0.060(3) 0.054(4) 0.055(3) -0.015(3) -0.010(3) -0.020(3)
C266 0.055(4) 0.054(4) 0.060(3) -0.016(3) -0.008(3) -0.017(3)
C267 0.058(3) 0.054(4) 0.055(3) -0.016(3) -0.007(3) -0.019(3)
C268 0.079(5) 0.063(5) 0.077(4) -0.031(4) -0.011(4) -0.013(4)
C269 0.086(5) 0.061(4) 0.072(4) -0.031(3) -0.011(4) -0.007(4)
C270 0.120(8) 0.087(6) 0.122(7) -0.065(5) -0.003(6) -0.015(5)
C271 0.125(9) 0.112(8) 0.118(7) -0.068(6) -0.005(6) -0.011(6)
C272 0.110(8) 0.115(7) 0.089(6) -0.060(6) -0.010(5) -0.005(5)
C273 0.089(6) 0.090(6) 0.058(4) -0.030(4) -0.010(4) -0.003(4)
C281 0.050(3) 0.055(3) 0.065(4) -0.016(3) -0.017(3) -0.012(3)
C282 0.046(3) 0.059(3) 0.067(4) -0.017(3) -0.014(3) -0.015(3)
C283 0.046(3) 0.059(3) 0.070(4) -0.014(3) -0.010(3) -0.017(3)
C284 0.046(3) 0.052(4) 0.075(4) -0.011(3) -0.013(3) -0.014(3)
C285 0.048(3) 0.045(3) 0.073(4) -0.017(3) -0.013(3) -0.013(3)
C286 0.056(4) 0.051(3) 0.070(4) -0.017(3) -0.008(3) -0.018(3)
C287 0.058(3) 0.053(3) 0.063(4) -0.013(3) -0.013(3) -0.017(3)
C288 0.058(4) 0.075(5) 0.087(5) -0.041(4) -0.009(3) -0.021(3)
C289 0.066(4) 0.057(4) 0.084(5) -0.031(4) 0.000(3) -0.025(3)
C290 0.090(5) 0.089(6) 0.096(6) -0.052(5) 0.004(4) -0.034(4)
C291 0.098(5) 0.067(5) 0.094(6) -0.036(5) 0.012(4) -0.032(4)
C292 0.086(5) 0.040(4) 0.096(6) -0.024(4) 0.013(4) -0.024(4)
C293 0.065(4) 0.039(4) 0.101(5) -0.025(4) 0.004(3) -0.015(3)
C301 0.064(4) 0.060(4) 0.067(4) -0.019(3) -0.016(3) -0.017(3)
C302 0.073(4) 0.058(4) 0.066(3) -0.016(3) -0.016(3) -0.023(3)
C303 0.072(5) 0.069(5) 0.066(4) -0.013(3) -0.011(3) -0.033(4)
C304 0.080(5) 0.070(5) 0.059(4) -0.012(4) -0.010(3) -0.034(4)
C305 0.068(4) 0.060(4) 0.056(3) -0.019(3) -0.008(3) -0.020(3)
C306 0.062(4) 0.068(5) 0.057(3) -0.017(3) -0.006(3) -0.028(4)
C307 0.066(4) 0.063(5) 0.059(3) -0.020(3) -0.008(3) -0.022(3)
C308 0.075(4) 0.053(4) 0.068(4) -0.021(4) -0.017(3) -0.007(3)
C309 0.069(4) 0.058(4) 0.057(4) -0.013(3) -0.017(3) -0.008(3)
C310 0.080(5) 0.074(5) 0.096(6) -0.030(5) -0.035(4) 0.007(4)
C311 0.078(5) 0.088(6) 0.107(7) -0.027(5) -0.039(5) -0.006(4)
C312 0.084(5) 0.091(6) 0.081(6) -0.025(5) -0.033(4) -0.014(4)
C313 0.078(4) 0.077(5) 0.062(5) -0.025(4) -0.020(4) -0.012(4)
C321 0.052(4) 0.056(4) 0.074(4) -0.024(3) -0.019(3) -0.006(3)
C322 0.049(4) 0.048(3) 0.071(3) -0.024(3) -0.014(3) -0.006(3)
C323 0.090(5) 0.057(4) 0.068(4) -0.015(3) -0.019(4) -0.030(4)
C324 0.078(5) 0.058(4) 0.064(4) -0.014(3) -0.011(3) -0.037(4)
C325 0.043(3) 0.045(3) 0.063(3) -0.023(3) -0.005(3) -0.018(3)
C326 0.052(4) 0.052(4) 0.064(4) -0.021(3) -0.007(3) -0.024(3)
C327 0.050(4) 0.058(4) 0.070(4) -0.024(3) -0.009(3) -0.022(3)
C328 0.041(3) 0.042(3) 0.063(4) -0.023(3) -0.003(3) -0.010(3)
C329 0.049(3) 0.052(4) 0.065(4) -0.025(3) -0.005(3) -0.020(3)
C330 0.057(4) 0.061(4) 0.073(4) -0.018(4) -0.015(3) -0.014(3)
C331 0.060(4) 0.090(5) 0.078(5) -0.025(4) -0.016(3) -0.026(4)
C332 0.060(4) 0.090(5) 0.080(5) -0.028(4) -0.011(3) -0.036(4)
C333 0.056(4) 0.076(5) 0.070(4) -0.039(4) 0.000(3) -0.033(3)
C341 0.060(3) 0.061(4) 0.068(4) -0.019(3) -0.012(3) -0.018(3)
C342 0.057(3) 0.056(3) 0.074(5) -0.014(3) -0.014(3) -0.013(3)
C343 0.062(4) 0.058(4) 0.101(6) -0.012(4) -0.010(4) -0.018(3)
C344 0.054(4) 0.066(4) 0.082(5) -0.016(4) -0.006(3) -0.019(3)
C345 0.045(3) 0.061(3) 0.056(4) -0.017(3) -0.002(3) -0.016(3)
C346 0.048(3) 0.052(4) 0.075(5) -0.015(3) -0.002(3) -0.013(3)
C347 0.051(3) 0.060(4) 0.076(5) -0.016(3) -0.006(3) -0.015(3)
C348 0.063(4) 0.068(4) 0.062(4) -0.021(3) -0.004(3) -0.012(3)
C349 0.058(4) 0.064(4) 0.071(4) -0.022(3) 0.004(3) -0.015(3)
C350 0.083(5) 0.077(5) 0.076(5) -0.031(4) 0.009(4) -0.023(4)
C351 0.094(6) 0.072(5) 0.085(6) -0.029(4) 0.016(4) -0.019(4)
C352 0.082(5) 0.067(5) 0.092(6) -0.026(4) 0.014(4) -0.016(4)
C353 0.055(4) 0.062(5) 0.081(5) -0.018(4) 0.011(3) -0.006(3)
C361 0.044(3) 0.049(4) 0.071(4) -0.007(3) -0.012(3) -0.015(3)
C362 0.045(3) 0.055(4) 0.078(4) -0.013(3) -0.011(3) -0.014(3)
C363 0.050(3) 0.071(5) 0.080(5) -0.024(4) -0.004(3) -0.021(3)
C364 0.047(3) 0.075(5) 0.078(5) -0.027(4) 0.004(3) -0.020(3)
C365 0.038(3) 0.046(4) 0.073(4) -0.006(3) -0.005(3) -0.014(3)
C366 0.041(3) 0.066(5) 0.075(4) -0.020(4) -0.002(3) -0.019(3)
C367 0.039(3) 0.061(5) 0.079(4) -0.021(4) -0.001(3) -0.016(3)
C368 0.045(3) 0.071(5) 0.087(5) -0.003(4) -0.012(3) -0.011(3)
C369 0.045(3) 0.087(5) 0.094(5) 0.000(4) -0.018(3) -0.015(3)
C370 0.055(4) 0.105(7) 0.110(6) 0.005(5) -0.029(4) -0.014(4)
C371 0.063(5) 0.136(8) 0.124(8) 0.003(6) -0.041(5) -0.025(5)
C372 0.055(5) 0.140(8) 0.118(7) -0.009(6) -0.031(5) -0.029(5)
C373 0.049(4) 0.117(7) 0.092(6) -0.017(5) -0.008(4) -0.031(4)
C381 0.047(3) 0.051(3) 0.069(3) -0.012(3) -0.010(3) -0.017(3)
C382 0.054(3) 0.050(3) 0.063(3) -0.008(2) -0.022(3) -0.017(3)
C383 0.056(4) 0.057(3) 0.061(4) -0.014(3) -0.017(3) -0.020(3)
C384 0.059(4) 0.050(4) 0.059(3) -0.015(3) -0.018(3) -0.009(3)
C385 0.053(3) 0.041(3) 0.059(3) -0.012(2) -0.018(3) -0.012(3)
C386 0.058(4) 0.044(3) 0.065(4) -0.013(3) -0.015(3) -0.011(3)
C387 0.049(3) 0.047(3) 0.070(4) -0.011(3) -0.017(3) -0.010(3)
C388 0.061(4) 0.042(3) 0.072(4) -0.020(3) -0.012(3) -0.017(3)
C389 0.067(4) 0.039(3) 0.073(4) -0.020(3) -0.009(3) -0.018(3)
C390 0.074(4) 0.053(4) 0.093(5) -0.027(3) -0.001(4) -0.029(4)
C391 0.089(5) 0.058(5) 0.090(5) -0.023(4) 0.008(4) -0.032(4)
C392 0.086(5) 0.046(4) 0.077(5) -0.017(4) 0.009(3) -0.021(4)
C393 0.073(4) 0.040(4) 0.056(4) -0.015(3) -0.001(3) -0.008(3)
C401 0.046(3) 0.055(3) 0.062(3) -0.006(3) -0.017(3) -0.013(3)
C402 0.047(4) 0.052(3) 0.059(3) -0.009(2) -0.012(3) -0.010(3)
C403 0.082(5) 0.055(4) 0.068(4) -0.016(3) -0.026(4) -0.004(4)
C404 0.102(7) 0.058(4) 0.064(4) -0.014(3) -0.021(4) -0.009(4)
C405 0.052(4) 0.054(3) 0.052(3) -0.010(2) -0.008(3) -0.003(3)
C406 0.070(5) 0.051(4) 0.058(3) -0.009(3) -0.014(3) -0.014(3)
C407 0.062(4) 0.056(3) 0.056(3) -0.012(3) -0.016(3) -0.014(3)
C408 0.062(4) 0.081(5) 0.068(4) -0.012(3) -0.004(3) -0.025(4)
C409 0.077(4) 0.083(5) 0.057(4) -0.015(3) 0.002(3) -0.030(4)
C410 0.095(5) 0.115(7) 0.077(5) -0.009(4) 0.005(4) -0.054(5)
C411 0.115(6) 0.101(7) 0.080(6) -0.010(5) 0.007(5) -0.049(6)
C412 0.121(6) 0.102(7) 0.072(6) 0.003(5) 0.002(5) -0.047(6)
C413 0.099(6) 0.087(6) 0.063(5) 0.005(4) -0.006(4) -0.026(5)
C421 0.048(3) 0.048(4) 0.063(4) -0.010(3) -0.010(3) -0.022(3)
C422 0.048(3) 0.051(3) 0.060(4) -0.012(3) -0.009(3) -0.021(2)
C423 0.046(3) 0.051(4) 0.069(4) -0.022(3) -0.005(3) -0.015(3)
C424 0.052(3) 0.059(4) 0.072(5) -0.025(4) -0.009(3) -0.021(3)
C425 0.045(3) 0.044(3) 0.059(4) -0.013(3) -0.005(3) -0.022(2)
C426 0.053(3) 0.046(4) 0.065(4) -0.013(3) -0.012(3) -0.022(3)
C427 0.051(3) 0.045(3) 0.067(4) -0.018(3) -0.007(3) -0.024(3)
C428 0.055(4) 0.050(4) 0.081(5) -0.003(3) -0.020(3) -0.022(3)
C429 0.059(4) 0.050(4) 0.084(5) 0.001(3) -0.028(3) -0.024(3)
C430 0.084(5) 0.081(6) 0.116(7) 0.030(5) -0.055(5) -0.042(5)
C431 0.074(5) 0.096(6) 0.122(7) 0.018(5) -0.049(5) -0.042(5)
C432 0.058(4) 0.078(5) 0.088(5) -0.008(4) -0.027(4) -0.029(4)
C433 0.056(4) 0.062(4) 0.074(4) -0.020(3) -0.019(3) -0.025(3)
C441 0.038(3) 0.059(4) 0.077(4) -0.024(3) -0.009(3) -0.015(3)
C442 0.046(3) 0.066(5) 0.085(4) -0.031(4) -0.010(3) -0.021(3)
C443 0.045(3) 0.073(5) 0.096(5) -0.049(4) -0.001(3) -0.018(3)
C444 0.047(3) 0.076(5) 0.113(5) -0.058(5) -0.002(3) -0.020(3)
C445 0.037(3) 0.050(4) 0.099(5) -0.035(4) -0.012(3) -0.010(3)
C446 0.039(3) 0.055(4) 0.092(5) -0.034(4) -0.005(3) -0.015(3)
C447 0.047(3) 0.058(4) 0.080(4) -0.027(3) -0.010(3) -0.020(3)
C448 0.057(4) 0.050(4) 0.111(6) -0.025(4) -0.016(4) -0.018(3)
C449 0.063(4) 0.050(4) 0.094(5) -0.027(3) -0.009(3) -0.024(3)
C450 0.087(5) 0.056(4) 0.112(6) -0.018(4) -0.008(4) -0.034(4)
C451 0.092(5) 0.067(5) 0.102(6) -0.035(4) 0.006(4) -0.045(4)
C452 0.066(4) 0.067(4) 0.089(5) -0.047(3) 0.021(3) -0.037(3)
C453 0.049(3) 0.068(4) 0.076(4) -0.043(3) 0.013(3) -0.032(3)
C461 0.042(3) 0.063(4) 0.070(3) -0.018(3) -0.013(3) -0.019(3)
C462 0.053(3) 0.060(3) 0.067(3) -0.021(3) -0.015(3) -0.016(3)
C463 0.053(4) 0.066(4) 0.070(4) -0.027(3) -0.012(3) -0.013(3)
C464 0.059(4) 0.074(4) 0.069(4) -0.025(3) -0.008(3) -0.015(3)
C465 0.049(3) 0.066(4) 0.059(3) -0.017(3) -0.012(3) -0.021(3)
C466 0.062(4) 0.062(4) 0.057(3) -0.020(3) -0.012(3) -0.013(3)
C467 0.061(4) 0.061(4) 0.056(3) -0.022(3) -0.010(3) -0.019(3)
C468 0.064(4) 0.090(5) 0.063(4) -0.010(4) -0.020(3) -0.025(4)
C469 0.072(4) 0.103(6) 0.061(4) -0.005(4) -0.017(3) -0.022(4)
C470 0.086(5) 0.125(8) 0.091(6) 0.012(5) -0.041(5) -0.032(5)
C471 0.110(7) 0.137(9) 0.113(8) 0.030(7) -0.057(6) -0.043(6)
C472 0.128(7) 0.155(10) 0.113(9) 0.043(8) -0.067(7) -0.061(7)
C473 0.111(6) 0.118(7) 0.058(5) 0.017(5) -0.036(5) -0.045(5)
C481 0.046(3) 0.049(3) 0.069(3) -0.010(3) -0.012(3) -0.023(3)
C482 0.045(3) 0.049(3) 0.068(3) -0.012(3) -0.012(3) -0.015(3)
C483 0.079(5) 0.053(3) 0.060(4) -0.014(3) -0.006(3) -0.025(3)
C484 0.078(5) 0.045(4) 0.063(4) -0.016(3) -0.009(3) -0.020(3)
C485 0.040(3) 0.043(3) 0.062(3) -0.013(2) -0.005(3) -0.014(3)
C486 0.054(4) 0.045(3) 0.070(4) -0.014(3) -0.017(3) -0.012(3)
C487 0.047(3) 0.042(3) 0.065(4) -0.012(3) -0.010(3) -0.010(3)
C488 0.048(3) 0.051(4) 0.083(5) -0.019(3) -0.014(3) -0.016(3)
C489 0.056(3) 0.043(3) 0.096(5) -0.019(3) -0.023(3) -0.011(3)
C490 0.063(4) 0.066(5) 0.135(7) -0.017(4) -0.042(4) -0.015(4)
C491 0.080(5) 0.079(6) 0.159(9) 0.002(6) -0.058(5) -0.018(5)
C492 0.092(5) 0.067(6) 0.169(9) 0.014(6) -0.062(6) -0.016(4)
C493 0.079(5) 0.040(4) 0.133(7) 0.010(4) -0.044(5) -0.010(4)
C501 0.040(3) 0.059(4) 0.072(4) -0.010(3) -0.011(3) -0.014(3)
C502 0.040(3) 0.072(4) 0.072(5) -0.023(4) -0.010(3) -0.016(3)
C503 0.046(3) 0.090(6) 0.127(7) -0.061(6) -0.002(4) -0.020(3)
C504 0.041(3) 0.097(6) 0.121(7) -0.061(5) -0.002(4) -0.016(4)
C505 0.034(3) 0.079(5) 0.064(4) -0.026(4) -0.001(3) -0.020(3)
C506 0.039(3) 0.079(5) 0.073(5) -0.032(4) -0.002(3) -0.020(3)
C507 0.035(3) 0.072(4) 0.065(4) -0.025(3) -0.003(3) -0.016(3)
C508 0.041(3) 0.103(6) 0.077(5) -0.019(4) -0.010(3) -0.029(4)
C509 0.043(3) 0.113(6) 0.070(4) -0.027(4) -0.003(3) -0.032(3)
C510 0.054(4) 0.123(7) 0.087(5) -0.016(5) -0.006(4) -0.040(4)
C511 0.061(4) 0.137(8) 0.080(5) -0.026(5) 0.001(4) -0.052(5)
C512 0.055(4) 0.153(8) 0.076(5) -0.029(5) -0.002(3) -0.050(5)
C513 0.044(3) 0.150(7) 0.066(5) -0.034(4) 0.002(3) -0.041(4)
F101 0.103(4) 0.077(4) 0.055(3) -0.011(3) -0.022(3) -0.039(3)
F102 0.055(3) 0.040(2) 0.100(4) -0.019(2) -0.016(3) -0.010(2)
F103 0.055(3) 0.095(4) 0.066(3) -0.038(3) -0.005(2) -0.034(3)
F104 0.054(3) 0.085(5) 0.089(4) -0.017(4) 0.005(3) -0.005(3)
F105 0.064(4) 0.110(6) 0.057(3) -0.020(4) -0.007(3) -0.042(4)
F106 0.099(5) 0.045(3) 0.086(4) -0.013(3) -0.038(4) -0.025(3)
F107 0.048(3) 0.094(5) 0.074(4) -0.021(3) 0.001(3) -0.015(3)
F108 0.058(3) 0.052(3) 0.137(5) -0.046(3) -0.029(3) -0.013(2)
F109 0.050(3) 0.108(6) 0.090(5) -0.049(5) -0.001(3) -0.025(4)
F110 0.103(6) 0.057(4) 0.096(5) -0.019(4) -0.035(4) -0.037(4)
F111 0.063(3) 0.046(3) 0.124(5) -0.026(3) -0.014(3) -0.017(2)
F112 0.075(4) 0.070(4) 0.059(3) -0.015(3) -0.009(3) -0.009(3)
F113 0.067(4) 0.057(4) 0.077(4) -0.007(3) -0.009(3) -0.009(3)
F114 0.089(5) 0.125(8) 0.063(4) -0.027(4) -0.004(4) -0.045(5)
F115 0.103(5) 0.073(4) 0.091(5) -0.020(3) -0.030(4) -0.048(4)
F116 0.055(4) 0.071(5) 0.134(8) -0.029(5) -0.005(4) -0.017(4)
F117 0.047(3) 0.134(7) 0.099(5) -0.058(5) 0.007(3) -0.039(4)
F118 0.074(3) 0.049(3) 0.079(3) -0.011(2) -0.008(3) -0.007(2)
F119 0.126(5) 0.072(4) 0.067(3) -0.008(3) -0.034(3) -0.043(4)
F120 0.056(3) 0.059(3) 0.105(4) -0.037(3) -0.013(3) -0.022(2)
F121 0.092(4) 0.043(3) 0.091(4) -0.019(3) -0.036(4) -0.010(3)
F122 0.038(3) 0.087(5) 0.119(6) -0.052(4) 0.003(3) -0.018(3)
F123 0.052(3) 0.086(5) 0.082(4) -0.035(3) -0.008(3) -0.034(3)
F124 0.065(4) 0.075(4) 0.057(3) -0.020(3) -0.004(3) -0.009(3)
S1 0.094(2) 0.114(3) 0.118(3) -0.007(2) -0.055(2) -0.025(2)
O1 0.066(5) 0.080(6) 0.118(5) -0.013(4) -0.050(4) -0.011(4)
O2 0.095(4) 0.127(6) 0.135(6) -0.019(5) -0.059(4) -0.028(4)
O3 0.125(7) 0.134(7) 0.146(7) 0.014(6) -0.053(6) -0.041(6)
C101 0.132(4) 0.136(4) 0.130(4) -0.031(3) -0.043(4) -0.036(4)
F1 0.169(6) 0.168(6) 0.144(5) -0.033(4) -0.057(5) -0.041(5)
F2 0.171(6) 0.142(5) 0.150(6) -0.035(5) -0.042(5) -0.054(5)
F3 0.138(5) 0.174(8) 0.152(8) -0.026(6) -0.039(5) -0.032(5)
S1' 0.092(4) 0.108(4) 0.108(5) -0.012(4) -0.038(4) -0.032(4)
S2 0.078(3) 0.090(3) 0.074(3) -0.024(3) -0.019(3) -0.038(3)
S2' 0.087(3) 0.102(4) 0.089(3) 0.024(3) 0.030(3) 0.012(3)
S3 0.0974(12) 0.0967(12) 0.0968(12) -0.0237(7) -0.0191(7) -0.0327(8)
O7 0.0976(14) 0.0969(14) 0.0971(14) -0.0222(10) -0.0194(10) -0.0336(10)
O8 0.0974(14) 0.0966(14) 0.0971(14) -0.0224(10) -0.0194(10) -0.0334(10)
O9 0.0984(14) 0.0982(14) 0.0979(14) -0.0219(10) -0.0180(10) -0.0316(10)
C103 0.1175(17) 0.1176(17) 0.1177(17) -0.0248(8) -0.0232(8) -0.0396(9)
F7 0.1170(18) 0.1173(18) 0.1178(18) -0.0245(10) -0.0227(10) -0.0402(11)
F8 0.1182(18) 0.1185(18) 0.1177(17) -0.0252(9) -0.0238(9) -0.0398(10)
F9 0.1178(18) 0.1184(18) 0.1185(18) -0.0238(10) -0.0223(10) -0.0386(11)
S4 0.132(3) 0.134(3) 0.121(3) -0.030(2) -0.002(3) -0.046(3)
S4' 0.136(4) 0.137(4) 0.132(4) 0.015(3) 0.016(4) -0.002(4)
S5 0.069(3) 0.061(2) 0.104(3) -0.0307(19) -0.012(2) -0.0236(19)
O13 0.084(6) 0.056(5) 0.100(7) -0.031(4) -0.005(5) -0.019(4)
O14 0.087(5) 0.098(7) 0.139(7) -0.059(6) 0.004(5) -0.049(5)
O15 0.067(5) 0.055(6) 0.095(6) -0.028(5) -0.007(5) -0.023(5)
C105 0.087(4) 0.076(4) 0.103(4) -0.033(3) -0.012(4) -0.007(3)
F13 0.099(5) 0.096(7) 0.129(8) -0.013(6) -0.006(5) -0.020(5)
F14 0.079(5) 0.094(6) 0.096(6) -0.039(5) -0.017(4) -0.003(4)
F15 0.140(8) 0.120(8) 0.119(6) -0.052(6) -0.032(6) -0.007(7)
S5' 0.074(3) 0.043(2) 0.087(3) -0.027(2) -0.018(2) -0.004(2)
O13' 0.107(7) 0.053(5) 0.087(6) -0.024(4) -0.022(5) -0.021(5)
O14' 0.078(7) 0.056(8) 0.088(5) -0.027(5) -0.020(5) 0.002(6)
O15' 0.068(6) 0.043(4) 0.099(8) -0.030(5) -0.005(6) -0.008(5)
C205 0.083(4) 0.086(5) 0.115(5) -0.044(4) -0.021(4) -0.012(4)
F13' 0.094(6) 0.103(6) 0.129(8) -0.054(5) -0.034(6) 0.001(5)
F14' 0.138(8) 0.123(8) 0.142(7) -0.066(6) -0.028(6) -0.027(6)
F15' 0.098(7) 0.104(7) 0.150(7) -0.047(6) -0.011(6) -0.029(5)
S6 0.100(3) 0.071(3) 0.175(6) -0.043(4) -0.046(3) -0.029(3)
O16 0.114(6) 0.073(5) 0.185(8) -0.040(5) -0.043(6) -0.030(5)
O17 0.116(5) 0.080(5) 0.180(7) -0.039(5) -0.053(5) -0.030(5)
O18 0.108(5) 0.084(6) 0.185(7) -0.032(6) -0.048(5) -0.028(5)
C106 0.112(5) 0.086(5) 0.181(6) -0.031(5) -0.046(5) -0.028(4)
F16 0.133(10) 0.125(9) 0.187(8) -0.047(8) -0.057(7) -0.021(8)
F17 0.110(6) 0.102(7) 0.181(10) -0.018(7) -0.045(6) -0.032(6)
F18 0.153(9) 0.090(6) 0.191(10) -0.023(6) -0.050(8) -0.033(6)
S6' 0.109(4) 0.085(4) 0.191(6) -0.026(4) -0.047(4) -0.038(4)
O16' 0.102(6) 0.074(7) 0.188(9) -0.041(7) -0.038(6) -0.032(5)
O17' 0.109(5) 0.086(6) 0.186(7) -0.032(6) -0.044(5) -0.032(5)
O18' 0.110(7) 0.076(6) 0.183(8) -0.036(6) -0.041(6) -0.035(6)
C206 0.116(6) 0.084(6) 0.190(7) -0.031(5) -0.054(5) -0.031(5)
F16' 0.122(9) 0.095(7) 0.208(9) -0.017(7) -0.056(8) -0.026(7)
F17' 0.120(7) 0.098(9) 0.198(11) -0.028(8) -0.059(7) -0.034(7)
F18' 0.128(7) 0.083(8) 0.194(10) -0.028(7) -0.060(7) -0.026(6)
S6A 0.107(4) 0.080(4) 0.185(6) -0.033(4) -0.047(4) -0.030(3)
O18A 0.111(6) 0.075(6) 0.188(8) -0.033(6) -0.055(6) -0.034(5)
O17A 0.115(7) 0.078(6) 0.183(8) -0.033(6) -0.049(7) -0.033(6)
O16A 0.102(6) 0.076(7) 0.188(9) -0.041(7) -0.043(6) -0.030(5)
C606 0.108(4) 0.079(4) 0.184(6) -0.034(4) -0.047(4) -0.031(4)
F16A 0.115(7) 0.078(6) 0.186(9) -0.039(6) -0.040(7) -0.032(6)
F17A 0.118(6) 0.081(5) 0.187(8) -0.031(6) -0.049(6) -0.028(5)
F18A 0.106(6) 0.082(6) 0.182(8) -0.031(6) -0.046(5) -0.032(5)
S7 0.0610(11) 0.0665(13) 0.0719(13) -0.0246(11) -0.0060(10) -0.0091(10)
O19 0.081(4) 0.086(4) 0.070(3) -0.027(3) -0.006(3) -0.010(3)
O20 0.066(3) 0.075(4) 0.088(4) -0.028(3) -0.002(3) -0.002(3)
O21 0.073(4) 0.064(3) 0.091(4) -0.021(3) -0.002(3) -0.010(3)
C107 0.088(4) 0.100(5) 0.106(5) -0.037(4) -0.012(4) -0.030(4)
F19 0.077(3) 0.139(5) 0.189(7) -0.072(5) -0.012(4) -0.033(3)
F20 0.139(6) 0.097(4) 0.155(6) -0.043(4) -0.016(5) -0.042(4)
F21 0.146(6) 0.167(7) 0.116(4) -0.057(4) -0.029(4) -0.064(5)
S8 0.106(3) 0.146(4) 0.129(4) 0.013(3) -0.014(2) -0.036(3)
O23 0.115(5) 0.168(8) 0.142(7) 0.000(7) -0.023(5) -0.048(5)
O22 0.105(5) 0.144(7) 0.133(7) 0.015(6) -0.017(5) -0.037(5)
O24 0.136(7) 0.164(7) 0.137(5) 0.000(5) -0.013(5) -0.023(6)
C108 0.130(4) 0.147(5) 0.153(5) 0.009(4) -0.009(4) -0.036(4)
F22 0.173(7) 0.173(7) 0.175(6) -0.013(5) -0.005(5) -0.043(6)
F23 0.139(6) 0.151(7) 0.175(7) 0.015(6) -0.018(5) -0.022(5)
F24 0.144(6) 0.145(6) 0.185(7) 0.013(6) -0.009(5) -0.045(5)
S8' 0.129(4) 0.149(5) 0.150(5) 0.000(4) -0.015(4) -0.039(4)
O22' 0.130(6) 0.158(9) 0.151(8) 0.002(8) -0.014(6) -0.039(6)
O23' 0.140(8) 0.156(8) 0.167(8) -0.006(7) -0.016(7) -0.044(7)
O24' 0.122(8) 0.148(7) 0.140(9) 0.006(6) -0.018(8) -0.037(7)
C208 0.131(5) 0.152(6) 0.152(5) 0.010(5) -0.014(4) -0.031(5)
F22' 0.141(8) 0.165(10) 0.156(8) 0.007(8) -0.015(7) -0.027(8)
F23' 0.146(8) 0.155(7) 0.172(8) 0.009(6) -0.012(8) -0.036(6)
F24' 0.141(8) 0.158(10) 0.164(10) 0.010(9) -0.026(7) -0.028(8)
S9 0.099(3) 0.101(3) 0.087(3) -0.007(2) -0.025(3) -0.044(3)
O25 0.096(6) 0.112(6) 0.086(6) -0.011(5) -0.015(5) -0.049(5)
O26 0.109(7) 0.108(7) 0.086(5) -0.001(5) -0.024(4) -0.033(6)
O27 0.109(6) 0.111(7) 0.102(7) -0.001(6) -0.039(5) -0.037(5)
C109 0.121(5) 0.117(4) 0.119(4) -0.023(4) -0.024(4) -0.036(4)
F25 0.141(6) 0.141(6) 0.129(5) -0.035(5) -0.014(5) -0.043(5)
F26 0.148(7) 0.137(7) 0.158(8) -0.033(7) -0.026(6) -0.057(6)
F27 0.123(8) 0.120(8) 0.129(8) -0.035(7) -0.026(7) -0.024(7)
S9' 0.102(4) 0.105(4) 0.092(4) -0.008(4) -0.021(4) -0.036(4)
S10 0.129(4) 0.125(4) 0.129(4) -0.022(3) -0.009(3) -0.047(3)
S10' 0.145(4) 0.140(4) 0.140(4) 0.021(3) 0.034(3) -0.012(3)
S11 0.156(6) 0.135(6) 0.131(5) -0.051(5) -0.042(5) -0.002(5)
S12 0.139(5) 0.136(5) 0.171(6) -0.054(5) -0.069(5) -0.012(5)
S12' 0.147(6) 0.151(6) 0.151(6) 0.023(5) 0.017(5) 0.005(5)
S13 0.138(4) 0.129(4) 0.137(4) -0.017(4) -0.024(4) -0.044(4)
S13' 0.132(5) 0.127(5) 0.127(5) 0.015(4) 0.012(4) -0.007(4)
S14 0.126(4) 0.126(4) 0.129(4) -0.021(3) -0.034(3) -0.051(3)
S14' 0.133(4) 0.130(4) 0.133(4) 0.000(3) -0.006(3) -0.017(3)
S15 0.109(5) 0.117(5) 0.108(5) -0.033(5) -0.029(5) -0.021(4)
S15' 0.106(4) 0.104(5) 0.112(5) 0.012(4) 0.004(4) -0.005(4)
S16 0.121(6) 0.139(7) 0.121(6) -0.026(6) -0.022(5) -0.040(6)
S16' 0.106(6) 0.105(6) 0.144(7) -0.031(5) -0.009(5) -0.060(5)
N5S 0.156(10) 0.114(8) 0.132(9) -0.026(6) 0.002(7) -0.078(8)
C9S 0.160(13) 0.148(11) 0.143(11) 0.005(9) -0.032(10) -0.099(11)
C10S 0.32(3) 0.221(18) 0.189(17) 0.031(15) -0.037(19) -0.19(2)
N6S 0.170(10) 0.169(12) 0.169(12) -0.094(10) -0.045(9) -0.054(9)
C11S 0.151(10) 0.094(8) 0.148(11) -0.065(8) -0.059(8) -0.017(7)
C12S 0.185(12) 0.059(6) 0.197(15) -0.024(8) -0.125(12) -0.008(7)
N7S 0.227(18) 0.231(18) 0.247(18) -0.053(14) -0.035(14) -0.151(16)
C13S 0.147(14) 0.158(15) 0.238(18) -0.037(13) -0.051(12) -0.071(12)
C14S 0.133(12) 0.127(12) 0.219(17) -0.026(11) -0.052(12) -0.048(10)
N8S 0.084(5) 0.087(6) 0.086(5) -0.011(4) -0.019(4) -0.029(5)
C15S 0.153(10) 0.082(7) 0.077(5) -0.021(4) -0.019(5) -0.057(7)
C16S 0.237(18) 0.104(9) 0.074(5) -0.024(5) -0.002(7) -0.064(10)
N20S 0.166(16) 0.157(14) 0.131(12) -0.082(12) -0.016(11) -0.083(11)
C39S 0.156(18) 0.164(15) 0.138(15) -0.071(14) -0.017(12) -0.082(12)
C40S 0.21(2) 0.181(15) 0.18(2) -0.055(16) -0.006(19) -0.052(15)

loop_
_atom_type_symbol
_atom_type_description
_atom_type_scat_dispersion_real
_atom_type_scat_dispersion_imag
_atom_type_scat_source
C C 0.0034 0.0017 'International Tables Vol C Tables 4.2.6.8 and 6.1.1.4'
H H 0.0000 0.0000 'International Tables Vol C Tables 4.2.6.8 and 6.1.1.4'
N N 0.0066 0.0034 'International Tables Vol C Tables 4.2.6.8 and 6.1.1.4'
O O 0.0114 0.0062 'International Tables Vol C Tables 4.2.6.8 and 6.1.1.4'
F F 0.0180 0.0106 'International Tables Vol C Tables 4.2.6.8 and 6.1.1.4'
S S 0.1246 0.1234 'International Tables Vol C Tables 4.2.6.8 and 6.1.1.4'
Fe Fe 0.3486 0.8531 'International Tables Vol C Tables 4.2.6.8 and 6.1.1.4'
Mo Mo -1.8614 0.6523 'International Tables Vol C Tables 4.2.6.8 and 6.1.1.4'

loop_
_geom_angle_atom_site_label_1
_geom_angle_atom_site_label_2
_geom_angle_atom_site_label_3
_geom_angle
N144 Fe1 N143 81.7(3)
N144 Fe1 N109 89.3(3)
N143 Fe1 N109 94.3(3)
N144 Fe1 N101 173.7(3)
N143 Fe1 N101 96.2(3)
N109 Fe1 N101 96.8(3)
N144 Fe1 N110 92.1(3)
N143 Fe1 N110 172.0(3)
N109 Fe1 N110 80.6(3)
N101 Fe1 N110 90.5(3)
N144 Fe1 N102 93.6(3)
N143 Fe1 N102 89.6(3)
N109 Fe1 N102 175.5(3)
N101 Fe1 N102 80.4(3)
N110 Fe1 N102 95.9(4)
N112 Fe2 N136 94.6(2)
N112 Fe2 N135 90.6(2)
N136 Fe2 N135 81.4(3)
N112 Fe2 N103 172.2(3)
N136 Fe2 N103 90.3(2)
N135 Fe2 N103 96.2(2)
N112 Fe2 N104 92.7(2)
N136 Fe2 N104 94.3(3)
N135 Fe2 N104 174.8(3)
N103 Fe2 N104 80.8(2)
N112 Fe2 N111 80.7(2)
N136 Fe2 N111 174.5(2)
N135 Fe2 N111 95.9(2)
N103 Fe2 N111 94.7(2)
N104 Fe2 N111 88.6(2)
N139 Fe3 N124 173.1(2)
N139 Fe3 N140 80.7(2)
N124 Fe3 N140 93.9(2)
N139 Fe3 N123 94.5(2)
N124 Fe3 N123 81.1(2)
N140 Fe3 N123 89.8(2)
N139 Fe3 N106 90.0(2)
N124 Fe3 N106 94.7(2)
N140 Fe3 N106 93.5(3)
N123 Fe3 N106 174.9(3)
N139 Fe3 N105 96.4(2)
N124 Fe3 N105 89.4(2)
N140 Fe3 N105 173.7(2)
N123 Fe3 N105 96.0(2)
N106 Fe3 N105 80.9(2)
N148 Fe4 N108 93.7(3)
N148 Fe4 N147 81.0(3)
N108 Fe4 N147 173.5(3)
N148 Fe4 N121 173.7(3)
N108 Fe4 N121 90.2(3)
N147 Fe4 N121 95.4(3)
N148 Fe4 N122 94.7(3)
N108 Fe4 N122 93.7(3)
N147 Fe4 N122 90.5(3)
N121 Fe4 N122 80.1(3)
N148 Fe4 N107 89.4(3)
N108 Fe4 N107 81.3(3)
N147 Fe4 N107 94.8(3)
N121 Fe4 N107 96.1(3)
N122 Fe4 N107 173.7(3)
N216 Fe5 N141 86.8(10)
N216 Fe5 N115 83.5(5)
N141 Fe5 N115 96.3(3)
N216 Fe5 N142 91.3(5)
N141 Fe5 N142 81.3(3)
N115 Fe5 N142 174.4(2)
N216 Fe5 N129 177.0(9)
N141 Fe5 N129 95.9(2)
N115 Fe5 N129 95.0(2)
N142 Fe5 N129 90.3(2)
N216 Fe5 N130 96.2(10)
N141 Fe5 N130 175.0(3)
N115 Fe5 N130 88.0(2)
N142 Fe5 N130 94.6(3)
N129 Fe5 N130 81.1(2)
N141 Fe5 N116 93.1(7)
N115 Fe5 N116 78.6(4)
N142 Fe5 N116 96.3(4)
N129 Fe5 N116 169.5(6)
N130 Fe5 N116 90.2(7)
N114 Fe6 N113 81.5(3)
N114 Fe6 N134 93.9(3)
N113 Fe6 N134 88.6(3)
N114 Fe6 N131 89.7(3)
N113 Fe6 N131 95.4(3)
N134 Fe6 N131 174.9(3)
N114 Fe6 N132 94.5(3)
N113 Fe6 N132 175.1(3)
N134 Fe6 N132 94.6(3)
N131 Fe6 N132 81.6(3)
N114 Fe6 N133 174.5(3)
N113 Fe6 N133 96.3(3)
N134 Fe6 N133 81.0(3)
N131 Fe6 N133 95.5(3)
N132 Fe6 N133 88.0(3)
N138 Fe7 N119 174.2(3)
N138 Fe7 N127 88.8(3)
N119 Fe7 N127 96.4(3)
N138 Fe7 N128 95.0(3)
N119 Fe7 N128 88.3(3)
N127 Fe7 N128 81.5(3)
N138 Fe7 N120 94.6(3)
N119 Fe7 N120 80.3(3)
N127 Fe7 N120 173.9(3)
N128 Fe7 N120 93.2(3)
N138 Fe7 N137 81.5(3)
N119 Fe7 N137 95.4(3)
N127 Fe7 N137 95.6(3)
N128 Fe7 N137 175.5(3)
N120 Fe7 N137 89.9(3)
N145 Fe8 N146 81.4(3)
N145 Fe8 N126 88.2(2)
N146 Fe8 N126 94.3(3)
N145 Fe8 N118 174.9(3)
N146 Fe8 N118 93.8(3)
N126 Fe8 N118 94.0(3)
N145 Fe8 N117 97.0(2)
N146 Fe8 N117 91.4(3)
N126 Fe8 N117 172.8(3)
N118 Fe8 N117 81.2(3)
N145 Fe8 N125 96.3(3)
N146 Fe8 N125 174.1(3)
N126 Fe8 N125 80.1(3)
N118 Fe8 N125 88.7(3)
N117 Fe8 N125 94.3(2)
O108 Mo1 O102 89.4(2)
O108 Mo1 O106 91.1(2)
O102 Mo1 O106 176.5(2)
O108 Mo1 O104 176.2(2)
O102 Mo1 O104 88.95(19)
O106 Mo1 O104 90.38(19)
O108 Mo1 Mo2 92.10(16)
O102 Mo1 Mo2 91.68(15)
O106 Mo1 Mo2 91.81(14)
O104 Mo1 Mo2 91.35(14)
O107 Mo2 O103 176.1(2)
O107 Mo2 Mo1 91.19(15)
O103 Mo2 Mo1 92.09(14)
O107 Mo2 O101 89.68(18)
O103 Mo2 O101 88.15(17)
Mo1 Mo2 O101 91.52(15)
O107 Mo2 O105 91.37(18)
O103 Mo2 O105 90.62(18)
Mo1 Mo2 O105 91.52(14)
O101 Mo2 O105 176.8(2)
O113 Mo3 O112 90.18(18)
O113 Mo3 O110 176.6(2)
O112 Mo3 O110 89.58(17)
O113 Mo3 O115 88.90(17)
O112 Mo3 O115 176.37(18)
O110 Mo3 O115 91.13(17)
O113 Mo3 Mo4 91.80(14)
O112 Mo3 Mo4 92.19(13)
O110 Mo3 Mo4 91.58(13)
O115 Mo3 Mo4 91.35(13)
O113 Mo3 O1' 86.6(12)
O112 Mo3 O1' 89.7(13)
O110 Mo3 O1' 90.0(12)
O115 Mo3 O1' 86.7(13)
Mo4 Mo3 O1' 177.5(13)
O109 Mo4 O114 176.87(18)
O109 Mo4 Mo3 91.60(13)
O114 Mo4 Mo3 91.52(14)
O109 Mo4 O111 89.09(16)
O114 Mo4 O111 90.61(17)
Mo3 Mo4 O111 91.02(13)
O109 Mo4 O116 91.32(16)
O114 Mo4 O116 88.83(17)
Mo3 Mo4 O116 91.74(13)
O111 Mo4 O116 177.20(19)
O109 Mo4 N2C 87.5(2)
O114 Mo4 N2C 89.4(2)
Mo3 Mo4 N2C 178.5(2)
O111 Mo4 N2C 90.2(2)
O116 Mo4 N2C 87.1(2)
O121 Mo5 Mo6 91.28(14)
O121 Mo5 O117 88.55(18)
Mo6 Mo5 O117 91.14(14)
O121 Mo5 O123 90.98(18)
Mo6 Mo5 O123 91.53(14)
O117 Mo5 O123 177.29(19)
O121 Mo5 O119 177.8(2)
Mo6 Mo5 O119 90.89(14)
O117 Mo5 O119 91.01(18)
O123 Mo5 O119 89.36(17)
O122 Mo6 O120 175.5(2)
O122 Mo6 O118 88.86(18)
O120 Mo6 O118 91.08(18)
O122 Mo6 O124 90.78(19)
O120 Mo6 O124 89.03(18)
O118 Mo6 O124 176.7(2)
O122 Mo6 Mo5 91.96(14)
O120 Mo6 Mo5 92.51(14)
O118 Mo6 Mo5 91.74(15)
O124 Mo6 Mo5 91.60(14)
O128 Mo7 O132 90.2(2)
O128 Mo7 O130 176.6(2)
O132 Mo7 O130 89.5(2)
O128 Mo7 Mo8 91.85(16)
O132 Mo7 Mo8 92.16(16)
O130 Mo7 Mo8 91.53(16)
O128 Mo7 O126 90.90(19)
O132 Mo7 O126 175.7(2)
O130 Mo7 O126 89.19(19)
Mo8 Mo7 O126 91.98(14)
O129 Mo8 O127 177.4(2)
O129 Mo8 Mo7 91.22(16)
O127 Mo8 Mo7 91.36(16)
O129 Mo8 O125 88.97(18)
O127 Mo8 O125 91.01(19)
Mo7 Mo8 O125 91.91(14)
O129 Mo8 O131 89.35(19)
O127 Mo8 O131 90.5(2)
Mo7 Mo8 O131 91.35(15)
O125 Mo8 O131 176.4(2)
O133 Mo9 O139 176.32(19)
O133 Mo9 Mo10 91.57(14)
O139 Mo9 Mo10 91.93(13)
O133 Mo9 O135 90.62(19)
O139 Mo9 O135 90.46(19)
Mo10 Mo9 O135 91.20(14)
O133 Mo9 O137 90.20(19)
O139 Mo9 O137 88.59(19)
Mo10 Mo9 O137 91.12(14)
O135 Mo9 O137 177.5(2)
O133 Mo9 N13S 88.0(2)
O139 Mo9 N13S 88.7(2)
Mo10 Mo9 N13S 173.55(19)
O135 Mo9 N13S 82.4(2)
O137 Mo9 N13S 95.3(2)
O136 Mo10 O140 90.79(19)
O136 Mo10 O138 176.2(2)
O140 Mo10 O138 88.8(2)
O136 Mo10 Mo9 91.54(14)
O140 Mo10 Mo9 91.35(13)
O138 Mo10 Mo9 92.20(15)
O136 Mo10 O134 90.3(2)
O140 Mo10 O134 176.6(2)
O138 Mo10 O134 89.9(2)
Mo9 Mo10 O134 91.83(15)
O136 Mo10 N23A 85.9(4)
O140 Mo10 N23A 87.6(4)
O138 Mo10 N23A 90.4(4)
Mo9 Mo10 N23A 177.2(4)
O134 Mo10 N23A 89.3(4)
O136 Mo10 N23S 83.8(4)
O140 Mo10 N23S 91.1(4)
O138 Mo10 N23S 92.5(4)
Mo9 Mo10 N23S 174.7(4)
O134 Mo10 N23S 85.8(4)
O144 Mo11 O146 176.3(2)
O144 Mo11 Mo12 91.68(14)
O146 Mo11 Mo12 91.71(14)
O144 Mo11 O142 91.90(19)
O146 Mo11 O142 89.42(19)
Mo12 Mo11 O142 91.48(14)
O144 Mo11 O148 89.93(18)
O146 Mo11 O148 88.59(19)
Mo12 Mo11 O148 91.24(14)
O142 Mo11 O148 176.7(2)
O144 Mo11 N1B 88.4(5)
O146 Mo11 N1B 88.3(5)
Mo12 Mo11 N1B 177.8(5)
O142 Mo11 N1B 86.3(5)
O148 Mo11 N1B 91.0(5)
O145 Mo12 O141 89.5(2)
O145 Mo12 O143 176.4(2)
O141 Mo12 O143 92.0(2)
O145 Mo12 O147 88.9(2)
O141 Mo12 O147 175.8(2)
O143 Mo12 O147 89.3(2)
O145 Mo12 Mo11 91.22(14)
O141 Mo12 Mo11 91.66(14)
O143 Mo12 Mo11 91.94(14)
O147 Mo12 Mo11 92.30(15)
C1 O101 Mo2 117.0(5)
C1 O102 Mo1 116.9(5)
C21 O103 Mo2 115.3(4)
C21 O104 Mo1 116.0(5)
C41 O105 Mo2 116.1(5)
C41 O106 Mo1 116.2(5)
C61 O107 Mo2 117.6(5)
C61 O108 Mo1 116.1(5)
C81 O109 Mo4 116.5(4)
C81 O110 Mo3 116.9(5)
C121 O111 Mo4 117.0(4)
C121 O112 Mo3 117.2(4)
C141 O113 Mo3 116.7(4)
C141 O114 Mo4 117.2(5)
C161 O115 Mo3 117.6(4)
C161 O116 Mo4 115.8(4)
C181 O117 Mo5 117.8(5)
C181 O118 Mo6 116.8(4)
C221 O119 Mo5 116.6(5)
C221 O120 Mo6 115.9(4)
C241 O121 Mo5 116.5(4)
C241 O122 Mo6 116.8(5)
C261 O123 Mo5 116.8(4)
C261 O124 Mo6 116.6(5)
C281 O125 Mo8 117.0(5)
C281 O126 Mo7 115.7(5)
C301 O127 Mo8 117.8(5)
C301 O128 Mo7 117.2(5)
C321 O129 Mo8 119.3(5)
C321 O130 Mo7 117.9(5)
C341 O131 Mo8 117.1(5)
C341 O132 Mo7 117.0(5)
C361 O133 Mo9 117.2(5)
C361 O134 Mo10 116.6(5)
C381 O135 Mo9 117.4(5)
C381 O136 Mo10 117.4(5)
C401 O137 Mo9 117.0(5)
C401 O138 Mo10 116.1(5)
C421 O139 Mo9 116.8(4)
C421 O140 Mo10 117.5(4)
C441 O141 Mo12 117.1(5)
C441 O142 Mo11 117.0(4)
C461 O143 Mo12 117.3(5)
C461 O144 Mo11 116.9(5)
C481 O145 Mo12 118.2(5)
C481 O146 Mo11 116.9(5)
C501 O147 Mo12 116.1(4)
C501 O148 Mo11 116.6(5)
C8 N101 C5 118.1(7)
C8 N101 Fe1 115.0(5)
C5 N101 Fe1 126.9(5)
C13 N102 C9 117.0(9)
C13 N102 Fe1 127.6(8)
C9 N102 Fe1 114.9(6)
C28 N103 C25 117.6(6)
C28 N103 Fe2 115.6(5)
C25 N103 Fe2 126.8(5)
C33 N104 C29 116.7(7)
C33 N104 Fe2 129.7(5)
C29 N104 Fe2 113.6(5)
C48 N105 C45 118.7(6)
C48 N105 Fe3 115.1(5)
C45 N105 Fe3 126.3(4)
C53 N106 C49 117.2(7)
C53 N106 Fe3 129.1(6)
C49 N106 Fe3 113.4(5)
C68 N107 C65 117.3(6)
C68 N107 Fe4 114.8(5)
C65 N107 Fe4 127.8(5)
C73 N108 C69 115.3(7)
C73 N108 Fe4 129.8(7)
C69 N108 Fe4 114.7(5)
C88 N109 C85 115.4(8)
C88 N109 Fe1 116.4(6)
C85 N109 Fe1 128.0(6)
C89 N110 C93 116.3(10)
C89 N110 Fe1 114.4(6)
C93 N110 Fe1 129.3(9)
C128 N111 C125 118.3(6)
C128 N111 Fe2 115.0(5)
C125 N111 Fe2 126.4(4)
C129 N112 C133 116.9(6)
C129 N112 Fe2 115.2(5)
C133 N112 Fe2 127.8(6)
C148 N113 C145 118.8(7)
C148 N113 Fe6 114.2(6)
C145 N113 Fe6 127.1(5)
C153 N114 C149 116.2(8)
C153 N114 Fe6 129.7(7)
C149 N114 Fe6 114.0(5)
C168 N115 C165 116.8(6)
C168 N115 Fe5 116.0(5)
C165 N115 Fe5 127.0(4)
C248 N117 C245 118.5(7)
C248 N117 Fe8 114.9(5)
C245 N117 Fe8 126.5(5)
C253 N118 C249 116.9(7)
C253 N118 Fe8 128.5(6)
C249 N118 Fe8 114.6(5)
C268 N119 C265 117.7(7)
C268 N119 Fe7 115.7(6)
C265 N119 Fe7 126.6(5)
C273 N120 C269 116.2(8)
C273 N120 Fe7 129.5(8)
C269 N120 Fe7 114.2(5)
C188 N121 C185 116.4(8)
C188 N121 Fe4 116.0(6)
C185 N121 Fe4 127.6(5)
C193 N122 C189 118.2(9)
C193 N122 Fe4 128.2(8)
C189 N122 Fe4 113.6(6)
C228 N123 C225 117.3(6)
C228 N123 Fe3 114.7(5)
C225 N123 Fe3 128.1(5)
C233 N124 C229 117.5(6)
C233 N124 Fe3 128.4(5)
C229 N124 Fe3 114.0(4)
C288 N125 C285 117.0(7)
C288 N125 Fe8 115.7(6)
C285 N125 Fe8 127.2(5)
C289 N126 C293 116.2(7)
C289 N126 Fe8 115.8(5)
C293 N126 Fe8 127.7(7)
C308 N127 C305 118.3(7)
C308 N127 Fe7 114.3(6)
C305 N127 Fe7 127.4(5)
C313 N128 C309 118.6(7)
C313 N128 Fe7 128.8(6)
C309 N128 Fe7 112.3(5)
C328 N129 C325 116.7(6)
C328 N129 Fe5 115.8(5)
C325 N129 Fe5 127.5(4)
C333 N130 C329 116.5(7)
C333 N130 Fe5 130.3(5)
C329 N130 Fe5 113.0(5)
C348 N131 C345 117.2(7)
C348 N131 Fe6 114.4(6)
C345 N131 Fe6 128.4(5)
C353 N132 C349 119.1(8)
C353 N132 Fe6 128.0(7)
C349 N132 Fe6 112.9(5)
C368 N133 C365 117.1(7)
C368 N133 Fe6 114.8(6)
C365 N133 Fe6 127.9(5)
C373 N134 C369 116.2(8)
C373 N134 Fe6 129.3(7)
C369 N134 Fe6 114.3(6)
C388 N135 C385 117.4(6)
C388 N135 Fe2 114.7(5)
C385 N135 Fe2 127.8(5)
C393 N136 C389 116.9(7)
C393 N136 Fe2 129.7(6)
C389 N136 Fe2 113.2(5)
C408 N137 C405 119.4(7)
C408 N137 Fe7 112.6(6)
C405 N137 Fe7 128.0(5)
C413 N138 C409 116.6(9)
C413 N138 Fe7 128.7(8)
C409 N138 Fe7 114.7(6)
C428 N139 C425 117.4(6)
C428 N139 Fe3 115.6(5)
C425 N139 Fe3 126.9(5)
C433 N140 C429 118.1(7)
C433 N140 Fe3 128.0(5)
C429 N140 Fe3 113.9(5)
C448 N141 C445 118.9(7)
C448 N141 Fe5 114.5(5)
C445 N141 Fe5 126.6(6)
C449 N142 C453 118.3(7)
C449 N142 Fe5 113.5(5)
C453 N142 Fe5 128.2(6)
C468 N143 C465 117.7(7)
C468 N143 Fe1 114.7(6)
C465 N143 Fe1 127.6(5)
C473 N144 C469 117.6(9)
C473 N144 Fe1 128.2(8)
C469 N144 Fe1 114.2(6)
C488 N145 C485 117.5(6)
C488 N145 Fe8 115.1(5)
C485 N145 Fe8 127.3(4)
C493 N146 C489 117.5(7)
C493 N146 Fe8 128.5(6)
C489 N146 Fe8 113.9(5)
C508 N147 C505 116.7(7)
C508 N147 Fe4 116.0(5)
C505 N147 Fe4 127.3(6)
C513 N148 C509 116.0(8)
C513 N148 Fe4 128.7(7)
C509 N148 Fe4 115.2(5)
O101 C1 O102 122.8(7)
O101 C1 C2 120.0(7)
O102 C1 C2 117.2(7)
C7 C2 C3 118.3(7)
C7 C2 C1 122.8(8)
C3 C2 C1 118.9(8)
F201 C3 C4 106.1(16)
F201 C3 C2 130.8(16)
C4 C3 C2 121.4(8)
C4 C3 H3 119.3
C2 C3 H3 119.3
C5 C4 C3 119.2(9)
C5 C4 H4 120.4
C3 C4 H4 120.4
C4 C5 C6 120.5(7)
C4 C5 N101 120.0(7)
C6 C5 N101 119.5(7)
C7 C6 C5 118.6(8)
C7 C6 H6 120.7
C5 C6 H6 120.7
F101 C7 C2 122.7(7)
F101 C7 C6 115.3(7)
C2 C7 C6 122.0(8)
C2 C7 H7 119.0
C6 C7 H7 119.0
N101 C8 C9 117.2(8)
N101 C8 H8 121.4
C9 C8 H8 121.4
N102 C9 C10 125.5(9)
N102 C9 C8 112.3(7)
C10 C9 C8 122.1(9)
C11 C10 C9 115.3(11)
C11 C10 H10 122.4
C9 C10 H10 122.4
C12 C11 C10 119.0(11)
C12 C11 H11 120.5
C10 C11 H11 120.5
C11 C12 C13 123.4(12)
C11 C12 H12 118.3
C13 C12 H12 118.3
N102 C13 C12 119.4(12)
N102 C13 H13 120.3
C12 C13 H13 120.3
O103 C21 O104 125.3(7)
O103 C21 C22 117.9(6)
O104 C21 C22 116.8(7)
C27 C22 C23 118.2(6)
C27 C22 C21 123.7(7)
C23 C22 C21 118.1(7)
C24 C23 C22 121.5(7)
C24 C23 F202 106.1(14)
C22 C23 F202 131.9(15)
C24 C23 H23 119.2
C22 C23 H23 119.2
C23 C24 C25 119.4(7)
C23 C24 H24 120.3
C25 C24 H24 120.3
C26 C25 C24 119.6(6)
C26 C25 N103 119.9(6)
C24 C25 N103 120.5(6)
C25 C26 C27 119.0(7)
C25 C26 H26 120.5
C27 C26 H26 120.5
F102 C27 C22 123.2(6)
F102 C27 C26 114.6(6)
C22 C27 C26 122.1(6)
C22 C27 H27 119.0
C26 C27 H27 119.0
N103 C28 C29 116.9(7)
N103 C28 H28 121.5
C29 C28 H28 121.5
N104 C29 C30 124.1(7)
N104 C29 C28 112.9(7)
C30 C29 C28 123.0(7)
C29 C30 C31 118.1(8)
C29 C30 H30 120.9
C31 C30 H30 120.9
C32 C31 C30 117.5(9)
C32 C31 H31 121.3
C30 C31 H31 121.3
C33 C32 C31 120.9(8)
C33 C32 H32 119.5
C31 C32 H32 119.5
N104 C33 C32 122.4(8)
N104 C33 H33 118.8
C32 C33 H33 118.8
O105 C41 O106 124.3(7)
O105 C41 C42 118.0(7)
O106 C41 C42 117.6(7)
C47 C42 C43 117.0(7)
C47 C42 C41 123.7(7)
C43 C42 C41 119.3(7)
F203 C43 C44 113.1(14)
F203 C43 C42 124.6(15)
C44 C43 C42 122.2(8)
C44 C43 H43 118.9
C42 C43 H43 118.9
C43 C44 C45 118.8(7)
C43 C44 H44 120.6
C45 C44 H44 120.6
C46 C45 C44 120.1(7)
C46 C45 N105 119.0(6)
C44 C45 N105 120.9(6)
C45 C46 C47 118.6(7)
C45 C46 H46 120.7
C47 C46 H46 120.7
F103 C47 C42 122.1(7)
F103 C47 C46 114.7(7)
C42 C47 C46 123.1(7)
C42 C47 H47 118.5
C46 C47 H47 118.5
N105 C48 C49 117.2(7)
N105 C48 H48 121.4
C49 C48 H48 121.4
N106 C49 C50 121.8(8)
N106 C49 C48 113.4(6)
C50 C49 C48 124.7(8)
C49 C50 C51 119.2(9)
C49 C50 H50 120.4
C51 C50 H50 120.4
C52 C51 C50 117.0(8)
C52 C51 H51 121.5
C50 C51 H51 121.5
C51 C52 C53 123.1(9)
C51 C52 H52 118.4
C53 C52 H52 118.4
N106 C53 C52 121.6(9)
N106 C53 H53 119.2
C52 C53 H53 119.2
O107 C61 O108 123.0(7)
O107 C61 C62 118.7(8)
O108 C61 C62 118.3(7)
C67 C62 C63 117.3(7)
C67 C62 C61 120.7(7)
C63 C62 C61 122.0(8)
C64 C63 F204 111.1(11)
C64 C63 C62 121.6(9)
F204 C63 C62 126.9(11)
C64 C63 H63 119.2
C62 C63 H63 119.2
C65 C64 C63 119.5(8)
C65 C64 H64 120.2
C63 C64 H64 120.2
C64 C65 C66 121.1(7)
C64 C65 N107 121.8(7)
C66 C65 N107 117.0(7)
C67 C66 C65 118.3(8)
C67 C66 H66 120.9
C65 C66 H66 120.9
C62 C67 F104 125.0(7)
C62 C67 C66 121.9(7)
F104 C67 C66 112.9(8)
C62 C67 H67 119.0
C66 C67 H67 119.0
N107 C68 C69 116.6(7)
N107 C68 H68 121.7
C69 C68 H68 121.7
C70 C69 N108 124.3(8)
C70 C69 C68 123.2(8)
N108 C69 C68 112.4(7)
C69 C70 C71 118.7(10)
C69 C70 H70 120.6
C71 C70 H70 120.6
C70 C71 C72 119.3(9)
C70 C71 H71 120.4
C72 C71 H71 120.4
C71 C72 C73 118.6(9)
C71 C72 H72 120.7
C73 C72 H72 120.7
N108 C73 C72 123.7(10)
N108 C73 H73 118.1
C72 C73 H73 118.1
O110 C81 O109 123.4(6)
O110 C81 C82 117.5(6)
O109 C81 C82 119.1(6)
C83 C82 C87 117.9(6)
C83 C82 C81 120.1(6)
C87 C82 C81 122.0(6)
F205 C83 C82 126.3(8)
F205 C83 C84 112.2(8)
C82 C83 C84 121.5(7)
C82 C83 H83 119.3
C84 C83 H83 119.3
C85 C84 C83 118.9(7)
C85 C84 H84 120.6
C83 C84 H84 120.6
C84 C85 C86 121.0(7)
C84 C85 N109 119.9(7)
C86 C85 N109 119.1(7)
C85 C86 C87 119.1(7)
C85 C86 H86 120.5
C87 C86 H86 120.5
F105 C87 C86 114.6(7)
F105 C87 C82 123.9(7)
C86 C87 C82 121.5(7)
C86 C87 H87 119.2
C82 C87 H87 119.2
N109 C88 C89 114.3(9)
N109 C88 H88 122.9
C89 C88 H88 122.9
N110 C89 C90 124.3(10)
N110 C89 C88 113.9(10)
C90 C89 C88 121.8(11)
C89 C90 C91 115.6(14)
C89 C90 H90 122.2
C91 C90 H90 122.2
C92 C91 C90 121.4(14)
C92 C91 H91 119.3
C90 C91 H91 119.3
C91 C92 C93 121.3(12)
C91 C92 H92 119.4
C93 C92 H92 119.4
N110 C93 C92 121.1(13)
N110 C93 H93 119.4
C92 C93 H93 119.4
O112 C121 O111 122.5(6)
O112 C121 C122 118.9(6)
O111 C121 C122 118.5(6)
C127 C122 C123 117.0(6)
C127 C122 C121 123.3(7)
C123 C122 C121 119.6(7)
F206 C123 C124 108.6(9)
F206 C123 C122 129.6(9)
C124 C123 C122 121.4(7)
C124 C123 H123 119.3
C122 C123 H123 119.3
C125 C124 C123 119.9(7)
C125 C124 H124 120.1
C123 C124 H124 120.1
C126 C125 C124 119.9(7)
C126 C125 N111 120.6(6)
C124 C125 N111 119.5(7)
C125 C126 C127 119.5(7)
C125 C126 H126 120.3
C127 C126 H126 120.3
F106 C127 C122 123.1(6)
F106 C127 C126 114.5(7)
C122 C127 C126 122.2(7)
C122 C127 H127 118.9
C126 C127 H127 118.9
N111 C128 C129 115.6(7)
N111 C128 H128 122.2
C129 C128 H128 122.2
N112 C129 C130 123.6(7)
N112 C129 C128 113.2(6)
C130 C129 C128 123.2(8)
C129 C130 C131 118.7(9)
C129 C130 H130 120.6
C131 C130 H130 120.6
C132 C131 C130 118.5(8)
C132 C131 H131 120.8
C130 C131 H131 120.8
C131 C132 C133 119.7(8)
C131 C132 H132 120.2
C133 C132 H132 120.2
N112 C133 C132 122.6(9)
N112 C133 H133 118.7
C132 C133 H133 118.7
O114 C141 O113 122.8(6)
O114 C141 C142 120.2(7)
O113 C141 C142 116.9(6)
C147 C142 C143 118.3(7)
C147 C142 C141 122.5(7)
C143 C142 C141 119.0(7)
F207 C143 C142 130.5(11)
F207 C143 C144 107.3(11)
C142 C143 C144 121.5(8)
C142 C143 H143 119.3
C144 C143 H143 119.3
C145 C144 C143 118.6(7)
C145 C144 H144 120.7
C143 C144 H144 120.7
C144 C145 C146 120.2(7)
C144 C145 N113 118.9(7)
C146 C145 N113 120.9(8)
C147 C146 C145 120.2(8)
C147 C146 H146 119.9
C145 C146 H146 119.9
F107 C147 C146 115.9(8)
F107 C147 C142 123.0(7)
C146 C147 C142 121.1(7)
C146 C147 H147 119.5
C142 C147 H147 119.5
N113 C148 C149 118.2(9)
N113 C148 H148 120.9
C149 C148 H148 120.9
N114 C149 C150 123.5(9)
N114 C149 C148 112.1(8)
C150 C149 C148 124.4(10)
C149 C150 C151 116.8(11)
C149 C150 H150 121.6
C151 C150 H150 121.6
C152 C151 C150 118.5(10)
C152 C151 H151 120.7
C150 C151 H151 120.7
C151 C152 C153 121.5(9)
C151 C152 H152 119.2
C153 C152 H152 119.2
N114 C153 C152 123.2(9)
N114 C153 H153 118.4
C152 C153 H153 118.4
O115 C161 O116 123.4(6)
O115 C161 C162 117.5(6)
O116 C161 C162 119.1(6)
C167 C162 C163 118.4(6)
C167 C162 C161 124.2(6)
C163 C162 C161 117.4(6)
F208 C163 C162 133.5(18)
F208 C163 C164 103.0(18)
C162 C163 C164 121.5(7)
C162 C163 H163 119.3
C164 C163 H163 119.3
C165 C164 C163 118.8(7)
C165 C164 H164 120.6
C163 C164 H164 120.6
C164 C165 C166 120.8(6)
C164 C165 N115 120.7(6)
C166 C165 N115 118.5(6)
C165 C166 C167 119.0(7)
C165 C166 H166 120.5
C167 C166 H166 120.5
F108 C167 C162 121.9(6)
F108 C167 C166 116.3(6)
C162 C167 C166 121.4(6)
C162 C167 H167 119.3
C166 C167 H167 119.3
N115 C168 C169 117.7(8)
N115 C168 C569 110.8(9)
N115 C168 H168 121.1
C169 C168 H168 121.1
C173 N116 C169 117.3(4)
C173 N116 Fe5 127.3(7)
C169 N116 Fe5 115.0(6)
N116 C169 C170 123.7(4)
N116 C169 C168 111.8(8)
C170 C169 C168 124.2(9)
C171 C170 C169 118.1(4)
C171 C170 H170 120.9
C169 C170 H170 120.9
C170 C171 C172 119.6(4)
C170 C171 H171 120.2
C172 C171 H171 120.2
C171 C172 C173 118.9(4)
C171 C172 H172 120.5
C173 C172 H172 120.5
N116 C173 C172 122.3(4)
N116 C173 H173 118.8
C172 C173 H173 118.8
C569 N216 C573 117.4(4)
C569 N216 Fe5 113.5(9)
C573 N216 Fe5 127.9(9)
N216 C569 C570 123.5(4)
N216 C569 C168 114.9(9)
C570 C569 C168 121.6(10)
C571 C570 C569 118.1(4)
C571 C570 H570 120.9
C569 C570 H570 120.9
C570 C571 C572 119.7(4)
C570 C571 H571 120.1
C572 C571 H571 120.1
C571 C572 C573 118.9(4)
C571 C572 H572 120.6
C573 C572 H572 120.6
N216 C573 C572 122.0(4)
N216 C573 H573 119.0
C572 C573 H573 119.0
O117 C181 O118 122.5(7)
O117 C181 C182 119.8(7)
O118 C181 C182 117.8(7)
C187 C182 C183 117.8(7)
C187 C182 C181 121.2(7)
C183 C182 C181 121.0(8)
F209 C183 C182 126.2(10)
F209 C183 C184 110.3(9)
C182 C183 C184 123.1(8)
C182 C183 H183 118.4
C184 C183 H183 118.4
C183 C184 C185 117.5(7)
C183 C184 H184 121.3
C185 C184 H184 121.3
C186 C185 C184 121.5(7)
C186 C185 N121 119.1(7)
C184 C185 N121 119.3(7)
C185 C186 C187 117.8(8)
C185 C186 H186 121.1
C187 C186 H186 121.1
F109 C187 C182 125.1(7)
F109 C187 C186 112.6(8)
C182 C187 C186 122.3(7)
C182 C187 H187 118.9
C186 C187 H187 118.9
N121 C188 C189 115.9(10)
N121 C188 H188 122.1
C189 C188 H188 122.1
N122 C189 C190 123.0(10)
N122 C189 C188 114.4(9)
C190 C189 C188 122.6(12)
C189 C190 C191 117.6(14)
C189 C190 H190 121.2
C191 C190 H190 121.2
C192 C191 C190 119.1(12)
C192 C191 H191 120.4
C190 C191 H191 120.4
C191 C192 C193 121.9(11)
C191 C192 H192 119.1
C193 C192 H192 119.1
N122 C193 C192 120.1(13)
N122 C193 H193 120.0
C192 C193 H193 120.0
O119 C221 O120 124.0(6)
O119 C221 C222 118.7(7)
O120 C221 C222 117.2(7)
C227 C222 C223 117.7(7)
C227 C222 C221 122.6(7)
C223 C222 C221 119.7(7)
F210 C223 C222 125.5(9)
F210 C223 C224 112.2(9)
C222 C223 C224 122.2(8)
C222 C223 H223 118.9
C224 C223 H223 118.9
C225 C224 C223 117.4(7)
C225 C224 H224 121.3
C223 C224 H224 121.3
C226 C225 C224 122.0(7)
C226 C225 N123 119.4(7)
C224 C225 N123 118.6(7)
C225 C226 C227 119.0(8)
C225 C226 H226 120.5
C227 C226 H226 120.5
C222 C227 F110 124.0(7)
C222 C227 C226 121.7(7)
F110 C227 C226 114.1(7)
C222 C227 H227 119.2
C226 C227 H227 119.2
N123 C228 C229 117.1(7)
N123 C228 H228 121.4
C229 C228 H228 121.4
N124 C229 C230 123.0(7)
N124 C229 C228 113.0(6)
C230 C229 C228 124.0(7)
C229 C230 C231 118.0(8)
C229 C230 H230 121.0
C231 C230 H230 121.0
C232 C231 C230 119.3(8)
C232 C231 H231 120.3
C230 C231 H231 120.3
C231 C232 C233 119.7(8)
C231 C232 H232 120.2
C233 C232 H232 120.2
N124 C233 C232 122.3(8)
N124 C233 H233 118.8
C232 C233 H233 118.8
O122 C241 O121 123.5(7)
O122 C241 C242 117.6(7)
O121 C241 C242 118.9(7)
C247 C242 C243 118.7(6)
C247 C242 C241 123.8(7)
C243 C242 C241 117.4(7)
F211 C243 C244 106.4(14)
F211 C243 C242 130.4(14)
C244 C243 C242 120.4(7)
C244 C243 H243 119.8
C242 C243 H243 119.8
C245 C244 C243 119.6(7)
C245 C244 H244 120.2
C243 C244 H244 120.2
C244 C245 C246 121.2(7)
C244 C245 N117 120.5(6)
C246 C245 N117 118.3(6)
C247 C246 C245 118.2(7)
C247 C246 H246 120.9
C245 C246 H246 120.9
C242 C247 F111 123.1(6)
C242 C247 C246 121.7(7)
F111 C247 C246 114.9(7)
C242 C247 H247 119.2
C246 C247 H247 119.2
N117 C248 C249 116.5(8)
N117 C248 H248 121.7
C249 C248 H248 121.7
N118 C249 C250 123.7(7)
N118 C249 C248 112.7(7)
C250 C249 C248 123.6(8)
C251 C250 C249 117.1(9)
C251 C250 H250 121.5
C249 C250 H250 121.5
C252 C251 C250 120.1(10)
C252 C251 H251 119.9
C250 C251 H251 119.9
C251 C252 C253 119.7(10)
C251 C252 H252 120.1
C253 C252 H252 120.1
N118 C253 C252 122.3(9)
N118 C253 H253 118.8
C252 C253 H253 118.8
O123 C261 O124 123.5(7)
O123 C261 C262 118.8(7)
O124 C261 C262 117.7(7)
C267 C262 C263 118.9(7)
C267 C262 C261 122.7(7)
C263 C262 C261 118.4(7)
C264 C263 F212 111.3(14)
C264 C263 C262 119.8(7)
F212 C263 C262 128.9(14)
C264 C263 H263 120.1
C262 C263 H263 120.1
C263 C264 C265 120.0(8)
C263 C264 H264 120.0
C265 C264 H264 120.0
C266 C265 C264 121.6(7)
C266 C265 N119 119.7(7)
C264 C265 N119 118.7(7)
C265 C266 C267 118.4(7)
C265 C266 H266 120.8
C267 C266 H266 120.8
F112 C267 C262 124.0(7)
F112 C267 C266 114.9(7)
C262 C267 C266 121.2(7)
C262 C267 H267 119.4
C266 C267 H267 119.4
N119 C268 C269 116.0(9)
N119 C268 H268 122.0
C269 C268 H268 122.0
N120 C269 C270 124.3(10)
N120 C269 C268 113.7(8)
C270 C269 C268 122.0(11)
C269 C270 C271 118.4(13)
C269 C270 H270 120.8
C271 C270 H270 120.8
C272 C271 C270 116.2(12)
C272 C271 H271 121.9
C270 C271 H271 121.9
C271 C272 C273 123.5(12)
C271 C272 H272 118.2
C273 C272 H272 118.2
N120 C273 C272 121.4(12)
N120 C273 H273 119.3
C272 C273 H273 119.3
O125 C281 O126 123.2(7)
O125 C281 C282 119.5(7)
O126 C281 C282 117.2(7)
C283 C282 C287 116.6(7)
C283 C282 C281 122.0(7)
C287 C282 C281 121.4(7)
C282 C283 F213 123.6(9)
C282 C283 C284 121.9(7)
F213 C283 C284 114.4(9)
C282 C283 H283 119.0
C284 C283 H283 119.0
C285 C284 C283 119.5(7)
C285 C284 H284 120.2
C283 C284 H284 120.2
C286 C285 C284 119.1(7)
C286 C285 N125 120.0(7)
C284 C285 N125 120.8(7)
C287 C286 C285 119.9(7)
C287 C286 H286 120.0
C285 C286 H286 120.0
F113 C287 C286 113.9(7)
F113 C287 C282 123.2(7)
C286 C287 C282 122.7(7)
C286 C287 H287 118.6
C282 C287 H287 118.6
N125 C288 C289 115.7(8)
N125 C288 H288 122.2
C289 C288 H288 122.2
N126 C289 C290 126.1(9)
N126 C289 C288 112.5(7)
C290 C289 C288 121.4(9)
C289 C290 C291 116.1(11)
C289 C290 H290 121.9
C291 C290 H290 121.9
C292 C291 C290 119.7(10)
C292 C291 H291 120.2
C290 C291 H291 120.2
C291 C292 C293 121.3(9)
C291 C292 H292 119.3
C293 C292 H292 119.3
N126 C293 C292 120.5(10)
N126 C293 H293 119.8
C292 C293 H293 119.8
O127 C301 O128 121.8(8)
O127 C301 C302 118.4(8)
O128 C301 C302 119.8(8)
C307 C302 C303 116.6(8)
C307 C302 C301 122.2(8)
C303 C302 C301 121.2(8)
C304 C303 C302 122.8(8)
C304 C303 F214 110.9(9)
C302 C303 F214 125.9(9)
C304 C303 H303 118.6
C302 C303 H303 118.6
C303 C304 C305 117.9(8)
C303 C304 H304 121.0
C305 C304 H304 121.0
C306 C305 C304 120.8(8)
C306 C305 N127 119.2(7)
C304 C305 N127 119.9(7)
C305 C306 C307 119.5(8)
C305 C306 H306 120.2
C307 C306 H306 120.2
F114 C307 C302 124.1(8)
F114 C307 C306 113.4(8)
C302 C307 C306 122.2(7)
C302 C307 H307 118.9
C306 C307 H307 118.9
N127 C308 C309 117.0(7)
N127 C308 H308 121.5
C309 C308 H308 121.5
N128 C309 C310 120.3(8)
N128 C309 C308 114.7(7)
C310 C309 C308 124.8(8)
C311 C310 C309 120.3(9)
C311 C310 H310 119.9
C309 C310 H310 119.9
C310 C311 C312 117.9(9)
C310 C311 H311 121.1
C312 C311 H311 121.1
C311 C312 C313 121.6(10)
C311 C312 H312 119.2
C313 C312 H312 119.2
N128 C313 C312 121.2(9)
N128 C313 H313 119.4
C312 C313 H313 119.4
O129 C321 O130 120.0(7)
O129 C321 C322 120.4(8)
O130 C321 C322 119.5(8)
C327 C322 C323 118.7(7)
C327 C322 C321 122.2(7)
C323 C322 C321 119.1(8)
C324 C323 F215 110.4(10)
C324 C323 C322 119.8(8)
F215 C323 C322 127.2(10)
C324 C323 H323 120.1
C322 C323 H323 120.1
C325 C324 C323 120.8(7)
C325 C324 H324 119.6
C323 C324 H324 119.6
C324 C325 C326 120.2(7)
C324 C325 N129 120.0(6)
C326 C325 N129 119.8(7)
C325 C326 C327 119.1(7)
C325 C326 H326 120.5
C327 C326 H326 120.5
C322 C327 F115 125.4(7)
C322 C327 C326 121.4(7)
F115 C327 C326 112.9(7)
C322 C327 H327 119.3
C326 C327 H327 119.3
N129 C328 C329 117.3(6)
N129 C328 H328 121.3
C329 C328 H328 121.3
C330 C329 N130 123.7(7)
C330 C329 C328 123.7(7)
N130 C329 C328 112.6(6)
C329 C330 C331 118.3(8)
C329 C330 H330 120.8
C331 C330 H330 120.8
C332 C331 C330 116.5(8)
C332 C331 H331 121.8
C330 C331 H331 121.8
C333 C332 C331 121.6(8)
C333 C332 H332 119.2
C331 C332 H332 119.2
N130 C333 C332 123.3(8)
N130 C333 H333 118.4
C332 C333 H333 118.4
O132 C341 O131 122.2(7)
O132 C341 C342 120.2(7)
O131 C341 C342 117.6(8)
C343 C342 C347 116.8(7)
C343 C342 C341 121.6(8)
C347 C342 C341 121.6(7)
C342 C343 C344 122.1(8)
C342 C343 F216 126.2(9)
C344 C343 F216 111.4(9)
C342 C343 H343 118.9
C344 C343 H343 118.9
C345 C344 C343 119.7(8)
C345 C344 H344 120.1
C343 C344 H344 120.1
C344 C345 C346 120.4(7)
C344 C345 N131 120.1(7)
C346 C345 N131 119.5(7)
C347 C346 C345 119.8(8)
C347 C346 H346 120.1
C345 C346 H346 120.1
C346 C347 F116 114.2(8)
C346 C347 C342 121.1(7)
F116 C347 C342 124.4(8)
C346 C347 H347 119.5
C342 C347 H347 119.5
N131 C348 C349 117.4(8)
N131 C348 H348 121.3
C349 C348 H348 121.3
N132 C349 C350 122.4(8)
N132 C349 C348 113.7(7)
C350 C349 C348 123.7(9)
C351 C350 C349 116.9(11)
C351 C350 H350 121.6
C349 C350 H350 121.6
C352 C351 C350 120.0(10)
C352 C351 H351 120.0
C350 C351 H351 120.0
C351 C352 C353 121.8(10)
C351 C352 H352 119.1
C353 C352 H352 119.1
N132 C353 C352 119.6(10)
N132 C353 H353 120.2
C352 C353 H353 120.2
O134 C361 O133 122.9(7)
O134 C361 C362 119.2(7)
O133 C361 C362 117.9(7)
C367 C362 C363 117.9(7)
C367 C362 C361 122.5(7)
C363 C362 C361 119.6(8)
C364 C363 F217 112.2(10)
C364 C363 C362 120.7(8)
F217 C363 C362 126.2(10)
C364 C363 H363 119.6
C362 C363 H363 119.6
C365 C364 C363 120.0(7)
C365 C364 H364 120.0
C363 C364 H364 120.0
C364 C365 C366 120.8(7)
C364 C365 N133 121.5(7)
C366 C365 N133 117.7(7)
C367 C366 C365 119.1(8)
C367 C366 H366 120.4
C365 C366 H366 120.4
F117 C367 C366 114.0(8)
F117 C367 C362 124.3(7)
C366 C367 C362 121.4(7)
C366 C367 H367 119.3
C362 C367 H367 119.3
N133 C368 C369 117.1(9)
N133 C368 H368 121.4
C369 C368 H368 121.4
N134 C369 C370 124.1(9)
N134 C369 C368 112.5(8)
C370 C369 C368 123.3(10)
C371 C370 C369 118.0(11)
C371 C370 H370 121.0
C369 C370 H370 121.0
C372 C371 C370 118.7(11)
C372 C371 H371 120.6
C370 C371 H371 120.6
C371 C372 C373 121.7(11)
C371 C372 H372 119.1
C373 C372 H372 119.1
N134 C373 C372 121.2(11)
N134 C373 H373 119.4
C372 C373 H373 119.4
O135 C381 O136 122.4(7)
O135 C381 C382 119.8(7)
O136 C381 C382 117.7(7)
C387 C382 C383 117.9(7)
C387 C382 C381 123.3(7)
C383 C382 C381 118.8(7)
F218 C383 C384 107(2)
F218 C383 C382 133(2)
C384 C383 C382 119.5(7)
C384 C383 H383 120.3
C382 C383 H383 120.3
C385 C384 C383 121.3(7)
C385 C384 H384 119.4
C383 C384 H384 119.4
C384 C385 C386 119.9(7)
C384 C385 N135 122.0(6)
C386 C385 N135 118.1(7)
C387 C386 C385 118.4(7)
C387 C386 H386 120.8
C385 C386 H386 120.8
C382 C387 F118 121.8(7)
C382 C387 C386 123.0(7)
F118 C387 C386 115.2(7)
C382 C387 H387 118.5
C386 C387 H387 118.5
N135 C388 C389 116.8(7)
N135 C388 H388 121.6
C389 C388 H388 121.6
N136 C389 C390 121.5(8)
N136 C389 C388 113.8(7)
C390 C389 C388 124.6(8)
C391 C390 C389 120.2(10)
C391 C390 H390 119.9
C389 C390 H390 119.9
C390 C391 C392 118.1(9)
C390 C391 H391 120.9
C392 C391 H391 120.9
C393 C392 C391 120.4(9)
C393 C392 H392 119.8
C391 C392 H392 119.8
N136 C393 C392 122.8(9)
N136 C393 H393 118.6
C392 C393 H393 118.6
O137 C401 O138 123.5(7)
O137 C401 C402 119.8(7)
O138 C401 C402 116.6(7)
C407 C402 C403 116.6(7)
C407 C402 C401 123.3(7)
C403 C402 C401 120.0(7)
F219 C403 C402 127.0(18)
F219 C403 C404 105.4(18)
C402 C403 C404 121.4(8)
C402 C403 H403 119.3
C404 C403 H403 119.3
C405 C404 C403 119.6(9)
C405 C404 H404 120.2
C403 C404 H404 120.2
C404 C405 C406 120.5(8)
C404 C405 N137 120.1(7)
C406 C405 N137 119.4(7)
C407 C406 C405 118.7(8)
C407 C406 H406 120.7
C405 C406 H406 120.7
C402 C407 C406 123.3(7)
C402 C407 F119 121.9(7)
C406 C407 F119 114.8(7)
C402 C407 H407 118.4
C406 C407 H407 118.4
N137 C408 C409 118.5(8)
N137 C408 H408 120.8
C409 C408 H408 120.8
N138 C409 C410 124.8(10)
N138 C409 C408 112.6(8)
C410 C409 C408 122.5(10)
C409 C410 C411 116.7(12)
C409 C410 H410 121.6
C411 C410 H410 121.6
C412 C411 C410 119.3(12)
C412 C411 H411 120.3
C410 C411 H411 120.3
C411 C412 C413 121.0(12)
C411 C412 H412 119.5
C413 C412 H412 119.5
N138 C413 C412 121.5(12)
N138 C413 H413 119.3
C412 C413 H413 119.3
O139 C421 O140 122.3(6)
O139 C421 C422 119.1(6)
O140 C421 C422 118.5(6)
C427 C422 C423 118.1(7)
C427 C422 C421 124.0(7)
C423 C422 C421 117.8(6)
F220 C423 C424 108.4(17)
F220 C423 C422 131.4(17)
C424 C423 C422 120.2(7)
C424 C423 H423 119.9
C422 C423 H423 119.9
C425 C424 C423 120.4(7)
C425 C424 H424 119.8
C423 C424 H424 119.8
C424 C425 C426 119.5(7)
C424 C425 N139 120.5(6)
C426 C425 N139 119.9(6)
C427 C426 C425 119.2(7)
C427 C426 H426 120.4
C425 C426 H426 120.4
C422 C427 F120 122.5(6)
C422 C427 C426 122.3(6)
F120 C427 C426 115.2(6)
C422 C427 H427 118.8
C426 C427 H427 118.8
N139 C428 C429 116.2(7)
N139 C428 H428 121.9
C429 C428 H428 121.9
N140 C429 C430 121.9(8)
N140 C429 C428 113.5(7)
C430 C429 C428 124.6(8)
C429 C430 C431 119.7(9)
C429 C430 H430 120.1
C431 C430 H430 120.1
C432 C431 C430 117.8(9)
C432 C431 H431 121.1
C430 C431 H431 121.1
C431 C432 C433 120.7(8)
C431 C432 H432 119.6
C433 C432 H432 119.6
N140 C433 C432 121.6(8)
N140 C433 H433 119.2
C432 C433 H433 119.2
O142 C441 O141 122.6(6)
O142 C441 C442 118.6(6)
O141 C441 C442 118.7(7)
C447 C442 C443 116.9(7)
C447 C442 C441 122.0(7)
C443 C442 C441 121.0(7)
F223 C443 C444 115.3(14)
F223 C443 C442 122.4(14)
C444 C443 C442 122.2(8)
C444 C443 H443 118.9
C442 C443 H443 118.9
C445 C444 C443 118.9(7)
C445 C444 H444 120.5
C443 C444 H444 120.5
C444 C445 C446 122.3(7)
C444 C445 N141 120.2(7)
C446 C445 N141 117.4(7)
C445 C446 C447 116.8(7)
C445 C446 H446 121.6
C447 C446 H446 121.6
F123 C447 C442 124.1(7)
F123 C447 C446 113.1(7)
C442 C447 C446 122.7(7)
C442 C447 H447 118.7
C446 C447 H447 118.7
N141 C448 C449 116.2(8)
N141 C448 H448 121.9
C449 C448 H448 121.9
N142 C449 C450 123.4(8)
N142 C449 C448 114.5(8)
C450 C449 C448 122.0(9)
C451 C450 C449 116.3(10)
C451 C450 H450 121.9
C449 C450 H450 121.9
C452 C451 C450 119.2(10)
C452 C451 H451 120.4
C450 C451 H451 120.4
C453 C452 C451 120.1(8)
C453 C452 H452 120.0
C451 C452 H452 120.0
N142 C453 C452 122.6(9)
N142 C453 H453 118.7
C452 C453 H453 118.7
O143 C461 O144 121.9(7)
O143 C461 C462 119.8(7)
O144 C461 C462 118.3(7)
C463 C462 C467 116.0(7)
C463 C462 C461 121.0(7)
C467 C462 C461 122.9(7)
C464 C463 F224 110.6(10)
C464 C463 C462 122.1(8)
F224 C463 C462 127.1(11)
C464 C463 H463 118.9
C462 C463 H463 118.9
C463 C464 C465 119.9(8)
C463 C464 H464 120.1
C465 C464 H464 120.1
C464 C465 C466 119.4(8)
C464 C465 N143 121.4(7)
C466 C465 N143 119.1(7)
C467 C466 C465 120.2(8)
C467 C466 H466 119.9
C465 C466 H466 119.9
C466 C467 F124 115.8(7)
C466 C467 C462 122.2(7)
F124 C467 C462 121.7(7)
C466 C467 H467 118.9
C462 C467 H467 118.9
N143 C468 C469 118.1(9)
N143 C468 H468 121.0
C469 C468 H468 121.0
C470 C469 N144 121.1(10)
C470 C469 C468 127.2(10)
N144 C469 C468 111.3(8)
C469 C470 C471 119.3(12)
C469 C470 H470 120.4
C471 C470 H470 120.4
C472 C471 C470 120.0(12)
C472 C471 H471 120.0
C470 C471 H471 120.0
C471 C472 C473 120.5(13)
C471 C472 H472 119.8
C473 C472 H472 119.8
N144 C473 C472 121.2(12)
N144 C473 H473 119.4
C472 C473 H473 119.4
O145 C481 O146 121.9(7)
O145 C481 C482 119.3(7)
O146 C481 C482 118.7(7)
C483 C482 C487 118.3(7)
C483 C482 C481 118.2(7)
C487 C482 C481 123.6(7)
F221 C483 C482 129.3(14)
F221 C483 C484 107.9(13)
C482 C483 C484 120.8(8)
C482 C483 H483 119.6
C484 C483 H483 119.6
C485 C484 C483 119.8(7)
C485 C484 H484 120.1
C483 C484 H484 120.1
C484 C485 C486 120.9(7)
C484 C485 N145 119.0(6)
C486 C485 N145 120.1(7)
C487 C486 C485 118.0(7)
C487 C486 H486 121.0
C485 C486 H486 121.0
F121 C487 C482 123.6(7)
F121 C487 C486 114.2(7)
C482 C487 C486 122.2(7)
C482 C487 H487 118.9
C486 C487 H487 118.9
N145 C488 C489 117.2(7)
N145 C488 H488 121.4
C489 C488 H488 121.4
C490 C489 N146 123.3(9)
C490 C489 C488 124.3(8)
N146 C489 C488 112.4(7)
C491 C490 C489 118.4(10)
C491 C490 H490 120.8
C489 C490 H490 120.8
C492 C491 C490 119.4(10)
C492 C491 H491 120.3
C490 C491 H491 120.3
C491 C492 C493 121.8(11)
C491 C492 H492 119.1
C493 C492 H492 119.1
N146 C493 C492 119.4(10)
N146 C493 H493 120.3
C492 C493 H493 120.3
O148 C501 O147 123.7(7)
O148 C501 C502 118.7(7)
O147 C501 C502 117.6(7)
C503 C502 C507 118.1(7)
C503 C502 C501 120.1(8)
C507 C502 C501 121.7(7)
C502 C503 C504 121.6(8)
C502 C503 F222 123.8(10)
C504 C503 F222 110.6(10)
C502 C503 H503 119.2
C504 C503 H503 119.2
C505 C504 C503 118.2(7)
C505 C504 H504 120.9
C503 C504 H504 120.9
C506 C505 C504 120.2(7)
C506 C505 N147 121.4(7)
C504 C505 N147 118.3(6)
C505 C506 C507 121.4(8)
C505 C506 H506 119.3
C507 C506 H506 119.3
C506 C507 F122 115.5(7)
C506 C507 C502 120.4(7)
F122 C507 C502 123.9(7)
C506 C507 H507 119.8
C502 C507 H507 119.8
N147 C508 C509 116.3(8)
N147 C508 H508 121.8
C509 C508 H508 121.8
C510 C509 N148 124.4(8)
C510 C509 C508 124.3(9)
N148 C509 C508 111.3(8)
C509 C510 C511 117.8(10)
C509 C510 H510 121.1
C511 C510 H510 121.1
C512 C511 C510 119.1(11)
C512 C511 H511 120.4
C510 C511 H511 120.4
C511 C512 C513 120.0(9)
C511 C512 H512 120.0
C513 C512 H512 120.0
N148 C513 C512 122.4(10)
N148 C513 H513 118.8
C512 C513 H513 118.8
O1 S1 O2 118.9(9)
O1 S1 O3 113.2(9)
O2 S1 O3 113.3(8)
O1 S1 C101 105.4(8)
O2 S1 C101 103.4(8)
O3 S1 C101 99.8(9)
F2 C101 F1 116.1(16)
F2 C101 F3 113.3(16)
F1 C101 F3 109.4(15)
F2 C101 S1 107.5(13)
F1 C101 S1 106.1(12)
F3 C101 S1 103.4(12)
O1' S1' O3' 121(3)
O1' S1' O2' 112(2)
O3' S1' O2' 114(2)
O1' S1' C201 106(2)
O3' S1' C201 105.5(18)
O2' S1' C201 94.9(16)
S1' O1' Mo3 161(3)
F1' C201 F3' 114(3)
F1' C201 F2' 104(3)
F3' C201 F2' 106(3)
F1' C201 S1' 115(2)
F3' C201 S1' 106(2)
F2' C201 S1' 113(2)
O6 S2 O4 114.7(13)
O6 S2 O5 114.1(12)
O4 S2 O5 112.4(12)
O6 S2 C102 106.5(11)
O4 S2 C102 103.0(9)
O5 S2 C102 104.7(11)
F6 C102 F5 113.5(16)
F6 C102 F4 110.0(15)
F5 C102 F4 110.4(15)
F6 C102 S2 109.0(12)
F5 C102 S2 106.3(12)
F4 C102 S2 107.4(12)
N31S C61S C62S 180.0
C61S C62S H621 110.3
C61S C62S H622 110.3
H621 C62S H622 108.6
C61S C62S H623 110.3
H621 C62S H623 108.6
H622 C62S H623 108.6
O5' S2' O6' 114.4(15)
O5' S2' O4' 124.2(15)
O6' S2' O4' 116.8(14)
O5' S2' C202 100.2(13)
O6' S2' C202 94.8(13)
O4' S2' C202 96.4(13)
F6' C202 F5' 112(2)
F6' C202 F4' 119(2)
F5' C202 F4' 109(2)
F6' C202 S2' 104.2(17)
F5' C202 S2' 107.8(19)
F4' C202 S2' 104.0(18)
O8 S3 O7 117.7(8)
O8 S3 O9 115.7(7)
O7 S3 O9 116.3(8)
O8 S3 C103 101.1(7)
O7 S3 C103 96.3(7)
O9 S3 C103 105.1(7)
F7 C103 F9 116.7(14)
F7 C103 F8 109.8(14)
F9 C103 F8 113.8(14)
F7 C103 S3 107.8(11)
F9 C103 S3 106.4(11)
F8 C103 S3 100.9(10)
F9' C203 F7' 110(3)
F9' C203 F8' 106(2)
F7' C203 F8' 108(3)
F9' C203 S3' 110(2)
F7' C203 S3' 109(2)
F8' C203 S3' 113(2)
O9' S3' O8' 119(3)
O9' S3' O7' 109(2)
O8' S3' O7' 116(3)
O9' S3' C203 107(2)
O8' S3' C203 102(2)
O7' S3' C203 103(2)
O10 S4 O12 112.0(9)
O10 S4 O11 120.5(10)
O12 S4 O11 113.6(8)
O10 S4 C104 105.1(9)
O12 S4 C104 101.8(8)
O11 S4 C104 100.8(8)
F10 C104 F12 117.5(16)
F10 C104 F11 109.7(16)
F12 C104 F11 110.6(16)
F10 C104 S4 105.8(13)
F12 C104 S4 106.6(12)
F11 C104 S4 105.9(13)
O12' S4' O10' 120(2)
O12' S4' O11' 106(2)
O10' S4' O11' 112(2)
O12' S4' C204 106.8(17)
O10' S4' C204 109.2(19)
O11' S4' C204 101.6(17)
F11' C204 F12' 110(3)
F11' C204 F10' 113(3)
F12' C204 F10' 107(3)
F11' C204 S4' 116(2)
F12' C204 S4' 106(2)
F10' C204 S4' 104(2)
O13 S5 O15 116.7(10)
O13 S5 O14 116.4(9)
O15 S5 O14 115.5(10)
O13 S5 C105 101.7(9)
O15 S5 C105 100.6(8)
O14 S5 C105 102.0(9)
F14 C105 F13 115.0(14)
F14 C105 F15 110.0(13)
F13 C105 F15 100.1(14)
F14 C105 S5 106.5(10)
F13 C105 S5 107.7(11)
F15 C105 S5 117.7(12)
O13' S5' O15' 116.1(11)
O13' S5' O14' 114.6(12)
O15' S5' O14' 115.0(13)
O13' S5' C205 106.9(9)
O15' S5' C205 101.6(9)
O14' S5' C205 99.7(12)
F13' C205 F14' 127.5(19)
F13' C205 F15' 115.5(18)
F14' C205 F15' 90.0(18)
F13' C205 S5' 108.0(12)
F14' C205 S5' 108.7(13)
F15' C205 S5' 104.2(14)
O18 S6 O17 113.1(14)
O18 S6 O16 124.3(14)
O17 S6 O16 111.6(14)
O18 S6 C106 100.3(13)
O17 S6 C106 101.4(11)
O16 S6 C106 101.7(12)
F18 C106 F17 115.3(19)
F18 C106 F16 107.0(18)
F17 C106 F16 110.8(19)
F18 C106 S6 113.6(16)
F17 C106 S6 103.9(14)
F16 C106 S6 105.9(15)
O16' S6' O18' 128(2)
O16' S6' O17' 111(2)
O18' S6' O17' 113.8(19)
O16' S6' C206 97.7(19)
O18' S6' C206 107.1(15)
O17' S6' C206 89.2(15)
F18' C206 F17' 118(2)
F18' C206 F16' 108(2)
F17' C206 F16' 104(2)
F18' C206 S6' 106.5(17)
F17' C206 S6' 112.6(18)
F16' C206 S6' 108.7(17)
O16A S6A O18A 128(3)
O16A S6A O17A 96(3)
O18A S6A O17A 124(2)
O16A S6A C606 109(3)
O18A S6A C606 94(2)
O17A S6A C606 103(2)
F17A C606 F18A 121(3)
F17A C606 F16A 122(3)
F18A C606 F16A 116(3)
F17A C606 S6A 104(3)
F18A C606 S6A 96(3)
F16A C606 S6A 81(2)
O19 S7 O21 114.2(4)
O19 S7 O20 117.2(4)
O21 S7 O20 115.1(4)
O19 S7 C107 102.0(5)
O21 S7 C107 103.3(5)
O20 S7 C107 102.1(4)
F19 C107 F20 110.5(9)
F19 C107 F21 106.1(10)
F20 C107 F21 111.1(9)
F19 C107 S7 109.0(7)
F20 C107 S7 109.3(7)
F21 C107 S7 110.7(7)
O22 S8 O23 116.5(9)
O22 S8 O24 113.2(9)
O23 S8 O24 115.7(11)
O22 S8 C108 101.4(10)
O23 S8 C108 105.8(9)
O24 S8 C108 101.6(9)
F24 C108 F22 115.3(17)
F24 C108 F23 112.0(15)
F22 C108 F23 106.8(16)
F24 C108 S8 108.9(12)
F22 C108 S8 106.6(12)
F23 C108 S8 106.8(12)
O24' S8' O22' 122(3)
O24' S8' O23' 115(3)
O22' S8' O23' 107(2)
O24' S8' C208 106(2)
O22' S8' C208 100.4(18)
O23' S8' C208 104.5(19)
F22' C208 F23' 110(3)
F22' C208 F24' 111(3)
F23' C208 F24' 103(3)
F22' C208 S8' 113(2)
F23' C208 S8' 109(2)
F24' C208 S8' 110(2)
O25 S9 O27 120.7(12)
O25 S9 O26 111.0(12)
O27 S9 O26 108.8(11)
O25 S9 C109 107.0(10)
O27 S9 C109 106.7(11)
O26 S9 C109 100.8(10)
F27 C109 F25 119(2)
F27 C109 F26 102.9(19)
F25 C109 F26 117.2(18)
F27 C109 S9 112.3(17)
F25 C109 S9 102.3(13)
F26 C109 S9 102.2(13)
O25' S9' O26' 111(2)
O25' S9' O27' 124(2)
O26' S9' O27' 108(2)
O25' S9' C209 104.1(16)
O26' S9' C209 115.0(18)
O27' S9' C209 95.0(16)
F25' C209 F27' 120(2)
F25' C209 F26' 103(2)
F27' C209 F26' 108(2)
F25' C209 S9' 108.8(19)
F27' C209 S9' 105.4(17)
F26' C209 S9' 112(2)
N39S C77S C78S 180.0
C77S C78S H781 110.3
C77S C78S H782 110.3
H781 C78S H782 108.6
C77S C78S H783 110.3
H781 C78S H783 108.7
H782 C78S H783 108.6
O29 S10 O30 112.7(15)
O29 S10 O28 114.1(14)
O30 S10 O28 115.3(16)
O29 S10 C110 107.9(12)
O30 S10 C110 103.5(13)
O28 S10 C110 101.7(12)
F28 C110 F30 117(2)
F28 C110 F29 111(2)
F30 C110 F29 114(2)
F28 C110 S10 102.4(15)
F30 C110 S10 104.4(15)
F29 C110 S10 106.2(18)
O29' S10' O30' 121.0(18)
O29' S10' O28' 115.1(16)
O30' S10' O28' 114.0(15)
O29' S10' C210 98.5(13)
O30' S10' C210 100.7(13)
O28' S10' C210 102.6(13)
F28' C210 F29' 115(2)
F28' C210 F30' 116(2)
F29' C210 F30' 113(2)
F28' C210 S10' 106.5(17)
F29' C210 S10' 102.5(16)
F30' C210 S10' 101.9(15)
O31 S11 O32 116.2(14)
O31 S11 O33 116.9(14)
O32 S11 O33 109.4(15)
O31 S11 C111 108.9(12)
O32 S11 C111 105.6(14)
O33 S11 C111 97.6(13)
F33 C111 F32 106(2)
F33 C111 F31 112(2)
F32 C111 F31 104(2)
F33 C111 S11 110(2)
F32 C111 S11 119(2)
F31 C111 S11 106.6(17)
C702 O1S C704 127(3)
O1S C702 C703 113(3)
O1S C704 C705 114(3)
O34 S12 O35 120.8(16)
O34 S12 O36 123.8(16)
O35 S12 O36 109.6(14)
O34 S12 C112 99.3(14)
O35 S12 C112 93.1(12)
O36 S12 C112 101.4(12)
F34 C112 F36 113(2)
F34 C112 F35 116(2)
F36 C112 F35 109(2)
F34 C112 S12 107.5(18)
F36 C112 S12 111.6(18)
F35 C112 S12 99.1(17)
N30S C59S C60S 180.0
C59S C60S H60A 110.3
C59S C60S H60B 110.3
H60A C60S H60B 108.6
C59S C60S H60C 110.3
H60A C60S H60C 108.6
H60B C60S H60C 108.6
N30A C60A C59A 180(6)
O35' S12' O34' 119(2)
O35' S12' O36' 117(2)
O34' S12' O36' 116(2)
O35' S12' C212 99.3(19)
O34' S12' C212 98.8(18)
O36' S12' C212 100.4(18)
F36' C212 F34' 114(3)
F36' C212 F35' 114(3)
F34' C212 F35' 114(3)
F36' C212 S12' 102(2)
F34' C212 S12' 107(2)
F35' C212 S12' 104(2)
N30B C59B C60B 180.0
N30C C59C C60C 180(5)
O37 S13 O39 117.3(18)
O37 S13 O38 111.2(17)
O39 S13 O38 114.4(17)
O37 S13 C113 110.8(14)
O39 S13 C113 102.2(14)
O38 S13 C113 98.7(14)
F37 C113 F38 117(2)
F37 C113 F39 111(2)
F38 C113 F39 111(2)
F37 C113 S13 106.8(17)
F38 C113 S13 107.0(16)
F39 C113 S13 102.4(17)
O38' S13' O37' 116(3)
O38' S13' O39' 120(3)
O37' S13' O39' 112(3)
O38' S13' C213 108(2)
O37' S13' C213 102(2)
O39' S13' C213 94.2(19)
F38' C213 F37' 113(3)
F38' C213 F39' 108(3)
F37' C213 F39' 103(3)
F38' C213 S13' 109(2)
F37' C213 S13' 113(2)
F39' C213 S13' 109(2)
O41 S14 O42 123(2)
O41 S14 O40 116(2)
O42 S14 O40 113.5(19)
O41 S14 C114 102.9(16)
O42 S14 C114 95.6(15)
O40 S14 C114 99.3(15)
F41 C114 F40 115(2)
F41 C114 F42 116(2)
F40 C114 F42 108(2)
F41 C114 S14 104.8(17)
F40 C114 S14 108.8(18)
F42 C114 S14 104.0(17)
N27S C53S C54S 180.0
C53S C54S H54A 110.3
C53S C54S H54B 110.3
H54A C54S H54B 108.6
C53S C54S H54C 110.3
H54A C54S H54C 108.6
H54B C54S H54C 108.6
O40' S14' O41' 119(2)
O40' S14' O42' 112.1(19)
O41' S14' O42' 115.0(19)
O40' S14' C214 102.7(16)
O41' S14' C214 104.0(15)
O42' S14' C214 101.1(15)
F40' C214 F41' 114(2)
F40' C214 F42' 109(2)
F41' C214 F42' 113(2)
F40' C214 S14' 107.0(19)
F41' C214 S14' 104.4(18)
F42' C214 S14' 108.9(18)
O41A S14A O40A 120(3)
O41A S14A O42A 115(3)
O40A S14A O42A 115(3)
O41A S14A C14A 104(2)
O40A S14A C14A 102(2)
O42A S14A C14A 98(2)
F40A C14A F42A 112(3)
F40A C14A F41A 107(3)
F42A C14A F41A 107(3)
F40A C14A S14A 111(3)
F42A C14A S14A 111(2)
F41A C14A S14A 109(2)
O44 S15 O43 115(2)
O44 S15 O45 122(2)
O43 S15 O45 106.5(19)
O44 S15 C115 106.0(17)
O43 S15 C115 101.1(16)
O45 S15 C115 103.6(16)
F44 C115 F43 111(2)
F44 C115 F45 113(3)
F43 C115 F45 116(3)
F44 C115 S15 107(2)
F43 C115 S15 108(2)
F45 C115 S15 101.8(19)
O43' S15' O44' 115.2(19)
O43' S15' O45' 115.2(19)
O44' S15' O45' 114(2)
O43' S15' C215 111.4(18)
O44' S15' C215 98.3(15)
O45' S15' C215 100.0(15)
F43' C215 F44' 106(2)
F43' C215 F45' 116(3)
F44' C215 F45' 108(2)
F43' C215 S15' 110(2)
F44' C215 S15' 106(2)
F45' C215 S15' 109(2)
O46 S16 O48 121.0(19)
O46 S16 O47 114.2(17)
O48 S16 O47 112.8(18)
O46 S16 C116 105.3(14)
O48 S16 C116 100.3(15)
O47 S16 C116 99.2(13)
F46 C116 F48 115(2)
F46 C116 F47 112(2)
F48 C116 F47 107.3(19)
F46 C116 S16 107.0(16)
F48 C116 S16 105.4(15)
F47 C116 S16 109.6(16)
N28A C55A C56A 180(3)
C55A C56A H56X 110.3
C55A C56A H56Y 110.3
H56X C56A H56Y 108.6
C55A C56A H56Z 110.3
H56X C56A H56Z 108.6
H56Y C56A H56Z 108.6
N28S C55S C56S 180.0
C55S C56S H564 110.3
C55S C56S H565 110.3
H564 C56S H565 108.6
C55S C56S H566 110.3
H564 C56S H566 108.6
H565 C56S H566 108.6
N32S C63S C64S 180.0
C63S C64S H64D 110.3
C63S C64S H64F 110.3
H64D C64S H64F 108.6
C63S C64S H64G 110.3
H64D C64S H64G 108.7
H64F C64S H64G 108.6
O47' S16' O46' 120.8(18)
O47' S16' O48' 117.1(19)
O46' S16' O48' 115.2(18)
O47' S16' C216 106.0(14)
O46' S16' C216 94.8(14)
O48' S16' C216 95.4(14)
F46' C216 F47' 114(2)
F46' C216 F48' 115(2)
F47' C216 F48' 111(2)
F46' C216 S16' 105.2(18)
F47' C216 S16' 104.8(16)
F48' C216 S16' 105.9(17)
N32A C63A C64A 180.0
C63A C64A H644 110.3
C63A C64A H645 110.3
H644 C64A H645 108.6
C63A C64A H646 110.3
H644 C64A H646 108.6
H645 C64A H646 108.6
O49 S17 O51 123(3)
O49 S17 O50 113(3)
O51 S17 O50 117(3)
O49 S17 C117 99(2)
O51 S17 C117 99(2)
O50 S17 C117 97(2)
F50 C117 F51 112(3)
F50 C117 F49 105(3)
F51 C117 F49 108(3)
F50 C117 S17 112(2)
F51 C117 S17 108(2)
F49 C117 S17 112(2)
O49' S17' O51' 127(3)
O49' S17' O50' 117(3)
O51' S17' O50' 114(3)
O49' S17' C217 100(2)
O51' S17' C217 92(2)
O50' S17' C217 93(2)
F49' C217 F51' 121(3)
F49' C217 F50' 111(3)
F51' C217 F50' 111(3)
F49' C217 S17' 99(2)
F51' C217 S17' 104(2)
F50' C217 S17' 110(2)
N1S C1S C2S 180.0
C1S C2S H2S1 110.3
C1S C2S H2S2 110.3
H2S1 C2S H2S2 108.6
C1S C2S H2S3 110.3
H2S1 C2S H2S3 108.6
H2S2 C2S H2S3 108.6
N2S C3S C4S 180.0(3)
C3S C4S H4S1 110.3
C3S C4S H4S2 110.3
H4S1 C4S H4S2 108.6
C3S C4S H4S3 110.3
H4S1 C4S H4S3 108.6
H4S2 C4S H4S3 108.6
N3S C5S C6S 180.0
C5S C6S H6S1 110.3
C5S C6S H6S2 110.3
H6S1 C6S H6S2 108.6
C5S C6S H6S3 110.3
H6S1 C6S H6S3 108.6
H6S2 C6S H6S3 108.6
N4S C7S C8S 180.0(2)
C7S C8S H8S1 110.3
C7S C8S H8S2 110.3
H8S1 C8S H8S2 108.7
C7S C8S H8S3 110.3
H8S1 C8S H8S3 108.6
H8S2 C8S H8S3 108.6
N11S C21S C22S 180.0
C21S C22S H2S4 110.3
C21S C22S H2S5 110.3
H2S4 C22S H2S5 108.7
C21S C22S H2S6 110.3
H2S4 C22S H2S6 108.6
H2S5 C22S H2S6 108.6
C25S N13S Mo9 104.1(3)
N13S C25S C26S 180.0(6)
C25S C26S H6S4 110.3
C25S C26S H6S5 110.3
H6S4 C26S H6S5 108.6
C25S C26S H6S6 110.3
H6S4 C26S H6S6 108.6
H6S5 C26S H6S6 108.6
N1A C1A C2A 180.0
C1A C2A H2A1 110.3
C1A C2A H2A2 110.3
H2A1 C2A H2A2 108.6
C1A C2A H2A3 110.3
H2A1 C2A H2A3 108.6
H2A2 C2A H2A3 108.7
N2A C3A C4A 180.0(5)
C3A C4A H4A1 110.3
C3A C4A H4A2 110.3
H4A1 C4A H4A2 108.6
C3A C4A H4A3 110.3
H4A1 C4A H4A3 108.6
H4A2 C4A H4A3 108.7
N3A C5A C6A 180.0
C5A C6A H6A4 110.3
C5A C6A H6A5 110.3
H6A4 C6A H6A5 108.6
C5A C6A H6A6 110.3
H6A4 C6A H6A6 108.6
H6A5 C6A H6A6 108.6
N4A C7A C8A 180.0(8)
C7A C8A H8A4 110.3
C7A C8A H8A5 110.3
H8A4 C8A H8A5 108.6
C7A C8A H8A6 110.3
H8A4 C8A H8A6 108.6
H8A5 C8A H8A6 108.6
N11A C21A C22A 180.0
C21A C22A H2A7 110.3
C21A C22A H2A8 110.3
H2A7 C22A H2A8 108.6
C21A C22A H2A9 110.3
H2A7 C22A H2A9 108.6
H2A8 C22A H2A9 108.6
N13A C25A C26A 180.0
C25A C26A H6A7 110.3
C25A C26A H6A8 110.3
H6A7 C26A H6A8 108.6
C25A C26A H6A9 110.3
H6A7 C26A H6A9 108.6
H6A8 C26A H6A9 108.6
C3C N2C Mo4 134.9(2)
N2C C3C C4C 180.0
C3C C4C H4C1 110.3
C3C C4C H4C2 110.3
H4C1 C4C H4C2 108.6
C3C C4C H4C3 110.3
H4C1 C4C H4C3 108.6
H4C2 C4C H4C3 108.6
C1B N1B Mo11 123.6(8)
N1B C1B C2B 180.0
C1B C2B H2B1 110.3
C1B C2B H2B2 110.3
H2B1 C2B H2B2 108.7
C1B C2B H2B3 110.3
H2B1 C2B H2B3 108.6
H2B2 C2B H2B3 108.6
N2B C3B C4B 180.0(9)
C3B C4B H4B1 110.3
C3B C4B H4B2 110.3
H4B1 C4B H4B2 108.6
C3B C4B H4B3 110.3
H4B1 C4B H4B3 108.7
H4B2 C4B H4B3 108.6
N3B C5B C6B 180.0(18)
C5B C6B H6B1 110.3
C5B C6B H6B2 110.3
H6B1 C6B H6B2 108.6
C5B C6B H6B3 110.3
H6B1 C6B H6B3 108.6
H6B2 C6B H6B3 108.6
N13B C25B C26B 180.0
C25B C26B H6B4 110.3
C25B C26B H6B5 110.3
H6B4 C26B H6B5 108.6
C25B C26B H6B6 110.3
H6B4 C26B H6B6 108.6
H6B5 C26B H6B6 108.6
N5S C9S C10S 176(2)
C9S C10S H10A 110.9
C9S C10S H10B 108.3
H10A C10S H10B 109.5
C9S C10S H10C 109.1
H10A C10S H10C 109.5
H10B C10S H10C 109.5
N6S C11S C12S 177.2(17)
C11S C12S H12A 109.5
C11S C12S H12B 109.5
H12A C12S H12B 109.5
C11S C12S H12C 109.5
H12A C12S H12C 109.5
H12B C12S H12C 109.5
N7S C13S C14S 177(3)
C13S C14S H14A 109.5
C13S C14S H14B 109.5
H14A C14S H14B 109.5
C13S C14S H14C 109.5
H14A C14S H14C 109.5
H14B C14S H14C 109.5
N8S C15S C16S 171.3(17)
C15S C16S H16A 109.5
C15S C16S H16B 109.5
H16A C16S H16B 109.5
C15S C16S H16C 109.5
H16A C16S H16C 109.5
H16B C16S H16C 109.5
N9A C17A C18A 180.0
C17A C18A H18F 110.3
C17A C18A H18G 110.3
H18F C18A H18G 108.6
C17A C18A H18J 110.3
H18F C18A H18J 108.6
H18G C18A H18J 108.6
N10S C19S C20S 180.0(11)
C19S C20S H20A 110.3
C19S C20S H20B 110.3
H20A C20S H20B 108.6
C19S C20S H20C 110.3
H20A C20S H20C 108.6
H20B C20S H20C 108.6
N10A C19A C20A 180.0
C19A C20A H20D 110.3
C19A C20A H20E 110.3
H20D C20A H20E 108.6
C19A C20A H20F 110.3
H20D C20A H20F 108.6
H20E C20A H20F 108.7
N12S C23S C24S 180.0
C23S C24S H24A 110.3
C23S C24S H24B 110.3
H24A C24S H24B 108.6
C23S C24S H24C 110.3
H24A C24S H24C 108.7
H24B C24S H24C 108.6
N14S C27S C28S 180.0
C27S C28S H28A 110.3
C27S C28S H28B 110.3
H28A C28S H28B 108.6
C27S C28S H28C 110.3
H28A C28S H28C 108.6
H28B C28S H28C 108.6
N14A C27A C28A 180.0
C27A C28A H28E 110.3
C27A C28A H28F 110.3
H28E C28A H28F 108.6
C27A C28A H28G 110.3
H28E C28A H28G 108.6
H28F C28A H28G 108.7
N14B C27B C28B 180.0
C27B C28B H27G 110.3
C27B C28B H27H 110.3
H27G C28B H27H 108.6
C27B C28B H27I 110.3
H27G C28B H27I 108.6
H27H C28B H27I 108.6
N15S C29S C30S 180.0
C29S C30S H30A 110.3
C29S C30S H30B 110.3
H30A C30S H30B 108.6
C29S C30S H30C 110.3
H30A C30S H30C 108.6
H30B C30S H30C 108.6
N15A C29A C30A 180.0
C29A C30A H30D 110.3
C29A C30A H30E 110.3
H30D C30A H30E 108.6
C29A C30A H30F 110.3
H30D C30A H30F 108.6
H30E C30A H30F 108.6
N15C C29C C30C 180.0
C29C C30C H30G 110.3
C29C C30C H30H 110.3
H30G C30C H30H 108.6
C29C C30C H30I 110.3
H30G C30C H30I 108.6
H30H C30C H30I 108.6
N15D C29D C30D 180.0
C29D C30D H30X 110.3
C29D C30D H30Y 110.3
H30X C30D H30Y 108.6
C29D C30D H30Z 110.3
H30X C30D H30Z 108.6
H30Y C30D H30Z 108.6
N16S C31S C32S 180.0
C31S C32S H30J 110.3
C31S C32S H30K 110.3
H30J C32S H30K 108.6
C31S C32S H30L 110.3
H30J C32S H30L 108.6
H30K C32S H30L 108.6
N17S C33S C34S 180.0(4)
C33S C34S H34A 110.3
C33S C34S H34B 110.3
H34A C34S H34B 108.7
C33S C34S H34C 110.3
H34A C34S H34C 108.7
H34B C34S H34C 108.6
N18S C35S C36S 180.0
C35S C36S H36A 110.3
C35S C36S H36B 110.3
H36A C36S H36B 108.6
C35S C36S H36C 110.3
H36A C36S H36C 108.7
H36B C36S H36C 108.6
N18C C35C C36C 180.0
C35C C36C H36D 110.3
C35C C36C H36E 110.3
H36D C36C H36E 108.6
C35C C36C H36F 110.3
H36D C36C H36F 108.6
H36E C36C H36F 108.6
N18A C35A C36A 180.0
C35A C36A H36G 110.3
C35A C36A H36H 110.3
H36G C36A H36H 108.7
C35A C36A H36I 110.3
H36G C36A H36I 108.6
H36H C36A H36I 108.6
N18B C35B C36B 180.0(5)
C35B C36B H36J 110.3
C35B C36B H36K 110.3
H36J C36B H36K 108.6
C35B C36B H36L 110.3
H36J C36B H36L 108.6
H36K C36B H36L 108.6
N18D C35D C36D 180.0
C35D C36D H36M 110.3
C35D C36D H36N 110.3
H36M C36D H36N 108.6
C35D C36D H36O 110.3
H36M C36D H36O 108.6
H36N C36D H36O 108.6
N19S C37S C38S 180.0
C37S C38S H38A 110.3
C37S C38S H38B 110.3
H38A C38S H38B 108.6
C37S C38S H38C 110.3
H38A C38S H38C 108.6
H38B C38S H38C 108.6
N19B C37B C38B 180.0(5)
N19A C37A C38A 180.0
C37A C38A H38X 110.3
C37A C38A H38Y 110.3
H38X C38A H38Y 108.6
C37A C38A H38Z 110.3
H38X C38A H38Z 108.6
H38Y C38A H38Z 108.6
N20S C39S C40S 170(3)
C39S C40S H40A 109.5
C39S C40S H40B 109.5
H40A C40S H40B 109.5
C39S C40S H40C 109.5
H40A C40S H40C 109.5
H40B C40S H40C 109.5
N21S C41S C42S 180.0
C41S C42S H42A 110.3
C41S C42S H42B 110.3
H42A C42S H42B 108.6
C41S C42S H42C 110.3
H42A C42S H42C 108.7
H42B C42S H42C 108.6
N21A C41A C42A 180.0
C41A C42A H42D 110.3
C41A C42A H42E 110.3
H42D C42A H42E 108.6
C41A C42A H42F 110.3
H42D C42A H42F 108.6
H42E C42A H42F 108.6
H1WB O1W H1WA 88.6
C45S N23S Mo10 131.8(6)
N23S C45S C46S 180.0
C45S C46S H46A 110.3
C45S C46S H46B 110.3
H46A C46S H46B 108.6
C45S C46S H46C 110.3
H46A C46S H46C 108.6
H46B C46S H46C 108.6
C45A N23A Mo10 150.1(6)
N23A C45A C46A 180.0
C45A C46A H46D 110.3
C45A C46A H46E 110.3
H46D C46A H46E 108.6
C45A C46A H46F 110.3
H46D C46A H46F 108.6
H46E C46A H46F 108.6
N24S C47S C48S 180.0
C47S C48S H48A 110.3
C47S C48S H48B 110.3
H48A C48S H48B 108.6
C47S C48S H48C 110.3
H48A C48S H48C 108.6
H48B C48S H48C 108.6
N23B C45B C46B 180.0
C45B C46B H45X 110.3
C45B C46B H45Y 110.3
H45X C46B H45Y 108.6
C45B C46B H45Z 110.3
H45X C46B H45Z 108.6
H45Y C46B H45Z 108.6
N24B C47B C48B 180.0(14)
C47B C48B H48X 110.3
C47B C48B H48Y 110.3
H48X C48B H48Y 108.6
C47B C48B H48Z 110.3
H48X C48B H48Z 108.6
H48Y C48B H48Z 108.6
N24A C47A C48A 180.0
C47A C48A H48J 110.3
C47A C48A H48K 110.3
H48J C48A H48K 108.6
C47A C48A H48L 110.3
H48J C48A H48L 108.6
H48K C48A H48L 108.6
N25S C49S C50S 180.0
C49S C50S H50A 110.3
C49S C50S H50B 110.3
H50A C50S H50B 108.6
C49S C50S H50C 110.3
H50A C50S H50C 108.6
H50B C50S H50C 108.6
N25A C49A C50A 180.0
N25B C49B C50B 180.0
C49B C50B H50G 110.3
C49B C50B H50H 110.3
H50G C50B H50H 108.6
C49B C50B H50I 110.3
H50G C50B H50I 108.6
H50H C50B H50I 108.6
N26S C51S C52S 180.0
C51S C52S H52A 110.3
C51S C52S H52B 110.3
H52A C52S H52B 108.6
C51S C52S H52C 110.3
H52A C52S H52C 108.6
H52B C52S H52C 108.6
N26B C51B C52B 180.0
C51B C52B H52D 110.3
C51B C52B H52E 110.3
H52D C52B H52E 108.6
C51B C52B H52F 110.3
H52D C52B H52F 108.6
H52E C52B H52F 108.6
N26A C51A C52A 180.0(4)
N29S C57S C58S 180.0
C57S C58S H58A 110.3
C57S C58S H58B 110.3
H58A C58S H58B 108.6
C57S C58S H58C 110.3
H58A C58S H58C 108.6
H58B C58S H58C 108.6
N29A C57A C58A 180.0
C57A C58A H58D 110.3
C57A C58A H58E 110.3
H58D C58A H58E 108.6
C57A C58A H58F 110.3
H58D C58A H58F 108.6
H58E C58A H58F 108.6
N29B C57B C58B 180.0(10)
C57B C58B H58G 110.3
C57B C58B H58H 110.3
H58G C58B H58H 108.6
C57B C58B H58I 110.3
H58G C58B H58I 108.6
H58H C58B H58I 108.6
N35S C69S C70S 180.0(9)
N35A C69A C70A 180.0
C69A C70A H70D 110.3
C69A C70A H70E 110.3
H70D C70A H70E 108.6
C69A C70A H70F 110.3
H70D C70A H70F 108.6
H70E C70A H70F 108.6

loop_
_geom_bond_atom_site_label_1
_geom_bond_atom_site_label_2
_geom_bond_distance
Fe1 N144 1.968(8)
Fe1 N143 1.974(7)
Fe1 N109 1.981(7)
Fe1 N101 1.982(6)
Fe1 N110 1.983(9)
Fe1 N102 1.988(8)
Fe2 N112 1.971(6)
Fe2 N136 1.973(6)
Fe2 N135 1.975(6)
Fe2 N103 1.980(5)
Fe2 N104 1.986(6)
Fe2 N111 1.997(6)
Fe3 N139 1.970(6)
Fe3 N124 1.973(6)
Fe3 N140 1.978(6)
Fe3 N123 1.985(5)
Fe3 N106 1.986(6)
Fe3 N105 1.990(6)
Fe4 N148 1.965(8)
Fe4 N108 1.976(7)
Fe4 N147 1.980(6)
Fe4 N121 1.987(7)
Fe4 N122 1.991(7)
Fe4 N107 2.002(6)
Fe5 N216 1.921(10)
Fe5 N141 1.967(6)
Fe5 N115 1.978(6)
Fe5 N142 1.979(6)
Fe5 N129 1.992(5)
Fe5 N130 1.992(6)
Fe5 N116 2.026(8)
Fe6 N114 1.966(7)
Fe6 N113 1.978(6)
Fe6 N134 1.981(7)
Fe6 N131 1.985(6)
Fe6 N132 1.988(7)
Fe6 N133 1.990(6)
Fe7 N138 1.974(7)
Fe7 N119 1.982(7)
Fe7 N127 1.984(6)
Fe7 N128 1.994(7)
Fe7 N120 1.998(6)
Fe7 N137 2.002(7)
Fe8 N145 1.969(6)
Fe8 N146 1.971(6)
Fe8 N126 1.971(7)
Fe8 N118 1.972(6)
Fe8 N117 1.986(6)
Fe8 N125 1.995(6)
Mo1 O108 2.096(5)
Mo1 O102 2.103(5)
Mo1 O106 2.106(5)
Mo1 O104 2.108(5)
Mo1 Mo2 2.1110(9)
Mo2 O107 2.106(5)
Mo2 O103 2.109(5)
Mo2 O101 2.115(5)
Mo2 O105 2.115(5)
Mo3 O113 2.100(5)
Mo3 O112 2.101(5)
Mo3 O110 2.103(5)
Mo3 O115 2.105(4)
Mo3 Mo4 2.1137(8)
Mo3 O1' 2.41(3)
Mo4 O109 2.109(4)
Mo4 O114 2.111(5)
Mo4 O111 2.115(4)
Mo4 O116 2.120(4)
Mo4 N2C 2.279(5)
Mo5 O121 2.107(5)
Mo5 Mo6 2.1093(9)
Mo5 O117 2.110(5)
Mo5 O123 2.119(5)
Mo5 O119 2.123(5)
Mo6 O122 2.097(5)
Mo6 O120 2.104(5)
Mo6 O118 2.106(5)
Mo6 O124 2.109(5)
Mo7 O128 2.101(5)
Mo7 O132 2.109(5)
Mo7 O130 2.109(6)
Mo7 Mo8 2.1106(10)
Mo7 O126 2.119(5)
Mo8 O129 2.098(5)
Mo8 O127 2.108(5)
Mo8 O125 2.115(5)
Mo8 O131 2.118(5)
Mo9 O133 2.103(5)
Mo9 O139 2.109(5)
Mo9 Mo10 2.1128(9)
Mo9 O135 2.115(5)
Mo9 O137 2.116(5)
Mo9 N13S 2.330(5)
Mo10 O136 2.095(5)
Mo10 O140 2.103(5)
Mo10 O138 2.106(5)
Mo10 O134 2.118(5)
Mo10 N23A 2.475(15)
Mo10 N23S 2.532(15)
Mo11 O144 2.102(5)
Mo11 O146 2.107(5)
Mo11 Mo12 2.1095(9)
Mo11 O142 2.112(5)
Mo11 O148 2.119(5)
Mo11 N1B 2.489(13)
Mo12 O145 2.097(5)
Mo12 O141 2.106(5)
Mo12 O143 2.107(5)
Mo12 O147 2.109(5)
O101 C1 1.258(9)
O102 C1 1.281(9)
O103 C21 1.259(9)
O104 C21 1.261(9)
O105 C41 1.261(9)
O106 C41 1.265(9)
O107 C61 1.246(9)
O108 C61 1.293(10)
O109 C81 1.270(9)
O110 C81 1.263(8)
O111 C121 1.285(9)
O112 C121 1.260(8)
O113 C141 1.291(9)
O114 C141 1.256(9)
O115 C161 1.251(9)
O116 C161 1.279(9)
O117 C181 1.252(9)
O118 C181 1.276(10)
O119 C221 1.261(9)
O120 C221 1.270(9)
O121 C241 1.273(9)
O122 C241 1.257(9)
O123 C261 1.249(9)
O124 C261 1.277(9)
O125 C281 1.262(9)
O126 C281 1.302(9)
O127 C301 1.265(10)
O128 C301 1.286(10)
O129 C321 1.267(10)
O130 C321 1.287(10)
O131 C341 1.282(10)
O132 C341 1.277(10)
O133 C361 1.282(9)
O134 C361 1.267(10)
O135 C381 1.250(9)
O136 C381 1.276(9)
O137 C401 1.259(9)
O138 C401 1.278(9)
O139 C421 1.272(9)
O140 C421 1.277(9)
O141 C441 1.269(9)
O142 C441 1.268(9)
O143 C461 1.265(9)
O144 C461 1.300(9)
O145 C481 1.261(9)
O146 C481 1.275(9)
O147 C501 1.272(10)
O148 C501 1.270(9)
N101 C8 1.290(10)
N101 C5 1.420(10)
N102 C13 1.334(13)
N102 C9 1.355(12)
N103 C28 1.264(10)
N103 C25 1.418(9)
N104 C33 1.338(10)
N104 C29 1.364(10)
N105 C48 1.275(9)
N105 C45 1.431(9)
N106 C53 1.321(10)
N106 C49 1.375(10)
N107 C68 1.299(10)
N107 C65 1.430(9)
N108 C73 1.334(11)
N108 C69 1.386(11)
N109 C88 1.293(12)
N109 C85 1.461(9)
N110 C89 1.349(15)
N110 C93 1.373(12)
N111 C128 1.287(9)
N111 C125 1.425(9)
N112 C129 1.339(10)
N112 C133 1.343(10)
N113 C148 1.272(11)
N113 C145 1.419(10)
N114 C153 1.331(10)
N114 C149 1.371(12)
N115 C168 1.290(10)
N115 C165 1.445(9)
N117 C248 1.289(10)
N117 C245 1.428(9)
N118 C253 1.333(11)
N118 C249 1.362(11)
N119 C268 1.276(11)
N119 C265 1.447(10)
N120 C273 1.323(11)
N120 C269 1.334(13)
N121 C188 1.289(12)
N121 C185 1.436(10)
N122 C193 1.352(11)
N122 C189 1.365(15)
N123 C228 1.283(9)
N123 C225 1.446(8)
N124 C233 1.338(9)
N124 C229 1.368(9)
N125 C288 1.279(10)
N125 C285 1.430(9)
N126 C289 1.345(12)
N126 C293 1.361(10)
N127 C308 1.298(10)
N127 C305 1.430(10)
N128 C313 1.329(11)
N128 C309 1.372(11)
N129 C328 1.256(9)
N129 C325 1.428(9)
N130 C333 1.307(10)
N130 C329 1.391(9)
N131 C348 1.281(11)
N131 C345 1.423(9)
N132 C353 1.335(10)
N132 C349 1.368(12)
N133 C368 1.292(11)
N133 C365 1.441(9)
N134 C373 1.346(12)
N134 C369 1.382(12)
N135 C388 1.304(10)
N135 C385 1.437(10)
N136 C393 1.352(10)
N136 C389 1.384(11)
N137 C408 1.296(11)
N137 C405 1.414(10)
N138 C413 1.338(12)
N138 C409 1.351(12)
N139 C428 1.285(10)
N139 C425 1.426(9)
N140 C433 1.346(9)
N140 C429 1.358(10)
N141 C448 1.283(11)
N141 C445 1.449(9)
N142 C449 1.323(11)
N142 C453 1.337(9)
N143 C468 1.292(11)
N143 C465 1.424(11)
N144 C473 1.368(13)
N144 C469 1.402(14)
N145 C488 1.295(10)
N145 C485 1.428(10)
N146 C493 1.340(12)
N146 C489 1.388(11)
N147 C508 1.286(12)
N147 C505 1.438(9)
N148 C513 1.327(10)
N148 C509 1.386(12)
C1 C2 1.496(11)
C2 C7 1.380(11)
C2 C3 1.391(12)
C3 F201 1.351(18)
C3 C4 1.387(12)
C3 H3 0.9500
C4 C5 1.385(12)
C4 H4 0.9500
C5 C6 1.402(12)
C6 C7 1.385(11)
C6 H6 0.9500
C7 F101 1.367(9)
C7 H7 0.9500
C8 C9 1.455(12)
C8 H8 0.9500
C9 C10 1.405(13)
C10 C11 1.402(16)
C10 H10 0.9500
C11 C12 1.314(18)
C11 H11 0.9500
C12 C13 1.413(17)
C12 H12 0.9500
C13 H13 0.9500
C21 C22 1.510(10)
C22 C27 1.369(10)
C22 C23 1.387(11)
C23 C24 1.384(10)
C23 F202 1.392(18)
C23 H23 0.9500
C24 C25 1.399(10)
C24 H24 0.9500
C25 C26 1.391(10)
C26 C27 1.396(10)
C26 H26 0.9500
C27 F102 1.366(8)
C27 H27 0.9500
C28 C29 1.465(11)
C28 H28 0.9500
C29 C30 1.378(12)
C30 C31 1.393(13)
C30 H30 0.9500
C31 C32 1.389(14)
C31 H31 0.9500
C32 C33 1.368(13)
C32 H32 0.9500
C33 H33 0.9500
C41 C42 1.511(11)
C42 C47 1.366(11)
C42 C43 1.406(11)
C43 F203 1.352(17)
C43 C44 1.366(11)
C43 H43 0.9500
C44 C45 1.414(11)
C44 H44 0.9500
C45 C46 1.379(10)
C46 C47 1.390(10)
C46 H46 0.9500
C47 F103 1.361(8)
C47 H47 0.9500
C48 C49 1.447(11)
C48 H48 0.9500
C49 C50 1.397(11)
C50 C51 1.398(14)
C50 H50 0.9500
C51 C52 1.319(14)
C51 H51 0.9500
C52 C53 1.393(12)
C52 H52 0.9500
C53 H53 0.9500
C61 C62 1.498(11)
C62 C67 1.365(12)
C62 C63 1.404(11)
C63 C64 1.372(12)
C63 F204 1.392(15)
C63 H63 0.9500
C64 C65 1.347(12)
C64 H64 0.9500
C65 C66 1.397(11)
C66 C67 1.386(11)
C66 H66 0.9500
C67 F104 1.380(9)
C67 H67 0.9500
C68 C69 1.479(11)
C68 H68 0.9500
C69 C70 1.355(12)
C70 C71 1.372(14)
C70 H70 0.9500
C71 C72 1.385(15)
C71 H71 0.9500
C72 C73 1.390(14)
C72 H72 0.9500
C73 H73 0.9500
C81 C82 1.509(10)
C82 C83 1.364(10)
C82 C87 1.396(10)
C83 F205 1.364(12)
C83 C84 1.406(11)
C83 H83 0.9500
C84 C85 1.371(11)
C84 H84 0.9500
C85 C86 1.374(11)
C86 C87 1.384(11)
C86 H86 0.9500
C87 F105 1.341(9)
C87 H87 0.9500
C88 C89 1.483(13)
C88 H88 0.9500
C89 C90 1.379(17)
C90 C91 1.419(16)
C90 H90 0.9500
C91 C92 1.28(2)
C91 H91 0.9500
C92 C93 1.381(18)
C92 H92 0.9500
C93 H93 0.9500
C121 C122 1.479(9)
C122 C127 1.377(10)
C122 C123 1.392(11)
C123 F206 1.368(13)
C123 C124 1.382(11)
C123 H123 0.9500
C124 C125 1.377(11)
C124 H124 0.9500
C125 C126 1.369(10)
C126 C127 1.385(10)
C126 H126 0.9500
C127 F106 1.376(9)
C127 H127 0.9500
C128 C129 1.483(11)
C128 H128 0.9500
C129 C130 1.373(11)
C130 C131 1.380(13)
C130 H130 0.9500
C131 C132 1.366(14)
C131 H131 0.9500
C132 C133 1.380(11)
C132 H132 0.9500
C133 H133 0.9500
C141 C142 1.496(10)
C142 C147 1.379(12)
C142 C143 1.387(11)
C143 F207 1.381(16)
C143 C144 1.399(11)
C143 H143 0.9500
C144 C145 1.381(12)
C144 H144 0.9500
C145 C146 1.383(11)
C146 C147 1.377(11)
C146 H146 0.9500
C147 F107 1.370(9)
C147 H147 0.9500
C148 C149 1.453(12)
C148 H148 0.9500
C149 C150 1.400(14)
C150 C151 1.407(15)
C150 H150 0.9500
C151 C152 1.348(16)
C151 H151 0.9500
C152 C153 1.363(13)
C152 H152 0.9500
C153 H153 0.9500
C161 C162 1.486(9)
C162 C167 1.366(10)
C162 C163 1.380(10)
C163 F208 1.345(18)
C163 C164 1.399(10)
C163 H163 0.9500
C164 C165 1.365(11)
C164 H164 0.9500
C165 C166 1.385(10)
C166 C167 1.393(10)
C166 H166 0.9500
C167 F108 1.342(8)
C167 H167 0.9500
C168 C169 1.429(11)
C168 C569 1.561(13)
C168 H168 0.9500
N116 C173 1.345(4)
N116 C169 1.347(4)
C169 C170 1.382(4)
C170 C171 1.375(4)
C170 H170 0.9500
C171 C172 1.380(4)
C171 H171 0.9500
C172 C173 1.391(4)
C172 H172 0.9500
C173 H173 0.9500
N216 C569 1.346(4)
N216 C573 1.347(4)
C569 C570 1.382(4)
C570 C571 1.373(4)
C570 H570 0.9500
C571 C572 1.381(4)
C571 H571 0.9500
C572 C573 1.392(4)
C572 H572 0.9500
C573 H573 0.9500
C181 C182 1.478(11)
C182 C187 1.377(12)
C182 C183 1.380(11)
C183 F209 1.371(13)
C183 C184 1.392(11)
C183 H183 0.9500
C184 C185 1.398(12)
C184 H184 0.9500
C185 C186 1.397(11)
C186 C187 1.404(11)
C186 H186 0.9500
C187 F109 1.367(10)
C187 H187 0.9500
C188 C189 1.432(14)
C188 H188 0.9500
C189 C190 1.373(15)
C190 C191 1.405(18)
C190 H190 0.9500
C191 C192 1.33(2)
C191 H191 0.9500
C192 C193 1.388(17)
C192 H192 0.9500
C193 H193 0.9500
C221 C222 1.496(10)
C222 C227 1.366(11)
C222 C223 1.383(11)
C223 F210 1.371(13)
C223 C224 1.401(11)
C223 H223 0.9500
C224 C225 1.367(11)
C224 H224 0.9500
C225 C226 1.365(11)
C226 C227 1.389(10)
C226 H226 0.9500
C227 F110 1.377(10)
C227 H227 0.9500
C228 C229 1.451(10)
C228 H228 0.9500
C229 C230 1.372(11)
C230 C231 1.398(12)
C230 H230 0.9500
C231 C232 1.362(13)
C231 H231 0.9500
C232 C233 1.382(12)
C232 H232 0.9500
C233 H233 0.9500
C241 C242 1.509(10)
C242 C247 1.359(11)
C242 C243 1.408(11)
C243 F211 1.377(17)
C243 C244 1.383(11)
C243 H243 0.9500
C244 C245 1.361(11)
C244 H244 0.9500
C245 C246 1.397(11)
C246 C247 1.391(10)
C246 H246 0.9500
C247 F111 1.365(9)
C247 H247 0.9500
C248 C249 1.473(11)
C248 H248 0.9500
C249 C250 1.376(12)
C250 C251 1.370(14)
C250 H250 0.9500
C251 C252 1.362(16)
C251 H251 0.9500
C252 C253 1.367(14)
C252 H252 0.9500
C253 H253 0.9500
C261 C262 1.503(10)
C262 C267 1.381(11)
C262 C263 1.407(12)
C263 C264 1.377(12)
C263 F212 1.389(17)
C263 H263 0.9500
C264 C265 1.387(11)
C264 H264 0.9500
C265 C266 1.363(11)
C266 C267 1.406(11)
C266 H266 0.9500
C267 F112 1.354(9)
C267 H267 0.9500
C268 C269 1.470(13)
C268 H268 0.9500
C269 C270 1.379(14)
C270 C271 1.385(18)
C270 H270 0.9500
C271 C272 1.33(2)
C271 H271 0.9500
C272 C273 1.371(16)
C272 H272 0.9500
C273 H273 0.9500
C281 C282 1.487(11)
C282 C283 1.369(11)
C282 C287 1.408(11)
C283 F213 1.387(12)
C283 C284 1.404(11)
C283 H283 0.9500
C284 C285 1.393(11)
C284 H284 0.9500
C285 C286 1.386(11)
C286 C287 1.362(11)
C286 H286 0.9500
C287 F113 1.353(10)
C287 H287 0.9500
C288 C289 1.482(12)
C288 H288 0.9500
C289 C290 1.357(13)
C290 C291 1.421(15)
C290 H290 0.9500
C291 C292 1.315(16)
C291 H291 0.9500
C292 C293 1.408(14)
C292 H292 0.9500
C293 H293 0.9500
C301 C302 1.467(12)
C302 C307 1.388(12)
C302 C303 1.393(12)
C303 C304 1.392(12)
C303 F214 1.395(12)
C303 H303 0.9500
C304 C305 1.402(12)
C304 H304 0.9500
C305 C306 1.366(11)
C306 C307 1.390(12)
C306 H306 0.9500
C307 F114 1.387(10)
C307 H307 0.9500
C308 C309 1.431(12)
C308 H308 0.9500
C309 C310 1.422(13)
C310 C311 1.342(15)
C310 H310 0.9500
C311 C312 1.374(15)
C311 H311 0.9500
C312 C313 1.381(13)
C312 H312 0.9500
C313 H313 0.9500
C321 C322 1.460(12)
C322 C327 1.376(12)
C322 C323 1.413(11)
C323 C324 1.387(12)
C323 F215 1.399(14)
C323 H323 0.9500
C324 C325 1.371(11)
C324 H324 0.9500
C325 C326 1.392(10)
C326 C327 1.397(11)
C326 H326 0.9500
C327 F115 1.377(9)
C327 H327 0.9500
C328 C329 1.475(11)
C328 H328 0.9500
C329 C330 1.375(11)
C330 C331 1.412(13)
C330 H330 0.9500
C331 C332 1.386(13)
C331 H331 0.9500
C332 C333 1.375(13)
C332 H332 0.9500
C333 H333 0.9500
C341 C342 1.479(11)
C342 C343 1.388(12)
C342 C347 1.404(12)
C343 C344 1.402(12)
C343 F216 1.407(13)
C343 H343 0.9500
C344 C345 1.340(12)
C344 H344 0.9500
C345 C346 1.401(11)
C346 C347 1.383(11)
C346 H346 0.9500
C347 F116 1.395(10)
C347 H347 0.9500
C348 C349 1.453(12)
C348 H348 0.9500
C349 C350 1.408(13)
C350 C351 1.388(15)
C350 H350 0.9500
C351 C352 1.341(17)
C351 H351 0.9500
C352 C353 1.402(15)
C352 H352 0.9500
C353 H353 0.9500
C361 C362 1.486(11)
C362 C367 1.380(12)
C362 C363 1.401(11)
C363 C364 1.379(12)
C363 F217 1.401(14)
C363 H363 0.9500
C364 C365 1.357(12)
C364 H364 0.9500
C365 C366 1.385(11)
C366 C367 1.379(11)
C366 H366 0.9500
C367 F117 1.376(9)
C367 H367 0.9500
C368 C369 1.457(13)
C368 H368 0.9500
C369 C370 1.387(14)
C370 C371 1.375(17)
C370 H370 0.9500
C371 C372 1.358(18)
C371 H371 0.9500
C372 C373 1.396(15)
C372 H372 0.9500
C373 H373 0.9500
C381 C382 1.493(11)
C382 C387 1.374(11)
C382 C383 1.418(11)
C383 F218 1.385(19)
C383 C384 1.385(11)
C383 H383 0.9500
C384 C385 1.382(11)
C384 H384 0.9500
C385 C386 1.394(10)
C386 C387 1.389(11)
C386 H386 0.9500
C387 F118 1.375(8)
C387 H387 0.9500
C388 C389 1.426(12)
C388 H388 0.9500
C389 C390 1.395(12)
C390 C391 1.364(14)
C390 H390 0.9500
C391 C392 1.390(15)
C391 H391 0.9500
C392 C393 1.368(12)
C392 H392 0.9500
C393 H393 0.9500
C401 C402 1.491(11)
C402 C407 1.366(11)
C402 C403 1.390(12)
C403 F219 1.385(18)
C403 C404 1.390(13)
C403 H403 0.9500
C404 C405 1.360(12)
C404 H404 0.9500
C405 C406 1.377(11)
C406 C407 1.375(11)
C406 H406 0.9500
C407 F119 1.379(9)
C407 H407 0.9500
C408 C409 1.457(13)
C408 H408 0.9500
C409 C410 1.360(14)
C410 C411 1.403(17)
C410 H410 0.9500
C411 C412 1.326(18)
C411 H411 0.9500
C412 C413 1.384(16)
C412 H412 0.9500
C413 H413 0.9500
C421 C422 1.485(10)
C422 C427 1.367(10)
C422 C423 1.406(10)
C423 F220 1.364(18)
C423 C424 1.385(11)
C423 H423 0.9500
C424 C425 1.380(10)
C424 H424 0.9500
C425 C426 1.395(10)
C426 C427 1.377(10)
C426 H426 0.9500
C427 F120 1.367(8)
C427 H427 0.9500
C428 C429 1.447(11)
C428 H428 0.9500
C429 C430 1.378(13)
C430 C431 1.386(14)
C430 H430 0.9500
C431 C432 1.369(14)
C431 H431 0.9500
C432 C433 1.380(12)
C432 H432 0.9500
C433 H433 0.9500
C441 C442 1.488(11)
C442 C447 1.360(11)
C442 C443 1.409(11)
C443 F223 1.361(17)
C443 C444 1.369(11)
C443 H443 0.9500
C444 C445 1.368(12)
C444 H444 0.9500
C445 C446 1.380(11)
C446 C447 1.425(10)
C446 H446 0.9500
C447 F123 1.341(9)
C447 H447 0.9500
C448 C449 1.456(12)
C448 H448 0.9500
C449 C450 1.424(14)
C450 C451 1.387(14)
C450 H450 0.9500
C451 C452 1.385(15)
C451 H451 0.9500
C452 C453 1.355(12)
C452 H452 0.9500
C453 H453 0.9500
C461 C462 1.473(12)
C462 C463 1.406(11)
C462 C467 1.411(11)
C463 C464 1.361(13)
C463 F224 1.404(14)
C463 H463 0.9500
C464 C465 1.379(12)
C464 H464 0.9500
C465 C466 1.398(11)
C466 C467 1.341(11)
C466 H466 0.9500
C467 F124 1.393(9)
C467 H467 0.9500
C468 C469 1.453(14)
C468 H468 0.9500
C469 C470 1.374(14)
C470 C471 1.379(17)
C470 H470 0.9500
C471 C472 1.36(2)
C471 H471 0.9500
C472 C473 1.375(17)
C472 H472 0.9500
C473 H473 0.9500
C481 C482 1.480(11)
C482 C483 1.381(11)
C482 C487 1.387(11)
C483 F221 1.379(17)
C483 C484 1.392(12)
C483 H483 0.9500
C484 C485 1.375(11)
C484 H484 0.9500
C485 C486 1.390(10)
C486 C487 1.390(11)
C486 H486 0.9500
C487 F121 1.362(9)
C487 H487 0.9500
C488 C489 1.444(12)
C488 H488 0.9500
C489 C490 1.381(12)
C490 C491 1.358(16)
C490 H490 0.9500
C491 C492 1.352(17)
C491 H491 0.9500
C492 C493 1.419(15)
C492 H492 0.9500
C493 H493 0.9500
C501 C502 1.506(11)
C502 C503 1.381(11)
C502 C507 1.392(11)
C503 C504 1.398(12)
C503 F222 1.413(14)
C503 H503 0.9500
C504 C505 1.389(12)
C504 H504 0.9500
C505 C506 1.357(10)
C506 C507 1.366(10)
C506 H506 0.9500
C507 F122 1.381(9)
C507 H507 0.9500
C508 C509 1.484(11)
C508 H508 0.9500
C509 C510 1.333(14)
C510 C511 1.409(13)
C510 H510 0.9500
C511 C512 1.342(15)
C511 H511 0.9500
C512 C513 1.393(15)
C512 H512 0.9500
C513 H513 0.9500
S1 O1 1.427(13)
S1 O2 1.440(12)
S1 O3 1.529(14)
S1 C101 1.955(17)
C101 F2 1.281(16)
C101 F1 1.338(16)
C101 F3 1.351(16)
S1' O1' 1.39(2)
S1' O3' 1.39(2)
S1' O2' 1.50(2)
S1' C201 2.03(2)
F1' C201 1.300(19)
F3' C201 1.313(19)
F2' C201 1.331(19)
S2 O6 1.402(17)
S2 O4 1.430(16)
S2 O5 1.433(16)
S2 C102 1.975(18)
C102 F6 1.284(16)
C102 F5 1.296(16)
C102 F4 1.337(16)
N31S C61S 1.1624
C61S C62S 1.4534
C62S H621 1.0979
C62S H622 1.0978
C62S H623 1.0979
S2' O5' 1.375(18)
S2' O6' 1.410(19)
S2' O4' 1.45(2)
S2' C202 2.08(2)
C202 F6' 1.304(18)
C202 F5' 1.308(18)
C202 F4' 1.325(18)
S3 O8 1.436(11)
S3 O7 1.456(11)
S3 O9 1.461(11)
S3 C103 2.011(16)
C103 F7 1.288(15)
C103 F9 1.290(15)
C103 F8 1.340(15)
C203 F9' 1.298(19)
C203 F7' 1.322(19)
C203 F8' 1.332(19)
C203 S3' 2.03(2)
S3' O9' 1.40(2)
S3' O8' 1.42(2)
S3' O7' 1.46(2)
S4 O10 1.309(13)
S4 O12 1.448(12)
S4 O11 1.475(13)
S4 C104 1.929(16)
C104 F10 1.294(15)
C104 F12 1.314(16)
C104 F11 1.344(16)
S4' O12' 1.41(2)
S4' O10' 1.43(2)
S4' O11' 1.46(2)
S4' C204 1.99(2)
C204 F11' 1.331(18)
C204 F12' 1.332(19)
C204 F10' 1.338(19)
S5 O13 1.420(13)
S5 O15 1.456(15)
S5 O14 1.456(14)
S5 C105 1.952(15)
C105 F14 1.285(14)
C105 F13 1.304(15)
C105 F15 1.313(15)
S5' O13' 1.390(15)
S5' O15' 1.427(14)
S5' O14' 1.436(17)
S5' C205 2.009(17)
C205 F13' 1.234(15)
C205 F14' 1.261(16)
C205 F15' 1.321(18)
S6 O18 1.410(19)
S6 O17 1.438(18)
S6 O16 1.481(16)
S6 C106 1.994(19)
C106 F18 1.301(17)
C106 F17 1.305(17)
C106 F16 1.324(17)
S6' O16' 1.37(2)
S6' O18' 1.38(2)
S6' O17' 1.49(2)
S6' C206 2.10(2)
C206 F18' 1.308(18)
C206 F17' 1.331(18)
C206 F16' 1.365(18)
S6A O16A 1.41(3)
S6A O18A 1.43(3)
S6A O17A 1.59(3)
S6A C606 1.88(4)
C606 F17A 1.29(4)
C606 F18A 1.39(4)
C606 F16A 1.46(4)
S7 O19 1.406(7)
S7 O21 1.423(7)
S7 O20 1.449(6)
S7 C107 1.882(11)
C107 F19 1.321(11)
C107 F20 1.332(11)
C107 F21 1.333(11)
S8 O22 1.417(15)
S8 O23 1.446(13)
S8 O24 1.457(14)
S8 C108 1.970(17)
C108 F24 1.276(15)
C108 F22 1.308(16)
C108 F23 1.344(16)
S8' O24' 1.38(2)
S8' O22' 1.46(2)
S8' O23' 1.46(2)
S8' C208 2.03(2)
C208 F22' 1.309(19)
C208 F23' 1.326(19)
C208 F24' 1.336(19)
S9 O25 1.379(15)
S9 O27 1.461(15)
S9 O26 1.496(15)
S9 C109 1.989(18)
C109 F27 1.312(17)
C109 F25 1.336(16)
C109 F26 1.344(17)
S9' O25' 1.39(2)
S9' O26' 1.42(2)
S9' O27' 1.46(2)
S9' C209 1.96(2)
C209 F25' 1.295(18)
C209 F27' 1.343(18)
C209 F26' 1.358(19)
N39S C77S 1.1623
C77S C78S 1.4535
C78S H781 1.0978
C78S H782 1.0978
C78S H783 1.0978
S10 O29 1.428(18)
S10 O30 1.430(18)
S10 O28 1.445(18)
S10 C110 2.01(2)
C110 F28 1.297(17)
C110 F30 1.301(17)
C110 F29 1.316(18)
S10' O29' 1.362(18)
S10' O30' 1.41(2)
S10' O28' 1.450(19)
S10' C210 2.06(2)
C210 F28' 1.281(17)
C210 F29' 1.285(18)
C210 F30' 1.327(17)
S11 O31 1.395(16)
S11 O32 1.429(19)
S11 O33 1.429(18)
S11 C111 2.01(2)
C111 F33 1.314(18)
C111 F32 1.321(18)
C111 F31 1.346(18)
O1S C702 1.29(2)
O1S C704 1.45(2)
C703 C702 1.59(3)
C704 C705 1.49(3)
S12 O34 1.337(19)
S12 O35 1.456(19)
S12 O36 1.460(18)
S12 C112 2.04(2)
C112 F34 1.271(18)
C112 F36 1.307(18)
C112 F35 1.320(18)
N30S C59S 1.1623
C59S C60S 1.4535
C60S H60A 1.0978
C60S H60B 1.0978
C60S H60C 1.0978
N30A C60A 1.1625
C60A C59A 1.4533
S12' O35' 1.41(2)
S12' O34' 1.41(2)
S12' O36' 1.43(2)
S12' C212 2.08(2)
C212 F36' 1.301(19)
C212 F34' 1.306(19)
C212 F35' 1.312(19)
N30B C59B 1.1625
C59B C60B 1.4534
N30C C59C 1.1623
C59C C60C 1.4534
S13 O37 1.41(2)
S13 O39 1.42(2)
S13 O38 1.45(2)
S13 C113 1.96(2)
C113 F37 1.304(18)
C113 F38 1.319(18)
C113 F39 1.333(18)
S13' O38' 1.39(2)
S13' O37' 1.44(2)
S13' O39' 1.44(2)
S13' C213 2.05(2)
C213 F38' 1.303(19)
C213 F37' 1.309(19)
C213 F39' 1.335(19)
S14 O41 1.37(2)
S14 O42 1.44(2)
S14 O40 1.45(2)
S14 C114 2.07(2)
C114 F41 1.254(18)
C114 F40 1.297(18)
C114 F42 1.303(18)
N27S C53S 1.1624
C53S C54S 1.4533
C54S H54A 1.0978
C54S H54B 1.0978
C54S H54C 1.0979
S14' O40' 1.41(2)
S14' O41' 1.41(2)
S14' O42' 1.47(2)
S14' C214 2.03(2)
C214 F40' 1.310(18)
C214 F41' 1.317(18)
C214 F42' 1.318(19)
S14A O41A 1.41(3)
S14A O40A 1.42(3)
S14A O42A 1.44(3)
S14A C14A 2.06(2)
C14A F40A 1.313(19)
C14A F42A 1.323(19)
C14A F41A 1.33(2)
S15 O44 1.39(2)
S15 O43 1.46(2)
S15 O45 1.46(2)
S15 C115 2.01(2)
C115 F44 1.309(19)
C115 F43 1.312(19)
C115 F45 1.318(19)
S15' O43' 1.36(2)
S15' O44' 1.37(2)
S15' O45' 1.48(2)
S15' C215 2.01(2)
C215 F43' 1.301(19)
C215 F44' 1.319(19)
C215 F45' 1.319(19)
S16 O46 1.41(2)
S16 O48 1.42(2)
S16 O47 1.49(2)
S16 C116 2.01(2)
C116 F46 1.277(18)
C116 F48 1.295(18)
C116 F47 1.316(18)
N28A C55A 1.1624
C55A C56A 1.4533
C56A H56X 1.0978
C56A H56Y 1.0979
C56A H56Z 1.0979
N28S C55S 1.1624
C55S C56S 1.4534
C56S H564 1.0978
C56S H565 1.0979
C56S H566 1.0978
N32S C63S 1.1623
C63S C64S 1.4535
C64S H64D 1.0979
C64S H64F 1.0978
C64S H64G 1.0976
S16' O47' 1.39(2)
S16' O46' 1.43(2)
S16' O48' 1.46(2)
S16' C216 2.03(2)
C216 F46' 1.297(18)
C216 F47' 1.299(18)
C216 F48' 1.299(18)
N32A C63A 1.1622
C63A C64A 1.4535
C64A H644 1.0977
C64A H645 1.0979
C64A H646 1.0978
S17 O49 1.40(3)
S17 O51 1.40(3)
S17 O50 1.45(3)
S17 C117 2.10(2)
C117 F50 1.311(19)
C117 F51 1.312(19)
C117 F49 1.323(19)
S17' O49' 1.37(3)
S17' O51' 1.41(3)
S17' O50' 1.45(3)
S17' C217 2.14(3)
C217 F49' 1.297(19)
C217 F51' 1.304(19)
C217 F50' 1.314(19)
N1S C1S 1.1623
C1S C2S 1.4534
C2S H2S1 1.0978
C2S H2S2 1.0977
C2S H2S3 1.0978
N2S C3S 1.1623
C3S C4S 1.4534
C4S H4S1 1.0979
C4S H4S2 1.0977
C4S H4S3 1.0979
N3S C5S 1.1625
C5S C6S 1.4534
C6S H6S1 1.0978
C6S H6S2 1.0978
C6S H6S3 1.0979
N4S C7S 1.1623
C7S C8S 1.4535
C8S H8S1 1.0978
C8S H8S2 1.0978
C8S H8S3 1.0978
N11S C21S 1.1623
C21S C22S 1.4535
C22S H2S4 1.0979
C22S H2S5 1.0977
C22S H2S6 1.0978
N13S C25S 1.1624
C25S C26S 1.4533
C26S H6S4 1.0977
C26S H6S5 1.0978
C26S H6S6 1.0979
N1A C1A 1.1624
C1A C2A 1.4534
C2A H2A1 1.0979
C2A H2A2 1.0978
C2A H2A3 1.0977
N2A C3A 1.1623
C3A C4A 1.4536
C4A H4A1 1.0978
C4A H4A2 1.0976
C4A H4A3 1.0978
N3A C5A 1.1624
C5A C6A 1.4535
C6A H6A4 1.0977
C6A H6A5 1.0978
C6A H6A6 1.0978
N4A C7A 1.1625
C7A C8A 1.4534
C8A H8A4 1.0979
C8A H8A5 1.0977
C8A H8A6 1.0978
N11A C21A 1.1626
C21A C22A 1.4533
C22A H2A7 1.0977
C22A H2A8 1.0980
C22A H2A9 1.0978
N13A C25A 1.1622
C25A C26A 1.4535
C26A H6A7 1.0976
C26A H6A8 1.0979
C26A H6A9 1.0977
N2C C3C 1.1623
C3C C4C 1.4535
C4C H4C1 1.0979
C4C H4C2 1.0977
C4C H4C3 1.0979
N1B C1B 1.1624
C1B C2B 1.4535
C2B H2B1 1.0978
C2B H2B2 1.0977
C2B H2B3 1.0978
N2B C3B 1.1623
C3B C4B 1.4535
C4B H4B1 1.0978
C4B H4B2 1.0979
C4B H4B3 1.0977
N3B C5B 1.1625
C5B C6B 1.4534
C6B H6B1 1.0979
C6B H6B2 1.0978
C6B H6B3 1.0977
N13B C25B 1.1623
C25B C26B 1.4533
C26B H6B4 1.0978
C26B H6B5 1.0980
C26B H6B6 1.0978
N5S C9S 1.181(17)
C9S C10S 1.45(2)
C10S H10A 0.9600
C10S H10B 0.9600
C10S H10C 0.9600
N6S C11S 1.144(18)
C11S C12S 1.438(19)
C12S H12A 0.9800
C12S H12B 0.9800
C12S H12C 0.9800
N7S C13S 1.21(3)
C13S C14S 1.44(3)
C14S H14A 0.9800
C14S H14B 0.9800
C14S H14C 0.9800
N8S C15S 1.116(13)
C15S C16S 1.462(17)
C16S H16A 0.9800
C16S H16B 0.9800
C16S H16C 0.9800
N9A C17A 1.1624
C17A C18A 1.4533
C18A H18F 1.0978
C18A H18G 1.0978
C18A H18J 1.0977
N10S C19S 1.1625
C19S C20S 1.4534
C20S H20A 1.0979
C20S H20B 1.0977
C20S H20C 1.0977
N10A C19A 1.1623
C19A C20A 1.4535
C20A H20D 1.0977
C20A H20E 1.0977
C20A H20F 1.0977
N12S C23S 1.1623
C23S C24S 1.4535
C24S H24A 1.0978
C24S H24B 1.0979
C24S H24C 1.0977
N14S C27S 1.1623
C27S C28S 1.4534
C28S H28A 1.0978
C28S H28B 1.0977
C28S H28C 1.0977
N14A C27A 1.1623
C27A C28A 1.4536
C28A H28E 1.0978
C28A H28F 1.0978
C28A H28G 1.0979
N14B C27B 1.1624
C27B C28B 1.4534
C28B H27G 1.0979
C28B H27H 1.0978
C28B H27I 1.0977
N15S C29S 1.1624
C29S C30S 1.4534
C30S H30A 1.0978
C30S H30B 1.0979
C30S H30C 1.0978
N15A C29A 1.1624
C29A C30A 1.4534
C30A H30D 1.0978
C30A H30E 1.0978
C30A H30F 1.0979
N15C C29C 1.1623
C29C C30C 1.4534
C30C H30G 1.0979
C30C H30H 1.0978
C30C H30I 1.0978
N15D C29D 1.1624
C29D C30D 1.4535
C30D H30X 1.0978
C30D H30Y 1.0978
C30D H30Z 1.0979
N16S C31S 1.1623
C31S C32S 1.4535
C32S H30J 1.0978
C32S H30K 1.0978
C32S H30L 1.0978
N17S C33S 1.1623
C33S C34S 1.4535
C34S H34A 1.0978
C34S H34B 1.0979
C34S H34C 1.0978
N18S C35S 1.1625
C35S C36S 1.4534
C36S H36A 1.0977
C36S H36B 1.0979
C36S H36C 1.0977
N18C C35C 1.1624
C35C C36C 1.4534
C36C H36D 1.0978
C36C H36E 1.0976
C36C H36F 1.0978
N18A C35A 1.1624
C35A C36A 1.4534
C36A H36G 1.0978
C36A H36H 1.0978
C36A H36I 1.0978
N18B C35B 1.1624
C35B C36B 1.4534
C36B H36J 1.0977
C36B H36K 1.0978
C36B H36L 1.0978
N18D C35D 1.1623
C35D C36D 1.4535
C36D H36M 1.0979
C36D H36N 1.0976
C36D H36O 1.0978
N19S C37S 1.1622
C37S C38S 1.4536
C38S H38A 1.0977
C38S H38B 1.0978
C38S H38C 1.0977
N19B C37B 1.1623
C37B C38B 1.4536
N19A C37A 1.1624
C37A C38A 1.4534
C38A H38X 1.0978
C38A H38Y 1.0978
C38A H38Z 1.0978
N20S C39S 1.172(15)
C39S C40S 1.459(16)
C40S H40A 0.9800
C40S H40B 0.9800
C40S H40C 0.9800
N21S C41S 1.1624
C41S C42S 1.4535
C42S H42A 1.0977
C42S H42B 1.0979
C42S H42C 1.0978
N21A C41A 1.1624
C41A C42A 1.4534
C42A H42D 1.0978
C42A H42E 1.0978
C42A H42F 1.0977
O1W H1WB 0.8903
O1W H1WA 1.0694
N23S C45S 1.1624
C45S C46S 1.4534
C46S H46A 1.0978
C46S H46B 1.0978
C46S H46C 1.0977
N23A C45A 1.1624
C45A C46A 1.4534
C46A H46D 1.0978
C46A H46E 1.0978
C46A H46F 1.0979
N24S C47S 1.1623
C47S C48S 1.4535
C48S H48A 1.0978
C48S H48B 1.0978
C48S H48C 1.0978
N23B C45B 1.1623
C45B C46B 1.4534
C46B H45X 1.0979
C46B H45Y 1.0979
C46B H45Z 1.0978
N24B C47B 1.1624
C47B C48B 1.4534
C48B H48X 1.0978
C48B H48Y 1.0978
C48B H48Z 1.0978
N24A C47A 1.1624
C47A C48A 1.4533
C48A H48J 1.0978
C48A H48K 1.0978
C48A H48L 1.0979
N25S C49S 1.1624
C49S C50S 1.4534
C50S H50A 1.0978
C50S H50B 1.0978
C50S H50C 1.0978
N25A C49A 1.1624
C49A C50A 1.4534
N25B C49B 1.1624
C49B C50B 1.4534
C50B H50G 1.0979
C50B H50H 1.0978
C50B H50I 1.0977
N26S C51S 1.1624
C51S C52S 1.4534
C52S H52A 1.0976
C52S H52B 1.0979
C52S H52C 1.0979
N26B C51B 1.1624
C51B C52B 1.4534
C52B H52D 1.0978
C52B H52E 1.0979
C52B H52F 1.0979
N26A C51A 1.1623
C51A C52A 1.4534
N29S C57S 1.1623
C57S C58S 1.4534
C58S H58A 1.0978
C58S H58B 1.0978
C58S H58C 1.0978
N29A C57A 1.1623
C57A C58A 1.4535
C58A H58D 1.0979
C58A H58E 1.0977
C58A H58F 1.0978
N29B C57B 1.1624
C57B C58B 1.4535
C58B H58G 1.0977
C58B H58H 1.0978
C58B H58I 1.0977
N35S C69S 1.1624
C69S C70S 1.4534
N35A C69A 1.1623
C69A C70A 1.4534
C70A H70D 1.0979
C70A H70E 1.0977
C70A H70F 1.0978

loop_
_geom_torsion_atom_site_label_1
_geom_torsion_atom_site_label_2
_geom_torsion_atom_site_label_3
_geom_torsion_atom_site_label_4
_geom_torsion
Mo2 O101 C1 O102 -5.4(9)
Mo2 O101 C1 C2 175.1(5)
Mo1 O102 C1 O101 4.9(9)
Mo1 O102 C1 C2 -175.6(5)
O101 C1 C2 C7 16.4(11)
O102 C1 C2 C7 -163.1(7)
O101 C1 C2 C3 -160.8(7)
O102 C1 C2 C3 19.7(10)
C7 C2 C3 F201 162(2)
C1 C2 C3 F201 -20(2)
C7 C2 C3 C4 -0.6(13)
C1 C2 C3 C4 176.6(8)
F201 C3 C4 C5 -166.9(16)
C2 C3 C4 C5 -0.2(14)
C3 C4 C5 C6 0.8(13)
C3 C4 C5 N101 -177.5(8)
C8 N101 C5 C4 -106.4(9)
Fe1 N101 C5 C4 71.8(9)
C8 N101 C5 C6 75.3(9)
Fe1 N101 C5 C6 -106.6(8)
C4 C5 C6 C7 -0.5(11)
N101 C5 C6 C7 177.9(7)
C3 C2 C7 F101 -175.6(8)
C1 C2 C7 F101 7.3(12)
C3 C2 C7 C6 1.0(12)
C1 C2 C7 C6 -176.2(7)
C5 C6 C7 F101 176.4(7)
C5 C6 C7 C2 -0.4(12)
C5 N101 C8 C9 179.1(7)
Fe1 N101 C8 C9 0.7(10)
C13 N102 C9 C10 -2.3(15)
Fe1 N102 C9 C10 -174.7(8)
C13 N102 C9 C8 176.6(9)
Fe1 N102 C9 C8 4.1(10)
N101 C8 C9 N102 -3.2(12)
N101 C8 C9 C10 175.7(9)
N102 C9 C10 C11 2.0(15)
C8 C9 C10 C11 -176.8(9)
C9 C10 C11 C12 -4.3(18)
C10 C11 C12 C13 7(2)
C9 N102 C13 C12 4.6(18)
Fe1 N102 C13 C12 175.9(10)
C11 C12 C13 N102 -7(2)
Mo2 O103 C21 O104 0.3(9)
Mo2 O103 C21 C22 179.3(5)
Mo1 O104 C21 O103 -1.7(9)
Mo1 O104 C21 C22 179.3(5)
O103 C21 C22 C27 15.8(11)
O104 C21 C22 C27 -165.1(7)
O103 C21 C22 C23 -163.5(7)
O104 C21 C22 C23 15.6(10)
C27 C22 C23 C24 -2.8(11)
C21 C22 C23 C24 176.6(7)
C27 C22 C23 F202 168.4(19)
C21 C22 C23 F202 -12(2)
C22 C23 C24 C25 0.0(12)
F202 C23 C24 C25 -173.2(15)
C23 C24 C25 C26 2.8(11)
C23 C24 C25 N103 -176.6(7)
C28 N103 C25 C26 71.6(9)
Fe2 N103 C25 C26 -109.5(7)
C28 N103 C25 C24 -109.0(8)
Fe2 N103 C25 C24 69.9(8)
C24 C25 C26 C27 -2.8(10)
N103 C25 C26 C27 176.6(6)
C23 C22 C27 F102 -175.9(7)
C21 C22 C27 F102 4.8(11)
C23 C22 C27 C26 2.8(11)
C21 C22 C27 C26 -176.6(7)
C25 C26 C27 F102 178.7(6)
C25 C26 C27 C22 0.0(11)
C25 N103 C28 C29 177.2(7)
Fe2 N103 C28 C29 -1.8(10)
C33 N104 C29 C30 4.3(13)
Fe2 N104 C29 C30 -174.2(8)
C33 N104 C29 C28 -177.0(7)
Fe2 N104 C29 C28 4.5(9)
N103 C28 C29 N104 -1.9(11)
N103 C28 C29 C30 176.9(9)
N104 C29 C30 C31 -2.4(16)
C28 C29 C30 C31 179.0(10)
C29 C30 C31 C32 -2.4(17)
C30 C31 C32 C33 5.3(18)
C29 N104 C33 C32 -1.3(13)
Fe2 N104 C33 C32 176.9(8)
C31 C32 C33 N104 -3.5(17)
Mo2 O105 C41 O106 -1.1(9)
Mo2 O105 C41 C42 179.6(5)
Mo1 O106 C41 O105 0.0(9)
Mo1 O106 C41 C42 179.3(5)
O105 C41 C42 C47 19.5(11)
O106 C41 C42 C47 -159.8(7)
O105 C41 C42 C43 -159.3(7)
O106 C41 C42 C43 21.3(11)
C47 C42 C43 F203 179.6(17)
C41 C42 C43 F203 -1(2)
C47 C42 C43 C44 -3.1(12)
C41 C42 C43 C44 175.9(8)
F203 C43 C44 C45 177.0(15)
C42 C43 C44 C45 -0.6(12)
C43 C44 C45 C46 4.6(11)
C43 C44 C45 N105 -177.0(7)
C48 N105 C45 C46 73.1(9)
Fe3 N105 C45 C46 -106.5(7)
C48 N105 C45 C44 -105.3(8)
Fe3 N105 C45 C44 75.2(8)
C44 C45 C46 C47 -4.8(11)
N105 C45 C46 C47 176.8(6)
C43 C42 C47 F103 -175.1(7)
C41 C42 C47 F103 6.0(12)
C43 C42 C47 C46 2.9(12)
C41 C42 C47 C46 -176.0(7)
C45 C46 C47 F103 179.1(7)
C45 C46 C47 C42 1.0(11)
C45 N105 C48 C49 -175.8(6)
Fe3 N105 C48 C49 3.8(9)
C53 N106 C49 C50 -1.7(10)
Fe3 N106 C49 C50 -175.6(6)
C53 N106 C49 C48 175.0(6)
Fe3 N106 C49 C48 1.1(8)
N105 C48 C49 N106 -3.2(10)
N105 C48 C49 C50 173.3(7)
N106 C49 C50 C51 2.5(12)
C48 C49 C50 C51 -173.8(8)
C49 C50 C51 C52 -2.6(12)
C50 C51 C52 C53 2.1(13)
C49 N106 C53 C52 1.0(11)
Fe3 N106 C53 C52 173.9(6)
C51 C52 C53 N106 -1.4(13)
Mo2 O107 C61 O108 -3.7(10)
Mo2 O107 C61 C62 173.6(5)
Mo1 O108 C61 O107 2.8(10)
Mo1 O108 C61 C62 -174.5(5)
O107 C61 C62 C67 21.2(12)
O108 C61 C62 C67 -161.3(8)
O107 C61 C62 C63 -158.0(8)
O108 C61 C62 C63 19.4(12)
C67 C62 C63 C64 -4.8(15)
C61 C62 C63 C64 174.5(9)
C67 C62 C63 F204 167.6(13)
C61 C62 C63 F204 -13.1(18)
F204 C63 C64 C65 -171.3(12)
C62 C63 C64 C65 2.2(16)
C63 C64 C65 C66 1.5(15)
C63 C64 C65 N107 -178.7(9)
C68 N107 C65 C64 -102.5(10)
Fe4 N107 C65 C64 76.2(10)
C68 N107 C65 C66 77.3(9)
Fe4 N107 C65 C66 -104.0(8)
C64 C65 C66 C67 -2.4(13)
N107 C65 C66 C67 177.7(7)
C63 C62 C67 F104 -171.1(9)
C61 C62 C67 F104 9.6(13)
C63 C62 C67 C66 3.8(13)
C61 C62 C67 C66 -175.5(8)
C65 C66 C67 C62 -0.4(12)
C65 C66 C67 F104 175.1(8)
C65 N107 C68 C69 -176.6(7)
Fe4 N107 C68 C69 4.5(9)
C73 N108 C69 C70 -0.6(12)
Fe4 N108 C69 C70 -177.3(7)
C73 N108 C69 C68 175.5(8)
Fe4 N108 C69 C68 -1.2(9)
N107 C68 C69 C70 173.9(8)
N107 C68 C69 N108 -2.2(11)
N108 C69 C70 C71 -0.1(14)
C68 C69 C70 C71 -175.8(8)
C69 C70 C71 C72 1.5(15)
C70 C71 C72 C73 -2.1(15)
C69 N108 C73 C72 0.0(14)
Fe4 N108 C73 C72 176.1(7)
C71 C72 C73 N108 1.4(16)
Mo3 O110 C81 O109 0.3(8)
Mo3 O110 C81 C82 -178.7(4)
Mo4 O109 C81 O110 -1.3(8)
Mo4 O109 C81 C82 177.7(5)
O110 C81 C82 C83 15.9(10)
O109 C81 C82 C83 -163.1(7)
O110 C81 C82 C87 -162.4(7)
O109 C81 C82 C87 18.5(10)
C87 C82 C83 F205 173.9(10)
C81 C82 C83 F205 -4.6(13)
C87 C82 C83 C84 -3.3(11)
C81 C82 C83 C84 178.3(7)
F205 C83 C84 C85 -177.8(9)
C82 C83 C84 C85 -0.3(12)
C83 C84 C85 C86 3.4(13)
C83 C84 C85 N109 -177.7(7)
C88 N109 C85 C84 -100.8(10)
Fe1 N109 C85 C84 74.8(9)
C88 N109 C85 C86 78.1(10)
Fe1 N109 C85 C86 -106.2(9)
C84 C85 C86 C87 -2.8(13)
N109 C85 C86 C87 178.3(8)
C85 C86 C87 F105 177.3(8)
C85 C86 C87 C82 -1.0(12)
C83 C82 C87 F105 -174.1(8)
C81 C82 C87 F105 4.3(12)
C83 C82 C87 C86 3.9(11)
C81 C82 C87 C86 -177.7(7)
C85 N109 C88 C89 -177.3(8)
Fe1 N109 C88 C89 6.5(11)
C93 N110 C89 C90 -2.5(17)
Fe1 N110 C89 C90 177.4(11)
C93 N110 C89 C88 176.8(9)
Fe1 N110 C89 C88 -3.4(12)
N109 C88 C89 N110 -2.0(14)
N109 C88 C89 C90 177.3(11)
N110 C89 C90 C91 2(2)
C88 C89 C90 C91 -176.8(12)
C89 C90 C91 C92 -2(2)
C90 C91 C92 C93 2(2)
C89 N110 C93 C92 2.0(16)
Fe1 N110 C93 C92 -177.8(9)
C91 C92 C93 N110 -2(2)
Mo3 O112 C121 O111 2.7(9)
Mo3 O112 C121 C122 -176.0(4)
Mo4 O111 C121 O112 -3.1(8)
Mo4 O111 C121 C122 175.6(4)
O112 C121 C122 C127 -165.2(6)
O111 C121 C122 C127 16.1(10)
O112 C121 C122 C123 17.1(10)
O111 C121 C122 C123 -161.7(6)
C127 C122 C123 F206 169.9(11)
C121 C122 C123 F206 -12.2(14)
C127 C122 C123 C124 -2.3(11)
C121 C122 C123 C124 175.5(7)
F206 C123 C124 C125 -174.5(9)
C122 C123 C124 C125 -0.8(12)
C123 C124 C125 C126 3.9(11)
C123 C124 C125 N111 -175.2(7)
C128 N111 C125 C126 87.2(9)
Fe2 N111 C125 C126 -99.1(7)
C128 N111 C125 C124 -93.8(9)
Fe2 N111 C125 C124 80.0(8)
C124 C125 C126 C127 -3.7(11)
N111 C125 C126 C127 175.4(6)
C123 C122 C127 F106 -171.7(7)
C121 C122 C127 F106 10.5(11)
C123 C122 C127 C126 2.6(10)
C121 C122 C127 C126 -175.2(6)
C125 C126 C127 F106 175.1(7)
C125 C126 C127 C122 0.4(11)
C125 N111 C128 C129 -179.8(7)
Fe2 N111 C128 C129 5.7(9)
C133 N112 C129 C130 -0.1(12)
Fe2 N112 C129 C130 176.3(7)
C133 N112 C129 C128 -179.2(7)
Fe2 N112 C129 C128 -2.8(8)
N111 C128 C129 N112 -2.0(10)
N111 C128 C129 C130 178.9(8)
N112 C129 C130 C131 -0.2(14)
C128 C129 C130 C131 178.8(8)
C129 C130 C131 C132 0.5(14)
C130 C131 C132 C133 -0.5(15)
C129 N112 C133 C132 0.1(13)
Fe2 N112 C133 C132 -175.8(7)
C131 C132 C133 N112 0.2(15)
Mo4 O114 C141 O113 -1.1(9)
Mo4 O114 C141 C142 178.3(5)
Mo3 O113 C141 O114 0.3(9)
Mo3 O113 C141 C142 -179.1(5)
O114 C141 C142 C147 16.7(11)
O113 C141 C142 C147 -163.8(7)
O114 C141 C142 C143 -158.6(7)
O113 C141 C142 C143 20.8(10)
C147 C142 C143 F207 169.9(15)
C141 C142 C143 F207 -14.5(18)
C147 C142 C143 C144 1.0(13)
C141 C142 C143 C144 176.6(8)
F207 C143 C144 C145 -174.6(12)
C142 C143 C144 C145 -3.5(14)
C143 C144 C145 C146 4.5(13)
C143 C144 C145 N113 -174.1(8)
C148 N113 C145 C144 -105.4(10)
Fe6 N113 C145 C144 72.9(9)
C148 N113 C145 C146 76.1(11)
Fe6 N113 C145 C146 -105.6(8)
C144 C145 C146 C147 -3.2(13)
N113 C145 C146 C147 175.3(8)
C145 C146 C147 F107 177.7(8)
C145 C146 C147 C142 0.7(12)
C143 C142 C147 F107 -176.4(8)
C141 C142 C147 F107 8.2(12)
C143 C142 C147 C146 0.4(12)
C141 C142 C147 C146 -175.0(7)
C145 N113 C148 C149 178.8(9)
Fe6 N113 C148 C149 0.3(12)
C153 N114 C149 C150 3.8(16)
Fe6 N114 C149 C150 -176.1(10)
C153 N114 C149 C148 -178.4(8)
Fe6 N114 C149 C148 1.6(11)
N113 C148 C149 N114 -1.3(14)
N113 C148 C149 C150 176.5(12)
N114 C149 C150 C151 -7(2)
C148 C149 C150 C151 175.7(12)
C149 C150 C151 C152 5(2)
C150 C151 C152 C153 -1.0(19)
C149 N114 C153 C152 0.8(13)
Fe6 N114 C153 C152 -179.2(7)
C151 C152 C153 N114 -2.2(16)
Mo3 O115 C161 O116 3.9(9)
Mo3 O115 C161 C162 -175.9(4)
Mo4 O116 C161 O115 -4.6(8)
Mo4 O116 C161 C162 175.2(4)
O115 C161 C162 C167 -162.9(7)
O116 C161 C162 C167 17.2(10)
O115 C161 C162 C163 19.5(9)
O116 C161 C162 C163 -160.4(6)
C167 C162 C163 F208 158(2)
C161 C162 C163 F208 -24(3)
C167 C162 C163 C164 -2.3(11)
C161 C162 C163 C164 175.4(7)
F208 C163 C164 C165 -165.0(18)
C162 C163 C164 C165 0.7(12)
C163 C164 C165 C166 2.3(12)
C163 C164 C165 N115 -176.7(7)
C168 N115 C165 C164 -96.4(9)
Fe5 N115 C165 C164 78.5(9)
C168 N115 C165 C166 84.5(10)
Fe5 N115 C165 C166 -100.6(7)
C164 C165 C166 C167 -3.7(12)
N115 C165 C166 C167 175.3(7)
C163 C162 C167 F108 -171.7(7)
C161 C162 C167 F108 10.7(12)
C163 C162 C167 C166 0.8(12)
C161 C162 C167 C166 -176.7(7)
C165 C166 C167 F108 175.1(7)
C165 C166 C167 C162 2.1(13)
C165 N115 C168 C169 173.0(11)
Fe5 N115 C168 C169 -2.5(13)
C165 N115 C168 C569 -171.8(11)
Fe5 N115 C168 C569 12.7(13)
C173 N116 C169 C170 3(3)
Fe5 N116 C169 C170 176.0(15)
C173 N116 C169 C168 176.3(17)
Fe5 N116 C169 C168 -11(2)
N115 C168 C169 N116 8.8(19)
N115 C168 C169 C170 -177.9(14)
N116 C169 C170 C171 -2(3)
C168 C169 C170 C171 -174.5(15)
C169 C170 C171 C172 0(2)
C170 C171 C172 C173 2(2)
C169 N116 C173 C172 -2(3)
Fe5 N116 C173 C172 -173.6(15)
C171 C172 C173 N116 -1(2)
C573 N216 C569 C570 -6(4)
Fe5 N216 C569 C570 -175(2)
C573 N216 C569 C168 174(2)
Fe5 N216 C569 C168 5(3)
N115 C168 C569 N216 -12(2)
N115 C168 C569 C570 168.8(19)
N216 C569 C570 C571 3(4)
C168 C569 C570 C571 -178(2)
C569 C570 C571 C572 1(3)
C570 C571 C572 C573 0(3)
C569 N216 C573 C572 7(4)
Fe5 N216 C573 C572 174(2)
C571 C572 C573 N216 -4(3)
Mo5 O117 C181 O118 -0.3(9)
Mo5 O117 C181 C182 178.8(5)
Mo6 O118 C181 O117 -0.6(9)
Mo6 O118 C181 C182 -179.7(5)
O117 C181 C182 C187 18.3(11)
O118 C181 C182 C187 -162.6(7)
O117 C181 C182 C183 -159.4(8)
O118 C181 C182 C183 19.7(11)
C187 C182 C183 F209 170.1(11)
C181 C182 C183 F209 -12.2(16)
C187 C182 C183 C184 -2.5(13)
C181 C182 C183 C184 175.2(8)
F209 C183 C184 C185 -172.4(10)
C182 C183 C184 C185 1.2(13)
C183 C184 C185 C186 0.3(12)
C183 C184 C185 N121 -178.1(8)
C188 N121 C185 C186 72.5(11)
Fe4 N121 C185 C186 -110.2(8)
C188 N121 C185 C184 -109.1(10)
Fe4 N121 C185 C184 68.3(10)
C184 C185 C186 C187 -0.4(12)
N121 C185 C186 C187 178.0(8)
C183 C182 C187 F109 -174.9(9)
C181 C182 C187 F109 7.3(14)
C183 C182 C187 C186 2.4(13)
C181 C182 C187 C186 -175.3(8)
C185 C186 C187 F109 176.7(8)
C185 C186 C187 C182 -1.0(13)
C185 N121 C188 C189 176.6(9)
Fe4 N121 C188 C189 -1.1(14)
C193 N122 C189 C190 1.4(18)
Fe4 N122 C189 C190 -178.7(11)
C193 N122 C189 C188 179.9(10)
Fe4 N122 C189 C188 -0.2(13)
N121 C188 C189 N122 0.9(16)
N121 C188 C189 C190 179.4(12)
N122 C189 C190 C191 -4(2)
C188 C189 C190 C191 177.8(13)
C189 C190 C191 C192 4(2)
C190 C191 C192 C193 -2(2)
C189 N122 C193 C192 0.7(15)
Fe4 N122 C193 C192 -179.2(8)
C191 C192 C193 N122 0(2)
Mo5 O119 C221 O120 -3.6(10)
Mo5 O119 C221 C222 174.5(5)
Mo6 O120 C221 O119 2.6(10)
Mo6 O120 C221 C222 -175.5(5)
O119 C221 C222 C227 18.9(11)
O120 C221 C222 C227 -162.9(7)
O119 C221 C222 C223 -158.5(7)
O120 C221 C222 C223 19.7(11)
C227 C222 C223 F210 175.8(10)
C221 C222 C223 F210 -6.7(14)
C227 C222 C223 C224 -1.5(13)
C221 C222 C223 C224 176.1(8)
F210 C223 C224 C225 -178.6(9)
C222 C223 C224 C225 -1.0(13)
C223 C224 C225 C226 2.8(12)
C223 C224 C225 N123 -174.8(7)
C228 N123 C225 C226 81.0(9)
Fe3 N123 C225 C226 -100.2(8)
C228 N123 C225 C224 -101.3(9)
Fe3 N123 C225 C224 77.5(8)
C224 C225 C226 C227 -2.2(11)
N123 C225 C226 C227 175.4(6)
C223 C222 C227 F110 -172.9(8)
C221 C222 C227 F110 9.6(12)
C223 C222 C227 C226 2.2(11)
C221 C222 C227 C226 -175.3(7)
C225 C226 C227 C222 -0.5(11)
C225 C226 C227 F110 175.1(7)
C225 N123 C228 C229 -176.8(6)
Fe3 N123 C228 C229 4.2(9)
C233 N124 C229 C230 0.7(11)
Fe3 N124 C229 C230 -176.7(6)
C233 N124 C229 C228 178.1(7)
Fe3 N124 C229 C228 0.7(7)
N123 C228 C229 N124 -3.3(10)
N123 C228 C229 C230 174.1(7)
N124 C229 C230 C231 0.0(12)
C228 C229 C230 C231 -177.0(8)
C229 C230 C231 C232 -2.7(13)
C230 C231 C232 C233 4.6(15)
C229 N124 C233 C232 1.3(13)
Fe3 N124 C233 C232 178.2(7)
C231 C232 C233 N124 -4.0(16)
Mo6 O122 C241 O121 2.5(10)
Mo6 O122 C241 C242 -175.3(5)
Mo5 O121 C241 O122 -3.0(10)
Mo5 O121 C241 C242 174.8(5)
O122 C241 C242 C247 -158.0(8)
O121 C241 C242 C247 24.0(12)
O122 C241 C242 C243 25.1(11)
O121 C241 C242 C243 -152.8(7)
C247 C242 C243 F211 157.1(18)
C241 C242 C243 F211 -26(2)
C247 C242 C243 C244 -1.3(12)
C241 C242 C243 C244 175.8(8)
F211 C243 C244 C245 -162.8(15)
C242 C243 C244 C245 0.2(13)
C243 C244 C245 C246 3.1(13)
C243 C244 C245 N117 -177.8(7)
C248 N117 C245 C244 -109.9(9)
Fe8 N117 C245 C244 71.1(9)
C248 N117 C245 C246 69.2(10)
Fe8 N117 C245 C246 -109.8(7)
C244 C245 C246 C247 -5.2(12)
N117 C245 C246 C247 175.7(7)
C243 C242 C247 F111 -174.0(8)
C241 C242 C247 F111 9.2(13)
C243 C242 C247 C246 -1.0(12)
C241 C242 C247 C246 -177.8(8)
C245 C246 C247 C242 4.1(13)
C245 C246 C247 F111 177.6(8)
C245 N117 C248 C249 -179.2(7)
Fe8 N117 C248 C249 -0.2(9)
C253 N118 C249 C250 3.4(13)
Fe8 N118 C249 C250 -176.9(7)
C253 N118 C249 C248 -179.8(8)
Fe8 N118 C249 C248 -0.1(9)
N117 C248 C249 N118 0.2(11)
N117 C248 C249 C250 177.0(8)
N118 C249 C250 C251 0.0(15)
C248 C249 C250 C251 -176.5(10)
C249 C250 C251 C252 -3(2)
C250 C251 C252 C253 3(2)
C249 N118 C253 C252 -3.5(16)
Fe8 N118 C253 C252 176.8(10)
C251 C252 C253 N118 0(2)
Mo5 O123 C261 O124 -0.7(9)
Mo5 O123 C261 C262 179.0(5)
Mo6 O124 C261 O123 0.1(9)
Mo6 O124 C261 C262 -179.7(5)
O123 C261 C262 C267 17.6(11)
O124 C261 C262 C267 -162.7(7)
O123 C261 C262 C263 -162.6(7)
O124 C261 C262 C263 17.2(10)
C267 C262 C263 C264 -3.2(12)
C261 C262 C263 C264 177.0(7)
C267 C262 C263 F212 176.5(18)
C261 C262 C263 F212 -3(2)
F212 C263 C264 C265 -179.3(15)
C262 C263 C264 C265 0.5(13)
C263 C264 C265 C266 1.6(13)
C263 C264 C265 N119 -177.4(7)
C268 N119 C265 C266 75.2(10)
Fe7 N119 C265 C266 -105.3(8)
C268 N119 C265 C264 -105.8(9)
Fe7 N119 C265 C264 73.7(9)
C264 C265 C266 C267 -0.9(12)
N119 C265 C266 C267 178.1(7)
C263 C262 C267 F112 -175.2(8)
C261 C262 C267 F112 4.6(12)
C263 C262 C267 C266 3.9(11)
C261 C262 C267 C266 -176.3(7)
C265 C266 C267 F112 177.3(7)
C265 C266 C267 C262 -1.9(12)
C265 N119 C268 C269 -180.0(7)
Fe7 N119 C268 C269 0.5(11)
C273 N120 C269 C270 0.3(15)
Fe7 N120 C269 C270 178.5(10)
C273 N120 C269 C268 179.8(8)
Fe7 N120 C269 C268 -2.0(10)
N119 C268 C269 N120 1.0(13)
N119 C268 C269 C270 -179.6(10)
N120 C269 C270 C271 -2(2)
C268 C269 C270 C271 178.5(11)
C269 C270 C271 C272 3(2)
C270 C271 C272 C273 -2(2)
C269 N120 C273 C272 0.5(15)
Fe7 N120 C273 C272 -177.4(8)
C271 C272 C273 N120 1(2)
Mo8 O125 C281 O126 3.7(9)
Mo8 O125 C281 C282 -179.8(5)
Mo7 O126 C281 O125 -5.0(9)
Mo7 O126 C281 C282 178.4(5)
O125 C281 C282 C283 -162.2(7)
O126 C281 C282 C283 14.5(11)
O125 C281 C282 C287 18.4(11)
O126 C281 C282 C287 -164.9(7)
C287 C282 C283 F213 171.9(10)
C281 C282 C283 F213 -7.5(14)
C287 C282 C283 C284 -3.7(12)
C281 C282 C283 C284 176.9(7)
C282 C283 C284 C285 1.2(12)
F213 C283 C284 C285 -174.9(9)
C283 C284 C285 C286 1.6(12)
C283 C284 C285 N125 -176.2(7)
C288 N125 C285 C286 80.5(10)
Fe8 N125 C285 C286 -102.9(8)
C288 N125 C285 C284 -101.7(10)
Fe8 N125 C285 C284 74.8(9)
C284 C285 C286 C287 -1.5(12)
N125 C285 C286 C287 176.3(7)
C285 C286 C287 F113 174.6(8)
C285 C286 C287 C282 -1.3(13)
C283 C282 C287 F113 -171.6(8)
C281 C282 C287 F113 7.8(12)
C283 C282 C287 C286 3.8(12)
C281 C282 C287 C286 -176.7(8)
C285 N125 C288 C289 -178.0(7)
Fe8 N125 C288 C289 5.0(10)
C293 N126 C289 C290 -3.4(13)
Fe8 N126 C289 C290 -177.4(8)
C293 N126 C289 C288 175.2(7)
Fe8 N126 C289 C288 1.2(9)
N125 C288 C289 N126 -4.1(12)
N125 C288 C289 C290 174.6(9)
N126 C289 C290 C291 2.8(15)
C288 C289 C290 C291 -175.8(9)
C289 C290 C291 C292 -0.7(15)
C290 C291 C292 C293 -0.4(15)
C289 N126 C293 C292 2.1(11)
Fe8 N126 C293 C292 175.2(6)
C291 C292 C293 N126 -0.3(13)
Mo8 O127 C301 O128 -1.9(10)
Mo8 O127 C301 C302 177.3(6)
Mo7 O128 C301 O127 0.6(10)
Mo7 O128 C301 C302 -178.5(6)
O127 C301 C302 C307 20.3(12)
O128 C301 C302 C307 -160.5(8)
O127 C301 C302 C303 -156.6(8)
O128 C301 C302 C303 22.6(12)
C307 C302 C303 C304 -1.1(13)
C301 C302 C303 C304 175.9(8)
C307 C302 C303 F214 171.0(10)
C301 C302 C303 F214 -11.9(15)
C302 C303 C304 C305 -1.3(14)
F214 C303 C304 C305 -174.5(9)
C303 C304 C305 C306 2.8(13)
C303 C304 C305 N127 -176.9(8)
C308 N127 C305 C306 76.9(11)
Fe7 N127 C305 C306 -104.8(8)
C308 N127 C305 C304 -103.3(10)
Fe7 N127 C305 C304 74.9(10)
C304 C305 C306 C307 -1.9(13)
N127 C305 C306 C307 177.8(7)
C303 C302 C307 F114 -171.5(9)
C301 C302 C307 F114 11.5(14)
C303 C302 C307 C306 2.2(13)
C301 C302 C307 C306 -174.8(8)
C305 C306 C307 F114 173.6(9)
C305 C306 C307 C302 -0.7(13)
C305 N127 C308 C309 -176.2(7)
Fe7 N127 C308 C309 5.3(10)
C313 N128 C309 C310 0.1(13)
Fe7 N128 C309 C310 -174.5(8)
C313 N128 C309 C308 175.4(8)
Fe7 N128 C309 C308 0.8(10)
N127 C308 C309 N128 -4.1(12)
N127 C308 C309 C310 171.0(9)
N128 C309 C310 C311 -1.9(16)
C308 C309 C310 C311 -176.7(11)
C309 C310 C311 C312 3.0(18)
C310 C311 C312 C313 -2.4(18)
C309 N128 C313 C312 0.5(14)
Fe7 N128 C313 C312 174.1(8)
C311 C312 C313 N128 0.6(17)
Mo8 O129 C321 O130 -1.5(9)
Mo8 O129 C321 C322 176.9(5)
Mo7 O130 C321 O129 0.4(9)
Mo7 O130 C321 C322 -178.0(5)
O129 C321 C322 C327 16.1(11)
O130 C321 C322 C327 -165.5(7)
O129 C321 C322 C323 -163.0(7)
O130 C321 C322 C323 15.4(11)
C327 C322 C323 C324 -0.5(12)
C321 C322 C323 C324 178.6(8)
C327 C322 C323 F215 159.4(11)
C321 C322 C323 F215 -21.5(15)
F215 C323 C324 C325 -164.0(10)
C322 C323 C324 C325 -1.0(13)
C323 C324 C325 C326 2.3(12)
C323 C324 C325 N129 -177.9(7)
C328 N129 C325 C324 -106.7(8)
Fe5 N129 C325 C324 72.3(8)
C328 N129 C325 C326 73.1(8)
Fe5 N129 C325 C326 -107.9(7)
C324 C325 C326 C327 -2.1(11)
N129 C325 C326 C327 178.1(6)
C323 C322 C327 F115 -172.2(8)
C321 C322 C327 F115 8.7(12)
C323 C322 C327 C326 0.7(11)
C321 C322 C327 C326 -178.4(7)
C325 C326 C327 C322 0.6(11)
C325 C326 C327 F115 174.4(7)
C325 N129 C328 C329 178.8(6)
Fe5 N129 C328 C329 -0.3(8)
C333 N130 C329 C330 1.6(11)
Fe5 N130 C329 C330 -173.5(6)
C333 N130 C329 C328 179.7(7)
Fe5 N130 C329 C328 4.5(8)
N129 C328 C329 C330 175.2(7)
N129 C328 C329 N130 -2.9(10)
N130 C329 C330 C331 0.4(13)
C328 C329 C330 C331 -177.4(8)
C329 C330 C331 C332 -2.8(13)
C330 C331 C332 C333 3.4(14)
C329 N130 C333 C332 -1.1(12)
Fe5 N130 C333 C332 173.0(6)
C331 C332 C333 N130 -1.5(14)
Mo7 O132 C341 O131 3.9(10)
Mo7 O132 C341 C342 -173.8(6)
Mo8 O131 C341 O132 -4.8(10)
Mo8 O131 C341 C342 172.9(6)
O132 C341 C342 C343 17.4(13)
O131 C341 C342 C343 -160.4(9)
O132 C341 C342 C347 -162.5(8)
O131 C341 C342 C347 19.8(13)
C347 C342 C343 C344 -3.0(15)
C341 C342 C343 C344 177.1(9)
C347 C342 C343 F216 170.8(11)
C341 C342 C343 F216 -9.1(17)
C342 C343 C344 C345 0.4(16)
F216 C343 C344 C345 -174.2(10)
C343 C344 C345 C346 1.4(14)
C343 C344 C345 N131 -176.5(8)
C348 N131 C345 C344 -105.7(10)
Fe6 N131 C345 C344 75.7(9)
C348 N131 C345 C346 76.5(10)
Fe6 N131 C345 C346 -102.2(8)
C344 C345 C346 C347 -0.4(13)
N131 C345 C346 C347 177.5(8)
C345 C346 C347 F116 171.4(9)
C345 C346 C347 C342 -2.4(14)
C343 C342 C347 C346 4.0(14)
C341 C342 C347 C346 -176.2(8)
C343 C342 C347 F116 -169.2(10)
C341 C342 C347 F116 10.7(15)
C345 N131 C348 C349 -178.1(7)
Fe6 N131 C348 C349 0.8(10)
C353 N132 C349 C350 6.0(13)
Fe6 N132 C349 C350 -175.1(7)
C353 N132 C349 C348 -178.8(7)
Fe6 N132 C349 C348 0.2(9)
N131 C348 C349 N132 -0.7(12)
N131 C348 C349 C350 174.5(9)
N132 C349 C350 C351 -3.6(14)
C348 C349 C350 C351 -178.3(9)
C349 C350 C351 C352 0.4(15)
C350 C351 C352 C353 0.4(17)
C349 N132 C353 C352 -5.0(12)
Fe6 N132 C353 C352 176.2(7)
C351 C352 C353 N132 1.9(15)
Mo10 O134 C361 O133 0.6(10)
Mo10 O134 C361 C362 -177.5(5)
Mo9 O133 C361 O134 -1.7(10)
Mo9 O133 C361 C362 176.5(5)
O134 C361 C362 C367 -163.2(8)
O133 C361 C362 C367 18.6(12)
O134 C361 C362 C363 17.0(12)
O133 C361 C362 C363 -161.2(8)
C367 C362 C363 C364 -2.0(13)
C361 C362 C363 C364 177.8(8)
C367 C362 C363 F217 166.1(12)
C361 C362 C363 F217 -14.1(16)
F217 C363 C364 C365 -170.5(11)
C362 C363 C364 C365 -0.8(14)
C363 C364 C365 C366 3.8(13)
C363 C364 C365 N133 -177.3(8)
C368 N133 C365 C364 -100.0(10)
Fe6 N133 C365 C364 75.6(9)
C368 N133 C365 C366 79.0(10)
Fe6 N133 C365 C366 -105.4(8)
C364 C365 C366 C367 -3.8(13)
N133 C365 C366 C367 177.2(7)
C365 C366 C367 F117 174.9(8)
C365 C366 C367 C362 0.8(13)
C363 C362 C367 F117 -171.5(9)
C361 C362 C367 F117 8.7(14)
C363 C362 C367 C366 2.0(13)
C361 C362 C367 C366 -177.8(8)
C365 N133 C368 C369 -177.2(8)
Fe6 N133 C368 C369 6.6(11)
C373 N134 C369 C370 -0.5(15)
Fe6 N134 C369 C370 -176.1(9)
C373 N134 C369 C368 174.8(9)
Fe6 N134 C369 C368 -0.7(11)
N133 C368 C369 N134 -3.9(13)
N133 C368 C369 C370 171.5(10)
N134 C369 C370 C371 1.4(19)
C368 C369 C370 C371 -173.5(12)
C369 C370 C371 C372 -2(2)
C370 C371 C372 C373 1(2)
C369 N134 C373 C372 0.0(15)
Fe6 N134 C373 C372 174.8(9)
C371 C372 C373 N134 -1(2)
Mo9 O135 C381 O136 -0.4(9)
Mo9 O135 C381 C382 177.9(5)
Mo10 O136 C381 O135 -0.9(9)
Mo10 O136 C381 C382 -179.3(5)
O135 C381 C382 C387 21.8(11)
O136 C381 C382 C387 -159.8(7)
O135 C381 C382 C383 -158.1(7)
O136 C381 C382 C383 20.3(10)
C387 C382 C383 F218 171(3)
C381 C382 C383 F218 -9(3)
C387 C382 C383 C384 -3.7(11)
C381 C382 C383 C384 176.2(7)
F218 C383 C384 C385 -174(2)
C382 C383 C384 C385 2.1(12)
C383 C384 C385 C386 0.9(11)
C383 C384 C385 N135 -176.3(7)
C388 N135 C385 C384 -109.0(8)
Fe2 N135 C385 C384 71.4(8)
C388 N135 C385 C386 73.8(9)
Fe2 N135 C385 C386 -105.8(7)
C384 C385 C386 C387 -2.1(11)
N135 C385 C386 C387 175.2(7)
C383 C382 C387 F118 -175.8(7)
C381 C382 C387 F118 4.3(12)
C383 C382 C387 C386 2.6(11)
C381 C382 C387 C386 -177.3(7)
C385 C386 C387 C382 0.3(12)
C385 C386 C387 F118 178.8(7)
C385 N135 C388 C389 -175.8(6)
Fe2 N135 C388 C389 3.8(8)
C393 N136 C389 C390 -2.3(10)
Fe2 N136 C389 C390 -177.8(6)
C393 N136 C389 C388 175.5(6)
Fe2 N136 C389 C388 0.0(7)
N135 C388 C389 N136 -2.5(9)
N135 C388 C389 C390 175.2(7)
N136 C389 C390 C391 3.5(12)
C388 C389 C390 C391 -174.0(8)
C389 C390 C391 C392 -2.6(13)
C390 C391 C392 C393 0.7(13)
C389 N136 C393 C392 0.4(10)
Fe2 N136 C393 C392 175.0(6)
C391 C392 C393 N136 0.4(12)
Mo9 O137 C401 O138 -3.7(9)
Mo9 O137 C401 C402 174.0(5)
Mo10 O138 C401 O137 2.9(9)
Mo10 O138 C401 C402 -174.9(5)
O137 C401 C402 C407 19.1(11)
O138 C401 C402 C407 -163.1(7)
O137 C401 C402 C403 -158.5(8)
O138 C401 C402 C403 19.3(11)
C407 C402 C403 F219 146(2)
C401 C402 C403 F219 -36(2)
C407 C402 C403 C404 -1.7(13)
C401 C402 C403 C404 176.1(8)
F219 C403 C404 C405 -153.7(19)
C402 C403 C404 C405 0.3(15)
C403 C404 C405 C406 1.1(14)
C403 C404 C405 N137 -177.3(8)
C408 N137 C405 C404 -101.6(11)
Fe7 N137 C405 C404 75.5(9)
C408 N137 C405 C406 80.0(10)
Fe7 N137 C405 C406 -103.0(8)
C404 C405 C406 C407 -1.1(13)
N137 C405 C406 C407 177.3(7)
C403 C402 C407 C406 1.8(12)
C401 C402 C407 C406 -175.9(8)
C403 C402 C407 F119 -175.1(8)
C401 C402 C407 F119 7.2(12)
C405 C406 C407 C402 -0.5(13)
C405 C406 C407 F119 176.6(8)
C405 N137 C408 C409 -178.4(8)
Fe7 N137 C408 C409 4.1(10)
C413 N138 C409 C410 1.0(15)
Fe7 N138 C409 C410 -178.1(9)
C413 N138 C409 C408 178.1(9)
Fe7 N138 C409 C408 -1.0(10)
N137 C408 C409 N138 -2.1(13)
N137 C408 C409 C410 175.1(10)
N138 C409 C410 C411 0.7(17)
C408 C409 C410 C411 -176.1(10)
C409 C410 C411 C412 -2.4(19)
C410 C411 C412 C413 2(2)
C409 N138 C413 C412 -1.1(15)
Fe7 N138 C413 C412 177.9(8)
C411 C412 C413 N138 -1(2)
Mo9 O139 C421 O140 1.4(9)
Mo9 O139 C421 C422 178.4(5)
Mo10 O140 C421 O139 -2.4(9)
Mo10 O140 C421 C422 -179.4(5)
O139 C421 C422 C427 17.1(12)
O140 C421 C422 C427 -165.8(7)
O139 C421 C422 C423 -164.6(7)
O140 C421 C422 C423 12.4(11)
C427 C422 C423 F220 173(2)
C421 C422 C423 F220 -5(2)
C427 C422 C423 C424 -4.3(12)
C421 C422 C423 C424 177.3(7)
F220 C423 C424 C425 -177.3(18)
C422 C423 C424 C425 0.9(12)
C423 C424 C425 C426 2.8(12)
C423 C424 C425 N139 -175.9(7)
C428 N139 C425 C424 -107.0(9)
Fe3 N139 C425 C424 71.9(9)
C428 N139 C425 C426 74.3(9)
Fe3 N139 C425 C426 -106.8(7)
C424 C425 C426 C427 -2.9(11)
N139 C425 C426 C427 175.8(7)
C423 C422 C427 F120 -174.5(7)
C421 C422 C427 F120 3.7(12)
C423 C422 C427 C426 4.3(12)
C421 C422 C427 C426 -177.4(7)
C425 C426 C427 C422 -0.7(12)
C425 C426 C427 F120 178.2(7)
C425 N139 C428 C429 176.0(7)
Fe3 N139 C428 C429 -3.0(10)
C433 N140 C429 C430 3.4(13)
Fe3 N140 C429 C430 -177.9(9)
C433 N140 C429 C428 -176.4(7)
Fe3 N140 C429 C428 2.3(9)
N139 C428 C429 N140 0.4(11)
N139 C428 C429 C430 -179.3(10)
N140 C429 C430 C431 -2.4(18)
C428 C429 C430 C431 177.3(11)
C429 C430 C431 C432 -1.2(19)
C430 C431 C432 C433 3.8(18)
C429 N140 C433 C432 -0.7(12)
Fe3 N140 C433 C432 -179.2(6)
C431 C432 C433 N140 -2.9(15)
Mo11 O142 C441 O141 2.3(10)
Mo11 O142 C441 C442 178.6(6)
Mo12 O141 C441 O142 -3.6(10)
Mo12 O141 C441 C442 -179.9(6)
O142 C441 C442 C447 22.3(13)
O141 C441 C442 C447 -161.2(8)
O142 C441 C442 C443 -157.0(8)
O141 C441 C442 C443 19.4(13)
C447 C442 C443 F223 174.5(16)
C441 C442 C443 F223 -6.2(19)
C447 C442 C443 C444 -2.3(14)
C441 C442 C443 C444 177.1(9)
F223 C443 C444 C445 -176.9(15)
C442 C443 C444 C445 0.1(15)
C443 C444 C445 C446 3.0(14)
C443 C444 C445 N141 -174.4(8)
C448 N141 C445 C444 -106.9(10)
Fe5 N141 C445 C444 71.2(9)
C448 N141 C445 C446 75.6(9)
Fe5 N141 C445 C446 -106.3(8)
C444 C445 C446 C447 -3.5(13)
N141 C445 C446 C447 173.9(7)
C443 C442 C447 F123 -173.8(9)
C441 C442 C447 F123 6.9(14)
C443 C442 C447 C446 1.6(13)
C441 C442 C447 C446 -177.7(8)
C445 C446 C447 F123 177.0(7)
C445 C446 C447 C442 1.1(13)
C445 N141 C448 C449 -178.9(7)
Fe5 N141 C448 C449 2.8(10)
C453 N142 C449 C450 0.4(12)
Fe5 N142 C449 C450 -178.1(7)
C453 N142 C449 C448 178.1(7)
Fe5 N142 C449 C448 -0.4(9)
N141 C448 C449 N142 -1.6(11)
N141 C448 C449 C450 176.2(8)
N142 C449 C450 C451 1.0(14)
C448 C449 C450 C451 -176.5(8)
C449 C450 C451 C452 -0.8(14)
C450 C451 C452 C453 -0.7(13)
C449 N142 C453 C452 -2.0(10)
Fe5 N142 C453 C452 176.3(5)
C451 C452 C453 N142 2.1(11)
Mo12 O143 C461 O144 5.3(9)
Mo12 O143 C461 C462 -175.6(5)
Mo11 O144 C461 O143 -6.7(9)
Mo11 O144 C461 C462 174.2(5)
O143 C461 C462 C463 22.1(11)
O144 C461 C462 C463 -158.7(7)
O143 C461 C462 C467 -161.7(7)
O144 C461 C462 C467 17.5(11)
C467 C462 C463 C464 -3.7(12)
C461 C462 C463 C464 172.7(8)
C467 C462 C463 F224 172.2(12)
C461 C462 C463 F224 -11.3(16)
F224 C463 C464 C465 -173.8(11)
C462 C463 C464 C465 2.7(13)
C463 C464 C465 C466 0.6(13)
C463 C464 C465 N143 -177.0(8)
C468 N143 C465 C464 -105.0(9)
Fe1 N143 C465 C464 74.1(9)
C468 N143 C465 C466 77.3(10)
Fe1 N143 C465 C466 -103.6(8)
C464 C465 C466 C467 -2.9(12)
N143 C465 C466 C467 174.8(7)
C465 C466 C467 F124 175.4(7)
C465 C466 C467 C462 1.8(13)
C463 C462 C467 C466 1.4(12)
C461 C462 C467 C466 -175.0(8)
C463 C462 C467 F124 -171.8(8)
C461 C462 C467 F124 11.9(12)
C465 N143 C468 C469 -178.3(8)
Fe1 N143 C468 C469 2.4(11)
C473 N144 C469 C470 6.7(16)
Fe1 N144 C469 C470 -171.6(9)
C473 N144 C469 C468 -179.2(9)
Fe1 N144 C469 C468 2.5(11)
N143 C468 C469 C470 170.4(11)
N143 C468 C469 N144 -3.3(13)
N144 C469 C470 C471 -4(2)
C468 C469 C470 C471 -177.4(13)
C469 C470 C471 C472 0(2)
C470 C471 C472 C473 1(3)
C469 N144 C473 C472 -5.4(18)
Fe1 N144 C473 C472 172.7(12)
C471 C472 C473 N144 2(2)
Mo12 O145 C481 O146 -0.3(9)
Mo12 O145 C481 C482 -178.1(5)
Mo11 O146 C481 O145 -0.9(9)
Mo11 O146 C481 C482 177.0(5)
O145 C481 C482 C483 15.2(10)
O146 C481 C482 C483 -162.7(7)
O145 C481 C482 C487 -166.1(7)
O146 C481 C482 C487 16.0(10)
C487 C482 C483 F221 161.1(17)
C481 C482 C483 F221 -20.1(19)
C487 C482 C483 C484 -0.6(12)
C481 C482 C483 C484 178.3(7)
F221 C483 C484 C485 -167.5(14)
C482 C483 C484 C485 -2.4(13)
C483 C484 C485 C486 4.2(12)
C483 C484 C485 N145 -175.2(7)
C488 N145 C485 C484 -99.2(9)
Fe8 N145 C485 C484 76.4(8)
C488 N145 C485 C486 81.4(9)
Fe8 N145 C485 C486 -103.0(7)
C484 C485 C486 C487 -3.0(11)
N145 C485 C486 C487 176.4(6)
C483 C482 C487 F121 -175.4(8)
C481 C482 C487 F121 5.8(12)
C483 C482 C487 C486 1.8(11)
C481 C482 C487 C486 -177.0(7)
C485 C486 C487 F121 177.4(7)
C485 C486 C487 C482 0.0(11)
C485 N145 C488 C489 178.5(7)
Fe8 N145 C488 C489 2.4(9)
C493 N146 C489 C490 -1.9(13)
Fe8 N146 C489 C490 179.9(8)
C493 N146 C489 C488 179.8(8)
Fe8 N146 C489 C488 1.6(9)
N145 C488 C489 C490 179.1(9)
N145 C488 C489 N146 -2.6(11)
N146 C489 C490 C491 -0.4(16)
C488 C489 C490 C491 177.8(10)
C489 C490 C491 C492 3(2)
C490 C491 C492 C493 -3(2)
C489 N146 C493 C492 1.9(15)
Fe8 N146 C493 C492 179.8(9)
C491 C492 C493 N146 0(2)
Mo11 O148 C501 O147 -3.8(10)
Mo11 O148 C501 C502 173.5(6)
Mo12 O147 C501 O148 3.0(10)
Mo12 O147 C501 C502 -174.4(5)
O148 C501 C502 C503 -164.3(9)
O147 C501 C502 C503 13.2(13)
O148 C501 C502 C507 12.4(12)
O147 C501 C502 C507 -170.1(8)
C507 C502 C503 C504 -0.6(16)
C501 C502 C503 C504 176.2(10)
C507 C502 C503 F222 154.8(12)
C501 C502 C503 F222 -28.4(18)
C502 C503 C504 C505 -2.9(18)
F222 C503 C504 C505 -161.2(12)
C503 C504 C505 C506 4.8(16)
C503 C504 C505 N147 -175.6(9)
C508 N147 C505 C506 81.1(11)
Fe4 N147 C505 C506 -100.3(9)
C508 N147 C505 C504 -98.5(11)
Fe4 N147 C505 C504 80.1(10)
C504 C505 C506 C507 -3.3(14)
N147 C505 C506 C507 177.1(8)
C505 C506 C507 F122 174.3(8)
C505 C506 C507 C502 -0.4(14)
C503 C502 C507 C506 2.3(14)
C501 C502 C507 C506 -174.5(8)
C503 C502 C507 F122 -171.9(9)
C501 C502 C507 F122 11.3(14)
C505 N147 C508 C509 178.4(7)
Fe4 N147 C508 C509 -0.4(11)
C513 N148 C509 C510 3.0(15)
Fe4 N148 C509 C510 -176.3(9)
C513 N148 C509 C508 -176.3(8)
Fe4 N148 C509 C508 4.4(10)
N147 C508 C509 C510 178.1(10)
N147 C508 C509 N148 -2.6(12)
N148 C509 C510 C511 1.5(17)
C508 C509 C510 C511 -179.3(10)
C509 C510 C511 C512 -4.5(17)
C510 C511 C512 C513 2.9(17)
C509 N148 C513 C512 -4.8(14)
Fe4 N148 C513 C512 174.5(8)
C511 C512 C513 N148 1.9(17)
O3' S1' O1' Mo3 -126(10)
O2' S1' O1' Mo3 13(11)
C201 S1' O1' Mo3 115(10)
O16A S6A C606 F17A -54(4)
O18A S6A C606 F17A 173(3)
O17A S6A C606 F17A 47(3)
O16A S6A C606 F18A -178(3)
O18A S6A C606 F18A 49(3)
O17A S6A C606 F18A -77(3)
O16A S6A C606 F16A 67(3)
O18A S6A C606 F16A -66(2)
O17A S6A C606 F16A 168(2)
O19 S7 C107 F19 61.1(9)
O21 S7 C107 F19 -57.6(9)
O20 S7 C107 F19 -177.3(8)
O19 S7 C107 F20 -59.8(8)
O21 S7 C107 F20 -178.5(7)
O20 S7 C107 F20 61.8(8)
O19 S7 C107 F21 177.4(7)
O21 S7 C107 F21 58.8(8)
O20 S7 C107 F21 -61.0(8)
C704 O1S C702 C703 -134(4)
C702 O1S C704 C705 151(4)

loop_
_platon_squeeze_void_nr
_platon_squeeze_void_average_x
_platon_squeeze_void_average_y
_platon_squeeze_void_average_z
_platon_squeeze_void_volume
_platon_squeeze_void_count_electrons
_platon_squeeze_void_content
1 0.562 -0.028 0.085 55 13 ' '
2 0.805 0.068 0.446 572 154 ' '
3 0.438 0.028 0.914 55 13 ' '
4 0.247 0.007 0.081 8 0 ' '
5 0.288 0.279 0.601 605 219 ' '
6 0.157 0.275 0.382 119 40 ' '
7 0.712 0.721 0.399 606 219 ' '
8 0.243 0.766 0.656 351 98 ' '
9 0.753 0.993 0.919 8 0 ' '
